data_4128582
loop_
_publ_author_name
'Lorzing, Gregory R.'
'Gosselin, Eric J.'
'Trump, Benjamin A.'
'York, Arthur H. P.'
'Sturluson, Arni'
'Rowland, Casey A.'
'Yap, Glenn P. A.'
'Brown, Craig M.'
'Simon, Cory M.'
'Bloch, Eric D.'

_publ_section_title
;
 Understanding Gas Storage in Cuboctahedral Porous Coordination Cages.
;
_journal_issue 30
_journal_name_full 'Journal of the American Chemical Society'
_journal_page_first 12128
_journal_page_last 12138
_journal_paper_doi 10.1021/jacs.9b05872
_journal_volume 141
_journal_year 2019
_chemical_formula_sum 'C71.24 H45.4 D10.4 Fe4 N3.3 O23.22'
_chemical_formula_weight 1563.54
_chemical_name_mineral 'Fe Metal Organic Framework'
_space_group_IT_number 225
_space_group_name_Hall '-F 4 2 3'
_space_group_name_H-M_alt 'F m -3 m'
_symmetry_cell_setting cubic
_symmetry_space_group_name_Hall '-F 4 2 3'
_symmetry_space_group_name_H-M 'F m -3 m'
_cell_angle_alpha 90
_cell_angle_beta 90
_cell_angle_gamma 90
_cell_formula_units_Z 24
_cell_length_a 40.300(4)
_cell_length_b 40.300(4)
_cell_length_c 40.300(4)
_cell_measurement_reflns_used 294
_cell_measurement_temperature 9.2(2)
_cell_measurement_theta_max 65
_cell_measurement_theta_min 3
_cell_volume 65451(11)
_diffrn_ambient_temperature 9.2(2)
_diffrn_measured_fraction_theta_full 1.0
_diffrn_measurement_device_type 'BT1 NCNR'
_diffrn_radiation_type neutron
_diffrn_radiation_wavelength 0.2775
_diffrn_reflns_av_R_equivalents 0.0
_diffrn_reflns_number 294
_exptl_crystal_density_diffrn 0.892
_exptl_crystal_description N/A
_refine_ls_goodness_of_fit_all 1.032
_refine_ls_matrix_type full
_refine_ls_number_parameters 34
_refine_ls_number_restraints 0
_cod_data_source_file ja9b05872_si_002.cif
_cod_data_source_block VESTA_phase_1
_cod_depositor_comments
;
The following automatic conversions were performed:

data item '_geom_angle_publ_flag' value 'N' was changed to 'n' in
accordance with the
/home/data/users/saulius/crontab/automatic-downloads/current/ACS/lib/dictionaries/cif_core.dic
dictionary named 'cif_core.dic' version 2.4.2 last updated on
2011-04-26 (6884 times).

data item '_geom_bond_publ_flag' value 'N' was changed to 'n' in
accordance with the
/home/data/users/saulius/crontab/automatic-downloads/current/ACS/lib/dictionaries/cif_core.dic
dictionary named 'cif_core.dic' version 2.4.2 last updated on
2011-04-26 (1497 times).

Automatic conversion script
Id: cif_fix_values 6909 2019-04-08 15:41:33Z antanas 
;
_cod_original_cell_volume 65452(19)
_cod_original_formula_sum 'C71.24 H45.40 D10.40 Fe4 N3.30 O23.22'
_cod_database_code 4128582

loop_
_symmetry_equiv_pos_site_id
_symmetry_equiv_pos_as_xyz
1 +x,+y,+z
2 +z,+x,+y
3 +y,+z,+x
4 +x,+y,-z
5 -z,+x,+y
6 +y,-z,+x
7 -z,+x,-y
8 -y,-z,+x
9 +y,-z,-x
10 -x,+y,-z
11 -z,-x,+y
12 +x,-y,-z
13 +y,+x,+z
14 +z,+y,+x
15 +x,+z,+y
16 +y,+x,-z
17 -z,+y,+x
18 +x,-z,+y
19 -z,+y,-x
20 -x,-z,+y
21 +x,-z,-y
22 -y,+x,-z
23 -z,-y,+x
24 +y,-x,-z
-1 -x,-y,-z
-2 -z,-x,-y
-3 -y,-z,-x
-4 -x,-y,+z
-5 +z,-x,-y
-6 -y,+z,-x
-7 +z,-x,+y
-8 +y,+z,-x
-9 -y,+z,+x
-10 +x,-y,+z
-11 +z,+x,-y
-12 -x,+y,+z
-13 -y,-x,-z
-14 -z,-y,-x
-15 -x,-z,-y
-16 -y,-x,+z
-17 +z,-y,-x
-18 -x,+z,-y
-19 +z,-y,+x
-20 +x,+z,-y
-21 -x,+z,+y
-22 +y,-x,+z
-23 +z,+y,-x
-24 -y,+x,+z
101 +x,+y+1/2,+z+1/2
102 +z,+x+1/2,+y+1/2
103 +y,+z+1/2,+x+1/2
104 +x,+y+1/2,-z+1/2
105 -z,+x+1/2,+y+1/2
106 +y,-z+1/2,+x+1/2
107 -z,+x+1/2,-y+1/2
108 -y,-z+1/2,+x+1/2
109 +y,-z+1/2,-x+1/2
110 -x,+y+1/2,-z+1/2
111 -z,-x+1/2,+y+1/2
112 +x,-y+1/2,-z+1/2
113 +y,+x+1/2,+z+1/2
114 +z,+y+1/2,+x+1/2
115 +x,+z+1/2,+y+1/2
116 +y,+x+1/2,-z+1/2
117 -z,+y+1/2,+x+1/2
118 +x,-z+1/2,+y+1/2
119 -z,+y+1/2,-x+1/2
120 -x,-z+1/2,+y+1/2
121 +x,-z+1/2,-y+1/2
122 -y,+x+1/2,-z+1/2
123 -z,-y+1/2,+x+1/2
124 +y,-x+1/2,-z+1/2
-101 -x,-y+1/2,-z+1/2
-102 -z,-x+1/2,-y+1/2
-103 -y,-z+1/2,-x+1/2
-104 -x,-y+1/2,+z+1/2
-105 +z,-x+1/2,-y+1/2
-106 -y,+z+1/2,-x+1/2
-107 +z,-x+1/2,+y+1/2
-108 +y,+z+1/2,-x+1/2
-109 -y,+z+1/2,+x+1/2
-110 +x,-y+1/2,+z+1/2
-111 +z,+x+1/2,-y+1/2
-112 -x,+y+1/2,+z+1/2
-113 -y,-x+1/2,-z+1/2
-114 -z,-y+1/2,-x+1/2
-115 -x,-z+1/2,-y+1/2
-116 -y,-x+1/2,+z+1/2
-117 +z,-y+1/2,-x+1/2
-118 -x,+z+1/2,-y+1/2
-119 +z,-y+1/2,+x+1/2
-120 +x,+z+1/2,-y+1/2
-121 -x,+z+1/2,+y+1/2
-122 +y,-x+1/2,+z+1/2
-123 +z,+y+1/2,-x+1/2
-124 -y,+x+1/2,+z+1/2
201 +x+1/2,+y,+z+1/2
202 +z+1/2,+x,+y+1/2
203 +y+1/2,+z,+x+1/2
204 +x+1/2,+y,-z+1/2
205 -z+1/2,+x,+y+1/2
206 +y+1/2,-z,+x+1/2
207 -z+1/2,+x,-y+1/2
208 -y+1/2,-z,+x+1/2
209 +y+1/2,-z,-x+1/2
210 -x+1/2,+y,-z+1/2
211 -z+1/2,-x,+y+1/2
212 +x+1/2,-y,-z+1/2
213 +y+1/2,+x,+z+1/2
214 +z+1/2,+y,+x+1/2
215 +x+1/2,+z,+y+1/2
216 +y+1/2,+x,-z+1/2
217 -z+1/2,+y,+x+1/2
218 +x+1/2,-z,+y+1/2
219 -z+1/2,+y,-x+1/2
220 -x+1/2,-z,+y+1/2
221 +x+1/2,-z,-y+1/2
222 -y+1/2,+x,-z+1/2
223 -z+1/2,-y,+x+1/2
224 +y+1/2,-x,-z+1/2
-201 -x+1/2,-y,-z+1/2
-202 -z+1/2,-x,-y+1/2
-203 -y+1/2,-z,-x+1/2
-204 -x+1/2,-y,+z+1/2
-205 +z+1/2,-x,-y+1/2
-206 -y+1/2,+z,-x+1/2
-207 +z+1/2,-x,+y+1/2
-208 +y+1/2,+z,-x+1/2
-209 -y+1/2,+z,+x+1/2
-210 +x+1/2,-y,+z+1/2
-211 +z+1/2,+x,-y+1/2
-212 -x+1/2,+y,+z+1/2
-213 -y+1/2,-x,-z+1/2
-214 -z+1/2,-y,-x+1/2
-215 -x+1/2,-z,-y+1/2
-216 -y+1/2,-x,+z+1/2
-217 +z+1/2,-y,-x+1/2
-218 -x+1/2,+z,-y+1/2
-219 +z+1/2,-y,+x+1/2
-220 +x+1/2,+z,-y+1/2
-221 -x+1/2,+z,+y+1/2
-222 +y+1/2,-x,+z+1/2
-223 +z+1/2,+y,-x+1/2
-224 -y+1/2,+x,+z+1/2
301 +x+1/2,+y+1/2,+z
302 +z+1/2,+x+1/2,+y
303 +y+1/2,+z+1/2,+x
304 +x+1/2,+y+1/2,-z
305 -z+1/2,+x+1/2,+y
306 +y+1/2,-z+1/2,+x
307 -z+1/2,+x+1/2,-y
308 -y+1/2,-z+1/2,+x
309 +y+1/2,-z+1/2,-x
310 -x+1/2,+y+1/2,-z
311 -z+1/2,-x+1/2,+y
312 +x+1/2,-y+1/2,-z
313 +y+1/2,+x+1/2,+z
314 +z+1/2,+y+1/2,+x
315 +x+1/2,+z+1/2,+y
316 +y+1/2,+x+1/2,-z
317 -z+1/2,+y+1/2,+x
318 +x+1/2,-z+1/2,+y
319 -z+1/2,+y+1/2,-x
320 -x+1/2,-z+1/2,+y
321 +x+1/2,-z+1/2,-y
322 -y+1/2,+x+1/2,-z
323 -z+1/2,-y+1/2,+x
324 +y+1/2,-x+1/2,-z
-301 -x+1/2,-y+1/2,-z
-302 -z+1/2,-x+1/2,-y
-303 -y+1/2,-z+1/2,-x
-304 -x+1/2,-y+1/2,+z
-305 +z+1/2,-x+1/2,-y
-306 -y+1/2,+z+1/2,-x
-307 +z+1/2,-x+1/2,+y
-308 +y+1/2,+z+1/2,-x
-309 -y+1/2,+z+1/2,+x
-310 +x+1/2,-y+1/2,+z
-311 +z+1/2,+x+1/2,-y
-312 -x+1/2,+y+1/2,+z
-313 -y+1/2,-x+1/2,-z
-314 -z+1/2,-y+1/2,-x
-315 -x+1/2,-z+1/2,-y
-316 -y+1/2,-x+1/2,+z
-317 +z+1/2,-y+1/2,-x
-318 -x+1/2,+z+1/2,-y
-319 +z+1/2,-y+1/2,+x
-320 +x+1/2,+z+1/2,-y
-321 -x+1/2,+z+1/2,+y
-322 +y+1/2,-x+1/2,+z
-323 +z+1/2,+y+1/2,-x
-324 -y+1/2,+x+1/2,+z

loop_
_atom_site_label
_atom_site_type_symbol
_atom_site_symmetry_multiplicity
_atom_site_fract_x
_atom_site_fract_y
_atom_site_fract_z
_atom_site_occupancy
_atom_site_B_iso_or_equiv
Fe1 Fe 48 0.5 0.3582(8) 0.6418(8) 1 1
Fe2 Fe 48 0.5 0.3132(9) 0.6868(9) 1 1
C1a C 192 0.6941(8) 0.4512(7) 0.3657(5) 1 3.5(4)
C2a C 192 0.7105(7) 0.4239(4) 0.3826(3) 1 3.5(4)
C3 C 96 0.6954(8) 0.4086(3) 0.4086(3) 1 3.5(4)
C4a C 192 0.7408(6) 0.4138(4) 0.3725(5) 1 3.5(4)
C5 C 96 0.7560(6) 0.3884(5) 0.3884(5) 1 3.5(4)
C6 C 96 0.7886(9) 0.3776(8) 0.3776(7) 1 3.5(4)
O1a O 192 0.7083(8) 0.4636(7) 0.3396(8) 1 3.5(4)
O2a O 192 0.6660(12) 0.4617(8) 0.3778(7) 1 3.5(4)
H1 H 96 0.6709(9) 0.4168(5) 0.4164(5) 1 3.5(4)
H2a H 192 0.7529(6) 0.4262(5) 0.3517(5) 1 3.5(4)
Hme1 H 192 0.802(11) 0.366(26) 0.3979(75) 0.428(7) 3.5(4)
Hme2 H 192 0.803(10) 0.3987(44) 0.368(27) 0.428(7) 3.5(4)
Hme3 H 192 0.7861(12) 0.360(22) 0.357(20) 0.428(7) 3.5(4)
Dme1 D 192 0.802(11) 0.366(26) 0.3979(75) 0.072(7) 3.5(4)
Dme2 D 192 0.803(10) 0.3987(44) 0.368(27) 0.072(7) 3.5(4)
Dme3 D 192 0.7861(12) 0.360(22) 0.357(20) 0.072(7) 3.5(4)
C1a2 C 192 0.7021(19) 0.5183(17) 0.5486(14) 0.185(2) 3.3(2)
C1b2 C 192 0.6283(23) 0.5252(22) 0.4474(19) 0.185(2) 3.3(2)
C2a2 C 192 0.6810(13) 0.5013(14) 0.5224(11) 0.185(2) 3.3(2)
C2b2 C 192 0.6456(13) 0.5047(17) 0.4738(14) 0.185(2) 3.3(2)
C32 C 192 0.6651(17) 0.5203(13) 0.4980(14) 0.185(2) 3.3(2)
C4a2 C 192 0.6774(16) 0.4668(14) 0.5226(11) 0.185(2) 3.3(2)
C4b2 C 192 0.6420(10) 0.4701(18) 0.4741(14) 0.185(2) 3.3(2)
C52 C 192 0.6579(18) 0.4512(15) 0.4985(14) 0.185(2) 3.3(2)
C62 C 192 0.6540(32) 0.4136(16) 0.4987(21) 0.185(2) 3.3(2)
O1a2 O 192 0.6898(26) 0.5236(36) 0.5752(17) 0.185(2) 3.3(2)
O1b2 O 192 0.5996(27) 0.5321(42) 0.4515(29) 0.185(2) 3.3(2)
O2a2 O 192 0.7324(24) 0.5261(37) 0.5408(22) 0.185(2) 3.3(2)
O2b2 O 192 0.6455(33) 0.5343(34) 0.4216(25) 0.185(2) 3.3(2)
H12 H 192 0.6678(27) 0.5472(13) 0.4978(18) 0.185(2) 3.3(2)
H2a2 H 192 0.6898(24) 0.4520(16) 0.5416(13) 0.185(2) 3.3(2)
H2b2 H 192 0.6268(14) 0.4579(23) 0.4553(18) 0.185(2) 3.3(2)
Hme12 H 192 0.6381(33) 0.4059(20) 0.4783(24) 0.0793(12) 3.3(2)
Hme22 H 192 0.6429(38) 0.4057(24) 0.5221(23) 0.0793(12) 3.3(2)
Hme32 H 192 0.6782(36) 0.4018(11) 0.4960(22) 0.0793(12) 3.3(2)
Dme12 D 192 0.6381(33) 0.4059(20) 0.4783(24) 0.0134(12) 3.3(2)
Dme22 D 192 0.6429(38) 0.4057(24) 0.5221(23) 0.0134(12) 3.3(2)
Dme32 D 192 0.6782(36) 0.4018(11) 0.4960(22) 0.0134(12) 3.3(2)
N1a N 48 0.7733(11) 0.5 0.2267(11) 1 3.5(2)
C6N2 C 192 0.7418(16) 0.5084(14) 0.2148(22) 0.250(2) 3.5(2)
D4N3 D 192 0.7393(36) 0.5323(22) 0.2024(37) 0.182(2) 3.5(2)
D4N4 D 192 0.7326(34) 0.4944(33) 0.1935(31) 0.182(2) 3.5(2)
H4N3 H 192 0.7393(36) 0.5323(22) 0.2024(37) 0.068(2) 3.5(2)
H4N4 H 192 0.7326(34) 0.4944(33) 0.1935(31) 0.068(2) 3.5(2)
C7N1 C 192 0.7784(21) 0.5214(13) 0.2536(17) 0.250(2) 3.5(2)
D5N3 D 192 0.8019(29) 0.5190(35) 0.2668(33) 0.182(2) 3.5(2)
D5N4 D 192 0.7822(40) 0.5476(14) 0.2479(36) 0.182(2) 3.5(2)
H5N3 H 192 0.8019(29) 0.5190(35) 0.2668(33) 0.068(2) 3.5(2)
H5N4 H 192 0.7822(40) 0.5476(14) 0.2479(36) 0.068(2) 3.5(2)
C7N3 C 192 0.7692(21) 0.4687(12) 0.2411(19) 0.250(2) 3.5(2)
D6N3 D 192 0.7647(40) 0.4479(20) 0.2243(34) 0.182(2) 3.5(2)
D6N4 D 192 0.7910(31) 0.4573(29) 0.2522(37) 0.182(2) 3.5(2)
H6N3 H 192 0.7647(40) 0.4479(20) 0.2243(34) 0.068(2) 3.5(2)
H6N4 H 192 0.7910(31) 0.4573(29) 0.2522(37) 0.068(2) 3.5(2)
N1d N 32 0.5849(6) 0.5849(6) 0.5849(6) 0.98(4) 3.5(2.1)
C1d C 192 0.5624(10) 0.5770(24) 0.6119(6) 0.163(7) 3.5(2.1)
C2d C 192 0.5705(15) 0.6023(8) 0.5569(12) 0.163(7) 3.5(2.1)
C3d C 192 0.6051(15) 0.5562(15) 0.5769(17) 0.163(7) 3.5(2.1)
O4d O 192 0.6139(29) 0.5344(12) 0.5961(27) 0.163(7) 3.5(2.1)
H1d H 192 0.5759(19) 0.5633(25) 0.6310(10) 0.163(7) 3.5(2.1)
H2d H 192 0.5392(15) 0.5641(33) 0.6064(7) 0.163(7) 3.5(2.1)
H3d H 192 0.5570(7) 0.6020(31) 0.6211(13) 0.163(7) 3.5(2.1)
H4d H 192 0.5714(25) 0.6275(6) 0.5671(21) 0.163(7) 3.5(2.1)
H5d H 192 0.5450(13) 0.5962(8) 0.5499(13) 0.163(7) 3.5(2.1)
H6d H 192 0.5863(17) 0.6011(23) 0.5349(9) 0.163(7) 3.5(2.1)
H7d H 192 0.6174(10) 0.5596(31) 0.5527(17) 0.163(7) 3.5(2.1)

loop_
_atom_type_symbol
_atom_type_number_in_cell
Fe 96.0
C 1709.568
O 557.376
H 1089.389
D 249.638
N 79.36

loop_
_geom_angle_atom_site_label_1
_geom_angle_atom_site_label_2
_geom_angle_atom_site_label_3
_geom_angle
_geom_angle_site_symmetry_1
_geom_angle_site_symmetry_3
_geom_angle_publ_flag
O2a Fe1 O2a 78(6) 3_555 24_566 n
O2a Fe1 O2a 102(6) 3_555 -9_655 n
O2a Fe1 O2a 172(6) 3_555 -13_666 n
O2a Fe1 O2a 172(6) 24_566 -9_655 n
O2a Fe1 O2a 102(6) 24_566 -13_666 n
O2a Fe1 O2a 78(6) -9_655 -13_666 n
O1a Fe2 O1a 86(6) 3_555 24_566 n
O1a Fe2 O1a 94(6) 3_555 -9_655 n
O1a Fe2 O1a 172(6) 3_555 -13_666 n
O1a Fe2 O1a 172(6) 24_566 -9_655 n
O1a Fe2 O1a 94(6) 24_566 -13_666 n
O1a Fe2 O1a 86(6) -9_655 -13_666 n
C2a C1a O1a 118(6) 1_555 1_555 n
C2a C1a O2a 118(6) 1_555 1_555 n
O1a C1a O2a 124(6) 1_555 1_555 n
C1a C2a C3 120(6) 1_555 1_555 n
C1a C2a C3 120(6) 1_555 15_555 n
C1a C2a C4a 120(6) 1_555 1_555 n
C3 C2a C3 0(6) 1_555 15_555 n
C3 C2a C4a 120(6) 1_555 1_555 n
C3 C2a C4a 120(6) 15_555 1_555 n
C2a C3 C2a 120(6) 1_555 15_555 n
C2a C3 C3 150(6) 1_555 15_555 n
C2a C3 H1 120(6) 1_555 1_555 n
C2a C3 H1 121(6) 1_555 15_555 n
C2a C3 C3 30(6) 15_555 15_555 n
C2a C3 H1 120(6) 15_555 1_555 n
C2a C3 H1 119(6) 15_555 15_555 n
C3 C3 H1 90(6) 15_555 1_555 n
C3 C3 H1 89(6) 15_555 15_555 n
H1 C3 H1 1(6) 1_555 15_555 n
C2a C4a C5 120(6) 1_555 1_555 n
C2a C4a C5 120(6) 1_555 15_555 n
C2a C4a H2a 120(6) 1_555 1_555 n
C5 C4a C5 0(6) 1_555 15_555 n
C5 C4a H2a 120(6) 1_555 1_555 n
C5 C4a H2a 121(6) 15_555 1_555 n
C4a C5 C4a 120(6) 1_555 15_555 n
C4a C5 C5 150(6) 1_555 15_555 n
C4a C5 C6 120(6) 1_555 1_555 n
C4a C5 C6 121(6) 1_555 15_555 n
C4a C5 C5 30(6) 15_555 15_555 n
C4a C5 C6 120(6) 15_555 1_555 n
C4a C5 C6 119(6) 15_555 15_555 n
C5 C5 C6 90(6) 15_555 1_555 n
C5 C5 C6 89(6) 15_555 15_555 n
C6 C5 C6 0(6) 1_555 15_555 n
C5 C6 C5 0(6) 1_555 15_555 n
C5 C6 C6 90(6) 1_555 15_555 n
C5 C6 Hme1 110(6) 1_555 1_555 n
C5 C6 Hme1 111(6) 1_555 15_555 n
C5 C6 Hme2 110(6) 1_555 1_555 n
C5 C6 Hme2 110(6) 1_555 15_555 n
C5 C6 Hme3 110(6) 1_555 1_555 n
C5 C6 Hme3 110(6) 1_555 15_555 n
C5 C6 Dme1 110(6) 1_555 1_555 n
C5 C6 Dme1 111(6) 1_555 15_555 n
C5 C6 Dme2 110(6) 1_555 1_555 n
C5 C6 Dme2 110(6) 1_555 15_555 n
C5 C6 Dme3 110(6) 1_555 1_555 n
C5 C6 Dme3 110(6) 1_555 15_555 n
C5 C6 C6 89(6) 15_555 15_555 n
C5 C6 Hme1 110(6) 15_555 1_555 n
C5 C6 Hme1 111(6) 15_555 15_555 n
C5 C6 Hme2 111(6) 15_555 1_555 n
C5 C6 Hme2 110(6) 15_555 15_555 n
C5 C6 Hme3 110(6) 15_555 1_555 n
C5 C6 Hme3 110(6) 15_555 15_555 n
C5 C6 Dme1 110(6) 15_555 1_555 n
C5 C6 Dme1 111(6) 15_555 15_555 n
C5 C6 Dme2 111(6) 15_555 1_555 n
C5 C6 Dme2 110(6) 15_555 15_555 n
C5 C6 Dme3 110(6) 15_555 1_555 n
C5 C6 Dme3 110(6) 15_555 15_555 n
C6 C6 Hme1 33(6) 15_555 1_555 n
C6 C6 Hme1 146(6) 15_555 15_555 n
C6 C6 Hme2 142(6) 15_555 1_555 n
C6 C6 Hme2 37(6) 15_555 15_555 n
C6 C6 Hme3 94(6) 15_555 1_555 n
C6 C6 Hme3 85(6) 15_555 15_555 n
C6 C6 Dme1 33(6) 15_555 1_555 n
C6 C6 Dme1 146(6) 15_555 15_555 n
C6 C6 Dme2 142(6) 15_555 1_555 n
C6 C6 Dme2 37(6) 15_555 15_555 n
C6 C6 Dme3 94(6) 15_555 1_555 n
C6 C6 Dme3 85(6) 15_555 15_555 n
Hme1 C6 Hme1 113(6) 1_555 15_555 n
Hme1 C6 Hme2 109(6) 1_555 1_555 n
Hme1 C6 Hme2 5(6) 1_555 15_555 n
Hme1 C6 Hme3 110(6) 1_555 1_555 n
Hme1 C6 Hme3 102(6) 1_555 15_555 n
Hme1 C6 Dme1 0(6) 1_555 1_555 n
Hme1 C6 Dme1 113(6) 1_555 15_555 n
Hme1 C6 Dme2 109(6) 1_555 1_555 n
Hme1 C6 Dme2 5(6) 1_555 15_555 n
Hme1 C6 Dme3 110(6) 1_555 1_555 n
Hme1 C6 Dme3 102(6) 1_555 15_555 n
Hme1 C6 Hme2 5(6) 15_555 1_555 n
Hme1 C6 Hme2 109(6) 15_555 15_555 n
Hme1 C6 Hme3 103(6) 15_555 1_555 n
Hme1 C6 Hme3 111(6) 15_555 15_555 n
Hme1 C6 Dme1 113(6) 15_555 1_555 n
Hme1 C6 Dme1 0(6) 15_555 15_555 n
Hme1 C6 Dme2 5(6) 15_555 1_555 n
Hme1 C6 Dme2 109(6) 15_555 15_555 n
Hme1 C6 Dme3 103(6) 15_555 1_555 n
Hme1 C6 Dme3 111(6) 15_555 15_555 n
Hme2 C6 Hme2 105(6) 1_555 15_555 n
Hme2 C6 Hme3 107(6) 1_555 1_555 n
Hme2 C6 Hme3 115(6) 1_555 15_555 n
Hme2 C6 Dme1 109(6) 1_555 1_555 n
Hme2 C6 Dme1 5(6) 1_555 15_555 n
Hme2 C6 Dme2 0(6) 1_555 1_555 n
Hme2 C6 Dme2 105(6) 1_555 15_555 n
Hme2 C6 Dme3 107(6) 1_555 1_555 n
Hme2 C6 Dme3 115(6) 1_555 15_555 n
Hme2 C6 Hme3 114(6) 15_555 1_555 n
Hme2 C6 Hme3 106(6) 15_555 15_555 n
Hme2 C6 Dme1 5(6) 15_555 1_555 n
Hme2 C6 Dme1 109(6) 15_555 15_555 n
Hme2 C6 Dme2 105(6) 15_555 1_555 n
Hme2 C6 Dme2 0(6) 15_555 15_555 n
Hme2 C6 Dme3 114(6) 15_555 1_555 n
Hme2 C6 Dme3 106(6) 15_555 15_555 n
Hme3 C6 Hme3 9(6) 1_555 15_555 n
Hme3 C6 Dme1 110(6) 1_555 1_555 n
Hme3 C6 Dme1 103(6) 1_555 15_555 n
Hme3 C6 Dme2 107(6) 1_555 1_555 n
Hme3 C6 Dme2 114(6) 1_555 15_555 n
Hme3 C6 Dme3 0(6) 1_555 1_555 n
Hme3 C6 Dme3 9(6) 1_555 15_555 n
Hme3 C6 Dme1 102(6) 15_555 1_555 n
Hme3 C6 Dme1 111(6) 15_555 15_555 n
Hme3 C6 Dme2 115(6) 15_555 1_555 n
Hme3 C6 Dme2 106(6) 15_555 15_555 n
Hme3 C6 Dme3 9(6) 15_555 1_555 n
Hme3 C6 Dme3 0(6) 15_555 15_555 n
Dme1 C6 Dme1 113(6) 1_555 15_555 n
Dme1 C6 Dme2 109(6) 1_555 1_555 n
Dme1 C6 Dme2 5(6) 1_555 15_555 n
Dme1 C6 Dme3 110(6) 1_555 1_555 n
Dme1 C6 Dme3 102(6) 1_555 15_555 n
Dme1 C6 Dme2 5(6) 15_555 1_555 n
Dme1 C6 Dme2 109(6) 15_555 15_555 n
Dme1 C6 Dme3 103(6) 15_555 1_555 n
Dme1 C6 Dme3 111(6) 15_555 15_555 n
Dme2 C6 Dme2 105(6) 1_555 15_555 n
Dme2 C6 Dme3 107(6) 1_555 1_555 n
Dme2 C6 Dme3 115(6) 1_555 15_555 n
Dme2 C6 Dme3 114(6) 15_555 1_555 n
Dme2 C6 Dme3 106(6) 15_555 15_555 n
Dme3 C6 Dme3 9(6) 1_555 15_555 n
Fe2 O1a C1a 121(6) 2_555 1_555 n
Fe1 O2a C1a 122(6) 2_555 1_555 n
Fe1 O2a Hme22 71(6) 2_555 18_565 n
Fe1 O2a Dme22 71(6) 2_555 18_565 n
C1a O2a Hme22 154(6) 1_555 18_565 n
C1a O2a Dme22 154(6) 1_555 18_565 n
Hme22 O2a Dme22 0(6) 18_565 18_565 n
C3 H1 C3 1(6) 1_555 15_555 n
C3 H1 H1 90(6) 1_555 15_555 n
C3 H1 H1 89(6) 15_555 15_555 n
C6 Hme1 C6 0(6) 1_555 15_555 n
C6 Hme1 Hme2 96(6) 1_555 15_555 n
C6 Hme1 Dme2 96(6) 1_555 15_555 n
C6 Hme1 Hme2 96(6) 15_555 15_555 n
C6 Hme1 Dme2 96(6) 15_555 15_555 n
Hme2 Hme1 Dme2 0(6) 15_555 15_555 n
C6 Hme2 C6 0(6) 1_555 15_555 n
C6 Hme2 Hme1 79(6) 1_555 15_555 n
C6 Hme2 Dme1 79(6) 1_555 15_555 n
C6 Hme2 Hme1 79(6) 15_555 15_555 n
C6 Hme2 Dme1 79(6) 15_555 15_555 n
Hme1 Hme2 Dme1 0(6) 15_555 15_555 n
C6 Hme3 C6 1(6) 1_555 15_555 n
C6 Hme3 Hme3 86(6) 1_555 15_555 n
C6 Hme3 Dme3 86(6) 1_555 15_555 n
C6 Hme3 Hme3 85(6) 15_555 15_555 n
C6 Hme3 Dme3 85(6) 15_555 15_555 n
Hme3 Hme3 Dme3 0(6) 15_555 15_555 n
C6 Dme1 C6 0(6) 1_555 15_555 n
C6 Dme1 Hme2 96(6) 1_555 15_555 n
C6 Dme1 Dme2 96(6) 1_555 15_555 n
C6 Dme1 Hme2 96(6) 15_555 15_555 n
C6 Dme1 Dme2 96(6) 15_555 15_555 n
Hme2 Dme1 Dme2 0(6) 15_555 15_555 n
C6 Dme2 C6 0(6) 1_555 15_555 n
C6 Dme2 Hme1 79(6) 1_555 15_555 n
C6 Dme2 Dme1 79(6) 1_555 15_555 n
C6 Dme2 Hme1 79(6) 15_555 15_555 n
C6 Dme2 Dme1 79(6) 15_555 15_555 n
Hme1 Dme2 Dme1 0(6) 15_555 15_555 n
C6 Dme3 C6 1(6) 1_555 15_555 n
C6 Dme3 Hme3 86(6) 1_555 15_555 n
C6 Dme3 Dme3 86(6) 1_555 15_555 n
C6 Dme3 Hme3 85(6) 15_555 15_555 n
C6 Dme3 Dme3 85(6) 15_555 15_555 n
Hme3 Dme3 Dme3 0(6) 15_555 15_555 n
C1a2 C1a2 C1a2 135(6) 15_555 -10_565 n
C1a2 C1a2 C2a2 80(6) 15_555 1_555 n
C1a2 C1a2 C2a2 83(6) 15_555 -10_565 n
C1a2 C1a2 C4a2 42(6) 15_555 -10_565 n
C1a2 C1a2 C4a2 62(6) 15_555 -20_556 n
C1a2 C1a2 O1a2 120(6) 15_555 1_555 n
C1a2 C1a2 O2a2 70(6) 15_555 1_555 n
C1a2 C1a2 O2a2 44(6) 15_555 15_555 n
C1a2 C1a2 H12 110(6) 15_555 15_555 n
C1a2 C1a2 H12 106(6) 15_555 18_565 n
C1a2 C1a2 H2a2 38(6) 15_555 -10_565 n
C1a2 C1a2 H2a2 50(6) 15_555 -20_556 n
C1a2 C1a2 C2a2 63(6) -10_565 1_555 n
C1a2 C1a2 C2a2 60(6) -10_565 -10_565 n
C1a2 C1a2 C4a2 113(6) -10_565 -10_565 n
C1a2 C1a2 C4a2 98(6) -10_565 -20_556 n
C1a2 C1a2 O1a2 100(6) -10_565 1_555 n
C1a2 C1a2 O2a2 104(6) -10_565 1_555 n
C1a2 C1a2 O2a2 121(6) -10_565 15_555 n
C1a2 C1a2 H12 59(6) -10_565 15_555 n
C1a2 C1a2 H12 65(6) -10_565 18_565 n
C1a2 C1a2 H2a2 155(6) -10_565 -10_565 n
C1a2 C1a2 H2a2 152(6) -10_565 -20_556 n
C2a2 C1a2 C2a2 3(6) 1_555 -10_565 n
C2a2 C1a2 C4a2 50(6) 1_555 -10_565 n
C2a2 C1a2 C4a2 40(6) 1_555 -20_556 n
C2a2 C1a2 O1a2 118(6) 1_555 1_555 n
C2a2 C1a2 O2a2 118(6) 1_555 1_555 n
C2a2 C1a2 O2a2 105(6) 1_555 15_555 n
C2a2 C1a2 H12 43(6) 1_555 15_555 n
C2a2 C1a2 H12 44(6) 1_555 18_565 n
C2a2 C1a2 H2a2 93(6) 1_555 -10_565 n
C2a2 C1a2 H2a2 97(6) 1_555 -20_556 n
C2a2 C1a2 C4a2 53(6) -10_565 -10_565 n
C2a2 C1a2 C4a2 43(6) -10_565 -20_556 n
C2a2 C1a2 O1a2 118(6) -10_565 1_555 n
C2a2 C1a2 O2a2 118(6) -10_565 1_555 n
C2a2 C1a2 O2a2 107(6) -10_565 15_555 n
C2a2 C1a2 H12 42(6) -10_565 15_555 n
C2a2 C1a2 H12 43(6) -10_565 18_565 n
C2a2 C1a2 H2a2 96(6) -10_565 -10_565 n
C2a2 C1a2 H2a2 100(6) -10_565 -20_556 n
C4a2 C1a2 C4a2 20(6) -10_565 -20_556 n
C4a2 C1a2 O1a2 105(6) -10_565 1_555 n
C4a2 C1a2 O2a2 110(6) -10_565 1_555 n
C4a2 C1a2 O2a2 84(6) -10_565 15_555 n
C4a2 C1a2 H12 68(6) -10_565 15_555 n
C4a2 C1a2 H12 64(6) -10_565 18_565 n
C4a2 C1a2 H2a2 43(6) -10_565 -10_565 n
C4a2 C1a2 H2a2 49(6) -10_565 -20_556 n
C4a2 C1a2 O1a2 95(6) -20_556 1_555 n
C4a2 C1a2 O2a2 129(6) -20_556 1_555 n
C4a2 C1a2 O2a2 104(6) -20_556 15_555 n
C4a2 C1a2 H12 48(6) -20_556 15_555 n
C4a2 C1a2 H12 44(6) -20_556 18_565 n
C4a2 C1a2 H2a2 56(6) -20_556 -10_565 n
C4a2 C1a2 H2a2 58(6) -20_556 -20_556 n
O1a2 C1a2 O2a2 124(6) 1_555 1_555 n
O1a2 C1a2 O2a2 131(6) 1_555 15_555 n
O1a2 C1a2 H12 77(6) 1_555 15_555 n
O1a2 C1a2 H12 75(6) 1_555 18_565 n
O1a2 C1a2 H2a2 83(6) 1_555 -10_565 n
O1a2 C1a2 H2a2 71(6) 1_555 -20_556 n
O2a2 C1a2 O2a2 26(6) 1_555 15_555 n
O2a2 C1a2 H12 157(6) 1_555 15_555 n
O2a2 C1a2 H12 161(6) 1_555 18_565 n
O2a2 C1a2 H2a2 95(6) 1_555 -10_565 n
O2a2 C1a2 H2a2 103(6) 1_555 -20_556 n
O2a2 C1a2 H12 147(6) 15_555 15_555 n
O2a2 C1a2 H12 145(6) 15_555 18_565 n
O2a2 C1a2 H2a2 72(6) 15_555 -10_565 n
O2a2 C1a2 H2a2 82(6) 15_555 -20_556 n
H12 C1a2 H12 6(6) 15_555 18_565 n
H12 C1a2 H2a2 98(6) 15_555 -10_565 n
H12 C1a2 H2a2 93(6) 15_555 -20_556 n
H12 C1a2 H2a2 92(6) 18_565 -10_565 n
H12 C1a2 H2a2 87(6) 18_565 -20_556 n
H2a2 C1a2 H2a2 12(6) -10_565 -20_556 n
C1b2 C1b2 C2b2 84(6) 21_566 1_555 n
C1b2 C1b2 C2b2 93(6) 21_566 -10_565 n
C1b2 C1b2 C4b2 51(6) 21_566 18_565 n
C1b2 C1b2 C4b2 43(6) 21_566 -10_565 n
C1b2 C1b2 C52 114(6) 21_566 15_555 n
C1b2 C1b2 C52 112(6) 21_566 18_565 n
C1b2 C1b2 O1b2 75(6) 21_566 1_555 n
C1b2 C1b2 O1b2 43(6) 21_566 21_566 n
C1b2 C1b2 O2b2 111(6) 21_566 1_555 n
C1b2 C1b2 H2b2 17(6) 21_566 18_565 n
C1b2 C1b2 H2b2 20(6) 21_566 -10_565 n
C1b2 C1b2 C2d 77(6) 21_566 -8_556 n
C1b2 C1b2 H2d 86(6) 21_566 -11_556 n
C1b2 C1b2 H5d 65(6) 21_566 16_556 n
C1b2 C1b2 H5d 56(6) 21_566 -8_556 n
C1b2 C1b2 H7d 48(6) 21_566 4_556 n
C1b2 C1b2 H7d 62(6) 21_566 -20_556 n
C2b2 C1b2 C2b2 10(6) 1_555 -10_565 n
C2b2 C1b2 C4b2 35(6) 1_555 18_565 n
C2b2 C1b2 C4b2 42(6) 1_555 -10_565 n
C2b2 C1b2 C52 40(6) 1_555 15_555 n
C2b2 C1b2 C52 40(6) 1_555 18_565 n
C2b2 C1b2 O1b2 118(6) 1_555 1_555 n
C2b2 C1b2 O1b2 106(6) 1_555 21_566 n
C2b2 C1b2 O2b2 118(6) 1_555 1_555 n
C2b2 C1b2 H2b2 100(6) 1_555 18_565 n
C2b2 C1b2 H2b2 103(6) 1_555 -10_565 n
C2b2 C1b2 C2d 159(6) 1_555 -8_556 n
C2b2 C1b2 H2d 155(6) 1_555 -11_556 n
C2b2 C1b2 H5d 129(6) 1_555 16_556 n
C2b2 C1b2 H5d 124(6) 1_555 -8_556 n
C2b2 C1b2 H7d 131(6) 1_555 4_556 n
C2b2 C1b2 H7d 145(6) 1_555 -20_556 n
C2b2 C1b2 C4b2 45(6) -10_565 18_565 n
C2b2 C1b2 C4b2 53(6) -10_565 -10_565 n
C2b2 C1b2 C52 36(6) -10_565 15_555 n
C2b2 C1b2 C52 37(6) -10_565 18_565 n
C2b2 C1b2 O1b2 117(6) -10_565 1_555 n
C2b2 C1b2 O1b2 111(6) -10_565 21_566 n
C2b2 C1b2 O2b2 118(6) -10_565 1_555 n
C2b2 C1b2 H2b2 110(6) -10_565 18_565 n
C2b2 C1b2 H2b2 113(6) -10_565 -10_565 n
C2b2 C1b2 C2d 164(6) -10_565 -8_556 n
C2b2 C1b2 H2d 153(6) -10_565 -11_556 n
C2b2 C1b2 H5d 131(6) -10_565 16_556 n
C2b2 C1b2 H5d 128(6) -10_565 -8_556 n
C2b2 C1b2 H7d 141(6) -10_565 4_556 n
C2b2 C1b2 H7d 155(6) -10_565 -20_556 n
C4b2 C1b2 C4b2 8(6) 18_565 -10_565 n
C4b2 C1b2 C52 64(6) 18_565 15_555 n
C4b2 C1b2 C52 62(6) 18_565 18_565 n
C4b2 C1b2 O1b2 112(6) 18_565 1_555 n
C4b2 C1b2 O1b2 85(6) 18_565 21_566 n
C4b2 C1b2 O2b2 114(6) 18_565 1_555 n
C4b2 C1b2 H2b2 67(6) 18_565 18_565 n
C4b2 C1b2 H2b2 70(6) 18_565 -10_565 n
C4b2 C1b2 C2d 129(6) 18_565 -8_556 n
C4b2 C1b2 H2d 137(6) 18_565 -11_556 n
C4b2 C1b2 H5d 111(6) 18_565 16_556 n
C4b2 C1b2 H5d 103(6) 18_565 -8_556 n
C4b2 C1b2 H7d 98(6) 18_565 4_556 n
C4b2 C1b2 H7d 111(6) 18_565 -20_556 n
C4b2 C1b2 C52 72(6) -10_565 15_555 n
C4b2 C1b2 C52 70(6) -10_565 18_565 n
C4b2 C1b2 O1b2 106(6) -10_565 1_555 n
C4b2 C1b2 O1b2 78(6) -10_565 21_566 n
C4b2 C1b2 O2b2 115(6) -10_565 1_555 n
C4b2 C1b2 H2b2 59(6) -10_565 18_565 n
C4b2 C1b2 H2b2 62(6) -10_565 -10_565 n
C4b2 C1b2 C2d 120(6) -10_565 -8_556 n
C4b2 C1b2 H2d 129(6) -10_565 -11_556 n
C4b2 C1b2 H5d 104(6) -10_565 16_556 n
C4b2 C1b2 H5d 96(6) -10_565 -8_556 n
C4b2 C1b2 H7d 89(6) -10_565 4_556 n
C4b2 C1b2 H7d 103(6) -10_565 -20_556 n
C52 C1b2 C52 3(6) 15_555 18_565 n
C52 C1b2 O1b2 149(6) 15_555 1_555 n
C52 C1b2 O1b2 145(6) 15_555 21_566 n
C52 C1b2 O2b2 83(6) 15_555 1_555 n
C52 C1b2 H2b2 126(6) 15_555 18_565 n
C52 C1b2 H2b2 128(6) 15_555 -10_565 n
C52 C1b2 C2d 160(6) 15_555 -8_556 n
C52 C1b2 H2d 159(6) 15_555 -11_556 n
C52 C1b2 H5d 166(6) 15_555 16_556 n
C52 C1b2 H5d 163(6) 15_555 -8_556 n
C52 C1b2 H7d 149(6) 15_555 4_556 n
C52 C1b2 H7d 153(6) 15_555 -20_556 n
C52 C1b2 O1b2 151(6) 18_565 1_555 n
C52 C1b2 O1b2 145(6) 18_565 21_566 n
C52 C1b2 O2b2 81(6) 18_565 1_555 n
C52 C1b2 H2b2 123(6) 18_565 18_565 n
C52 C1b2 H2b2 126(6) 18_565 -10_565 n
C52 C1b2 C2d 159(6) 18_565 -8_556 n
C52 C1b2 H2d 161(6) 18_565 -11_556 n
C52 C1b2 H5d 168(6) 18_565 16_556 n
C52 C1b2 H5d 164(6) 18_565 -8_556 n
C52 C1b2 H7d 146(6) 18_565 4_556 n
C52 C1b2 H7d 150(6) 18_565 -20_556 n
O1b2 C1b2 O1b2 32(6) 1_555 21_566 n
O1b2 C1b2 O2b2 124(6) 1_555 1_555 n
O1b2 C1b2 H2b2 71(6) 1_555 18_565 n
O1b2 C1b2 H2b2 70(6) 1_555 -10_565 n
O1b2 C1b2 C2d 48(6) 1_555 -8_556 n
O1b2 C1b2 H2d 37(6) 1_555 -11_556 n
O1b2 C1b2 H5d 18(6) 1_555 16_556 n
O1b2 C1b2 H5d 24(6) 1_555 -8_556 n
O1b2 C1b2 H7d 59(6) 1_555 4_556 n
O1b2 C1b2 H7d 58(6) 1_555 -20_556 n
O1b2 C1b2 O2b2 126(6) 21_566 1_555 n
O1b2 C1b2 H2b2 41(6) 21_566 18_565 n
O1b2 C1b2 H2b2 41(6) 21_566 -10_565 n
O1b2 C1b2 C2d 54(6) 21_566 -8_556 n
O1b2 C1b2 H2d 53(6) 21_566 -11_556 n
O1b2 C1b2 H5d 26(6) 21_566 16_556 n
O1b2 C1b2 H5d 18(6) 21_566 -8_556 n
O1b2 C1b2 H7d 43(6) 21_566 4_556 n
O1b2 C1b2 H7d 51(6) 21_566 -20_556 n
O2b2 C1b2 H2b2 100(6) 1_555 18_565 n
O2b2 C1b2 H2b2 97(6) 1_555 -10_565 n
O2b2 C1b2 C2d 78(6) 1_555 -8_556 n
O2b2 C1b2 H2d 87(6) 1_555 -11_556 n
O2b2 C1b2 H5d 111(6) 1_555 16_556 n
O2b2 C1b2 H5d 113(6) 1_555 -8_556 n
O2b2 C1b2 H7d 84(6) 1_555 4_556 n
O2b2 C1b2 H7d 76(6) 1_555 -20_556 n
H2b2 C1b2 H2b2 3(6) 18_565 -10_565 n
H2b2 C1b2 C2d 62(6) 18_565 -8_556 n
H2b2 C1b2 H2d 73(6) 18_565 -11_556 n
H2b2 C1b2 H5d 57(6) 18_565 16_556 n
H2b2 C1b2 H5d 48(6) 18_565 -8_556 n
H2b2 C1b2 H7d 31(6) 18_565 4_556 n
H2b2 C1b2 H7d 45(6) 18_565 -20_556 n
H2b2 C1b2 C2d 59(6) -10_565 -8_556 n
H2b2 C1b2 H2d 70(6) -10_565 -11_556 n
H2b2 C1b2 H5d 55(6) -10_565 16_556 n
H2b2 C1b2 H5d 47(6) -10_565 -8_556 n
H2b2 C1b2 H7d 28(6) -10_565 4_556 n
H2b2 C1b2 H7d 42(6) -10_565 -20_556 n
C2d C1b2 H2d 17(6) -8_556 -11_556 n
C2d C1b2 H5d 33(6) -8_556 16_556 n
C2d C1b2 H5d 37(6) -8_556 -8_556 n
C2d C1b2 H7d 32(6) -8_556 4_556 n
C2d C1b2 H7d 20(6) -8_556 -20_556 n
H2d C1b2 H5d 28(6) -11_556 16_556 n
H2d C1b2 H5d 35(6) -11_556 -8_556 n
H2d C1b2 H7d 45(6) -11_556 4_556 n
H2d C1b2 H7d 35(6) -11_556 -20_556 n
H5d C1b2 H5d 9(6) 16_556 -8_556 n
H5d C1b2 H7d 41(6) 16_556 4_556 n
H5d C1b2 H7d 40(6) 16_556 -20_556 n
H5d C1b2 H7d 36(6) -8_556 4_556 n
H5d C1b2 H7d 39(6) -8_556 -20_556 n
H7d C1b2 H7d 14(6) 4_556 -20_556 n
C1a2 C2a2 C1a2 57(6) 1_555 -10_565 n
C1a2 C2a2 C2a2 134(6) 1_555 4_556 n
C1a2 C2a2 C2a2 136(6) 1_555 12_566 n
C1a2 C2a2 C2a2 100(6) 1_555 15_555 n
C1a2 C2a2 C2a2 143(6) 1_555 18_565 n
C1a2 C2a2 C2a2 144(6) 1_555 21_566 n
C1a2 C2a2 C2a2 117(6) 1_555 -10_565 n
C1a2 C2a2 C2a2 103(6) 1_555 -20_556 n
C1a2 C2a2 C2b2 116(6) 1_555 4_556 n
C1a2 C2a2 C2b2 123(6) 1_555 12_566 n
C1a2 C2a2 C32 120(6) 1_555 1_555 n
C1a2 C2a2 C32 117(6) 1_555 4_556 n
C1a2 C2a2 C32 167(6) 1_555 12_566 n
C1a2 C2a2 C32 136(6) 1_555 15_555 n
C1a2 C2a2 C32 129(6) 1_555 18_565 n
C1a2 C2a2 C32 147(6) 1_555 21_566 n
C1a2 C2a2 C32 169(6) 1_555 -10_565 n
C1a2 C2a2 C4a2 120(6) 1_555 1_555 n
C1a2 C2a2 C4a2 102(6) 1_555 21_566 n
C1a2 C2a2 C4a2 67(6) 1_555 -10_565 n
C1a2 C2a2 C4a2 51(6) 1_555 -20_556 n
C1a2 C2a2 C52 81(6) 1_555 21_566 n
C1a2 C2a2 C52 83(6) 1_555 -20_556 n
C1a2 C2a2 H12 73(6) 1_555 15_555 n
C1a2 C2a2 C2a2 132(6) -10_565 4_556 n
C1a2 C2a2 C2a2 130(6) -10_565 12_566 n
C1a2 C2a2 C2a2 146(6) -10_565 15_555 n
C1a2 C2a2 C2a2 94(6) -10_565 18_565 n
C1a2 C2a2 C2a2 97(6) -10_565 21_566 n
C1a2 C2a2 C2a2 60(6) -10_565 -10_565 n
C1a2 C2a2 C2a2 147(6) -10_565 -20_556 n
C1a2 C2a2 C2b2 121(6) -10_565 4_556 n
C1a2 C2a2 C2b2 112(6) -10_565 12_566 n
C1a2 C2a2 C32 174(6) -10_565 1_555 n
C1a2 C2a2 C32 174(6) -10_565 4_556 n
C1a2 C2a2 C32 110(6) -10_565 12_566 n
C1a2 C2a2 C32 121(6) -10_565 15_555 n
C1a2 C2a2 C32 130(6) -10_565 18_565 n
C1a2 C2a2 C32 146(6) -10_565 21_566 n
C1a2 C2a2 C32 113(6) -10_565 -10_565 n
C1a2 C2a2 C4a2 63(6) -10_565 1_555 n
C1a2 C2a2 C4a2 49(6) -10_565 21_566 n
C1a2 C2a2 C4a2 124(6) -10_565 -10_565 n
C1a2 C2a2 C4a2 103(6) -10_565 -20_556 n
C1a2 C2a2 C52 82(6) -10_565 21_566 n
C1a2 C2a2 C52 79(6) -10_565 -20_556 n
C1a2 C2a2 H12 66(6) -10_565 15_555 n
C2a2 C2a2 C2a2 3(6) 4_556 12_566 n
C2a2 C2a2 C2a2 45(6) 4_556 15_555 n
C2a2 C2a2 C2a2 48(6) 4_556 18_565 n
C2a2 C2a2 C2a2 45(6) 4_556 21_566 n
C2a2 C2a2 C2a2 90(6) 4_556 -10_565 n
C2a2 C2a2 C2a2 42(6) 4_556 -20_556 n
C2a2 C2a2 C2b2 96(6) 4_556 4_556 n
C2a2 C2a2 C2b2 96(6) 4_556 12_566 n
C2a2 C2a2 C32 45(6) 4_556 1_555 n
C2a2 C2a2 C32 51(6) 4_556 4_556 n
C2a2 C2a2 C32 53(6) 4_556 12_566 n
C2a2 C2a2 C32 83(6) 4_556 15_555 n
C2a2 C2a2 C32 82(6) 4_556 18_565 n
C2a2 C2a2 C32 20(6) 4_556 21_566 n
C2a2 C2a2 C32 48(6) 4_556 -10_565 n
C2a2 C2a2 C4a2 90(6) 4_556 1_555 n
C2a2 C2a2 C4a2 114(6) 4_556 21_566 n
C2a2 C2a2 C4a2 90(6) 4_556 -10_565 n
C2a2 C2a2 C4a2 117(6) 4_556 -20_556 n
C2a2 C2a2 C52 139(6) 4_556 21_566 n
C2a2 C2a2 C52 139(6) 4_556 -20_556 n
C2a2 C2a2 H12 151(6) 4_556 15_555 n
C2a2 C2a2 C2a2 48(6) 12_566 15_555 n
C2a2 C2a2 C2a2 45(6) 12_566 18_565 n
C2a2 C2a2 C2a2 42(6) 12_566 21_566 n
C2a2 C2a2 C2a2 87(6) 12_566 -10_565 n
C2a2 C2a2 C2a2 45(6) 12_566 -20_556 n
C2a2 C2a2 C2b2 96(6) 12_566 4_556 n
C2a2 C2a2 C2b2 95(6) 12_566 12_566 n
C2a2 C2a2 C32 48(6) 12_566 1_555 n
C2a2 C2a2 C32 53(6) 12_566 4_556 n
C2a2 C2a2 C32 50(6) 12_566 12_566 n
C2a2 C2a2 C32 82(6) 12_566 15_555 n
C2a2 C2a2 C32 83(6) 12_566 18_565 n
C2a2 C2a2 C32 21(6) 12_566 21_566 n
C2a2 C2a2 C32 45(6) 12_566 -10_565 n
C2a2 C2a2 C4a2 87(6) 12_566 1_555 n
C2a2 C2a2 C4a2 111(6) 12_566 21_566 n
C2a2 C2a2 C4a2 94(6) 12_566 -10_565 n
C2a2 C2a2 C4a2 120(6) 12_566 -20_556 n
C2a2 C2a2 C52 139(6) 12_566 21_566 n
C2a2 C2a2 C52 138(6) 12_566 -20_556 n
C2a2 C2a2 H12 150(6) 12_566 15_555 n
C2a2 C2a2 C2a2 93(6) 15_555 18_565 n
C2a2 C2a2 C2a2 90(6) 15_555 21_566 n
C2a2 C2a2 C2a2 135(6) 15_555 -10_565 n
C2a2 C2a2 C2a2 3(6) 15_555 -20_556 n
C2a2 C2a2 C2b2 90(6) 15_555 4_556 n
C2a2 C2a2 C2b2 101(6) 15_555 12_566 n
C2a2 C2a2 C32 28(6) 15_555 1_555 n
C2a2 C2a2 C32 30(6) 15_555 4_556 n
C2a2 C2a2 C32 91(6) 15_555 12_566 n
C2a2 C2a2 C32 93(6) 15_555 15_555 n
C2a2 C2a2 C32 83(6) 15_555 18_565 n
C2a2 C2a2 C32 48(6) 15_555 21_566 n
C2a2 C2a2 C32 87(6) 15_555 -10_565 n
C2a2 C2a2 C4a2 135(6) 15_555 1_555 n
C2a2 C2a2 C4a2 158(6) 15_555 21_566 n
C2a2 C2a2 C4a2 46(6) 15_555 -10_565 n
C2a2 C2a2 C4a2 72(6) 15_555 -20_556 n
C2a2 C2a2 C52 122(6) 15_555 21_566 n
C2a2 C2a2 C52 126(6) 15_555 -20_556 n
C2a2 C2a2 H12 135(6) 15_555 15_555 n
C2a2 C2a2 C2a2 3(6) 18_565 21_566 n
C2a2 C2a2 C2a2 42(6) 18_565 -10_565 n
C2a2 C2a2 C2a2 90(6) 18_565 -20_556 n
C2a2 C2a2 C2b2 98(6) 18_565 4_556 n
C2a2 C2a2 C2b2 87(6) 18_565 12_566 n
C2a2 C2a2 C32 87(6) 18_565 1_555 n
C2a2 C2a2 C32 91(6) 18_565 4_556 n
C2a2 C2a2 C32 28(6) 18_565 12_566 n
C2a2 C2a2 C32 76(6) 18_565 15_555 n
C2a2 C2a2 C32 87(6) 18_565 18_565 n
C2a2 C2a2 C32 52(6) 18_565 21_566 n
C2a2 C2a2 C32 27(6) 18_565 -10_565 n
C2a2 C2a2 C4a2 42(6) 18_565 1_555 n
C2a2 C2a2 C4a2 66(6) 18_565 21_566 n
C2a2 C2a2 C4a2 138(6) 18_565 -10_565 n
C2a2 C2a2 C4a2 163(6) 18_565 -20_556 n
C2a2 C2a2 C52 120(6) 18_565 21_566 n
C2a2 C2a2 C52 116(6) 18_565 -20_556 n
C2a2 C2a2 H12 119(6) 18_565 15_555 n
C2a2 C2a2 C2a2 45(6) 21_566 -10_565 n
C2a2 C2a2 C2a2 87(6) 21_566 -20_556 n
C2a2 C2a2 C2b2 98(6) 21_566 4_556 n
C2a2 C2a2 C2b2 88(6) 21_566 12_566 n
C2a2 C2a2 C32 84(6) 21_566 1_555 n
C2a2 C2a2 C32 88(6) 21_566 4_556 n
C2a2 C2a2 C32 28(6) 21_566 12_566 n
C2a2 C2a2 C32 77(6) 21_566 15_555 n
C2a2 C2a2 C32 86(6) 21_566 18_565 n
C2a2 C2a2 C32 49(6) 21_566 21_566 n
C2a2 C2a2 C32 26(6) 21_566 -10_565 n
C2a2 C2a2 C4a2 46(6) 21_566 1_555 n
C2a2 C2a2 C4a2 70(6) 21_566 21_566 n
C2a2 C2a2 C4a2 135(6) 21_566 -10_565 n
C2a2 C2a2 C4a2 160(6) 21_566 -20_556 n
C2a2 C2a2 C52 122(6) 21_566 21_566 n
C2a2 C2a2 C52 118(6) 21_566 -20_556 n
C2a2 C2a2 H12 122(6) 21_566 15_555 n
C2a2 C2a2 C2a2 132(6) -10_565 -20_556 n
C2a2 C2a2 C2b2 95(6) -10_565 4_556 n
C2a2 C2a2 C2b2 80(6) -10_565 12_566 n
C2a2 C2a2 C32 123(6) -10_565 1_555 n
C2a2 C2a2 C32 126(6) -10_565 4_556 n
C2a2 C2a2 C32 50(6) -10_565 12_566 n
C2a2 C2a2 C32 78(6) -10_565 15_555 n
C2a2 C2a2 C32 92(6) -10_565 18_565 n
C2a2 C2a2 C32 91(6) -10_565 21_566 n
C2a2 C2a2 C32 53(6) -10_565 -10_565 n
C2a2 C2a2 C4a2 6(6) -10_565 1_555 n
C2a2 C2a2 C4a2 25(6) -10_565 21_566 n
C2a2 C2a2 C4a2 174(6) -10_565 -10_565 n
C2a2 C2a2 C4a2 152(6) -10_565 -20_556 n
C2a2 C2a2 C52 90(6) -10_565 21_566 n
C2a2 C2a2 C52 85(6) -10_565 -20_556 n
C2a2 C2a2 H12 83(6) -10_565 15_555 n
C2a2 C2a2 C2b2 91(6) -20_556 4_556 n
C2a2 C2a2 C2b2 101(6) -20_556 12_566 n
C2a2 C2a2 C32 27(6) -20_556 1_555 n
C2a2 C2a2 C32 30(6) -20_556 4_556 n
C2a2 C2a2 C32 89(6) -20_556 12_566 n
C2a2 C2a2 C32 92(6) -20_556 15_555 n
C2a2 C2a2 C32 83(6) -20_556 18_565 n
C2a2 C2a2 C32 45(6) -20_556 21_566 n
C2a2 C2a2 C32 84(6) -20_556 -10_565 n
C2a2 C2a2 C4a2 132(6) -20_556 1_555 n
C2a2 C2a2 C4a2 155(6) -20_556 21_566 n
C2a2 C2a2 C4a2 49(6) -20_556 -10_565 n
C2a2 C2a2 C4a2 75(6) -20_556 -20_556 n
C2a2 C2a2 C52 124(6) -20_556 21_566 n
C2a2 C2a2 C52 128(6) -20_556 -20_556 n
C2a2 C2a2 H12 137(6) -20_556 15_555 n
C2b2 C2a2 C2b2 15(6) 4_556 12_566 n
C2b2 C2a2 C32 65(6) 4_556 1_555 n
C2b2 C2a2 C32 61(6) 4_556 4_556 n
C2b2 C2a2 C32 70(6) 4_556 12_566 n
C2b2 C2a2 C32 22(6) 4_556 15_555 n
C2b2 C2a2 C32 14(6) 4_556 18_565 n
C2b2 C2a2 C32 76(6) 4_556 21_566 n
C2b2 C2a2 C32 72(6) 4_556 -10_565 n
C2b2 C2a2 C4a2 89(6) 4_556 1_555 n
C2b2 C2a2 C4a2 85(6) 4_556 21_566 n
C2b2 C2a2 C4a2 78(6) 4_556 -10_565 n
C2b2 C2a2 C4a2 74(6) 4_556 -20_556 n
C2b2 C2a2 C52 43(6) 4_556 21_566 n
C2b2 C2a2 C52 44(6) 4_556 -20_556 n
C2b2 C2a2 H12 57(6) 4_556 15_555 n
C2b2 C2a2 C32 74(6) 12_566 1_555 n
C2b2 C2a2 C32 71(6) 12_566 4_556 n
C2b2 C2a2 C32 60(6) 12_566 12_566 n
C2b2 C2a2 C32 14(6) 12_566 15_555 n
C2b2 C2a2 C32 18(6) 12_566 18_565 n
C2b2 C2a2 C32 76(6) 12_566 21_566 n
C2b2 C2a2 C32 63(6) 12_566 -10_565 n
C2b2 C2a2 C4a2 74(6) 12_566 1_555 n
C2b2 C2a2 C4a2 71(6) 12_566 21_566 n
C2b2 C2a2 C4a2 93(6) 12_566 -10_565 n
C2b2 C2a2 C4a2 87(6) 12_566 -20_556 n
C2b2 C2a2 C52 44(6) 12_566 21_566 n
C2b2 C2a2 C52 43(6) 12_566 -20_556 n
C2b2 C2a2 H12 55(6) 12_566 15_555 n
C32 C2a2 C32 5(6) 1_555 4_556 n
C32 C2a2 C32 73(6) 1_555 12_566 n
C32 C2a2 C32 65(6) 1_555 15_555 n
C32 C2a2 C32 55(6) 1_555 18_565 n
C32 C2a2 C32 34(6) 1_555 21_566 n
C32 C2a2 C32 70(6) 1_555 -10_565 n
C32 C2a2 C4a2 120(6) 1_555 1_555 n
C32 C2a2 C4a2 136(6) 1_555 21_566 n
C32 C2a2 C4a2 54(6) 1_555 -10_565 n
C32 C2a2 C4a2 76(6) 1_555 -20_556 n
C32 C2a2 C52 103(6) 1_555 21_566 n
C32 C2a2 C52 106(6) 1_555 -20_556 n
C32 C2a2 H12 118(6) 1_555 15_555 n
C32 C2a2 C32 76(6) 4_556 12_566 n
C32 C2a2 C32 64(6) 4_556 15_555 n
C32 C2a2 C32 53(6) 4_556 18_565 n
C32 C2a2 C32 39(6) 4_556 21_566 n
C32 C2a2 C32 73(6) 4_556 -10_565 n
C32 C2a2 C4a2 123(6) 4_556 1_555 n
C32 C2a2 C4a2 137(6) 4_556 21_566 n
C32 C2a2 C4a2 50(6) 4_556 -10_565 n
C32 C2a2 C4a2 72(6) 4_556 -20_556 n
C32 C2a2 C52 99(6) 4_556 21_566 n
C32 C2a2 C52 101(6) 4_556 -20_556 n
C32 C2a2 H12 114(6) 4_556 15_555 n
C32 C2a2 C32 48(6) 12_566 15_555 n
C32 C2a2 C32 59(6) 12_566 18_565 n
C32 C2a2 C32 44(6) 12_566 21_566 n
C32 C2a2 C32 5(6) 12_566 -10_565 n
C32 C2a2 C4a2 47(6) 12_566 1_555 n
C32 C2a2 C4a2 67(6) 12_566 21_566 n
C32 C2a2 C4a2 126(6) 12_566 -10_565 n
C32 C2a2 C4a2 140(6) 12_566 -20_556 n
C32 C2a2 C52 99(6) 12_566 21_566 n
C32 C2a2 C52 95(6) 12_566 -20_556 n
C32 C2a2 H12 103(6) 12_566 15_555 n
C32 C2a2 C32 14(6) 15_555 18_565 n
C32 C2a2 C32 63(6) 15_555 21_566 n
C32 C2a2 C32 51(6) 15_555 -10_565 n
C32 C2a2 C4a2 73(6) 15_555 1_555 n
C32 C2a2 C4a2 75(6) 15_555 21_566 n
C32 C2a2 C4a2 95(6) 15_555 -10_565 n
C32 C2a2 C4a2 95(6) 15_555 -20_556 n
C32 C2a2 C52 57(6) 15_555 21_566 n
C32 C2a2 C52 56(6) 15_555 -20_556 n
C32 C2a2 H12 69(6) 15_555 15_555 n
C32 C2a2 C32 62(6) 18_565 21_566 n
C32 C2a2 C32 60(6) 18_565 -10_565 n
C32 C2a2 C4a2 87(6) 18_565 1_555 n
C32 C2a2 C4a2 88(6) 18_565 21_566 n
C32 C2a2 C4a2 81(6) 18_565 -10_565 n
C32 C2a2 C4a2 83(6) 18_565 -20_556 n
C32 C2a2 C52 56(6) 18_565 21_566 n
C32 C2a2 C52 57(6) 18_565 -20_556 n
C32 C2a2 H12 70(6) 18_565 15_555 n
C32 C2a2 C32 39(6) 21_566 -10_565 n
C32 C2a2 C4a2 89(6) 21_566 1_555 n
C32 C2a2 C4a2 110(6) 21_566 21_566 n
C32 C2a2 C4a2 87(6) 21_566 -10_565 n
C32 C2a2 C4a2 111(6) 21_566 -20_556 n
C32 C2a2 C52 118(6) 21_566 21_566 n
C32 C2a2 C52 118(6) 21_566 -20_556 n
C32 C2a2 H12 131(6) 21_566 15_555 n
C32 C2a2 C4a2 51(6) -10_565 1_555 n
C32 C2a2 C4a2 71(6) -10_565 21_566 n
C32 C2a2 C4a2 123(6) -10_565 -10_565 n
C32 C2a2 C4a2 140(6) -10_565 -20_556 n
C32 C2a2 C52 103(6) -10_565 21_566 n
C32 C2a2 C52 100(6) -10_565 -20_556 n
C32 C2a2 H12 108(6) -10_565 15_555 n
C4a2 C2a2 C4a2 24(6) 1_555 21_566 n
C4a2 C2a2 C4a2 168(6) 1_555 -10_565 n
C4a2 C2a2 C4a2 149(6) 1_555 -20_556 n
C4a2 C2a2 C52 86(6) 1_555 21_566 n
C4a2 C2a2 C52 81(6) 1_555 -20_556 n
C4a2 C2a2 H12 80(6) 1_555 15_555 n
C4a2 C2a2 C4a2 152(6) 21_566 -10_565 n
C4a2 C2a2 C4a2 126(6) 21_566 -20_556 n
C4a2 C2a2 C52 67(6) 21_566 21_566 n
C4a2 C2a2 C52 62(6) 21_566 -20_556 n
C4a2 C2a2 H12 58(6) 21_566 15_555 n
C4a2 C2a2 C4a2 26(6) -10_565 -20_556 n
C4a2 C2a2 C52 85(6) -10_565 21_566 n
C4a2 C2a2 C52 90(6) -10_565 -20_556 n
C4a2 C2a2 H12 94(6) -10_565 15_555 n
C4a2 C2a2 C52 64(6) -20_556 21_566 n
C4a2 C2a2 C52 69(6) -20_556 -20_556 n
C4a2 C2a2 H12 69(6) -20_556 15_555 n
C52 C2a2 C52 5(6) 21_566 -20_556 n
C52 C2a2 H12 15(6) 21_566 15_555 n
C52 C2a2 H12 13(6) -20_556 15_555 n
C1b2 C2b2 C1b2 76(6) 1_555 -10_565 n
C1b2 C2b2 C2a2 126(6) 1_555 4_556 n
C1b2 C2b2 C2a2 128(6) 1_555 12_566 n
C1b2 C2b2 C2b2 152(6) 1_555 15_555 n
C1b2 C2b2 C2b2 105(6) 1_555 18_565 n
C1b2 C2b2 C2b2 96(6) 1_555 21_566 n
C1b2 C2b2 C2b2 123(6) 1_555 -10_565 n
C1b2 C2b2 C2b2 148(6) 1_555 -20_556 n
C1b2 C2b2 C32 120(6) 1_555 1_555 n
C1b2 C2b2 C32 123(6) 1_555 4_556 n
C1b2 C2b2 C32 177(6) 1_555 12_566 n
C1b2 C2b2 C32 135(6) 1_555 21_566 n
C1b2 C2b2 C32 173(6) 1_555 -10_565 n
C1b2 C2b2 C32 141(6) 1_555 -20_556 n
C1b2 C2b2 C4a2 92(6) 1_555 12_566 n
C1b2 C2b2 C4a2 90(6) 1_555 15_555 n
C1b2 C2b2 C4a2 125(6) 1_555 18_565 n
C1b2 C2b2 C4b2 120(6) 1_555 1_555 n
C1b2 C2b2 C4b2 114(6) 1_555 15_555 n
C1b2 C2b2 C4b2 44(6) 1_555 18_565 n
C1b2 C2b2 C4b2 53(6) 1_555 -10_565 n
C1b2 C2b2 C52 75(6) 1_555 15_555 n
C1b2 C2b2 C52 71(6) 1_555 18_565 n
C1b2 C2b2 H12 84(6) 1_555 21_566 n
C1b2 C2b2 C2a2 113(6) -10_565 4_556 n
C1b2 C2b2 C2a2 110(6) -10_565 12_566 n
C1b2 C2b2 C2b2 87(6) -10_565 15_555 n
C1b2 C2b2 C2b2 153(6) -10_565 18_565 n
C1b2 C2b2 C2b2 156(6) -10_565 21_566 n
C1b2 C2b2 C2b2 47(6) -10_565 -10_565 n
C1b2 C2b2 C2b2 77(6) -10_565 -20_556 n
C1b2 C2b2 C32 163(6) -10_565 1_555 n
C1b2 C2b2 C32 161(6) -10_565 4_556 n
C1b2 C2b2 C32 100(6) -10_565 12_566 n
C1b2 C2b2 C32 117(6) -10_565 21_566 n
C1b2 C2b2 C32 98(6) -10_565 -10_565 n
C1b2 C2b2 C32 108(6) -10_565 -20_556 n
C1b2 C2b2 C4a2 143(6) -10_565 12_566 n
C1b2 C2b2 C4a2 124(6) -10_565 15_555 n
C1b2 C2b2 C4a2 76(6) -10_565 18_565 n
C1b2 C2b2 C4b2 44(6) -10_565 1_555 n
C1b2 C2b2 C4b2 37(6) -10_565 15_555 n
C1b2 C2b2 C4b2 120(6) -10_565 18_565 n
C1b2 C2b2 C4b2 129(6) -10_565 -10_565 n
C1b2 C2b2 C52 60(6) -10_565 15_555 n
C1b2 C2b2 C52 65(6) -10_565 18_565 n
C1b2 C2b2 H12 79(6) -10_565 21_566 n
C2a2 C2b2 C2a2 4(6) 4_556 12_566 n
C2a2 C2b2 C2b2 82(6) 4_556 15_555 n
C2a2 C2b2 C2b2 88(6) 4_556 18_565 n
C2a2 C2b2 C2b2 90(6) 4_556 21_566 n
C2a2 C2b2 C2b2 85(6) 4_556 -10_565 n
C2a2 C2b2 C2b2 82(6) 4_556 -20_556 n
C2a2 C2b2 C32 54(6) 4_556 1_555 n
C2a2 C2b2 C32 56(6) 4_556 4_556 n
C2a2 C2b2 C32 54(6) 4_556 12_566 n
C2a2 C2b2 C32 11(6) 4_556 21_566 n
C2a2 C2b2 C32 53(6) 4_556 -10_565 n
C2a2 C2b2 C32 16(6) 4_556 -20_556 n
C2a2 C2b2 C4a2 47(6) 4_556 12_566 n
C2a2 C2b2 C4a2 39(6) 4_556 15_555 n
C2a2 C2b2 C4a2 38(6) 4_556 18_565 n
C2a2 C2b2 C4b2 90(6) 4_556 1_555 n
C2a2 C2b2 C4b2 92(6) 4_556 15_555 n
C2a2 C2b2 C4b2 106(6) 4_556 18_565 n
C2a2 C2b2 C4b2 103(6) 4_556 -10_565 n
C2a2 C2b2 C52 67(6) 4_556 15_555 n
C2a2 C2b2 C52 67(6) 4_556 18_565 n
C2a2 C2b2 H12 49(6) 4_556 21_566 n
C2a2 C2b2 C2b2 79(6) 12_566 15_555 n
C2a2 C2b2 C2b2 90(6) 12_566 18_565 n
C2a2 C2b2 C2b2 92(6) 12_566 21_566 n
C2a2 C2b2 C2b2 80(6) 12_566 -10_565 n
C2a2 C2b2 C2b2 79(6) 12_566 -20_556 n
C2a2 C2b2 C32 57(6) 12_566 1_555 n
C2a2 C2b2 C32 59(6) 12_566 4_556 n
C2a2 C2b2 C32 52(6) 12_566 12_566 n
C2a2 C2b2 C32 11(6) 12_566 21_566 n
C2a2 C2b2 C32 50(6) 12_566 -10_565 n
C2a2 C2b2 C32 14(6) 12_566 -20_556 n
C2a2 C2b2 C4a2 51(6) 12_566 12_566 n
C2a2 C2b2 C4a2 42(6) 12_566 15_555 n
C2a2 C2b2 C4a2 35(6) 12_566 18_565 n
C2a2 C2b2 C4b2 86(6) 12_566 1_555 n
C2a2 C2b2 C4b2 88(6) 12_566 15_555 n
C2a2 C2b2 C4b2 110(6) 12_566 18_565 n
C2a2 C2b2 C4b2 108(6) 12_566 -10_565 n
C2a2 C2b2 C52 66(6) 12_566 15_555 n
C2a2 C2b2 C52 67(6) 12_566 18_565 n
C2a2 C2b2 H12 49(6) 12_566 21_566 n
C2b2 C2b2 C2b2 80(6) 15_555 18_565 n
C2b2 C2b2 C2b2 90(6) 15_555 21_566 n
C2b2 C2b2 C2b2 45(6) 15_555 -10_565 n
C2b2 C2b2 C2b2 10(6) 15_555 -20_556 n
C2b2 C2b2 C32 80(6) 15_555 1_555 n
C2b2 C2b2 C32 76(6) 15_555 4_556 n
C2b2 C2b2 C32 28(6) 15_555 12_566 n
C2b2 C2b2 C32 73(6) 15_555 21_566 n
C2b2 C2b2 C32 29(6) 15_555 -10_565 n
C2b2 C2b2 C32 65(6) 15_555 -20_556 n
C2b2 C2b2 C4a2 114(6) 15_555 12_566 n
C2b2 C2b2 C4a2 118(6) 15_555 15_555 n
C2b2 C2b2 C4a2 70(6) 15_555 18_565 n
C2b2 C2b2 C4b2 45(6) 15_555 1_555 n
C2b2 C2b2 C4b2 52(6) 15_555 15_555 n
C2b2 C2b2 C4b2 144(6) 15_555 18_565 n
C2b2 C2b2 C4b2 134(6) 15_555 -10_565 n
C2b2 C2b2 C52 116(6) 15_555 15_555 n
C2b2 C2b2 C52 122(6) 15_555 18_565 n
C2b2 C2b2 H12 115(6) 15_555 21_566 n
C2b2 C2b2 C2b2 10(6) 18_565 21_566 n
C2b2 C2b2 C2b2 125(6) 18_565 -10_565 n
C2b2 C2b2 C2b2 90(6) 18_565 -20_556 n
C2b2 C2b2 C32 34(6) 18_565 1_555 n
C2b2 C2b2 C32 32(6) 18_565 4_556 n
C2b2 C2b2 C32 78(6) 18_565 12_566 n
C2b2 C2b2 C32 81(6) 18_565 21_566 n
C2b2 C2b2 C32 82(6) 18_565 -10_565 n
C2b2 C2b2 C32 87(6) 18_565 -20_556 n
C2b2 C2b2 C4a2 63(6) 18_565 12_566 n
C2b2 C2b2 C4a2 83(6) 18_565 15_555 n
C2b2 C2b2 C4a2 120(6) 18_565 18_565 n
C2b2 C2b2 C4b2 124(6) 18_565 1_555 n
C2b2 C2b2 C4b2 131(6) 18_565 15_555 n
C2b2 C2b2 C4b2 65(6) 18_565 18_565 n
C2b2 C2b2 C4b2 55(6) 18_565 -10_565 n
C2b2 C2b2 C52 147(6) 18_565 15_555 n
C2b2 C2b2 C52 142(6) 18_565 18_565 n
C2b2 C2b2 H12 128(6) 18_565 21_566 n
C2b2 C2b2 C2b2 135(6) 21_566 -10_565 n
C2b2 C2b2 C2b2 100(6) 21_566 -20_556 n
C2b2 C2b2 C32 36(6) 21_566 1_555 n
C2b2 C2b2 C32 35(6) 21_566 4_556 n
C2b2 C2b2 C32 87(6) 21_566 12_566 n
C2b2 C2b2 C32 84(6) 21_566 21_566 n
C2b2 C2b2 C32 91(6) 21_566 -10_565 n
C2b2 C2b2 C32 92(6) 21_566 -20_556 n
C2b2 C2b2 C4a2 58(6) 21_566 12_566 n
C2b2 C2b2 C4a2 78(6) 21_566 15_555 n
C2b2 C2b2 C4a2 125(6) 21_566 18_565 n
C2b2 C2b2 C4b2 134(6) 21_566 1_555 n
C2b2 C2b2 C4b2 141(6) 21_566 15_555 n
C2b2 C2b2 C4b2 55(6) 21_566 18_565 n
C2b2 C2b2 C4b2 45(6) 21_566 -10_565 n
C2b2 C2b2 C52 140(6) 21_566 15_555 n
C2b2 C2b2 C52 135(6) 21_566 18_565 n
C2b2 C2b2 H12 123(6) 21_566 21_566 n
C2b2 C2b2 C2b2 35(6) -10_565 -20_556 n
C2b2 C2b2 C32 117(6) -10_565 1_555 n
C2b2 C2b2 C32 114(6) -10_565 4_556 n
C2b2 C2b2 C32 54(6) -10_565 12_566 n
C2b2 C2b2 C32 82(6) -10_565 21_566 n
C2b2 C2b2 C32 51(6) -10_565 -10_565 n
C2b2 C2b2 C32 72(6) -10_565 -20_556 n
C2b2 C2b2 C4a2 132(6) -10_565 12_566 n
C2b2 C2b2 C4a2 119(6) -10_565 15_555 n
C2b2 C2b2 C4a2 50(6) -10_565 18_565 n
C2b2 C2b2 C4b2 6(6) -10_565 1_555 n
C2b2 C2b2 C4b2 10(6) -10_565 15_555 n
C2b2 C2b2 C4b2 166(6) -10_565 18_565 n
C2b2 C2b2 C4b2 172(6) -10_565 -10_565 n
C2b2 C2b2 C52 76(6) -10_565 15_555 n
C2b2 C2b2 C52 83(6) -10_565 18_565 n
C2b2 C2b2 H12 85(6) -10_565 21_566 n
C2b2 C2b2 C32 88(6) -20_556 1_555 n
C2b2 C2b2 C32 85(6) -20_556 4_556 n
C2b2 C2b2 C32 30(6) -20_556 12_566 n
C2b2 C2b2 C32 74(6) -20_556 21_566 n
C2b2 C2b2 C32 31(6) -20_556 -10_565 n
C2b2 C2b2 C32 66(6) -20_556 -20_556 n
C2b2 C2b2 C4a2 120(6) -20_556 12_566 n
C2b2 C2b2 C4a2 120(6) -20_556 15_555 n
C2b2 C2b2 C4a2 64(6) -20_556 18_565 n
C2b2 C2b2 C4b2 35(6) -20_556 1_555 n
C2b2 C2b2 C4b2 42(6) -20_556 15_555 n
C2b2 C2b2 C4b2 153(6) -20_556 18_565 n
C2b2 C2b2 C4b2 144(6) -20_556 -10_565 n
C2b2 C2b2 C52 107(6) -20_556 15_555 n
C2b2 C2b2 C52 113(6) -20_556 18_565 n
C2b2 C2b2 H12 109(6) -20_556 21_566 n
C32 C2b2 C32 4(6) 1_555 4_556 n
C32 C2b2 C32 63(6) 1_555 12_566 n
C32 C2b2 C32 48(6) 1_555 21_566 n
C32 C2b2 C32 65(6) 1_555 -10_565 n
C32 C2b2 C32 56(6) 1_555 -20_556 n
C32 C2b2 C4a2 39(6) 1_555 12_566 n
C32 C2b2 C4a2 56(6) 1_555 15_555 n
C32 C2b2 C4a2 89(6) 1_555 18_565 n
C32 C2b2 C4b2 120(6) 1_555 1_555 n
C32 C2b2 C4b2 126(6) 1_555 15_555 n
C32 C2b2 C4b2 77(6) 1_555 18_565 n
C32 C2b2 C4b2 68(6) 1_555 -10_565 n
C32 C2b2 C52 116(6) 1_555 15_555 n
C32 C2b2 C52 113(6) 1_555 18_565 n
C32 C2b2 H12 96(6) 1_555 21_566 n
C32 C2b2 C32 61(6) 4_556 12_566 n
C32 C2b2 C32 49(6) 4_556 21_566 n
C32 C2b2 C32 63(6) 4_556 -10_565 n
C32 C2b2 C32 57(6) 4_556 -20_556 n
C32 C2b2 C4a2 44(6) 4_556 12_566 n
C32 C2b2 C4a2 60(6) 4_556 15_555 n
C32 C2b2 C4a2 90(6) 4_556 18_565 n
C32 C2b2 C4b2 117(6) 4_556 1_555 n
C32 C2b2 C4b2 124(6) 4_556 15_555 n
C32 C2b2 C4b2 79(6) 4_556 18_565 n
C32 C2b2 C4b2 70(6) 4_556 -10_565 n
C32 C2b2 C52 120(6) 4_556 15_555 n
C32 C2b2 C52 117(6) 4_556 18_565 n
C32 C2b2 H12 100(6) 4_556 21_566 n
C32 C2b2 C32 45(6) 12_566 21_566 n
C32 C2b2 C32 4(6) 12_566 -10_565 n
C32 C2b2 C32 38(6) 12_566 -20_556 n
C32 C2b2 C4a2 90(6) 12_566 12_566 n
C32 C2b2 C4a2 91(6) 12_566 15_555 n
C32 C2b2 C4a2 52(6) 12_566 18_565 n
C32 C2b2 C4b2 57(6) 12_566 1_555 n
C32 C2b2 C4b2 63(6) 12_566 15_555 n
C32 C2b2 C4b2 140(6) 12_566 18_565 n
C32 C2b2 C4b2 130(6) 12_566 -10_565 n
C32 C2b2 C52 102(6) 12_566 15_555 n
C32 C2b2 C52 107(6) 12_566 18_565 n
C32 C2b2 H12 94(6) 12_566 21_566 n
C32 C2b2 C32 44(6) 21_566 -10_565 n
C32 C2b2 C32 11(6) 21_566 -20_556 n
C32 C2b2 C4a2 50(6) 21_566 12_566 n
C32 C2b2 C4a2 46(6) 21_566 15_555 n
C32 C2b2 C4a2 42(6) 21_566 18_565 n
C32 C2b2 C4b2 88(6) 21_566 1_555 n
C32 C2b2 C4b2 91(6) 21_566 15_555 n
C32 C2b2 C4b2 109(6) 21_566 18_565 n
C32 C2b2 C4b2 105(6) 21_566 -10_565 n
C32 C2b2 C52 77(6) 21_566 15_555 n
C32 C2b2 C52 78(6) 21_566 18_565 n
C32 C2b2 H12 60(6) 21_566 21_566 n
C32 C2b2 C32 36(6) -10_565 -20_556 n
C32 C2b2 C4a2 90(6) -10_565 12_566 n
C32 C2b2 C4a2 90(6) -10_565 15_555 n
C32 C2b2 C4a2 48(6) -10_565 18_565 n
C32 C2b2 C4b2 55(6) -10_565 1_555 n
C32 C2b2 C4b2 61(6) -10_565 15_555 n
C32 C2b2 C4b2 142(6) -10_565 18_565 n
C32 C2b2 C4b2 133(6) -10_565 -10_565 n
C32 C2b2 C52 98(6) -10_565 15_555 n
C32 C2b2 C52 103(6) -10_565 18_565 n
C32 C2b2 H12 91(6) -10_565 21_566 n
C32 C2b2 C4a2 61(6) -20_556 12_566 n
C32 C2b2 C4a2 55(6) -20_556 15_555 n
C32 C2b2 C4a2 33(6) -20_556 18_565 n
C32 C2b2 C4b2 77(6) -20_556 1_555 n
C32 C2b2 C4b2 80(6) -20_556 15_555 n
C32 C2b2 C4b2 120(6) -20_556 18_565 n
C32 C2b2 C4b2 116(6) -20_556 -10_565 n
C32 C2b2 C52 75(6) -20_556 15_555 n
C32 C2b2 C52 77(6) -20_556 18_565 n
C32 C2b2 H12 60(6) -20_556 21_566 n
C4a2 C2b2 C4a2 20(6) 12_566 15_555 n
C4a2 C2b2 C4a2 83(6) 12_566 18_565 n
C4a2 C2b2 C4b2 138(6) 12_566 1_555 n
C4a2 C2b2 C4b2 139(6) 12_566 15_555 n
C4a2 C2b2 C4b2 59(6) 12_566 18_565 n
C4a2 C2b2 C4b2 56(6) 12_566 -10_565 n
C4a2 C2b2 C52 83(6) 12_566 15_555 n
C4a2 C2b2 C52 79(6) 12_566 18_565 n
C4a2 C2b2 H12 65(6) 12_566 21_566 n
C4a2 C2b2 C4a2 69(6) 15_555 18_565 n
C4a2 C2b2 C4b2 125(6) 15_555 1_555 n
C4a2 C2b2 C4b2 123(6) 15_555 15_555 n
C4a2 C2b2 C4b2 69(6) 15_555 18_565 n
C4a2 C2b2 C4b2 69(6) 15_555 -10_565 n
C4a2 C2b2 C52 64(6) 15_555 15_555 n
C4a2 C2b2 C52 59(6) 15_555 18_565 n
C4a2 C2b2 H12 45(6) 15_555 21_566 n
C4a2 C2b2 C4b2 56(6) 18_565 1_555 n
C4a2 C2b2 C4b2 56(6) 18_565 15_555 n
C4a2 C2b2 C4b2 136(6) 18_565 18_565 n
C4a2 C2b2 C4b2 138(6) 18_565 -10_565 n
C4a2 C2b2 C52 50(6) 18_565 15_555 n
C4a2 C2b2 C52 55(6) 18_565 18_565 n
C4a2 C2b2 H12 45(6) 18_565 21_566 n
C4b2 C2b2 C4b2 7(6) 1_555 15_555 n
C4b2 C2b2 C4b2 162(6) 1_555 18_565 n
C4b2 C2b2 C4b2 166(6) 1_555 -10_565 n
C4b2 C2b2 C52 80(6) 1_555 15_555 n
C4b2 C2b2 C52 86(6) 1_555 18_565 n
C4b2 C2b2 H12 90(6) 1_555 21_566 n
C4b2 C2b2 C4b2 157(6) 15_555 18_565 n
C4b2 C2b2 C4b2 164(6) 15_555 -10_565 n
C4b2 C2b2 C52 74(6) 15_555 15_555 n
C4b2 C2b2 C52 80(6) 15_555 18_565 n
C4b2 C2b2 H12 86(6) 15_555 21_566 n
C4b2 C2b2 C4b2 11(6) 18_565 -10_565 n
C4b2 C2b2 C52 99(6) 18_565 15_555 n
C4b2 C2b2 C52 93(6) 18_565 18_565 n
C4b2 C2b2 H12 95(6) 18_565 21_566 n
C4b2 C2b2 C52 108(6) -10_565 15_555 n
C4b2 C2b2 C52 102(6) -10_565 18_565 n
C4b2 C2b2 H12 101(6) -10_565 21_566 n
C52 C2b2 C52 6(6) 15_555 18_565 n
C52 C2b2 H12 20(6) 15_555 21_566 n
C52 C2b2 H12 18(6) 18_565 21_566 n
C2a2 C32 C2a2 84(6) 1_555 4_556 n
C2a2 C32 C2a2 82(6) 1_555 12_566 n
C2a2 C32 C2a2 59(6) 1_555 15_555 n
C2a2 C32 C2a2 47(6) 1_555 21_566 n
C2a2 C32 C2a2 3(6) 1_555 -10_565 n
C2a2 C32 C2a2 66(6) 1_555 -20_556 n
C2a2 C32 C2b2 120(6) 1_555 1_555 n
C2a2 C32 C2b2 59(6) 1_555 4_556 n
C2a2 C32 C2b2 55(6) 1_555 12_566 n
C2a2 C32 C2b2 110(6) 1_555 18_565 n
C2a2 C32 C2b2 133(6) 1_555 21_566 n
C2a2 C32 C2b2 108(6) 1_555 -10_565 n
C2a2 C32 C32 45(6) 1_555 4_556 n
C2a2 C32 C32 52(6) 1_555 12_566 n
C2a2 C32 C32 28(6) 1_555 15_555 n
C2a2 C32 C32 27(6) 1_555 18_565 n
C2a2 C32 C32 96(6) 1_555 21_566 n
C2a2 C32 C32 57(6) 1_555 -10_565 n
C2a2 C32 C32 91(6) 1_555 -20_556 n
C2a2 C32 C4a2 126(6) 1_555 12_566 n
C2a2 C32 C4a2 121(6) 1_555 15_555 n
C2a2 C32 C4a2 59(6) 1_555 -10_565 n
C2a2 C32 C4a2 39(6) 1_555 -20_556 n
C2a2 C32 C4b2 84(6) 1_555 12_566 n
C2a2 C32 C2a2 4(6) 4_556 12_566 n
C2a2 C32 C2a2 74(6) 4_556 15_555 n
C2a2 C32 C2a2 44(6) 4_556 21_566 n
C2a2 C32 C2a2 82(6) 4_556 -10_565 n
C2a2 C32 C2a2 67(6) 4_556 -20_556 n
C2a2 C32 C2b2 65(6) 4_556 1_555 n
C2a2 C32 C2b2 119(6) 4_556 4_556 n
C2a2 C32 C2b2 108(6) 4_556 12_566 n
C2a2 C32 C2b2 144(6) 4_556 18_565 n
C2a2 C32 C2b2 124(6) 4_556 21_566 n
C2a2 C32 C2b2 59(6) 4_556 -10_565 n
C2a2 C32 C32 129(6) 4_556 4_556 n
C2a2 C32 C32 58(6) 4_556 12_566 n
C2a2 C32 C32 92(6) 4_556 15_555 n
C2a2 C32 C32 97(6) 4_556 18_565 n
C2a2 C32 C32 30(6) 4_556 21_566 n
C2a2 C32 C32 54(6) 4_556 -10_565 n
C2a2 C32 C32 31(6) 4_556 -20_556 n
C2a2 C32 C4a2 65(6) 4_556 12_566 n
C2a2 C32 C4a2 43(6) 4_556 15_555 n
C2a2 C32 C4a2 124(6) 4_556 -10_565 n
C2a2 C32 C4a2 118(6) 4_556 -20_556 n
C2a2 C32 C4b2 158(6) 4_556 12_566 n
C2a2 C32 C2a2 75(6) 12_566 15_555 n
C2a2 C32 C2a2 41(6) 12_566 21_566 n
C2a2 C32 C2a2 80(6) 12_566 -10_565 n
C2a2 C32 C2a2 69(6) 12_566 -20_556 n
C2a2 C32 C2b2 64(6) 12_566 1_555 n
C2a2 C32 C2b2 116(6) 12_566 4_556 n
C2a2 C32 C2b2 104(6) 12_566 12_566 n
C2a2 C32 C2b2 143(6) 12_566 18_565 n
C2a2 C32 C2b2 124(6) 12_566 21_566 n
C2a2 C32 C2b2 57(6) 12_566 -10_565 n
C2a2 C32 C32 127(6) 12_566 4_556 n
C2a2 C32 C32 55(6) 12_566 12_566 n
C2a2 C32 C32 89(6) 12_566 15_555 n
C2a2 C32 C32 94(6) 12_566 18_565 n
C2a2 C32 C32 28(6) 12_566 21_566 n
C2a2 C32 C32 50(6) 12_566 -10_565 n
C2a2 C32 C32 28(6) 12_566 -20_556 n
C2a2 C32 C4a2 68(6) 12_566 12_566 n
C2a2 C32 C4a2 46(6) 12_566 15_555 n
C2a2 C32 C4a2 125(6) 12_566 -10_565 n
C2a2 C32 C4a2 117(6) 12_566 -20_556 n
C2a2 C32 C4b2 155(6) 12_566 12_566 n
C2a2 C32 C2a2 77(6) 15_555 21_566 n
C2a2 C32 C2a2 61(6) 15_555 -10_565 n
C2a2 C32 C2a2 9(6) 15_555 -20_556 n
C2a2 C32 C2b2 138(6) 15_555 1_555 n
C2a2 C32 C2b2 114(6) 15_555 4_556 n
C2a2 C32 C2b2 113(6) 15_555 12_566 n
C2a2 C32 C2b2 142(6) 15_555 18_565 n
C2a2 C32 C2b2 156(6) 15_555 21_566 n
C2a2 C32 C2b2 133(6) 15_555 -10_565 n
C2a2 C32 C32 78(6) 15_555 4_556 n
C2a2 C32 C32 96(6) 15_555 12_566 n
C2a2 C32 C32 87(6) 15_555 15_555 n
C2a2 C32 C32 86(6) 15_555 18_565 n
C2a2 C32 C32 103(6) 15_555 21_566 n
C2a2 C32 C32 97(6) 15_555 -10_565 n
C2a2 C32 C32 103(6) 15_555 -20_556 n
C2a2 C32 C4a2 70(6) 15_555 12_566 n
C2a2 C32 C4a2 80(6) 15_555 15_555 n
C2a2 C32 C4a2 52(6) 15_555 -10_565 n
C2a2 C32 C4a2 59(6) 15_555 -20_556 n
C2a2 C32 C4b2 115(6) 15_555 12_566 n
C2a2 C32 C2a2 44(6) 21_566 -10_565 n
C2a2 C32 C2a2 77(6) 21_566 -20_556 n
C2a2 C32 C2b2 78(6) 21_566 1_555 n
C2a2 C32 C2b2 77(6) 21_566 4_556 n
C2a2 C32 C2b2 66(6) 21_566 12_566 n
C2a2 C32 C2b2 125(6) 21_566 18_565 n
C2a2 C32 C2b2 127(6) 21_566 21_566 n
C2a2 C32 C2b2 66(6) 21_566 -10_565 n
C2a2 C32 C32 89(6) 21_566 4_556 n
C2a2 C32 C32 21(6) 21_566 12_566 n
C2a2 C32 C32 48(6) 21_566 15_555 n
C2a2 C32 C32 53(6) 21_566 18_565 n
C2a2 C32 C32 49(6) 21_566 21_566 n
C2a2 C32 C32 20(6) 21_566 -10_565 n
C2a2 C32 C32 44(6) 21_566 -20_556 n
C2a2 C32 C4a2 107(6) 21_566 12_566 n
C2a2 C32 C4a2 87(6) 21_566 15_555 n
C2a2 C32 C4a2 104(6) 21_566 -10_565 n
C2a2 C32 C4a2 86(6) 21_566 -20_556 n
C2a2 C32 C4b2 116(6) 21_566 12_566 n
C2a2 C32 C2a2 67(6) -10_565 -20_556 n
C2a2 C32 C2b2 117(6) -10_565 1_555 n
C2a2 C32 C2b2 58(6) -10_565 4_556 n
C2a2 C32 C2b2 53(6) -10_565 12_566 n
C2a2 C32 C2b2 111(6) -10_565 18_565 n
C2a2 C32 C2b2 132(6) -10_565 21_566 n
C2a2 C32 C2b2 104(6) -10_565 -10_565 n
C2a2 C32 C32 48(6) -10_565 4_556 n
C2a2 C32 C32 49(6) -10_565 12_566 n
C2a2 C32 C32 26(6) -10_565 15_555 n
C2a2 C32 C32 26(6) -10_565 18_565 n
C2a2 C32 C32 93(6) -10_565 21_566 n
C2a2 C32 C32 53(6) -10_565 -10_565 n
C2a2 C32 C32 88(6) -10_565 -20_556 n
C2a2 C32 C4a2 126(6) -10_565 12_566 n
C2a2 C32 C4a2 120(6) -10_565 15_555 n
C2a2 C32 C4a2 62(6) -10_565 -10_565 n
C2a2 C32 C4a2 42(6) -10_565 -20_556 n
C2a2 C32 C4b2 86(6) -10_565 12_566 n
C2a2 C32 C2b2 130(6) -20_556 1_555 n
C2a2 C32 C2b2 122(6) -20_556 4_556 n
C2a2 C32 C2b2 120(6) -20_556 12_566 n
C2a2 C32 C2b2 148(6) -20_556 18_565 n
C2a2 C32 C2b2 155(6) -20_556 21_566 n
C2a2 C32 C2b2 126(6) -20_556 -10_565 n
C2a2 C32 C32 88(6) -20_556 4_556 n
C2a2 C32 C32 97(6) -20_556 12_566 n
C2a2 C32 C32 94(6) -20_556 15_555 n
C2a2 C32 C32 93(6) -20_556 18_565 n
C2a2 C32 C32 97(6) -20_556 21_566 n
C2a2 C32 C32 98(6) -20_556 -10_565 n
C2a2 C32 C32 97(6) -20_556 -20_556 n
C2a2 C32 C4a2 62(6) -20_556 12_566 n
C2a2 C32 C4a2 71(6) -20_556 15_555 n
C2a2 C32 C4a2 61(6) -20_556 -10_565 n
C2a2 C32 C4a2 68(6) -20_556 -20_556 n
C2a2 C32 C4b2 123(6) -20_556 12_566 n
C2b2 C32 C2b2 93(6) 1_555 4_556 n
C2b2 C32 C2b2 87(6) 1_555 12_566 n
C2b2 C32 C2b2 80(6) 1_555 18_565 n
C2b2 C32 C2b2 60(6) 1_555 21_566 n
C2b2 C32 C2b2 12(6) 1_555 -10_565 n
C2b2 C32 C32 134(6) 1_555 4_556 n
C2b2 C32 C32 68(6) 1_555 12_566 n
C2b2 C32 C32 100(6) 1_555 15_555 n
C2b2 C32 C32 105(6) 1_555 18_565 n
C2b2 C32 C32 36(6) 1_555 21_566 n
C2b2 C32 C32 63(6) 1_555 -10_565 n
C2b2 C32 C32 38(6) 1_555 -20_556 n
C2b2 C32 C4a2 87(6) 1_555 12_566 n
C2b2 C32 C4a2 66(6) 1_555 15_555 n
C2b2 C32 C4a2 169(6) 1_555 -10_565 n
C2b2 C32 C4a2 150(6) 1_555 -20_556 n
C2b2 C32 C4b2 107(6) 1_555 12_566 n
C2b2 C32 C2b2 12(6) 4_556 12_566 n
C2b2 C32 C2b2 54(6) 4_556 18_565 n
C2b2 C32 C2b2 74(6) 4_556 21_566 n
C2b2 C32 C2b2 87(6) 4_556 -10_565 n
C2b2 C32 C32 42(6) 4_556 4_556 n
C2b2 C32 C32 61(6) 4_556 12_566 n
C2b2 C32 C32 35(6) 4_556 15_555 n
C2b2 C32 C32 33(6) 4_556 18_565 n
C2b2 C32 C32 104(6) 4_556 21_566 n
C2b2 C32 C32 66(6) 4_556 -10_565 n
C2b2 C32 C32 99(6) 4_556 -20_556 n
C2b2 C32 C4a2 175(6) 4_556 12_566 n
C2b2 C32 C4a2 156(6) 4_556 15_555 n
C2b2 C32 C4a2 77(6) 4_556 -10_565 n
C2b2 C32 C4a2 59(6) 4_556 -20_556 n
C2b2 C32 C4b2 40(6) 4_556 12_566 n
C2b2 C32 C2b2 62(6) 12_566 18_565 n
C2b2 C32 C2b2 80(6) 12_566 21_566 n
C2b2 C32 C2b2 79(6) 12_566 -10_565 n
C2b2 C32 C32 48(6) 12_566 4_556 n
C2b2 C32 C32 49(6) 12_566 12_566 n
C2b2 C32 C32 28(6) 12_566 15_555 n
C2b2 C32 C32 27(6) 12_566 18_565 n
C2b2 C32 C32 93(6) 12_566 21_566 n
C2b2 C32 C32 54(6) 12_566 -10_565 n
C2b2 C32 C32 88(6) 12_566 -20_556 n
C2b2 C32 C4a2 172(6) 12_566 12_566 n
C2b2 C32 C4a2 146(6) 12_566 15_555 n
C2b2 C32 C4a2 84(6) 12_566 -10_565 n
C2b2 C32 C4a2 64(6) 12_566 -20_556 n
C2b2 C32 C4b2 51(6) 12_566 12_566 n
C2b2 C32 C2b2 26(6) 18_565 21_566 n
C2b2 C32 C2b2 85(6) 18_565 -10_565 n
C2b2 C32 C32 72(6) 18_565 4_556 n
C2b2 C32 C32 104(6) 18_565 12_566 n
C2b2 C32 C32 88(6) 18_565 15_555 n
C2b2 C32 C32 86(6) 18_565 18_565 n
C2b2 C32 C32 115(6) 18_565 21_566 n
C2b2 C32 C32 106(6) 18_565 -10_565 n
C2b2 C32 C32 114(6) 18_565 -20_556 n
C2b2 C32 C4a2 121(6) 18_565 12_566 n
C2b2 C32 C4a2 127(6) 18_565 15_555 n
C2b2 C32 C4a2 90(6) 18_565 -10_565 n
C2b2 C32 C4a2 89(6) 18_565 -20_556 n
C2b2 C32 C4b2 30(6) 18_565 12_566 n
C2b2 C32 C2b2 69(6) 21_566 -10_565 n
C2b2 C32 C32 98(6) 21_566 4_556 n
C2b2 C32 C32 107(6) 21_566 12_566 n
C2b2 C32 C32 107(6) 21_566 15_555 n
C2b2 C32 C32 106(6) 21_566 18_565 n
C2b2 C32 C32 96(6) 21_566 21_566 n
C2b2 C32 C32 107(6) 21_566 -10_565 n
C2b2 C32 C32 98(6) 21_566 -20_556 n
C2b2 C32 C4a2 101(6) 21_566 12_566 n
C2b2 C32 C4a2 102(6) 21_566 15_555 n
C2b2 C32 C4a2 112(6) 21_566 -10_565 n
C2b2 C32 C4a2 115(6) 21_566 -20_556 n
C2b2 C32 C4b2 56(6) 21_566 12_566 n
C2b2 C32 C32 127(6) -10_565 4_556 n
C2b2 C32 C32 56(6) -10_565 12_566 n
C2b2 C32 C32 89(6) -10_565 15_555 n
C2b2 C32 C32 94(6) -10_565 18_565 n
C2b2 C32 C32 29(6) -10_565 21_566 n
C2b2 C32 C32 51(6) -10_565 -10_565 n
C2b2 C32 C32 30(6) -10_565 -20_556 n
C2b2 C32 C4a2 93(6) -10_565 12_566 n
C2b2 C32 C4a2 70(6) -10_565 15_555 n
C2b2 C32 C4a2 163(6) -10_565 -10_565 n
C2b2 C32 C4a2 140(6) -10_565 -20_556 n
C2b2 C32 C4b2 108(6) -10_565 12_566 n
C32 C32 C32 84(6) 4_556 12_566 n
C32 C32 C32 45(6) 4_556 15_555 n
C32 C32 C32 39(6) 4_556 18_565 n
C32 C32 C32 135(6) 4_556 21_566 n
C32 C32 C32 90(6) 4_556 -10_565 n
C32 C32 C32 129(6) 4_556 -20_556 n
C32 C32 C4a2 139(6) 4_556 12_566 n
C32 C32 C4a2 158(6) 4_556 15_555 n
C32 C32 C4a2 36(6) 4_556 -10_565 n
C32 C32 C4a2 20(6) 4_556 -20_556 n
C32 C32 C4b2 42(6) 4_556 12_566 n
C32 C32 C32 39(6) 12_566 15_555 n
C32 C32 C32 45(6) 12_566 18_565 n
C32 C32 C32 51(6) 12_566 21_566 n
C32 C32 C32 6(6) 12_566 -10_565 n
C32 C32 C32 45(6) 12_566 -20_556 n
C32 C32 C4a2 123(6) 12_566 12_566 n
C32 C32 C4a2 99(6) 12_566 15_555 n
C32 C32 C4a2 110(6) 12_566 -10_565 n
C32 C32 C4a2 88(6) 12_566 -20_556 n
C32 C32 C4b2 100(6) 12_566 12_566 n
C32 C32 C32 6(6) 15_555 18_565 n
C32 C32 C32 90(6) 15_555 21_566 n
C32 C32 C32 45(6) 15_555 -10_565 n
C32 C32 C32 84(6) 15_555 -20_556 n
C32 C32 C4a2 150(6) 15_555 12_566 n
C32 C32 C4a2 135(6) 15_555 15_555 n
C32 C32 C4a2 74(6) 15_555 -10_565 n
C32 C32 C4a2 51(6) 15_555 -20_556 n
C32 C32 C4b2 70(6) 15_555 12_566 n
C32 C32 C32 96(6) 18_565 21_566 n
C32 C32 C32 51(6) 18_565 -10_565 n
C32 C32 C32 90(6) 18_565 -20_556 n
C32 C32 C4a2 152(6) 18_565 12_566 n
C32 C32 C4a2 140(6) 18_565 15_555 n
C32 C32 C4a2 69(6) 18_565 -10_565 n
C32 C32 C4a2 46(6) 18_565 -20_556 n
C32 C32 C4b2 66(6) 18_565 12_566 n
C32 C32 C32 45(6) 21_566 -10_565 n
C32 C32 C32 6(6) 21_566 -20_556 n
C32 C32 C4a2 78(6) 21_566 12_566 n
C32 C32 C4a2 53(6) 21_566 15_555 n
C32 C32 C4a2 151(6) 21_566 -10_565 n
C32 C32 C4a2 135(6) 21_566 -20_556 n
C32 C32 C4b2 135(6) 21_566 12_566 n
C32 C32 C32 39(6) -10_565 -20_556 n
C32 C32 C4a2 118(6) -10_565 12_566 n
C32 C32 C4a2 94(6) -10_565 15_555 n
C32 C32 C4a2 115(6) -10_565 -10_565 n
C32 C32 C4a2 94(6) -10_565 -20_556 n
C32 C32 C4b2 105(6) -10_565 12_566 n
C32 C32 C4a2 83(6) -20_556 12_566 n
C32 C32 C4a2 58(6) -20_556 15_555 n
C32 C32 C4a2 147(6) -20_556 -10_565 n
C32 C32 C4a2 130(6) -20_556 -20_556 n
C32 C32 C4b2 132(6) -20_556 12_566 n
C4a2 C32 C4a2 26(6) 12_566 15_555 n
C4a2 C32 C4a2 103(6) 12_566 -10_565 n
C4a2 C32 C4a2 122(6) 12_566 -20_556 n
C4a2 C32 C4b2 136(6) 12_566 12_566 n
C4a2 C32 C4a2 125(6) 15_555 -10_565 n
C4a2 C32 C4a2 139(6) 15_555 -20_556 n
C4a2 C32 C4b2 154(6) 15_555 12_566 n
C4a2 C32 C4a2 23(6) -10_565 -20_556 n
C4a2 C32 C4b2 62(6) -10_565 12_566 n
C4a2 C32 C4b2 59(6) -20_556 12_566 n
C1a2 C4a2 C1a2 76(6) 18_565 -10_565 n
C1a2 C4a2 C2a2 116(6) 18_565 1_555 n
C1a2 C4a2 C2a2 89(6) 18_565 18_565 n
C1a2 C4a2 C2a2 88(6) 18_565 21_566 n
C1a2 C4a2 C2a2 115(6) 18_565 -10_565 n
C1a2 C4a2 C2b2 170(6) 18_565 12_566 n
C1a2 C4a2 C2b2 138(6) 18_565 15_555 n
C1a2 C4a2 C2b2 128(6) 18_565 -20_556 n
C1a2 C4a2 C32 121(6) 18_565 12_566 n
C1a2 C4a2 C32 142(6) 18_565 15_555 n
C1a2 C4a2 C32 140(6) 18_565 18_565 n
C1a2 C4a2 C32 116(6) 18_565 -10_565 n
C1a2 C4a2 C4a2 82(6) 18_565 4_556 n
C1a2 C4a2 C4a2 118(6) 18_565 21_566 n
C1a2 C4a2 C4b2 153(6) 18_565 4_556 n
C1a2 C4a2 C4b2 160(6) 18_565 -20_556 n
C1a2 C4a2 C52 98(6) 18_565 1_555 n
C1a2 C4a2 C52 99(6) 18_565 4_556 n
C1a2 C4a2 C52 144(6) 18_565 -20_556 n
C1a2 C4a2 O1a2 43(6) 18_565 18_565 n
C1a2 C4a2 H12 85(6) 18_565 12_566 n
C1a2 C4a2 H12 133(6) 18_565 15_555 n
C1a2 C4a2 H12 84(6) 18_565 -10_565 n
C1a2 C4a2 H2a2 55(6) 18_565 1_555 n
C1a2 C4a2 C2a2 64(6) -10_565 1_555 n
C1a2 C4a2 C2a2 109(6) -10_565 18_565 n
C1a2 C4a2 C2a2 111(6) -10_565 21_566 n
C1a2 C4a2 C2a2 63(6) -10_565 -10_565 n
C1a2 C4a2 C2b2 99(6) -10_565 12_566 n
C1a2 C4a2 C2b2 143(6) -10_565 15_555 n
C1a2 C4a2 C2b2 147(6) -10_565 -20_556 n
C1a2 C4a2 C32 128(6) -10_565 12_566 n
C1a2 C4a2 C32 86(6) -10_565 15_555 n
C1a2 C4a2 C32 84(6) -10_565 18_565 n
C1a2 C4a2 C32 130(6) -10_565 -10_565 n
C1a2 C4a2 C4a2 132(6) -10_565 4_556 n
C1a2 C4a2 C4a2 42(6) -10_565 21_566 n
C1a2 C4a2 C4b2 122(6) -10_565 4_556 n
C1a2 C4a2 C4b2 114(6) -10_565 -20_556 n
C1a2 C4a2 C52 174(6) -10_565 1_555 n
C1a2 C4a2 C52 174(6) -10_565 4_556 n
C1a2 C4a2 C52 68(6) -10_565 -20_556 n
C1a2 C4a2 O1a2 100(6) -10_565 18_565 n
C1a2 C4a2 H12 161(6) -10_565 12_566 n
C1a2 C4a2 H12 57(6) -10_565 15_555 n
C1a2 C4a2 H12 159(6) -10_565 -10_565 n
C1a2 C4a2 H2a2 57(6) -10_565 1_555 n
C2a2 C4a2 C2a2 62(6) 1_555 18_565 n
C2a2 C4a2 C2a2 65(6) 1_555 21_566 n
C2a2 C4a2 C2a2 0(6) 1_555 -10_565 n
C2a2 C4a2 C2b2 54(6) 1_555 12_566 n
C2a2 C4a2 C2b2 84(6) 1_555 15_555 n
C2a2 C4a2 C2b2 85(6) 1_555 -20_556 n
C2a2 C4a2 C32 65(6) 1_555 12_566 n
C2a2 C4a2 C32 28(6) 1_555 15_555 n
C2a2 C4a2 C32 25(6) 1_555 18_565 n
C2a2 C4a2 C32 67(6) 1_555 -10_565 n
C2a2 C4a2 C4a2 90(6) 1_555 4_556 n
C2a2 C4a2 C4a2 46(6) 1_555 21_566 n
C2a2 C4a2 C4b2 91(6) 1_555 4_556 n
C2a2 C4a2 C4b2 84(6) 1_555 -20_556 n
C2a2 C4a2 C52 120(6) 1_555 1_555 n
C2a2 C4a2 C52 122(6) 1_555 4_556 n
C2a2 C4a2 C52 50(6) 1_555 -20_556 n
C2a2 C4a2 O1a2 158(6) 1_555 18_565 n
C2a2 C4a2 H12 124(6) 1_555 12_566 n
C2a2 C4a2 H12 43(6) 1_555 15_555 n
C2a2 C4a2 H12 119(6) 1_555 -10_565 n
C2a2 C4a2 H2a2 120(6) 1_555 1_555 n
C2a2 C4a2 C2a2 3(6) 18_565 21_566 n
C2a2 C4a2 C2a2 62(6) 18_565 -10_565 n
C2a2 C4a2 C2b2 84(6) 18_565 12_566 n
C2a2 C4a2 C2b2 68(6) 18_565 15_555 n
C2a2 C4a2 C2b2 58(6) 18_565 -20_556 n
C2a2 C4a2 C32 36(6) 18_565 12_566 n
C2a2 C4a2 C32 65(6) 18_565 15_555 n
C2a2 C4a2 C32 65(6) 18_565 18_565 n
C2a2 C4a2 C32 32(6) 18_565 -10_565 n
C2a2 C4a2 C4a2 28(6) 18_565 4_556 n
C2a2 C4a2 C4a2 108(6) 18_565 21_566 n
C2a2 C4a2 C4b2 101(6) 18_565 4_556 n
C2a2 C4a2 C4b2 103(6) 18_565 -20_556 n
C2a2 C4a2 C52 71(6) 18_565 1_555 n
C2a2 C4a2 C52 75(6) 18_565 4_556 n
C2a2 C4a2 C52 105(6) 18_565 -20_556 n
C2a2 C4a2 O1a2 114(6) 18_565 18_565 n
C2a2 C4a2 H12 67(6) 18_565 12_566 n
C2a2 C4a2 H12 103(6) 18_565 15_555 n
C2a2 C4a2 H12 62(6) 18_565 -10_565 n
C2a2 C4a2 H2a2 143(6) 18_565 1_555 n
C2a2 C4a2 C2a2 65(6) 21_566 -10_565 n
C2a2 C4a2 C2b2 85(6) 21_566 12_566 n
C2a2 C4a2 C2b2 67(6) 21_566 15_555 n
C2a2 C4a2 C2b2 57(6) 21_566 -20_556 n
C2a2 C4a2 C32 35(6) 21_566 12_566 n
C2a2 C4a2 C32 67(6) 21_566 15_555 n
C2a2 C4a2 C32 67(6) 21_566 18_565 n
C2a2 C4a2 C32 32(6) 21_566 -10_565 n
C2a2 C4a2 C4a2 25(6) 21_566 4_556 n
C2a2 C4a2 C4a2 110(6) 21_566 21_566 n
C2a2 C4a2 C4b2 100(6) 21_566 4_556 n
C2a2 C4a2 C4b2 103(6) 21_566 -20_556 n
C2a2 C4a2 C52 68(6) 21_566 1_555 n
C2a2 C4a2 C52 72(6) 21_566 4_556 n
C2a2 C4a2 C52 107(6) 21_566 -20_556 n
C2a2 C4a2 O1a2 112(6) 21_566 18_565 n
C2a2 C4a2 H12 65(6) 21_566 12_566 n
C2a2 C4a2 H12 105(6) 21_566 15_555 n
C2a2 C4a2 H12 59(6) 21_566 -10_565 n
C2a2 C4a2 H2a2 143(6) 21_566 1_555 n
C2a2 C4a2 C2b2 55(6) -10_565 12_566 n
C2a2 C4a2 C2b2 85(6) -10_565 15_555 n
C2a2 C4a2 C2b2 85(6) -10_565 -20_556 n
C2a2 C4a2 C32 65(6) -10_565 12_566 n
C2a2 C4a2 C32 28(6) -10_565 15_555 n
C2a2 C4a2 C32 26(6) -10_565 18_565 n
C2a2 C4a2 C32 68(6) -10_565 -10_565 n
C2a2 C4a2 C4a2 90(6) -10_565 4_556 n
C2a2 C4a2 C4a2 46(6) -10_565 21_566 n
C2a2 C4a2 C4b2 91(6) -10_565 4_556 n
C2a2 C4a2 C4b2 85(6) -10_565 -20_556 n
C2a2 C4a2 C52 120(6) -10_565 1_555 n
C2a2 C4a2 C52 122(6) -10_565 4_556 n
C2a2 C4a2 C52 50(6) -10_565 -20_556 n
C2a2 C4a2 O1a2 157(6) -10_565 18_565 n
C2a2 C4a2 H12 124(6) -10_565 12_566 n
C2a2 C4a2 H12 43(6) -10_565 15_555 n
C2a2 C4a2 H12 120(6) -10_565 -10_565 n
C2a2 C4a2 H2a2 120(6) -10_565 1_555 n
C2b2 C4a2 C2b2 44(6) 12_566 15_555 n
C2b2 C4a2 C2b2 52(6) 12_566 -20_556 n
C2b2 C4a2 C32 54(6) 12_566 12_566 n
C2b2 C4a2 C32 28(6) 12_566 15_555 n
C2b2 C4a2 C32 30(6) 12_566 18_565 n
C2b2 C4a2 C32 59(6) 12_566 -10_565 n
C2b2 C4a2 C4a2 95(6) 12_566 4_556 n
C2b2 C4a2 C4a2 58(6) 12_566 21_566 n
C2b2 C4a2 C4b2 36(6) 12_566 4_556 n
C2b2 C4a2 C4b2 31(6) 12_566 -20_556 n
C2b2 C4a2 C52 87(6) 12_566 1_555 n
C2b2 C4a2 C52 86(6) 12_566 4_556 n
C2b2 C4a2 C52 34(6) 12_566 -20_556 n
C2b2 C4a2 O1a2 148(6) 12_566 18_565 n
C2b2 C4a2 H12 98(6) 12_566 12_566 n
C2b2 C4a2 H12 43(6) 12_566 15_555 n
C2b2 C4a2 H12 98(6) 12_566 -10_565 n
C2b2 C4a2 H2a2 130(6) 12_566 1_555 n
C2b2 C4a2 C2b2 11(6) 15_555 -20_556 n
C2b2 C4a2 C32 33(6) 15_555 12_566 n
C2b2 C4a2 C32 59(6) 15_555 15_555 n
C2b2 C4a2 C32 61(6) 15_555 18_565 n
C2b2 C4a2 C32 35(6) 15_555 -10_565 n
C2b2 C4a2 C4a2 61(6) 15_555 4_556 n
C2b2 C4a2 C4a2 102(6) 15_555 21_566 n
C2b2 C4a2 C4b2 35(6) 15_555 4_556 n
C2b2 C4a2 C4b2 40(6) 15_555 -20_556 n
C2b2 C4a2 C52 43(6) 15_555 1_555 n
C2b2 C4a2 C52 43(6) 15_555 4_556 n
C2b2 C4a2 C52 77(6) 15_555 -20_556 n
C2b2 C4a2 O1a2 116(6) 15_555 18_565 n
C2b2 C4a2 H12 55(6) 15_555 12_566 n
C2b2 C4a2 H12 87(6) 15_555 15_555 n
C2b2 C4a2 H12 54(6) 15_555 -10_565 n
C2b2 C4a2 H2a2 146(6) 15_555 1_555 n
C2b2 C4a2 C32 26(6) -20_556 12_566 n
C2b2 C4a2 C32 62(6) -20_556 15_555 n
C2b2 C4a2 C32 64(6) -20_556 18_565 n
C2b2 C4a2 C32 27(6) -20_556 -10_565 n
C2b2 C4a2 C4a2 50(6) -20_556 4_556 n
C2b2 C4a2 C4a2 110(6) -20_556 21_566 n
C2b2 C4a2 C4b2 46(6) -20_556 4_556 n
C2b2 C4a2 C4b2 51(6) -20_556 -20_556 n
C2b2 C4a2 C52 38(6) -20_556 1_555 n
C2b2 C4a2 C52 39(6) -20_556 4_556 n
C2b2 C4a2 C52 86(6) -20_556 -20_556 n
C2b2 C4a2 O1a2 113(6) -20_556 18_565 n
C2b2 C4a2 H12 47(6) -20_556 12_566 n
C2b2 C4a2 H12 95(6) -20_556 15_555 n
C2b2 C4a2 H12 46(6) -20_556 -10_565 n
C2b2 C4a2 H2a2 152(6) -20_556 1_555 n
C32 C4a2 C32 49(6) 12_566 15_555 n
C32 C4a2 C32 50(6) 12_566 18_565 n
C32 C4a2 C32 5(6) 12_566 -10_565 n
C32 C4a2 C4a2 41(6) 12_566 4_556 n
C32 C4a2 C4a2 102(6) 12_566 21_566 n
C32 C4a2 C4b2 65(6) 12_566 4_556 n
C32 C4a2 C4b2 68(6) 12_566 -20_556 n
C32 C4a2 C52 56(6) 12_566 1_555 n
C32 C4a2 C52 58(6) 12_566 4_556 n
C32 C4a2 C52 85(6) 12_566 -20_556 n
C32 C4a2 O1a2 127(6) 12_566 18_565 n
C32 C4a2 H12 60(6) 12_566 12_566 n
C32 C4a2 H12 89(6) 12_566 15_555 n
C32 C4a2 H12 57(6) 12_566 -10_565 n
C32 C4a2 H2a2 175(6) 12_566 1_555 n
C32 C4a2 C32 2(6) 15_555 18_565 n
C32 C4a2 C32 53(6) 15_555 -10_565 n
C32 C4a2 C4a2 86(6) 15_555 4_556 n
C32 C4a2 C4a2 53(6) 15_555 21_566 n
C32 C4a2 C4b2 64(6) 15_555 4_556 n
C32 C4a2 C4b2 59(6) 15_555 -20_556 n
C32 C4a2 C52 99(6) 15_555 1_555 n
C32 C4a2 C52 100(6) 15_555 4_556 n
C32 C4a2 C52 40(6) 15_555 -20_556 n
C32 C4a2 O1a2 174(6) 15_555 18_565 n
C32 C4a2 H12 108(6) 15_555 12_566 n
C32 C4a2 H12 41(6) 15_555 15_555 n
C32 C4a2 H12 105(6) 15_555 -10_565 n
C32 C4a2 H2a2 136(6) 15_555 1_555 n
C32 C4a2 C32 54(6) 18_565 -10_565 n
C32 C4a2 C4a2 86(6) 18_565 4_556 n
C32 C4a2 C4a2 51(6) 18_565 21_566 n
C32 C4a2 C4b2 66(6) 18_565 4_556 n
C32 C4a2 C4b2 61(6) 18_565 -20_556 n
C32 C4a2 C52 101(6) 18_565 1_555 n
C32 C4a2 C52 102(6) 18_565 4_556 n
C32 C4a2 C52 40(6) 18_565 -20_556 n
C32 C4a2 O1a2 176(6) 18_565 18_565 n
C32 C4a2 H12 109(6) 18_565 12_566 n
C32 C4a2 H12 41(6) 18_565 15_555 n
C32 C4a2 H12 106(6) 18_565 -10_565 n
C32 C4a2 H2a2 135(6) 18_565 1_555 n
C32 C4a2 C4a2 36(6) -10_565 4_556 n
C32 C4a2 C4a2 106(6) -10_565 21_566 n
C32 C4a2 C4b2 69(6) -10_565 4_556 n
C32 C4a2 C4b2 72(6) -10_565 -20_556 n
C32 C4a2 C52 53(6) -10_565 1_555 n
C32 C4a2 C52 56(6) -10_565 4_556 n
C32 C4a2 C52 90(6) -10_565 -20_556 n
C32 C4a2 O1a2 123(6) -10_565 18_565 n
C32 C4a2 H12 57(6) -10_565 12_566 n
C32 C4a2 H12 94(6) -10_565 15_555 n
C32 C4a2 H12 53(6) -10_565 -10_565 n
C32 C4a2 H2a2 170(6) -10_565 1_555 n
C4a2 C4a2 C4a2 135(6) 4_556 21_566 n
C4a2 C4a2 C4b2 95(6) 4_556 4_556 n
C4a2 C4a2 C4b2 101(6) 4_556 -20_556 n
C4a2 C4a2 C52 46(6) 4_556 1_555 n
C4a2 C4a2 C52 50(6) 4_556 4_556 n
C4a2 C4a2 C52 125(6) 4_556 -20_556 n
C4a2 C4a2 O1a2 91(6) 4_556 18_565 n
C4a2 C4a2 H12 40(6) 4_556 12_566 n
C4a2 C4a2 H12 127(6) 4_556 15_555 n
C4a2 C4a2 H12 34(6) 4_556 -10_565 n
C4a2 C4a2 H2a2 135(6) 4_556 1_555 n
C4a2 C4a2 C4b2 82(6) 21_566 4_556 n
C4a2 C4a2 C4b2 74(6) 21_566 -20_556 n
C4a2 C4a2 C52 144(6) 21_566 1_555 n
C4a2 C4a2 C52 143(6) 21_566 4_556 n
C4a2 C4a2 C52 26(6) 21_566 -20_556 n
C4a2 C4a2 O1a2 131(6) 21_566 18_565 n
C4a2 C4a2 H12 156(6) 21_566 12_566 n
C4a2 C4a2 H12 15(6) 21_566 15_555 n
C4a2 C4a2 H12 156(6) 21_566 -10_565 n
C4a2 C4a2 H2a2 84(6) 21_566 1_555 n
C4b2 C4a2 C4b2 9(6) 4_556 -20_556 n
C4b2 C4a2 C52 63(6) 4_556 1_555 n
C4b2 C4a2 C52 61(6) 4_556 4_556 n
C4b2 C4a2 C52 57(6) 4_556 -20_556 n
C4b2 C4a2 O1a2 112(6) 4_556 18_565 n
C4b2 C4a2 H12 76(6) 4_556 12_566 n
C4b2 C4a2 H12 69(6) 4_556 15_555 n
C4b2 C4a2 H12 79(6) 4_556 -10_565 n
C4b2 C4a2 H2a2 116(6) 4_556 1_555 n
C4b2 C4a2 C52 72(6) -20_556 1_555 n
C4b2 C4a2 C52 69(6) -20_556 4_556 n
C4b2 C4a2 C52 48(6) -20_556 -20_556 n
C4b2 C4a2 O1a2 117(6) -20_556 18_565 n
C4b2 C4a2 H12 85(6) -20_556 12_566 n
C4b2 C4a2 H12 60(6) -20_556 15_555 n
C4b2 C4a2 H12 87(6) -20_556 -10_565 n
C4b2 C4a2 H2a2 114(6) -20_556 1_555 n
C52 C4a2 C52 4(6) 1_555 4_556 n
C52 C4a2 C52 118(6) 1_555 -20_556 n
C52 C4a2 O1a2 75(6) 1_555 18_565 n
C52 C4a2 H12 13(6) 1_555 12_566 n
C52 C4a2 H12 129(6) 1_555 15_555 n
C52 C4a2 H12 16(6) 1_555 -10_565 n
C52 C4a2 H2a2 120(6) 1_555 1_555 n
C52 C4a2 C52 117(6) 4_556 -20_556 n
C52 C4a2 O1a2 74(6) 4_556 18_565 n
C52 C4a2 H12 16(6) 4_556 12_566 n
C52 C4a2 H12 128(6) 4_556 15_555 n
C52 C4a2 H12 19(6) 4_556 -10_565 n
C52 C4a2 H2a2 118(6) 4_556 1_555 n
C52 C4a2 O1a2 141(6) -20_556 18_565 n
C52 C4a2 H12 131(6) -20_556 12_566 n
C52 C4a2 H12 12(6) -20_556 15_555 n
C52 C4a2 H12 131(6) -20_556 -10_565 n
C52 C4a2 H2a2 100(6) -20_556 1_555 n
O1a2 C4a2 H12 67(6) 18_565 12_566 n
O1a2 C4a2 H12 142(6) 18_565 15_555 n
O1a2 C4a2 H12 70(6) 18_565 -10_565 n
O1a2 C4a2 H2a2 48(6) 18_565 1_555 n
H12 C4a2 H12 141(6) 12_566 15_555 n
H12 C4a2 H12 5(6) 12_566 -10_565 n
H12 C4a2 H2a2 115(6) 12_566 1_555 n
H12 C4a2 H12 141(6) 15_555 -10_565 n
H12 C4a2 H2a2 96(6) 15_555 1_555 n
H12 C4a2 H2a2 118(6) -10_565 1_555 n
C1b2 C4b2 C1b2 86(6) -10_565 -20_556 n
C1b2 C4b2 C2b2 83(6) -10_565 1_555 n
C1b2 C4b2 C2b2 154(6) -10_565 15_555 n
C1b2 C4b2 C2b2 84(6) -10_565 -10_565 n
C1b2 C4b2 C2b2 154(6) -10_565 -20_556 n
C1b2 C4b2 C32 153(6) -10_565 12_566 n
C1b2 C4b2 C32 105(6) -10_565 21_566 n
C1b2 C4b2 C32 150(6) -10_565 -10_565 n
C1b2 C4b2 C32 108(6) -10_565 -20_556 n
C1b2 C4b2 C4a2 123(6) -10_565 4_556 n
C1b2 C4b2 C4a2 103(6) -10_565 18_565 n
C1b2 C4b2 C4b2 43(6) -10_565 15_555 n
C1b2 C4b2 C52 155(6) -10_565 1_555 n
C1b2 C4b2 C52 158(6) -10_565 4_556 n
C1b2 C4b2 C52 64(6) -10_565 15_555 n
C1b2 C4b2 C52 65(6) -10_565 18_565 n
C1b2 C4b2 H12 159(6) -10_565 12_566 n
C1b2 C4b2 H12 154(6) -10_565 -10_565 n
C1b2 C4b2 H2b2 37(6) -10_565 1_555 n
C1b2 C4b2 H2b2 45(6) -10_565 15_555 n
C1b2 C4b2 C2b2 155(6) -20_556 1_555 n
C1b2 C4b2 C2b2 98(6) -20_556 15_555 n
C1b2 C4b2 C2b2 157(6) -20_556 -10_565 n
C1b2 C4b2 C2b2 102(6) -20_556 -20_556 n
C1b2 C4b2 C32 121(6) -20_556 12_566 n
C1b2 C4b2 C32 169(6) -20_556 21_566 n
C1b2 C4b2 C32 124(6) -20_556 -10_565 n
C1b2 C4b2 C32 167(6) -20_556 -20_556 n
C1b2 C4b2 C4a2 116(6) -20_556 4_556 n
C1b2 C4b2 C4a2 132(6) -20_556 18_565 n
C1b2 C4b2 C4b2 129(6) -20_556 15_555 n
C1b2 C4b2 C52 76(6) -20_556 1_555 n
C1b2 C4b2 C52 76(6) -20_556 4_556 n
C1b2 C4b2 C52 146(6) -20_556 15_555 n
C1b2 C4b2 C52 148(6) -20_556 18_565 n
C1b2 C4b2 H12 87(6) -20_556 12_566 n
C1b2 C4b2 H12 87(6) -20_556 -10_565 n
C1b2 C4b2 H2b2 49(6) -20_556 1_555 n
C1b2 C4b2 H2b2 41(6) -20_556 15_555 n
C2b2 C4b2 C2b2 83(6) 1_555 15_555 n
C2b2 C4b2 C2b2 2(6) 1_555 -10_565 n
C2b2 C4b2 C2b2 80(6) 1_555 -20_556 n
C2b2 C4b2 C32 72(6) 1_555 12_566 n
C2b2 C4b2 C32 31(6) 1_555 21_566 n
C2b2 C4b2 C32 70(6) 1_555 -10_565 n
C2b2 C4b2 C32 35(6) 1_555 -20_556 n
C2b2 C4b2 C4a2 89(6) 1_555 4_556 n
C2b2 C4b2 C4a2 73(6) 1_555 18_565 n
C2b2 C4b2 C4b2 45(6) 1_555 15_555 n
C2b2 C4b2 C52 120(6) 1_555 1_555 n
C2b2 C4b2 C52 118(6) 1_555 4_556 n
C2b2 C4b2 C52 41(6) 1_555 15_555 n
C2b2 C4b2 C52 38(6) 1_555 18_565 n
C2b2 C4b2 H12 111(6) 1_555 12_566 n
C2b2 C4b2 H12 112(6) 1_555 -10_565 n
C2b2 C4b2 H2b2 120(6) 1_555 1_555 n
C2b2 C4b2 H2b2 127(6) 1_555 15_555 n
C2b2 C4b2 C2b2 83(6) 15_555 -10_565 n
C2b2 C4b2 C2b2 4(6) 15_555 -20_556 n
C2b2 C4b2 C32 33(6) 15_555 12_566 n
C2b2 C4b2 C32 72(6) 15_555 21_566 n
C2b2 C4b2 C32 38(6) 15_555 -10_565 n
C2b2 C4b2 C32 72(6) 15_555 -20_556 n
C2b2 C4b2 C4a2 79(6) 15_555 4_556 n
C2b2 C4b2 C4a2 93(6) 15_555 18_565 n
C2b2 C4b2 C4b2 128(6) 15_555 15_555 n
C2b2 C4b2 C52 47(6) 15_555 1_555 n
C2b2 C4b2 C52 44(6) 15_555 4_556 n
C2b2 C4b2 C52 116(6) 15_555 15_555 n
C2b2 C4b2 C52 114(6) 15_555 18_565 n
C2b2 C4b2 H12 47(6) 15_555 12_566 n
C2b2 C4b2 H12 52(6) 15_555 -10_565 n
C2b2 C4b2 H2b2 143(6) 15_555 1_555 n
C2b2 C4b2 H2b2 137(6) 15_555 15_555 n
C2b2 C4b2 C2b2 80(6) -10_565 -20_556 n
C2b2 C4b2 C32 71(6) -10_565 12_566 n
C2b2 C4b2 C32 29(6) -10_565 21_566 n
C2b2 C4b2 C32 69(6) -10_565 -10_565 n
C2b2 C4b2 C32 33(6) -10_565 -20_556 n
C2b2 C4b2 C4a2 87(6) -10_565 4_556 n
C2b2 C4b2 C4a2 70(6) -10_565 18_565 n
C2b2 C4b2 C4b2 45(6) -10_565 15_555 n
C2b2 C4b2 C52 119(6) -10_565 1_555 n
C2b2 C4b2 C52 117(6) -10_565 4_556 n
C2b2 C4b2 C52 40(6) -10_565 15_555 n
C2b2 C4b2 C52 37(6) -10_565 18_565 n
C2b2 C4b2 H12 109(6) -10_565 12_566 n
C2b2 C4b2 H12 111(6) -10_565 -10_565 n
C2b2 C4b2 H2b2 121(6) -10_565 1_555 n
C2b2 C4b2 H2b2 128(6) -10_565 15_555 n
C2b2 C4b2 C32 30(6) -20_556 12_566 n
C2b2 C4b2 C32 68(6) -20_556 21_566 n
C2b2 C4b2 C32 34(6) -20_556 -10_565 n
C2b2 C4b2 C32 68(6) -20_556 -20_556 n
C2b2 C4b2 C4a2 76(6) -20_556 4_556 n
C2b2 C4b2 C4a2 90(6) -20_556 18_565 n
C2b2 C4b2 C4b2 125(6) -20_556 15_555 n
C2b2 C4b2 C52 48(6) -20_556 1_555 n
C2b2 C4b2 C52 45(6) -20_556 4_556 n
C2b2 C4b2 C52 112(6) -20_556 15_555 n
C2b2 C4b2 C52 110(6) -20_556 18_565 n
C2b2 C4b2 H12 47(6) -20_556 12_566 n
C2b2 C4b2 H12 51(6) -20_556 -10_565 n
C2b2 C4b2 H2b2 148(6) -20_556 1_555 n
C2b2 C4b2 H2b2 141(6) -20_556 15_555 n
C32 C4b2 C32 48(6) 12_566 21_566 n
C32 C4b2 C32 4(6) 12_566 -10_565 n
C32 C4b2 C32 46(6) 12_566 -20_556 n
C32 C4b2 C4a2 49(6) 12_566 4_556 n
C32 C4b2 C4a2 60(6) 12_566 18_565 n
C32 C4b2 C4b2 110(6) 12_566 15_555 n
C32 C4b2 C52 48(6) 12_566 1_555 n
C32 C4b2 C52 47(6) 12_566 4_556 n
C32 C4b2 C52 90(6) 12_566 15_555 n
C32 C4b2 C52 89(6) 12_566 18_565 n
C32 C4b2 H12 39(6) 12_566 12_566 n
C32 C4b2 H12 42(6) 12_566 -10_565 n
C32 C4b2 H2b2 168(6) 12_566 1_555 n
C32 C4b2 H2b2 161(6) 12_566 15_555 n
C32 C4b2 C32 45(6) 21_566 -10_565 n
C32 C4b2 C32 4(6) 21_566 -20_556 n
C32 C4b2 C4a2 59(6) 21_566 4_556 n
C32 C4b2 C4a2 47(6) 21_566 18_565 n
C32 C4b2 C4b2 62(6) 21_566 15_555 n
C32 C4b2 C52 94(6) 21_566 1_555 n
C32 C4b2 C52 93(6) 21_566 4_556 n
C32 C4b2 C52 44(6) 21_566 15_555 n
C32 C4b2 C52 42(6) 21_566 18_565 n
C32 C4b2 H12 83(6) 21_566 12_566 n
C32 C4b2 H12 83(6) 21_566 -10_565 n
C32 C4b2 H2b2 142(6) 21_566 1_555 n
C32 C4b2 H2b2 149(6) 21_566 15_555 n
C32 C4b2 C32 42(6) -10_565 -20_556 n
C32 C4b2 C4a2 46(6) -10_565 4_556 n
C32 C4b2 C4a2 56(6) -10_565 18_565 n
C32 C4b2 C4b2 107(6) -10_565 15_555 n
C32 C4b2 C52 50(6) -10_565 1_555 n
C32 C4b2 C52 49(6) -10_565 4_556 n
C32 C4b2 C52 86(6) -10_565 15_555 n
C32 C4b2 C52 85(6) -10_565 18_565 n
C32 C4b2 H12 41(6) -10_565 12_566 n
C32 C4b2 H12 43(6) -10_565 -10_565 n
C32 C4b2 H2b2 168(6) -10_565 1_555 n
C32 C4b2 H2b2 162(6) -10_565 15_555 n
C32 C4b2 C4a2 55(6) -20_556 4_556 n
C32 C4b2 C4a2 43(6) -20_556 18_565 n
C32 C4b2 C4b2 65(6) -20_556 15_555 n
C32 C4b2 C52 91(6) -20_556 1_555 n
C32 C4b2 C52 90(6) -20_556 4_556 n
C32 C4b2 C52 45(6) -20_556 15_555 n
C32 C4b2 C52 44(6) -20_556 18_565 n
C32 C4b2 H12 80(6) -20_556 12_566 n
C32 C4b2 H12 80(6) -20_556 -10_565 n
C32 C4b2 H2b2 143(6) -20_556 1_555 n
C32 C4b2 H2b2 151(6) -20_556 15_555 n
C4a2 C4b2 C4a2 24(6) 4_556 18_565 n
C4a2 C4b2 C4b2 98(6) 4_556 15_555 n
C4a2 C4b2 C52 55(6) 4_556 1_555 n
C4a2 C4b2 C52 57(6) 4_556 4_556 n
C4a2 C4b2 C52 74(6) 4_556 15_555 n
C4a2 C4b2 C52 75(6) 4_556 18_565 n
C4a2 C4b2 H12 45(6) 4_556 12_566 n
C4a2 C4b2 H12 41(6) 4_556 -10_565 n
C4a2 C4b2 H2b2 125(6) 4_556 1_555 n
C4a2 C4b2 H2b2 125(6) 4_556 15_555 n
C4a2 C4b2 C4b2 74(6) 18_565 15_555 n
C4a2 C4b2 C52 79(6) 18_565 1_555 n
C4a2 C4b2 C52 80(6) 18_565 4_556 n
C4a2 C4b2 C52 50(6) 18_565 15_555 n
C4a2 C4b2 C52 52(6) 18_565 18_565 n
C4a2 C4b2 H12 68(6) 18_565 12_566 n
C4a2 C4b2 H12 65(6) 18_565 -10_565 n
C4a2 C4b2 H2b2 119(6) 18_565 1_555 n
C4a2 C4b2 H2b2 122(6) 18_565 15_555 n
C4b2 C4b2 C52 152(6) 15_555 1_555 n
C4b2 C4b2 C52 153(6) 15_555 4_556 n
C4b2 C4b2 C52 24(6) 15_555 15_555 n
C4b2 C4b2 C52 24(6) 15_555 18_565 n
C4b2 C4b2 H12 140(6) 15_555 12_566 n
C4b2 C4b2 H12 138(6) 15_555 -10_565 n
C4b2 C4b2 H2b2 80(6) 15_555 1_555 n
C4b2 C4b2 H2b2 88(6) 15_555 15_555 n
C52 C4b2 C52 3(6) 1_555 4_556 n
C52 C4b2 C52 128(6) 1_555 15_555 n
C52 C4b2 C52 128(6) 1_555 18_565 n
C52 C4b2 H12 12(6) 1_555 12_566 n
C52 C4b2 H12 14(6) 1_555 -10_565 n
C52 C4b2 H2b2 120(6) 1_555 1_555 n
C52 C4b2 H2b2 113(6) 1_555 15_555 n
C52 C4b2 C52 128(6) 4_556 15_555 n
C52 C4b2 C52 129(6) 4_556 18_565 n
C52 C4b2 H12 13(6) 4_556 12_566 n
C52 C4b2 H12 16(6) 4_556 -10_565 n
C52 C4b2 H2b2 122(6) 4_556 1_555 n
C52 C4b2 H2b2 114(6) 4_556 15_555 n
C52 C4b2 C52 3(6) 15_555 18_565 n
C52 C4b2 H12 116(6) 15_555 12_566 n
C52 C4b2 H12 114(6) 15_555 -10_565 n
C52 C4b2 H2b2 98(6) 15_555 1_555 n
C52 C4b2 H2b2 106(6) 15_555 15_555 n
C52 C4b2 H12 116(6) 18_565 12_566 n
C52 C4b2 H12 114(6) 18_565 -10_565 n
C52 C4b2 H2b2 100(6) 18_565 1_555 n
C52 C4b2 H2b2 107(6) 18_565 15_555 n
H12 C4b2 H12 5(6) 12_566 -10_565 n
H12 C4b2 H2b2 129(6) 12_566 1_555 n
H12 C4b2 H2b2 122(6) 12_566 15_555 n
H12 C4b2 H2b2 126(6) -10_565 1_555 n
H12 C4b2 H2b2 120(6) -10_565 15_555 n
H2b2 C4b2 H2b2 8(6) 1_555 15_555 n
C1b2 C52 C1b2 80(6) 15_555 -20_556 n
C1b2 C52 C2a2 120(6) 15_555 18_565 n
C1b2 C52 C2a2 124(6) 15_555 21_566 n
C1b2 C52 C2b2 65(6) 15_555 15_555 n
C1b2 C52 C2b2 79(6) 15_555 -20_556 n
C1b2 C52 C32 101(6) 15_555 12_566 n
C1b2 C52 C32 107(6) 15_555 -10_565 n
C1b2 C52 C4a2 90(6) 15_555 1_555 n
C1b2 C52 C4a2 156(6) 15_555 4_556 n
C1b2 C52 C4a2 147(6) 15_555 18_565 n
C1b2 C52 C4b2 100(6) 15_555 1_555 n
C1b2 C52 C4b2 40(6) 15_555 4_556 n
C1b2 C52 C4b2 104(6) 15_555 15_555 n
C1b2 C52 C4b2 43(6) 15_555 -20_556 n
C1b2 C52 C52 48(6) 15_555 4_556 n
C1b2 C52 C62 80(6) 15_555 1_555 n
C1b2 C52 C62 77(6) 15_555 4_556 n
C1b2 C52 H12 118(6) 15_555 12_566 n
C1b2 C52 H12 142(6) 15_555 -10_565 n
C1b2 C52 C2a2 129(6) -20_556 18_565 n
C1b2 C52 C2a2 126(6) -20_556 21_566 n
C1b2 C52 C2b2 83(6) -20_556 15_555 n
C1b2 C52 C2b2 69(6) -20_556 -20_556 n
C1b2 C52 C32 111(6) -20_556 12_566 n
C1b2 C52 C32 106(6) -20_556 -10_565 n
C1b2 C52 C4a2 156(6) -20_556 1_555 n
C1b2 C52 C4a2 96(6) -20_556 4_556 n
C1b2 C52 C4a2 88(6) -20_556 18_565 n
C1b2 C52 C4b2 42(6) -20_556 1_555 n
C1b2 C52 C4b2 100(6) -20_556 4_556 n
C1b2 C52 C4b2 46(6) -20_556 15_555 n
C1b2 C52 C4b2 103(6) -20_556 -20_556 n
C1b2 C52 C52 128(6) -20_556 4_556 n
C1b2 C52 C62 80(6) -20_556 1_555 n
C1b2 C52 C62 82(6) -20_556 4_556 n
C1b2 C52 H12 162(6) -20_556 12_566 n
C1b2 C52 H12 138(6) -20_556 -10_565 n
C2a2 C52 C2a2 4(6) 18_565 21_566 n
C2a2 C52 C2b2 69(6) 18_565 15_555 n
C2a2 C52 C2b2 71(6) 18_565 -20_556 n
C2a2 C52 C32 27(6) 18_565 12_566 n
C2a2 C52 C32 28(6) 18_565 -10_565 n
C2a2 C52 C4a2 40(6) 18_565 1_555 n
C2a2 C52 C4a2 46(6) 18_565 4_556 n
C2a2 C52 C4a2 49(6) 18_565 18_565 n
C2a2 C52 C4b2 87(6) 18_565 1_555 n
C2a2 C52 C4b2 81(6) 18_565 4_556 n
C2a2 C52 C4b2 84(6) 18_565 15_555 n
C2a2 C52 C4b2 77(6) 18_565 -20_556 n
C2a2 C52 C52 85(6) 18_565 4_556 n
C2a2 C52 C62 144(6) 18_565 1_555 n
C2a2 C52 C62 144(6) 18_565 4_556 n
C2a2 C52 H12 42(6) 18_565 12_566 n
C2a2 C52 H12 41(6) 18_565 -10_565 n
C2a2 C52 C2b2 70(6) 21_566 15_555 n
C2a2 C52 C2b2 70(6) 21_566 -20_556 n
C2a2 C52 C32 28(6) 21_566 12_566 n
C2a2 C52 C32 27(6) 21_566 -10_565 n
C2a2 C52 C4a2 45(6) 21_566 1_555 n
C2a2 C52 C4a2 42(6) 21_566 4_556 n
C2a2 C52 C4a2 45(6) 21_566 18_565 n
C2a2 C52 C4b2 84(6) 21_566 1_555 n
C2a2 C52 C4b2 84(6) 21_566 4_556 n
C2a2 C52 C4b2 80(6) 21_566 15_555 n
C2a2 C52 C4b2 80(6) 21_566 -20_556 n
C2a2 C52 C52 90(6) 21_566 4_556 n
C2a2 C52 C62 145(6) 21_566 1_555 n
C2a2 C52 C62 144(6) 21_566 4_556 n
C2a2 C52 H12 44(6) 21_566 12_566 n
C2a2 C52 H12 40(6) 21_566 -10_565 n
C2b2 C52 C2b2 21(6) 15_555 -20_556 n
C2b2 C52 C32 43(6) 15_555 12_566 n
C2b2 C52 C32 45(6) 15_555 -10_565 n
C2b2 C52 C4a2 73(6) 15_555 1_555 n
C2b2 C52 C4a2 91(6) 15_555 4_556 n
C2b2 C52 C4a2 83(6) 15_555 18_565 n
C2b2 C52 C4b2 59(6) 15_555 1_555 n
C2b2 C52 C4b2 36(6) 15_555 4_556 n
C2b2 C52 C4b2 59(6) 15_555 15_555 n
C2b2 C52 C4b2 35(6) 15_555 -20_556 n
C2b2 C52 C52 76(6) 15_555 4_556 n
C2b2 C52 C62 143(6) 15_555 1_555 n
C2b2 C52 C62 141(6) 15_555 4_556 n
C2b2 C52 H12 103(6) 15_555 12_566 n
C2b2 C52 H12 110(6) 15_555 -10_565 n
C2b2 C52 C32 45(6) -20_556 12_566 n
C2b2 C52 C32 43(6) -20_556 -10_565 n
C2b2 C52 C4a2 88(6) -20_556 1_555 n
C2b2 C52 C4a2 78(6) -20_556 4_556 n
C2b2 C52 C4a2 67(6) -20_556 18_565 n
C2b2 C52 C4b2 39(6) -20_556 1_555 n
C2b2 C52 C4b2 56(6) -20_556 4_556 n
C2b2 C52 C4b2 39(6) -20_556 15_555 n
C2b2 C52 C4b2 56(6) -20_556 -20_556 n
C2b2 C52 C52 97(6) -20_556 4_556 n
C2b2 C52 C62 145(6) -20_556 1_555 n
C2b2 C52 C62 146(6) -20_556 4_556 n
C2b2 C52 H12 111(6) -20_556 12_566 n
C2b2 C52 H12 109(6) -20_556 -10_565 n
C32 C52 C32 8(6) 12_566 -10_565 n
C32 C52 C4a2 49(6) 12_566 1_555 n
C32 C52 C4a2 58(6) 12_566 4_556 n
C32 C52 C4a2 55(6) 12_566 18_565 n
C32 C52 C4b2 71(6) 12_566 1_555 n
C32 C52 C4b2 62(6) 12_566 4_556 n
C32 C52 C4b2 68(6) 12_566 15_555 n
C32 C52 C4b2 59(6) 12_566 -20_556 n
C32 C52 C52 83(6) 12_566 4_556 n
C32 C52 C62 169(6) 12_566 1_555 n
C32 C52 C62 166(6) 12_566 4_556 n
C32 C52 H12 66(6) 12_566 12_566 n
C32 C52 H12 67(6) 12_566 -10_565 n
C32 C52 C4a2 56(6) -10_565 1_555 n
C32 C52 C4a2 52(6) -10_565 4_556 n
C32 C52 C4a2 48(6) -10_565 18_565 n
C32 C52 C4b2 65(6) -10_565 1_555 n
C32 C52 C4b2 68(6) -10_565 4_556 n
C32 C52 C4b2 62(6) -10_565 15_555 n
C32 C52 C4b2 65(6) -10_565 -20_556 n
C32 C52 C52 91(6) -10_565 4_556 n
C32 C52 C62 172(6) -10_565 1_555 n
C32 C52 C62 171(6) -10_565 4_556 n
C32 C52 H12 69(6) -10_565 12_566 n
C32 C52 H12 67(6) -10_565 -10_565 n
C4a2 C52 C4a2 84(6) 1_555 4_556 n
C4a2 C52 C4a2 89(6) 1_555 18_565 n
C4a2 C52 C4b2 120(6) 1_555 1_555 n
C4a2 C52 C4b2 60(6) 1_555 4_556 n
C4a2 C52 C4b2 117(6) 1_555 15_555 n
C4a2 C52 C4b2 57(6) 1_555 -20_556 n
C4a2 C52 C52 46(6) 1_555 4_556 n
C4a2 C52 C62 120(6) 1_555 1_555 n
C4a2 C52 C62 117(6) 1_555 4_556 n
C4a2 C52 H12 34(6) 1_555 12_566 n
C4a2 C52 H12 55(6) 1_555 -10_565 n
C4a2 C52 C4a2 12(6) 4_556 18_565 n
C4a2 C52 C4b2 64(6) 4_556 1_555 n
C4a2 C52 C4b2 119(6) 4_556 4_556 n
C4a2 C52 C4b2 60(6) 4_556 15_555 n
C4a2 C52 C4b2 117(6) 4_556 -20_556 n
C4a2 C52 C52 130(6) 4_556 4_556 n
C4a2 C52 C62 123(6) 4_556 1_555 n
C4a2 C52 C62 126(6) 4_556 4_556 n
C4a2 C52 H12 66(6) 4_556 12_566 n
C4a2 C52 H12 45(6) 4_556 -10_565 n
C4a2 C52 C4b2 53(6) 18_565 1_555 n
C4a2 C52 C4b2 114(6) 18_565 4_556 n
C4a2 C52 C4b2 49(6) 18_565 15_555 n
C4a2 C52 C4b2 112(6) 18_565 -20_556 n
C4a2 C52 C52 134(6) 18_565 4_556 n
C4a2 C52 C62 128(6) 18_565 1_555 n
C4a2 C52 C62 132(6) 18_565 4_556 n
C4a2 C52 H12 76(6) 18_565 12_566 n
C4a2 C52 H12 56(6) 18_565 -10_565 n
C4b2 C52 C4b2 93(6) 1_555 4_556 n
C4b2 C52 C4b2 4(6) 1_555 15_555 n
C4b2 C52 C4b2 93(6) 1_555 -20_556 n
C4b2 C52 C52 135(6) 1_555 4_556 n
C4b2 C52 C62 120(6) 1_555 1_555 n
C4b2 C52 C62 123(6) 1_555 4_556 n
C4b2 C52 H12 126(6) 1_555 12_566 n
C4b2 C52 H12 108(6) 1_555 -10_565 n
C4b2 C52 C4b2 94(6) 4_556 15_555 n
C4b2 C52 C4b2 4(6) 4_556 -20_556 n
C4b2 C52 C52 42(6) 4_556 4_556 n
C4b2 C52 C62 117(6) 4_556 1_555 n
C4b2 C52 C62 114(6) 4_556 4_556 n
C4b2 C52 H12 94(6) 4_556 12_566 n
C4b2 C52 H12 113(6) 4_556 -10_565 n
C4b2 C52 C4b2 94(6) 15_555 -20_556 n
C4b2 C52 C52 136(6) 15_555 4_556 n
C4b2 C52 C62 122(6) 15_555 1_555 n
C4b2 C52 C62 126(6) 15_555 4_556 n
C4b2 C52 H12 122(6) 15_555 12_566 n
C4b2 C52 H12 105(6) 15_555 -10_565 n
C4b2 C52 C52 42(6) -20_556 4_556 n
C4b2 C52 C62 120(6) -20_556 1_555 n
C4b2 C52 C62 117(6) -20_556 4_556 n
C4b2 C52 H12 91(6) -20_556 12_566 n
C4b2 C52 H12 110(6) -20_556 -10_565 n
C52 C52 C62 90(6) 4_556 1_555 n
C52 C52 C62 86(6) 4_556 4_556 n
C52 C52 H12 70(6) 4_556 12_566 n
C52 C52 H12 94(6) 4_556 -10_565 n
C62 C52 C62 4(6) 1_555 4_556 n
C62 C52 H12 104(6) 1_555 12_566 n
C62 C52 H12 105(6) 1_555 -10_565 n
C62 C52 H12 103(6) 4_556 12_566 n
C62 C52 H12 105(6) 4_556 -10_565 n
H12 C52 H12 24(6) 12_566 -10_565 n
C52 C62 C52 5(6) 1_555 4_556 n
C52 C62 C62 90(6) 1_555 4_556 n
C52 C62 O1a2 70(6) 1_555 21_566 n
C52 C62 O2b2 79(6) 1_555 15_555 n
C52 C62 O2b2 78(6) 1_555 -20_556 n
C52 C62 H12 14(6) 1_555 12_566 n
C52 C62 H12 14(6) 1_555 -10_565 n
C52 C62 Hme12 110(6) 1_555 1_555 n
C52 C62 Hme12 109(6) 1_555 4_556 n
C52 C62 Hme22 110(6) 1_555 1_555 n
C52 C62 Hme22 111(6) 1_555 4_556 n
C52 C62 Hme32 110(6) 1_555 1_555 n
C52 C62 Hme32 110(6) 1_555 4_556 n
C52 C62 Dme12 110(6) 1_555 1_555 n
C52 C62 Dme12 109(6) 1_555 4_556 n
C52 C62 Dme22 110(6) 1_555 1_555 n
C52 C62 Dme22 111(6) 1_555 4_556 n
C52 C62 Dme32 110(6) 1_555 1_555 n
C52 C62 Dme32 110(6) 1_555 4_556 n
C52 C62 C62 86(6) 4_556 4_556 n
C52 C62 O1a2 72(6) 4_556 21_566 n
C52 C62 O2b2 75(6) 4_556 15_555 n
C52 C62 O2b2 82(6) 4_556 -20_556 n
C52 C62 H12 13(6) 4_556 12_566 n
C52 C62 H12 15(6) 4_556 -10_565 n
C52 C62 Hme12 114(6) 4_556 1_555 n
C52 C62 Hme12 105(6) 4_556 4_556 n
C52 C62 Hme22 106(6) 4_556 1_555 n
C52 C62 Hme22 115(6) 4_556 4_556 n
C52 C62 Hme32 110(6) 4_556 1_555 n
C52 C62 Hme32 109(6) 4_556 4_556 n
C52 C62 Dme12 114(6) 4_556 1_555 n
C52 C62 Dme12 105(6) 4_556 4_556 n
C52 C62 Dme22 106(6) 4_556 1_555 n
C52 C62 Dme22 115(6) 4_556 4_556 n
C52 C62 Dme32 110(6) 4_556 1_555 n
C52 C62 Dme32 109(6) 4_556 4_556 n
C62 C62 O1a2 121(6) 4_556 21_566 n
C62 C62 O2b2 18(6) 4_556 15_555 n
C62 C62 O2b2 161(6) 4_556 -20_556 n
C62 C62 H12 85(6) 4_556 12_566 n
C62 C62 H12 91(6) 4_556 -10_565 n
C62 C62 Hme12 139(6) 4_556 1_555 n
C62 C62 Hme12 38(6) 4_556 4_556 n
C62 C62 Hme22 30(6) 4_556 1_555 n
C62 C62 Hme22 147(6) 4_556 4_556 n
C62 C62 Hme32 96(6) 4_556 1_555 n
C62 C62 Hme32 79(6) 4_556 4_556 n
C62 C62 Dme12 139(6) 4_556 1_555 n
C62 C62 Dme12 38(6) 4_556 4_556 n
C62 C62 Dme22 30(6) 4_556 1_555 n
C62 C62 Dme22 147(6) 4_556 4_556 n
C62 C62 Dme32 96(6) 4_556 1_555 n
C62 C62 Dme32 79(6) 4_556 4_556 n
O1a2 C62 O2b2 128(6) 21_566 15_555 n
O1a2 C62 O2b2 70(6) 21_566 -20_556 n
O1a2 C62 H12 62(6) 21_566 12_566 n
O1a2 C62 H12 58(6) 21_566 -10_565 n
O1a2 C62 Hme12 100(6) 21_566 1_555 n
O1a2 C62 Hme12 157(6) 21_566 4_556 n
O1a2 C62 Hme22 149(6) 21_566 1_555 n
O1a2 C62 Hme22 91(6) 21_566 4_556 n
O1a2 C62 Hme32 48(6) 21_566 1_555 n
O1a2 C62 Hme32 59(6) 21_566 4_556 n
O1a2 C62 Dme12 100(6) 21_566 1_555 n
O1a2 C62 Dme12 157(6) 21_566 4_556 n
O1a2 C62 Dme22 149(6) 21_566 1_555 n
O1a2 C62 Dme22 91(6) 21_566 4_556 n
O1a2 C62 Dme32 48(6) 21_566 1_555 n
O1a2 C62 Dme32 59(6) 21_566 4_556 n
O2b2 C62 O2b2 142(6) 15_555 -20_556 n
O2b2 C62 H12 78(6) 15_555 12_566 n
O2b2 C62 H12 84(6) 15_555 -10_565 n
O2b2 C62 Hme12 130(6) 15_555 1_555 n
O2b2 C62 Hme12 35(6) 15_555 4_556 n
O2b2 C62 Hme22 32(6) 15_555 1_555 n
O2b2 C62 Hme22 140(6) 15_555 4_556 n
O2b2 C62 Hme32 113(6) 15_555 1_555 n
O2b2 C62 Hme32 96(6) 15_555 4_556 n
O2b2 C62 Dme12 130(6) 15_555 1_555 n
O2b2 C62 Dme12 35(6) 15_555 4_556 n
O2b2 C62 Dme22 32(6) 15_555 1_555 n
O2b2 C62 Dme22 140(6) 15_555 4_556 n
O2b2 C62 Dme32 113(6) 15_555 1_555 n
O2b2 C62 Dme32 96(6) 15_555 4_556 n
O2b2 C62 H12 87(6) -20_556 12_566 n
O2b2 C62 H12 81(6) -20_556 -10_565 n
O2b2 C62 Hme12 38(6) -20_556 1_555 n
O2b2 C62 Hme12 132(6) -20_556 4_556 n
O2b2 C62 Hme22 141(6) -20_556 1_555 n
O2b2 C62 Hme22 34(6) -20_556 4_556 n
O2b2 C62 Hme32 103(6) -20_556 1_555 n
O2b2 C62 Hme32 120(6) -20_556 4_556 n
O2b2 C62 Dme12 38(6) -20_556 1_555 n
O2b2 C62 Dme12 132(6) -20_556 4_556 n
O2b2 C62 Dme22 141(6) -20_556 1_555 n
O2b2 C62 Dme22 34(6) -20_556 4_556 n
O2b2 C62 Dme32 103(6) -20_556 1_555 n
O2b2 C62 Dme32 120(6) -20_556 4_556 n
H12 C62 H12 6(6) 12_566 -10_565 n
H12 C62 Hme12 122(6) 12_566 1_555 n
H12 C62 Hme12 111(6) 12_566 4_556 n
H12 C62 Hme22 110(6) 12_566 1_555 n
H12 C62 Hme22 121(6) 12_566 4_556 n
H12 C62 Hme32 97(6) 12_566 1_555 n
H12 C62 Hme32 96(6) 12_566 4_556 n
H12 C62 Dme12 122(6) 12_566 1_555 n
H12 C62 Dme12 111(6) 12_566 4_556 n
H12 C62 Dme22 110(6) 12_566 1_555 n
H12 C62 Dme22 121(6) 12_566 4_556 n
H12 C62 Dme32 97(6) 12_566 1_555 n
H12 C62 Dme32 96(6) 12_566 4_556 n
H12 C62 Hme12 117(6) -10_565 1_555 n
H12 C62 Hme12 117(6) -10_565 4_556 n
H12 C62 Hme22 115(6) -10_565 1_555 n
H12 C62 Hme22 115(6) -10_565 4_556 n
H12 C62 Hme32 96(6) -10_565 1_555 n
H12 C62 Hme32 97(6) -10_565 4_556 n
H12 C62 Dme12 117(6) -10_565 1_555 n
H12 C62 Dme12 117(6) -10_565 4_556 n
H12 C62 Dme22 115(6) -10_565 1_555 n
H12 C62 Dme22 115(6) -10_565 4_556 n
H12 C62 Dme32 96(6) -10_565 1_555 n
H12 C62 Dme32 97(6) -10_565 4_556 n
Hme12 C62 Hme12 102(6) 1_555 4_556 n
Hme12 C62 Hme22 109(6) 1_555 1_555 n
Hme12 C62 Hme22 10(6) 1_555 4_556 n
Hme12 C62 Hme32 109(6) 1_555 1_555 n
Hme12 C62 Hme32 123(6) 1_555 4_556 n
Hme12 C62 Dme12 0(6) 1_555 1_555 n
Hme12 C62 Dme12 102(6) 1_555 4_556 n
Hme12 C62 Dme22 109(6) 1_555 1_555 n
Hme12 C62 Dme22 10(6) 1_555 4_556 n
Hme12 C62 Dme32 109(6) 1_555 1_555 n
Hme12 C62 Dme32 123(6) 1_555 4_556 n
Hme12 C62 Hme22 9(6) 4_556 1_555 n
Hme12 C62 Hme22 110(6) 4_556 4_556 n
Hme12 C62 Hme32 117(6) 4_556 1_555 n
Hme12 C62 Hme32 102(6) 4_556 4_556 n
Hme12 C62 Dme12 102(6) 4_556 1_555 n
Hme12 C62 Dme12 0(6) 4_556 4_556 n
Hme12 C62 Dme22 9(6) 4_556 1_555 n
Hme12 C62 Dme22 110(6) 4_556 4_556 n
Hme12 C62 Dme32 117(6) 4_556 1_555 n
Hme12 C62 Dme32 102(6) 4_556 4_556 n
Hme22 C62 Hme22 117(6) 1_555 4_556 n
Hme22 C62 Hme32 109(6) 1_555 1_555 n
Hme22 C62 Hme32 94(6) 1_555 4_556 n
Hme22 C62 Dme12 109(6) 1_555 1_555 n
Hme22 C62 Dme12 9(6) 1_555 4_556 n
Hme22 C62 Dme22 0(6) 1_555 1_555 n
Hme22 C62 Dme22 117(6) 1_555 4_556 n
Hme22 C62 Dme32 109(6) 1_555 1_555 n
Hme22 C62 Dme32 94(6) 1_555 4_556 n
Hme22 C62 Hme32 100(6) 4_556 1_555 n
Hme22 C62 Hme32 115(6) 4_556 4_556 n
Hme22 C62 Dme12 10(6) 4_556 1_555 n
Hme22 C62 Dme12 110(6) 4_556 4_556 n
Hme22 C62 Dme22 117(6) 4_556 1_555 n
Hme22 C62 Dme22 0(6) 4_556 4_556 n
Hme22 C62 Dme32 100(6) 4_556 1_555 n
Hme22 C62 Dme32 115(6) 4_556 4_556 n
Hme32 C62 Hme32 17(6) 1_555 4_556 n
Hme32 C62 Dme12 109(6) 1_555 1_555 n
Hme32 C62 Dme12 117(6) 1_555 4_556 n
Hme32 C62 Dme22 109(6) 1_555 1_555 n
Hme32 C62 Dme22 100(6) 1_555 4_556 n
Hme32 C62 Dme32 0(6) 1_555 1_555 n
Hme32 C62 Dme32 17(6) 1_555 4_556 n
Hme32 C62 Dme12 123(6) 4_556 1_555 n
Hme32 C62 Dme12 102(6) 4_556 4_556 n
Hme32 C62 Dme22 94(6) 4_556 1_555 n
Hme32 C62 Dme22 115(6) 4_556 4_556 n
Hme32 C62 Dme32 17(6) 4_556 1_555 n
Hme32 C62 Dme32 0(6) 4_556 4_556 n
Dme12 C62 Dme12 102(6) 1_555 4_556 n
Dme12 C62 Dme22 109(6) 1_555 1_555 n
Dme12 C62 Dme22 10(6) 1_555 4_556 n
Dme12 C62 Dme32 109(6) 1_555 1_555 n
Dme12 C62 Dme32 123(6) 1_555 4_556 n
Dme12 C62 Dme22 9(6) 4_556 1_555 n
Dme12 C62 Dme22 110(6) 4_556 4_556 n
Dme12 C62 Dme32 117(6) 4_556 1_555 n
Dme12 C62 Dme32 102(6) 4_556 4_556 n
Dme22 C62 Dme22 117(6) 1_555 4_556 n
Dme22 C62 Dme32 109(6) 1_555 1_555 n
Dme22 C62 Dme32 94(6) 1_555 4_556 n
Dme22 C62 Dme32 100(6) 4_556 1_555 n
Dme22 C62 Dme32 115(6) 4_556 4_556 n
Dme32 C62 Dme32 17(6) 1_555 4_556 n
C1a2 O1a2 C4a2 42(6) 1_555 -20_556 n
C1a2 O1a2 C62 118(6) 1_555 21_566 n
C1a2 O1a2 H2a2 50(6) 1_555 -20_556 n
C1a2 O1a2 Hme32 132(6) 1_555 21_566 n
C1a2 O1a2 Hme32 123(6) 1_555 -20_556 n
C1a2 O1a2 Dme32 132(6) 1_555 21_566 n
C1a2 O1a2 Dme32 123(6) 1_555 -20_556 n
C4a2 O1a2 C62 90(6) -20_556 21_566 n
C4a2 O1a2 H2a2 38(6) -20_556 -20_556 n
C4a2 O1a2 Hme32 124(6) -20_556 21_566 n
C4a2 O1a2 Hme32 119(6) -20_556 -20_556 n
C4a2 O1a2 Dme32 124(6) -20_556 21_566 n
C4a2 O1a2 Dme32 119(6) -20_556 -20_556 n
C62 O1a2 H2a2 120(6) 21_566 -20_556 n
C62 O1a2 Hme32 38(6) 21_566 21_566 n
C62 O1a2 Hme32 39(6) 21_566 -20_556 n
C62 O1a2 Dme32 38(6) 21_566 21_566 n
C62 O1a2 Dme32 39(6) 21_566 -20_556 n
H2a2 O1a2 Hme32 158(6) -20_556 21_566 n
H2a2 O1a2 Hme32 156(6) -20_556 -20_556 n
H2a2 O1a2 Dme32 158(6) -20_556 21_566 n
H2a2 O1a2 Dme32 156(6) -20_556 -20_556 n
Hme32 O1a2 Hme32 10(6) 21_566 -20_556 n
Hme32 O1a2 Dme32 0(6) 21_566 21_566 n
Hme32 O1a2 Dme32 10(6) 21_566 -20_556 n
Hme32 O1a2 Dme32 10(6) -20_556 21_566 n
Hme32 O1a2 Dme32 0(6) -20_556 -20_556 n
Dme32 O1a2 Dme32 10(6) 21_566 -20_556 n
C1b2 O1b2 C1b2 62(6) 1_555 21_566 n
C1b2 O1b2 O1b2 105(6) 1_555 21_566 n
C1b2 O1b2 H2b2 43(6) 1_555 18_565 n
C1b2 O1b2 H2b2 37(6) 1_555 -10_565 n
C1b2 O1b2 C1d 78(6) 1_555 -11_556 n
C1b2 O1b2 C2d 97(6) 1_555 16_556 n
C1b2 O1b2 C2d 90(6) 1_555 -8_556 n
C1b2 O1b2 C3d 84(6) 1_555 4_556 n
C1b2 O1b2 H2d 68(6) 1_555 -11_556 n
C1b2 O1b2 H2d 94(6) 1_555 -23_556 n
C1b2 O1b2 H5d 117(6) 1_555 16_556 n
C1b2 O1b2 H5d 115(6) 1_555 -8_556 n
C1b2 O1b2 H6d 81(6) 1_555 -8_556 n
C1b2 O1b2 H7d 70(6) 1_555 4_556 n
C1b2 O1b2 H7d 62(6) 1_555 -20_556 n
C1b2 O1b2 O1b2 43(6) 21_566 21_566 n
C1b2 O1b2 H2b2 24(6) 21_566 18_565 n
C1b2 O1b2 H2b2 30(6) 21_566 -10_565 n
C1b2 O1b2 C1d 80(6) 21_566 -11_556 n
C1b2 O1b2 C2d 66(6) 21_566 16_556 n
C1b2 O1b2 C2d 87(6) 21_566 -8_556 n
C1b2 O1b2 C3d 90(6) 21_566 4_556 n
C1b2 O1b2 H2d 92(6) 21_566 -11_556 n
C1b2 O1b2 H2d 42(6) 21_566 -23_556 n
C1b2 O1b2 H5d 76(6) 21_566 16_556 n
C1b2 O1b2 H5d 63(6) 21_566 -8_556 n
C1b2 O1b2 H6d 119(6) 21_566 -8_556 n
C1b2 O1b2 H7d 46(6) 21_566 4_556 n
C1b2 O1b2 H7d 57(6) 21_566 -20_556 n
O1b2 O1b2 H2b2 64(6) 21_566 18_565 n
O1b2 O1b2 H2b2 70(6) 21_566 -10_565 n
O1b2 O1b2 C1d 88(6) 21_566 -11_556 n
O1b2 O1b2 C2d 57(6) 21_566 16_556 n
O1b2 O1b2 C2d 87(6) 21_566 -8_556 n
O1b2 O1b2 C3d 95(6) 21_566 4_556 n
O1b2 O1b2 H2d 109(6) 21_566 -11_556 n
O1b2 O1b2 H2d 31(6) 21_566 -23_556 n
O1b2 O1b2 H5d 53(6) 21_566 16_556 n
O1b2 O1b2 H5d 35(6) 21_566 -8_556 n
O1b2 O1b2 H6d 131(6) 21_566 -8_556 n
O1b2 O1b2 H7d 60(6) 21_566 4_556 n
O1b2 O1b2 H7d 77(6) 21_566 -20_556 n
H2b2 O1b2 H2b2 6(6) 18_565 -10_565 n
H2b2 O1b2 C1d 66(6) 18_565 -11_556 n
H2b2 O1b2 C2d 65(6) 18_565 16_556 n
H2b2 O1b2 C2d 76(6) 18_565 -8_556 n
H2b2 O1b2 C3d 76(6) 18_565 4_556 n
H2b2 O1b2 H2d 72(6) 18_565 -11_556 n
H2b2 O1b2 H2d 52(6) 18_565 -23_556 n
H2b2 O1b2 H5d 81(6) 18_565 16_556 n
H2b2 O1b2 H5d 74(6) 18_565 -8_556 n
H2b2 O1b2 H6d 98(6) 18_565 -8_556 n
H2b2 O1b2 H7d 37(6) 18_565 4_556 n
H2b2 O1b2 H7d 42(6) 18_565 -20_556 n
H2b2 O1b2 C1d 65(6) -10_565 -11_556 n
H2b2 O1b2 C2d 68(6) -10_565 16_556 n
H2b2 O1b2 C2d 76(6) -10_565 -8_556 n
H2b2 O1b2 C3d 75(6) -10_565 4_556 n
H2b2 O1b2 H2d 69(6) -10_565 -11_556 n
H2b2 O1b2 H2d 57(6) -10_565 -23_556 n
H2b2 O1b2 H5d 85(6) -10_565 16_556 n
H2b2 O1b2 H5d 79(6) -10_565 -8_556 n
H2b2 O1b2 H6d 94(6) -10_565 -8_556 n
H2b2 O1b2 H7d 40(6) -10_565 4_556 n
H2b2 O1b2 H7d 41(6) -10_565 -20_556 n
C1d O1b2 C2d 33(6) -11_556 16_556 n
C1d O1b2 C2d 12(6) -11_556 -8_556 n
C1d O1b2 C3d 10(6) -11_556 4_556 n
C1d O1b2 H2d 22(6) -11_556 -11_556 n
C1d O1b2 H2d 58(6) -11_556 -23_556 n
C1d O1b2 H5d 48(6) -11_556 16_556 n
C1d O1b2 H5d 60(6) -11_556 -8_556 n
C1d O1b2 H6d 44(6) -11_556 -8_556 n
C1d O1b2 H7d 35(6) -11_556 4_556 n
C1d O1b2 H7d 25(6) -11_556 -20_556 n
C2d O1b2 C2d 29(6) 16_556 -8_556 n
C2d O1b2 C3d 37(6) 16_556 4_556 n
C2d O1b2 H2d 54(6) 16_556 -11_556 n
C2d O1b2 H2d 29(6) 16_556 -23_556 n
C2d O1b2 H5d 20(6) 16_556 16_556 n
C2d O1b2 H5d 28(6) 16_556 -8_556 n
C2d O1b2 H6d 73(6) 16_556 -8_556 n
C2d O1b2 H7d 29(6) 16_556 4_556 n
C2d O1b2 H7d 36(6) 16_556 -20_556 n
C2d O1b2 C3d 9(6) -8_556 4_556 n
C2d O1b2 H2d 29(6) -8_556 -11_556 n
C2d O1b2 H2d 58(6) -8_556 -23_556 n
C2d O1b2 H5d 40(6) -8_556 16_556 n
C2d O1b2 H5d 55(6) -8_556 -8_556 n
C2d O1b2 H6d 44(6) -8_556 -8_556 n
C2d O1b2 H7d 42(6) -8_556 4_556 n
C2d O1b2 H7d 35(6) -8_556 -20_556 n
C3d O1b2 H2d 20(6) 4_556 -11_556 n
C3d O1b2 H2d 65(6) 4_556 -23_556 n
C3d O1b2 H5d 49(6) 4_556 16_556 n
C3d O1b2 H5d 63(6) 4_556 -8_556 n
C3d O1b2 H6d 36(6) 4_556 -8_556 n
C3d O1b2 H7d 45(6) 4_556 4_556 n
C3d O1b2 H7d 35(6) 4_556 -20_556 n
H2d O1b2 H2d 78(6) -11_556 -23_556 n
H2d O1b2 H5d 69(6) -11_556 16_556 n
H2d O1b2 H5d 82(6) -11_556 -8_556 n
H2d O1b2 H6d 28(6) -11_556 -8_556 n
H2d O1b2 H7d 51(6) -11_556 4_556 n
H2d O1b2 H7d 36(6) -11_556 -20_556 n
H2d O1b2 H5d 34(6) -23_556 16_556 n
H2d O1b2 H5d 23(6) -23_556 -8_556 n
H2d O1b2 H6d 101(6) -23_556 -8_556 n
H2d O1b2 H7d 31(6) -23_556 4_556 n
H2d O1b2 H7d 47(6) -23_556 -20_556 n
H5d O1b2 H5d 17(6) 16_556 -8_556 n
H5d O1b2 H6d 81(6) 16_556 -8_556 n
H5d O1b2 H7d 47(6) 16_556 4_556 n
H5d O1b2 H7d 56(6) 16_556 -20_556 n
H5d O1b2 H6d 97(6) -8_556 -8_556 n
H5d O1b2 H7d 47(6) -8_556 4_556 n
H5d O1b2 H7d 60(6) -8_556 -20_556 n
H6d O1b2 H7d 78(6) -8_556 4_556 n
H6d O1b2 H7d 63(6) -8_556 -20_556 n
H7d O1b2 H7d 17(6) 4_556 -20_556 n
C1a2 O2a2 C1a2 66(6) 1_555 15_555 n
C1a2 O2a2 O2a2 110(6) 1_555 15_555 n
C1a2 O2a2 O2a2 44(6) 15_555 15_555 n
C1b2 O2b2 C62 91(6) 1_555 15_555 n
C1b2 O2b2 C62 93(6) 1_555 18_565 n
C1b2 O2b2 H2b2 28(6) 1_555 -10_565 n
C1b2 O2b2 Hme12 104(6) 1_555 18_565 n
C1b2 O2b2 Hme22 113(6) 1_555 15_555 n
C1b2 O2b2 Dme12 104(6) 1_555 18_565 n
C1b2 O2b2 Dme22 113(6) 1_555 15_555 n
C1b2 O2b2 C1d 75(6) 1_555 -11_556 n
C1b2 O2b2 O4d 86(6) 1_555 4_556 n
C1b2 O2b2 H1d 87(6) 1_555 -23_556 n
C1b2 O2b2 H3d 107(6) 1_555 -11_556 n
C1b2 O2b2 H4d 81(6) 1_555 -8_556 n
C1b2 O2b2 H7d 50(6) 1_555 -20_556 n
C62 O2b2 C62 1(6) 15_555 18_565 n
C62 O2b2 H2b2 119(6) 15_555 -10_565 n
C62 O2b2 Hme12 50(6) 15_555 18_565 n
C62 O2b2 Hme22 45(6) 15_555 15_555 n
C62 O2b2 Dme12 50(6) 15_555 18_565 n
C62 O2b2 Dme22 45(6) 15_555 15_555 n
C62 O2b2 C1d 142(6) 15_555 -11_556 n
C62 O2b2 O4d 96(6) 15_555 4_556 n
C62 O2b2 H1d 165(6) 15_555 -23_556 n
C62 O2b2 H3d 123(6) 15_555 -11_556 n
C62 O2b2 H4d 165(6) 15_555 -8_556 n
C62 O2b2 H7d 136(6) 15_555 -20_556 n
C62 O2b2 H2b2 120(6) 18_565 -10_565 n
C62 O2b2 Hme12 50(6) 18_565 18_565 n
C62 O2b2 Hme22 44(6) 18_565 15_555 n
C62 O2b2 Dme12 50(6) 18_565 18_565 n
C62 O2b2 Dme22 44(6) 18_565 15_555 n
C62 O2b2 C1d 143(6) 18_565 -11_556 n
C62 O2b2 O4d 96(6) 18_565 4_556 n
C62 O2b2 H1d 165(6) 18_565 -23_556 n
C62 O2b2 H3d 122(6) 18_565 -11_556 n
C62 O2b2 H4d 166(6) 18_565 -8_556 n
C62 O2b2 H7d 138(6) 18_565 -20_556 n
H2b2 O2b2 Hme12 125(6) -10_565 18_565 n
H2b2 O2b2 Hme22 137(6) -10_565 15_555 n
H2b2 O2b2 Dme12 125(6) -10_565 18_565 n
H2b2 O2b2 Dme22 137(6) -10_565 15_555 n
H2b2 O2b2 C1d 59(6) -10_565 -11_556 n
H2b2 O2b2 O4d 90(6) -10_565 4_556 n
H2b2 O2b2 H1d 63(6) -10_565 -23_556 n
H2b2 O2b2 H3d 96(6) -10_565 -11_556 n
H2b2 O2b2 H4d 56(6) -10_565 -8_556 n
H2b2 O2b2 H7d 31(6) -10_565 -20_556 n
Hme12 O2b2 Hme22 13(6) 18_565 15_555 n
Hme12 O2b2 Dme12 0(6) 18_565 18_565 n
Hme12 O2b2 Dme22 13(6) 18_565 15_555 n
Hme12 O2b2 C1d 98(6) 18_565 -11_556 n
Hme12 O2b2 O4d 49(6) 18_565 4_556 n
Hme12 O2b2 H1d 115(6) 18_565 -23_556 n
Hme12 O2b2 H3d 72(6) 18_565 -11_556 n
Hme12 O2b2 H4d 119(6) 18_565 -8_556 n
Hme12 O2b2 H7d 113(6) 18_565 -20_556 n
Hme22 O2b2 Dme12 13(6) 15_555 18_565 n
Hme22 O2b2 Dme22 0(6) 15_555 15_555 n
Hme22 O2b2 C1d 108(6) 15_555 -11_556 n
Hme22 O2b2 O4d 60(6) 15_555 4_556 n
Hme22 O2b2 H1d 123(6) 15_555 -23_556 n
Hme22 O2b2 H3d 79(6) 15_555 -11_556 n
Hme22 O2b2 H4d 127(6) 15_555 -8_556 n
Hme22 O2b2 H7d 125(6) 15_555 -20_556 n
Dme12 O2b2 Dme22 13(6) 18_565 15_555 n
Dme12 O2b2 C1d 98(6) 18_565 -11_556 n
Dme12 O2b2 O4d 49(6) 18_565 4_556 n
Dme12 O2b2 H1d 115(6) 18_565 -23_556 n
Dme12 O2b2 H3d 72(6) 18_565 -11_556 n
Dme12 O2b2 H4d 119(6) 18_565 -8_556 n
Dme12 O2b2 H7d 113(6) 18_565 -20_556 n
Dme22 O2b2 C1d 108(6) 15_555 -11_556 n
Dme22 O2b2 O4d 60(6) 15_555 4_556 n
Dme22 O2b2 H1d 123(6) 15_555 -23_556 n
Dme22 O2b2 H3d 79(6) 15_555 -11_556 n
Dme22 O2b2 H4d 127(6) 15_555 -8_556 n
Dme22 O2b2 H7d 125(6) 15_555 -20_556 n
C1d O2b2 O4d 49(6) -11_556 4_556 n
C1d O2b2 H1d 24(6) -11_556 -23_556 n
C1d O2b2 H3d 37(6) -11_556 -11_556 n
C1d O2b2 H4d 23(6) -11_556 -8_556 n
C1d O2b2 H7d 28(6) -11_556 -20_556 n
O4d O2b2 H1d 69(6) 4_556 -23_556 n
O4d O2b2 H3d 36(6) 4_556 -11_556 n
O4d O2b2 H4d 71(6) 4_556 -8_556 n
O4d O2b2 H7d 66(6) 4_556 -20_556 n
H1d O2b2 H3d 44(6) -23_556 -11_556 n
H1d O2b2 H4d 7(6) -23_556 -8_556 n
H1d O2b2 H7d 38(6) -23_556 -20_556 n
H3d O2b2 H4d 49(6) -11_556 -8_556 n
H3d O2b2 H7d 65(6) -11_556 -20_556 n
H4d O2b2 H7d 32(6) -8_556 -20_556 n
C1a2 H12 C1a2 56(6) 15_555 -20_556 n
C1a2 H12 C2a2 64(6) 15_555 15_555 n
C1a2 H12 C2a2 67(6) 15_555 -20_556 n
C1a2 H12 C2b2 121(6) 15_555 18_565 n
C1a2 H12 C2b2 133(6) 15_555 21_566 n
C1a2 H12 C32 97(6) 15_555 1_555 n
C1a2 H12 C32 92(6) 15_555 4_556 n
C1a2 H12 C4a2 96(6) 15_555 12_566 n
C1a2 H12 C4a2 102(6) 15_555 15_555 n
C1a2 H12 C4a2 47(6) 15_555 -10_565 n
C1a2 H12 C4b2 101(6) 15_555 12_566 n
C1a2 H12 C4b2 153(6) 15_555 -10_565 n
C1a2 H12 C52 128(6) 15_555 12_566 n
C1a2 H12 C52 143(6) 15_555 -10_565 n
C1a2 H12 C62 102(6) 15_555 12_566 n
C1a2 H12 C62 104(6) 15_555 -10_565 n
C1a2 H12 H12 59(6) 15_555 4_556 n
C1a2 H12 C2a2 70(6) -20_556 15_555 n
C1a2 H12 C2a2 68(6) -20_556 -20_556 n
C1a2 H12 C2b2 139(6) -20_556 18_565 n
C1a2 H12 C2b2 130(6) -20_556 21_566 n
C1a2 H12 C32 97(6) -20_556 1_555 n
C1a2 H12 C32 101(6) -20_556 4_556 n
C1a2 H12 C4a2 51(6) -20_556 12_566 n
C1a2 H12 C4a2 59(6) -20_556 15_555 n
C1a2 H12 C4a2 95(6) -20_556 -10_565 n
C1a2 H12 C4b2 149(6) -20_556 12_566 n
C1a2 H12 C4b2 111(6) -20_556 -10_565 n
C1a2 H12 C52 168(6) -20_556 12_566 n
C1a2 H12 C52 156(6) -20_556 -10_565 n
C1a2 H12 C62 107(6) -20_556 12_566 n
C1a2 H12 C62 106(6) -20_556 -10_565 n
C1a2 H12 H12 115(6) -20_556 4_556 n
C2a2 H12 C2a2 5(6) 15_555 -20_556 n
C2a2 H12 C2b2 73(6) 15_555 18_565 n
C2a2 H12 C2b2 75(6) 15_555 21_566 n
C2a2 H12 C32 34(6) 15_555 1_555 n
C2a2 H12 C32 33(6) 15_555 4_556 n
C2a2 H12 C4a2 58(6) 15_555 12_566 n
C2a2 H12 C4a2 57(6) 15_555 15_555 n
C2a2 H12 C4a2 49(6) 15_555 -10_565 n
C2a2 H12 C4b2 81(6) 15_555 12_566 n
C2a2 H12 C4b2 90(6) 15_555 -10_565 n
C2a2 H12 C52 121(6) 15_555 12_566 n
C2a2 H12 C52 126(6) 15_555 -10_565 n
C2a2 H12 C62 165(6) 15_555 12_566 n
C2a2 H12 C62 168(6) 15_555 -10_565 n
C2a2 H12 H12 83(6) 15_555 4_556 n
C2a2 H12 C2b2 75(6) -20_556 18_565 n
C2a2 H12 C2b2 75(6) -20_556 21_566 n
C2a2 H12 C32 34(6) -20_556 1_555 n
C2a2 H12 C32 34(6) -20_556 4_556 n
C2a2 H12 C4a2 52(6) -20_556 12_566 n
C2a2 H12 C4a2 52(6) -20_556 15_555 n
C2a2 H12 C4a2 54(6) -20_556 -10_565 n
C2a2 H12 C4b2 84(6) -20_556 12_566 n
C2a2 H12 C4b2 86(6) -20_556 -10_565 n
C2a2 H12 C52 124(6) -20_556 12_566 n
C2a2 H12 C52 127(6) -20_556 -10_565 n
C2a2 H12 C62 169(6) -20_556 12_566 n
C2a2 H12 C62 171(6) -20_556 -10_565 n
C2a2 H12 H12 88(6) -20_556 4_556 n
C2b2 H12 C2b2 17(6) 18_565 21_566 n
C2b2 H12 C32 42(6) 18_565 1_555 n
C2b2 H12 C32 40(6) 18_565 4_556 n
C2b2 H12 C4a2 94(6) 18_565 12_566 n
C2b2 H12 C4a2 86(6) 18_565 15_555 n
C2b2 H12 C4a2 74(6) 18_565 -10_565 n
C2b2 H12 C4b2 31(6) 18_565 12_566 n
C2b2 H12 C4b2 51(6) 18_565 -10_565 n
C2b2 H12 C52 51(6) 18_565 12_566 n
C2b2 H12 C52 53(6) 18_565 -10_565 n
C2b2 H12 C62 112(6) 18_565 12_566 n
C2b2 H12 C62 113(6) 18_565 -10_565 n
C2b2 H12 H12 77(6) 18_565 4_556 n
C2b2 H12 C32 41(6) 21_566 1_555 n
C2b2 H12 C32 43(6) 21_566 4_556 n
C2b2 H12 C4a2 81(6) 21_566 12_566 n
C2b2 H12 C4a2 72(6) 21_566 15_555 n
C2b2 H12 C4a2 89(6) 21_566 -10_565 n
C2b2 H12 C4b2 48(6) 21_566 12_566 n
C2b2 H12 C4b2 34(6) 21_566 -10_565 n
C2b2 H12 C52 57(6) 21_566 12_566 n
C2b2 H12 C52 53(6) 21_566 -10_565 n
C2b2 H12 C62 114(6) 21_566 12_566 n
C2b2 H12 C62 114(6) 21_566 -10_565 n
C2b2 H12 H12 95(6) 21_566 4_556 n
C32 H12 C32 8(6) 1_555 4_556 n
C32 H12 C4a2 61(6) 1_555 12_566 n
C32 H12 C4a2 55(6) 1_555 15_555 n
C32 H12 C4a2 64(6) 1_555 -10_565 n
C32 H12 C4b2 61(6) 1_555 12_566 n
C32 H12 C4b2 60(6) 1_555 -10_565 n
C32 H12 C52 93(6) 1_555 12_566 n
C32 H12 C52 93(6) 1_555 -10_565 n
C32 H12 C62 154(6) 1_555 12_566 n
C32 H12 C62 155(6) 1_555 -10_565 n
C32 H12 H12 90(6) 1_555 4_556 n
C32 H12 C4a2 69(6) 4_556 12_566 n
C32 H12 C4a2 63(6) 4_556 15_555 n
C32 H12 C4a2 56(6) 4_556 -10_565 n
C32 H12 C4b2 55(6) 4_556 12_566 n
C32 H12 C4b2 66(6) 4_556 -10_565 n
C32 H12 C52 90(6) 4_556 12_566 n
C32 H12 C52 93(6) 4_556 -10_565 n
C32 H12 C62 151(6) 4_556 12_566 n
C32 H12 C62 153(6) 4_556 -10_565 n
C32 H12 H12 81(6) 4_556 4_556 n
C4a2 H12 C4a2 8(6) 12_566 15_555 n
C4a2 H12 C4a2 106(6) 12_566 -10_565 n
C4a2 H12 C4b2 121(6) 12_566 12_566 n
C4a2 H12 C4b2 63(6) 12_566 -10_565 n
C4a2 H12 C52 133(6) 12_566 12_566 n
C4a2 H12 C52 120(6) 12_566 -10_565 n
C4a2 H12 C62 133(6) 12_566 12_566 n
C4a2 H12 C62 129(6) 12_566 -10_565 n
C4a2 H12 H12 140(6) 12_566 4_556 n
C4a2 H12 C4a2 106(6) 15_555 -10_565 n
C4a2 H12 C4b2 114(6) 15_555 12_566 n
C4a2 H12 C4b2 55(6) 15_555 -10_565 n
C4a2 H12 C52 125(6) 15_555 12_566 n
C4a2 H12 C52 112(6) 15_555 -10_565 n
C4a2 H12 C62 135(6) 15_555 12_566 n
C4a2 H12 C62 132(6) 15_555 -10_565 n
C4a2 H12 H12 140(6) 15_555 4_556 n
C4a2 H12 C4b2 57(6) -10_565 12_566 n
C4a2 H12 C4b2 120(6) -10_565 -10_565 n
C4a2 H12 C52 95(6) -10_565 12_566 n
C4a2 H12 C52 109(6) -10_565 -10_565 n
C4a2 H12 C62 118(6) -10_565 12_566 n
C4a2 H12 C62 122(6) -10_565 -10_565 n
C4a2 H12 H12 34(6) -10_565 4_556 n
C4b2 H12 C4b2 79(6) 12_566 -10_565 n
C4b2 H12 C52 42(6) 12_566 12_566 n
C4b2 H12 C52 54(6) 12_566 -10_565 n
C4b2 H12 C62 97(6) 12_566 12_566 n
C4b2 H12 C62 100(6) 12_566 -10_565 n
C4b2 H12 H12 48(6) 12_566 4_556 n
C4b2 H12 C52 70(6) -10_565 12_566 n
C4b2 H12 C52 57(6) -10_565 -10_565 n
C4b2 H12 C62 104(6) -10_565 12_566 n
C4b2 H12 C62 102(6) -10_565 -10_565 n
C4b2 H12 H12 127(6) -10_565 4_556 n
C52 H12 C52 16(6) 12_566 -10_565 n
C52 H12 C62 62(6) 12_566 12_566 n
C52 H12 C62 63(6) 12_566 -10_565 n
C52 H12 H12 70(6) 12_566 4_556 n
C52 H12 C62 61(6) -10_565 12_566 n
C52 H12 C62 61(6) -10_565 -10_565 n
C52 H12 H12 86(6) -10_565 4_556 n
C62 H12 C62 4(6) 12_566 -10_565 n
C62 H12 H12 85(6) 12_566 4_556 n
C62 H12 H12 89(6) -10_565 4_556 n
C1a2 H2a2 C1a2 92(6) 18_565 -10_565 n
C1a2 H2a2 C4a2 67(6) 18_565 1_555 n
C1a2 H2a2 C4a2 88(6) 18_565 21_566 n
C1a2 H2a2 O1a2 60(6) 18_565 18_565 n
C1a2 H2a2 H2a2 130(6) 18_565 21_566 n
C1a2 H2a2 C4a2 80(6) -10_565 1_555 n
C1a2 H2a2 C4a2 56(6) -10_565 21_566 n
C1a2 H2a2 O1a2 150(6) -10_565 18_565 n
C1a2 H2a2 H2a2 38(6) -10_565 21_566 n
C4a2 H2a2 C4a2 30(6) 1_555 21_566 n
C4a2 H2a2 O1a2 94(6) 1_555 18_565 n
C4a2 H2a2 H2a2 96(6) 1_555 21_566 n
C4a2 H2a2 O1a2 124(6) 21_566 18_565 n
C4a2 H2a2 H2a2 66(6) 21_566 21_566 n
O1a2 H2a2 H2a2 168(6) 18_565 21_566 n
C1b2 H2b2 C1b2 142(6) -10_565 -20_556 n
C1b2 H2b2 C4b2 81(6) -10_565 1_555 n
C1b2 H2b2 C4b2 69(6) -10_565 15_555 n
C1b2 H2b2 O1b2 73(6) -10_565 -10_565 n
C1b2 H2b2 O1b2 116(6) -10_565 -20_556 n
C1b2 H2b2 O2b2 55(6) -10_565 -10_565 n
C1b2 H2b2 H2b2 160(6) -10_565 15_555 n
C1b2 H2b2 C1d 98(6) -10_565 -5_566 n
C1b2 H2b2 C1d 127(6) -10_565 -17_566 n
C1b2 H2b2 C2d 97(6) -10_565 9_566 n
C1b2 H2b2 C2d 125(6) -10_565 24_566 n
C1b2 H2b2 C3d 91(6) -10_565 12_566 n
C1b2 H2b2 H1d 99(6) -10_565 -17_566 n
C1b2 H2b2 H2d 71(6) -10_565 -5_566 n
C1b2 H2b2 H2d 141(6) -10_565 -17_566 n
C1b2 H2b2 H4d 108(6) -10_565 9_566 n
C1b2 H2b2 H4d 117(6) -10_565 24_566 n
C1b2 H2b2 H5d 107(6) -10_565 9_566 n
C1b2 H2b2 H5d 95(6) -10_565 24_566 n
C1b2 H2b2 H7d 128(6) -10_565 12_566 n
C1b2 H2b2 H7d 101(6) -10_565 21_566 n
C1b2 H2b2 C4b2 64(6) -20_556 1_555 n
C1b2 H2b2 C4b2 76(6) -20_556 15_555 n
C1b2 H2b2 O1b2 110(6) -20_556 -10_565 n
C1b2 H2b2 O1b2 66(6) -20_556 -20_556 n
C1b2 H2b2 O2b2 145(6) -20_556 -10_565 n
C1b2 H2b2 H2b2 17(6) -20_556 15_555 n
C1b2 H2b2 C1d 119(6) -20_556 -5_566 n
C1b2 H2b2 C1d 90(6) -20_556 -17_566 n
C1b2 H2b2 C2d 117(6) -20_556 9_566 n
C1b2 H2b2 C2d 88(6) -20_556 24_566 n
C1b2 H2b2 C3d 124(6) -20_556 12_566 n
C1b2 H2b2 H1d 117(6) -20_556 -17_566 n
C1b2 H2b2 H2d 134(6) -20_556 -5_566 n
C1b2 H2b2 H2d 63(6) -20_556 -17_566 n
C1b2 H2b2 H4d 108(6) -20_556 9_566 n
C1b2 H2b2 H4d 99(6) -20_556 24_566 n
C1b2 H2b2 H5d 88(6) -20_556 9_566 n
C1b2 H2b2 H5d 100(6) -20_556 24_566 n
C1b2 H2b2 H7d 88(6) -20_556 12_566 n
C1b2 H2b2 H7d 115(6) -20_556 21_566 n
C4b2 H2b2 C4b2 12(6) 1_555 15_555 n
C4b2 H2b2 O1b2 117(6) 1_555 -10_565 n
C4b2 H2b2 O1b2 108(6) 1_555 -20_556 n
C4b2 H2b2 O2b2 104(6) 1_555 -10_565 n
C4b2 H2b2 H2b2 80(6) 1_555 15_555 n
C4b2 H2b2 C1d 167(6) 1_555 -5_566 n
C4b2 H2b2 C1d 150(6) 1_555 -17_566 n
C4b2 H2b2 C2d 174(6) 1_555 9_566 n
C4b2 H2b2 C2d 153(6) 1_555 24_566 n
C4b2 H2b2 C3d 172(6) 1_555 12_566 n
C4b2 H2b2 H1d 139(6) 1_555 -17_566 n
C4b2 H2b2 H2d 147(6) 1_555 -5_566 n
C4b2 H2b2 H2d 125(6) 1_555 -17_566 n
C4b2 H2b2 H4d 143(6) 1_555 9_566 n
C4b2 H2b2 H4d 140(6) 1_555 24_566 n
C4b2 H2b2 H5d 131(6) 1_555 9_566 n
C4b2 H2b2 H5d 135(6) 1_555 24_566 n
C4b2 H2b2 H7d 151(6) 1_555 12_566 n
C4b2 H2b2 H7d 173(6) 1_555 21_566 n
C4b2 H2b2 O1b2 113(6) 15_555 -10_565 n
C4b2 H2b2 O1b2 114(6) 15_555 -20_556 n
C4b2 H2b2 O2b2 95(6) 15_555 -10_565 n
C4b2 H2b2 H2b2 92(6) 15_555 15_555 n
C4b2 H2b2 C1d 161(6) 15_555 -5_566 n
C4b2 H2b2 C1d 161(6) 15_555 -17_566 n
C4b2 H2b2 C2d 165(6) 15_555 9_566 n
C4b2 H2b2 C2d 164(6) 15_555 24_566 n
C4b2 H2b2 C3d 160(6) 15_555 12_566 n
C4b2 H2b2 H1d 137(6) 15_555 -17_566 n
C4b2 H2b2 H2d 137(6) 15_555 -5_566 n
C4b2 H2b2 H2d 136(6) 15_555 -17_566 n
C4b2 H2b2 H4d 144(6) 15_555 9_566 n
C4b2 H2b2 H4d 144(6) 15_555 24_566 n
C4b2 H2b2 H5d 135(6) 15_555 9_566 n
C4b2 H2b2 H5d 135(6) 15_555 24_566 n
C4b2 H2b2 H7d 162(6) 15_555 12_566 n
C4b2 H2b2 H7d 167(6) 15_555 21_566 n
O1b2 H2b2 O1b2 45(6) -10_565 -20_556 n
O1b2 H2b2 O2b2 105(6) -10_565 -10_565 n
O1b2 H2b2 H2b2 110(6) -10_565 15_555 n
O1b2 H2b2 C1d 74(6) -10_565 -5_566 n
O1b2 H2b2 C1d 84(6) -10_565 -17_566 n
O1b2 H2b2 C2d 57(6) -10_565 9_566 n
O1b2 H2b2 C2d 68(6) -10_565 24_566 n
O1b2 H2b2 C3d 62(6) -10_565 12_566 n
O1b2 H2b2 H1d 101(6) -10_565 -17_566 n
O1b2 H2b2 H2d 37(6) -10_565 -5_566 n
O1b2 H2b2 H2d 69(6) -10_565 -17_566 n
O1b2 H2b2 H4d 99(6) -10_565 9_566 n
O1b2 H2b2 H4d 102(6) -10_565 24_566 n
O1b2 H2b2 H5d 35(6) -10_565 9_566 n
O1b2 H2b2 H5d 25(6) -10_565 24_566 n
O1b2 H2b2 H7d 80(6) -10_565 12_566 n
O1b2 H2b2 H7d 70(6) -10_565 21_566 n
O1b2 H2b2 O2b2 145(6) -20_556 -10_565 n
O1b2 H2b2 H2b2 64(6) -20_556 15_555 n
O1b2 H2b2 C1d 84(6) -20_556 -5_566 n
O1b2 H2b2 C1d 72(6) -20_556 -17_566 n
O1b2 H2b2 C2d 68(6) -20_556 9_566 n
O1b2 H2b2 C2d 55(6) -20_556 24_566 n
O1b2 H2b2 C3d 77(6) -20_556 12_566 n
O1b2 H2b2 H1d 109(6) -20_556 -17_566 n
O1b2 H2b2 H2d 70(6) -20_556 -5_566 n
O1b2 H2b2 H2d 35(6) -20_556 -17_566 n
O1b2 H2b2 H4d 100(6) -20_556 9_566 n
O1b2 H2b2 H4d 96(6) -20_556 24_566 n
O1b2 H2b2 H5d 25(6) -20_556 9_566 n
O1b2 H2b2 H5d 35(6) -20_556 24_566 n
O1b2 H2b2 H7d 66(6) -20_556 12_566 n
O1b2 H2b2 H7d 78(6) -20_556 21_566 n
O2b2 H2b2 H2b2 138(6) -10_565 15_555 n
O2b2 H2b2 C1d 66(6) -10_565 -5_566 n
O2b2 H2b2 C1d 88(6) -10_565 -17_566 n
O2b2 H2b2 C2d 79(6) -10_565 9_566 n
O2b2 H2b2 C2d 100(6) -10_565 24_566 n
O2b2 H2b2 C3d 69(6) -10_565 12_566 n
O2b2 H2b2 H1d 50(6) -10_565 -17_566 n
O2b2 H2b2 H2d 75(6) -10_565 -5_566 n
O2b2 H2b2 H2d 128(6) -10_565 -17_566 n
O2b2 H2b2 H4d 60(6) -10_565 9_566 n
O2b2 H2b2 H4d 68(6) -10_565 24_566 n
O2b2 H2b2 H5d 120(6) -10_565 9_566 n
O2b2 H2b2 H5d 110(6) -10_565 24_566 n
O2b2 H2b2 H7d 93(6) -10_565 12_566 n
O2b2 H2b2 H7d 72(6) -10_565 21_566 n
H2b2 H2b2 C1d 102(6) 15_555 -5_566 n
H2b2 H2b2 C1d 73(6) 15_555 -17_566 n
H2b2 H2b2 C2d 102(6) 15_555 9_566 n
H2b2 H2b2 C2d 73(6) 15_555 24_566 n
H2b2 H2b2 C3d 108(6) 15_555 12_566 n
H2b2 H2b2 H1d 101(6) 15_555 -17_566 n
H2b2 H2b2 H2d 124(6) 15_555 -5_566 n
H2b2 H2b2 H2d 50(6) 15_555 -17_566 n
H2b2 H2b2 H4d 92(6) 15_555 9_566 n
H2b2 H2b2 H4d 82(6) 15_555 24_566 n
H2b2 H2b2 H5d 80(6) 15_555 9_566 n
H2b2 H2b2 H5d 93(6) 15_555 24_566 n
H2b2 H2b2 H7d 72(6) 15_555 12_566 n
H2b2 H2b2 H7d 99(6) 15_555 21_566 n
C1d H2b2 C1d 29(6) -5_566 -17_566 n
C1d H2b2 C2d 18(6) -5_566 9_566 n
C1d H2b2 C2d 34(6) -5_566 24_566 n
C1d H2b2 C3d 13(6) -5_566 12_566 n
C1d H2b2 H1d 28(6) -5_566 -17_566 n
C1d H2b2 H2d 41(6) -5_566 -5_566 n
C1d H2b2 H2d 63(6) -5_566 -17_566 n
C1d H2b2 H4d 25(6) -5_566 9_566 n
C1d H2b2 H4d 30(6) -5_566 24_566 n
C1d H2b2 H5d 61(6) -5_566 9_566 n
C1d H2b2 H5d 58(6) -5_566 24_566 n
C1d H2b2 H7d 31(6) -5_566 12_566 n
C1d H2b2 H7d 7(6) -5_566 21_566 n
C1d H2b2 C2d 34(6) -17_566 9_566 n
C1d H2b2 C2d 18(6) -17_566 24_566 n
C1d H2b2 C3d 37(6) -17_566 12_566 n
C1d H2b2 H1d 39(6) -17_566 -17_566 n
C1d H2b2 H2d 63(6) -17_566 -5_566 n
C1d H2b2 H2d 40(6) -17_566 -17_566 n
C1d H2b2 H4d 29(6) -17_566 9_566 n
C1d H2b2 H4d 24(6) -17_566 24_566 n
C1d H2b2 H5d 56(6) -17_566 9_566 n
C1d H2b2 H5d 60(6) -17_566 24_566 n
C1d H2b2 H7d 6(6) -17_566 12_566 n
C1d H2b2 H7d 26(6) -17_566 21_566 n
C2d H2b2 C2d 29(6) 9_566 24_566 n
C2d H2b2 C3d 9(6) 9_566 12_566 n
C2d H2b2 H1d 46(6) 9_566 -17_566 n
C2d H2b2 H2d 29(6) 9_566 -5_566 n
C2d H2b2 H2d 54(6) 9_566 -17_566 n
C2d H2b2 H4d 42(6) 9_566 9_566 n
C2d H2b2 H4d 46(6) 9_566 24_566 n
C2d H2b2 H5d 44(6) 9_566 9_566 n
C2d H2b2 H5d 40(6) 9_566 24_566 n
C2d H2b2 H7d 33(6) 9_566 12_566 n
C2d H2b2 H7d 13(6) 9_566 21_566 n
C2d H2b2 C3d 36(6) 24_566 12_566 n
C2d H2b2 H1d 54(6) 24_566 -17_566 n
C2d H2b2 H2d 54(6) 24_566 -5_566 n
C2d H2b2 H2d 28(6) 24_566 -17_566 n
C2d H2b2 H4d 45(6) 24_566 9_566 n
C2d H2b2 H4d 42(6) 24_566 24_566 n
C2d H2b2 H5d 38(6) 24_566 9_566 n
C2d H2b2 H5d 43(6) 24_566 24_566 n
C2d H2b2 H7d 12(6) 24_566 12_566 n
C2d H2b2 H7d 28(6) 24_566 21_566 n
C3d H2b2 H1d 39(6) 12_566 -17_566 n
C3d H2b2 H2d 29(6) 12_566 -5_566 n
C3d H2b2 H2d 63(6) 12_566 -17_566 n
C3d H2b2 H4d 38(6) 12_566 9_566 n
C3d H2b2 H4d 43(6) 12_566 24_566 n
C3d H2b2 H5d 53(6) 12_566 9_566 n
C3d H2b2 H5d 47(6) 12_566 24_566 n
C3d H2b2 H7d 37(6) 12_566 12_566 n
C3d H2b2 H7d 11(6) 12_566 21_566 n
H1d H2b2 H2d 65(6) -17_566 -5_566 n
H1d H2b2 H2d 80(6) -17_566 -17_566 n
H1d H2b2 H4d 10(6) -17_566 9_566 n
H1d H2b2 H4d 19(6) -17_566 24_566 n
H1d H2b2 H5d 88(6) -17_566 9_566 n
H1d H2b2 H5d 85(6) -17_566 24_566 n
H1d H2b2 H7d 44(6) -17_566 12_566 n
H1d H2b2 H7d 34(6) -17_566 21_566 n
H2d H2b2 H2d 73(6) -5_566 -17_566 n
H2d H2b2 H4d 65(6) -5_566 9_566 n
H2d H2b2 H4d 71(6) -5_566 24_566 n
H2d H2b2 H5d 47(6) -5_566 9_566 n
H2d H2b2 H5d 36(6) -5_566 24_566 n
H2d H2b2 H7d 61(6) -5_566 12_566 n
H2d H2b2 H7d 39(6) -5_566 21_566 n
H2d H2b2 H4d 70(6) -17_566 9_566 n
H2d H2b2 H4d 63(6) -17_566 24_566 n
H2d H2b2 H5d 34(6) -17_566 9_566 n
H2d H2b2 H5d 46(6) -17_566 24_566 n
H2d H2b2 H7d 35(6) -17_566 12_566 n
H2d H2b2 H7d 57(6) -17_566 21_566 n
H4d H2b2 H4d 9(6) 9_566 24_566 n
H4d H2b2 H5d 81(6) 9_566 9_566 n
H4d H2b2 H5d 80(6) 9_566 24_566 n
H4d H2b2 H7d 35(6) 9_566 12_566 n
H4d H2b2 H7d 29(6) 9_566 21_566 n
H4d H2b2 H5d 79(6) 24_566 9_566 n
H4d H2b2 H5d 81(6) 24_566 24_566 n
H4d H2b2 H7d 30(6) 24_566 12_566 n
H4d H2b2 H7d 33(6) 24_566 21_566 n
H5d H2b2 H5d 13(6) 9_566 24_566 n
H5d H2b2 H7d 51(6) 9_566 12_566 n
H5d H2b2 H7d 55(6) 9_566 21_566 n
H5d H2b2 H7d 55(6) 24_566 12_566 n
H5d H2b2 H7d 52(6) 24_566 21_566 n
H7d H2b2 H7d 27(6) 12_566 21_566 n
C62 Hme12 C62 3(6) 1_555 4_556 n
C62 Hme12 O2b2 92(6) 1_555 -20_556 n
C62 Hme12 Hme22 59(6) 1_555 4_556 n
C62 Hme12 Dme22 59(6) 1_555 4_556 n
C62 Hme12 O4d 153(6) 1_555 21_566 n
C62 Hme12 O2b2 95(6) 4_556 -20_556 n
C62 Hme12 Hme22 62(6) 4_556 4_556 n
C62 Hme12 Dme22 62(6) 4_556 4_556 n
C62 Hme12 O4d 151(6) 4_556 21_566 n
O2b2 Hme12 Hme22 69(6) -20_556 4_556 n
O2b2 Hme12 Dme22 69(6) -20_556 4_556 n
O2b2 Hme12 O4d 95(6) -20_556 21_566 n
Hme22 Hme12 Dme22 0(6) 4_556 4_556 n
Hme22 Hme12 O4d 147(6) 4_556 21_566 n
Dme22 Hme12 O4d 147(6) 4_556 21_566 n
O2a Hme22 C62 109(6) -20_556 1_555 n
O2a Hme22 C62 108(6) -20_556 4_556 n
O2a Hme22 O2b2 103(6) -20_556 15_555 n
O2a Hme22 Hme12 130(6) -20_556 4_556 n
O2a Hme22 Dme12 130(6) -20_556 4_556 n
O2a Hme22 O4d 110(6) -20_556 18_565 n
C62 Hme22 C62 3(6) 1_555 4_556 n
C62 Hme22 O2b2 104(6) 1_555 15_555 n
C62 Hme22 Hme12 109(6) 1_555 4_556 n
C62 Hme22 Dme12 109(6) 1_555 4_556 n
C62 Hme22 O4d 137(6) 1_555 18_565 n
C62 Hme22 O2b2 101(6) 4_556 15_555 n
C62 Hme22 Hme12 111(6) 4_556 4_556 n
C62 Hme22 Dme12 111(6) 4_556 4_556 n
C62 Hme22 O4d 139(6) 4_556 18_565 n
O2b2 Hme22 Hme12 98(6) 15_555 4_556 n
O2b2 Hme22 Dme12 98(6) 15_555 4_556 n
O2b2 Hme22 O4d 86(6) 15_555 18_565 n
Hme12 Hme22 Dme12 0(6) 4_556 4_556 n
Hme12 Hme22 O4d 28(6) 4_556 18_565 n
Dme12 Hme22 O4d 28(6) 4_556 18_565 n
C62 Hme32 C62 5(6) 1_555 4_556 n
C62 Hme32 O1a2 86(6) 1_555 18_565 n
C62 Hme32 O1a2 94(6) 1_555 21_566 n
C62 Hme32 Hme32 84(6) 1_555 4_556 n
C62 Hme32 Dme32 84(6) 1_555 4_556 n
C62 Hme32 O1a2 82(6) 4_556 18_565 n
C62 Hme32 O1a2 97(6) 4_556 21_566 n
C62 Hme32 Hme32 79(6) 4_556 4_556 n
C62 Hme32 Dme32 79(6) 4_556 4_556 n
O1a2 Hme32 O1a2 84(6) 18_565 21_566 n
O1a2 Hme32 Hme32 43(6) 18_565 4_556 n
O1a2 Hme32 Dme32 43(6) 18_565 4_556 n
O1a2 Hme32 Hme32 127(6) 21_566 4_556 n
O1a2 Hme32 Dme32 127(6) 21_566 4_556 n
Hme32 Hme32 Dme32 0(6) 4_556 4_556 n
C62 Dme12 C62 3(6) 1_555 4_556 n
C62 Dme12 O2b2 92(6) 1_555 -20_556 n
C62 Dme12 Hme22 59(6) 1_555 4_556 n
C62 Dme12 Dme22 59(6) 1_555 4_556 n
C62 Dme12 O4d 153(6) 1_555 21_566 n
C62 Dme12 O2b2 95(6) 4_556 -20_556 n
C62 Dme12 Hme22 62(6) 4_556 4_556 n
C62 Dme12 Dme22 62(6) 4_556 4_556 n
C62 Dme12 O4d 151(6) 4_556 21_566 n
O2b2 Dme12 Hme22 69(6) -20_556 4_556 n
O2b2 Dme12 Dme22 69(6) -20_556 4_556 n
O2b2 Dme12 O4d 95(6) -20_556 21_566 n
Hme22 Dme12 Dme22 0(6) 4_556 4_556 n
Hme22 Dme12 O4d 147(6) 4_556 21_566 n
Dme22 Dme12 O4d 147(6) 4_556 21_566 n
O2a Dme22 C62 109(6) -20_556 1_555 n
O2a Dme22 C62 108(6) -20_556 4_556 n
O2a Dme22 O2b2 103(6) -20_556 15_555 n
O2a Dme22 Hme12 130(6) -20_556 4_556 n
O2a Dme22 Dme12 130(6) -20_556 4_556 n
O2a Dme22 O4d 110(6) -20_556 18_565 n
C62 Dme22 C62 3(6) 1_555 4_556 n
C62 Dme22 O2b2 104(6) 1_555 15_555 n
C62 Dme22 Hme12 109(6) 1_555 4_556 n
C62 Dme22 Dme12 109(6) 1_555 4_556 n
C62 Dme22 O4d 137(6) 1_555 18_565 n
C62 Dme22 O2b2 101(6) 4_556 15_555 n
C62 Dme22 Hme12 111(6) 4_556 4_556 n
C62 Dme22 Dme12 111(6) 4_556 4_556 n
C62 Dme22 O4d 139(6) 4_556 18_565 n
O2b2 Dme22 Hme12 98(6) 15_555 4_556 n
O2b2 Dme22 Dme12 98(6) 15_555 4_556 n
O2b2 Dme22 O4d 86(6) 15_555 18_565 n
Hme12 Dme22 Dme12 0(6) 4_556 4_556 n
Hme12 Dme22 O4d 28(6) 4_556 18_565 n
Dme12 Dme22 O4d 28(6) 4_556 18_565 n
C62 Dme32 C62 5(6) 1_555 4_556 n
C62 Dme32 O1a2 86(6) 1_555 18_565 n
C62 Dme32 O1a2 94(6) 1_555 21_566 n
C62 Dme32 Hme32 84(6) 1_555 4_556 n
C62 Dme32 Dme32 84(6) 1_555 4_556 n
C62 Dme32 O1a2 82(6) 4_556 18_565 n
C62 Dme32 O1a2 97(6) 4_556 21_566 n
C62 Dme32 Hme32 79(6) 4_556 4_556 n
C62 Dme32 Dme32 79(6) 4_556 4_556 n
O1a2 Dme32 O1a2 84(6) 18_565 21_566 n
O1a2 Dme32 Hme32 43(6) 18_565 4_556 n
O1a2 Dme32 Dme32 43(6) 18_565 4_556 n
O1a2 Dme32 Hme32 127(6) 21_566 4_556 n
O1a2 Dme32 Dme32 127(6) 21_566 4_556 n
Hme32 Dme32 Dme32 0(6) 4_556 4_556 n
C6N2 N1a C6N2 124(6) 1_555 19_656 n
C6N2 N1a C6N2 28(6) 1_555 -10_565 n
C6N2 N1a C6N2 133(6) 1_555 -14_666 n
C6N2 N1a C7N1 105(6) 1_555 1_555 n
C6N2 N1a C7N1 25(6) 1_555 19_656 n
C6N2 N1a C7N1 123(6) 1_555 -10_565 n
C6N2 N1a C7N1 53(6) 1_555 -14_666 n
C6N2 N1a C7N3 105(6) 1_555 1_555 n
C6N2 N1a C7N3 83(6) 1_555 19_656 n
C6N2 N1a C7N3 79(6) 1_555 -10_565 n
C6N2 N1a C7N3 56(6) 1_555 -14_666 n
C6N2 N1a C6N2 133(6) 19_656 -10_565 n
C6N2 N1a C6N2 28(6) 19_656 -14_666 n
C6N2 N1a C7N1 25(6) 19_656 1_555 n
C6N2 N1a C7N1 105(6) 19_656 19_656 n
C6N2 N1a C7N1 53(6) 19_656 -10_565 n
C6N2 N1a C7N1 123(6) 19_656 -14_666 n
C6N2 N1a C7N3 83(6) 19_656 1_555 n
C6N2 N1a C7N3 105(6) 19_656 19_656 n
C6N2 N1a C7N3 56(6) 19_656 -10_565 n
C6N2 N1a C7N3 79(6) 19_656 -14_666 n
C6N2 N1a C6N2 124(6) -10_565 -14_666 n
C6N2 N1a C7N1 123(6) -10_565 1_555 n
C6N2 N1a C7N1 53(6) -10_565 19_656 n
C6N2 N1a C7N1 105(6) -10_565 -10_565 n
C6N2 N1a C7N1 25(6) -10_565 -14_666 n
C6N2 N1a C7N3 79(6) -10_565 1_555 n
C6N2 N1a C7N3 56(6) -10_565 19_656 n
C6N2 N1a C7N3 105(6) -10_565 -10_565 n
C6N2 N1a C7N3 83(6) -10_565 -14_666 n
C6N2 N1a C7N1 53(6) -14_666 1_555 n
C6N2 N1a C7N1 123(6) -14_666 19_656 n
C6N2 N1a C7N1 25(6) -14_666 -10_565 n
C6N2 N1a C7N1 105(6) -14_666 -14_666 n
C6N2 N1a C7N3 56(6) -14_666 1_555 n
C6N2 N1a C7N3 79(6) -14_666 19_656 n
C6N2 N1a C7N3 83(6) -14_666 -10_565 n
C6N2 N1a C7N3 105(6) -14_666 -14_666 n
C7N1 N1a C7N1 82(6) 1_555 19_656 n
C7N1 N1a C7N1 76(6) 1_555 -10_565 n
C7N1 N1a C7N1 127(6) 1_555 -14_666 n
C7N1 N1a C7N3 105(6) 1_555 1_555 n
C7N1 N1a C7N3 121(6) 1_555 19_656 n
C7N1 N1a C7N3 31(6) 1_555 -10_565 n
C7N1 N1a C7N3 54(6) 1_555 -14_666 n
C7N1 N1a C7N1 127(6) 19_656 -10_565 n
C7N1 N1a C7N1 76(6) 19_656 -14_666 n
C7N1 N1a C7N3 121(6) 19_656 1_555 n
C7N1 N1a C7N3 105(6) 19_656 19_656 n
C7N1 N1a C7N3 54(6) 19_656 -10_565 n
C7N1 N1a C7N3 31(6) 19_656 -14_666 n
C7N1 N1a C7N1 82(6) -10_565 -14_666 n
C7N1 N1a C7N3 31(6) -10_565 1_555 n
C7N1 N1a C7N3 54(6) -10_565 19_656 n
C7N1 N1a C7N3 105(6) -10_565 -10_565 n
C7N1 N1a C7N3 121(6) -10_565 -14_666 n
C7N1 N1a C7N3 54(6) -14_666 1_555 n
C7N1 N1a C7N3 31(6) -14_666 19_656 n
C7N1 N1a C7N3 121(6) -14_666 -10_565 n
C7N1 N1a C7N3 105(6) -14_666 -14_666 n
C7N3 N1a C7N3 24(6) 1_555 19_656 n
C7N3 N1a C7N3 129(6) 1_555 -10_565 n
C7N3 N1a C7N3 136(6) 1_555 -14_666 n
C7N3 N1a C7N3 136(6) 19_656 -10_565 n
C7N3 N1a C7N3 129(6) 19_656 -14_666 n
C7N3 N1a C7N3 24(6) -10_565 -14_666 n
N1a C6N2 C6N2 76(6) 1_555 -10_565 n
N1a C6N2 C6N2 114(6) 1_555 214_554 n
N1a C6N2 C6N2 105(6) 1_555 -219_463 n
N1a C6N2 D4N3 117(6) 1_555 1_555 n
N1a C6N2 D4N4 117(6) 1_555 1_555 n
N1a C6N2 D4N4 130(6) 1_555 -10_565 n
N1a C6N2 H4N3 117(6) 1_555 1_555 n
N1a C6N2 H4N4 117(6) 1_555 1_555 n
N1a C6N2 H4N4 130(6) 1_555 -10_565 n
N1a C6N2 C7N1 77(6) 1_555 19_656 n
N1a C6N2 C7N1 64(6) 1_555 -14_666 n
N1a C6N2 C7N1 106(6) 1_555 210_655 n
N1a C6N2 D5N3 139(6) 1_555 19_656 n
N1a C6N2 D5N3 102(6) 1_555 -14_666 n
N1a C6N2 D5N4 89(6) 1_555 19_656 n
N1a C6N2 H5N3 139(6) 1_555 19_656 n
N1a C6N2 H5N3 102(6) 1_555 -14_666 n
N1a C6N2 H5N4 89(6) 1_555 19_656 n
N1a C6N2 C7N3 50(6) 1_555 -10_565 n
N1a C6N2 C7N3 62(6) 1_555 -14_666 n
N1a C6N2 D6N4 98(6) 1_555 -14_666 n
N1a C6N2 H6N4 98(6) 1_555 -14_666 n
C6N2 C6N2 C6N2 90(6) -10_565 214_554 n
C6N2 C6N2 C6N2 66(6) -10_565 -219_463 n
C6N2 C6N2 D4N3 152(6) -10_565 1_555 n
C6N2 C6N2 D4N4 59(6) -10_565 1_555 n
C6N2 C6N2 D4N4 83(6) -10_565 -10_565 n
C6N2 C6N2 H4N3 152(6) -10_565 1_555 n
C6N2 C6N2 H4N4 59(6) -10_565 1_555 n
C6N2 C6N2 H4N4 83(6) -10_565 -10_565 n
C6N2 C6N2 C7N1 148(6) -10_565 19_656 n
C6N2 C6N2 C7N1 15(6) -10_565 -14_666 n
C6N2 C6N2 C7N1 109(6) -10_565 210_655 n
C6N2 C6N2 D5N3 119(6) -10_565 19_656 n
C6N2 C6N2 D5N3 35(6) -10_565 -14_666 n
C6N2 C6N2 D5N4 165(6) -10_565 19_656 n
C6N2 C6N2 H5N3 119(6) -10_565 19_656 n
C6N2 C6N2 H5N3 35(6) -10_565 -14_666 n
C6N2 C6N2 H5N4 165(6) -10_565 19_656 n
C6N2 C6N2 C7N3 121(6) -10_565 -10_565 n
C6N2 C6N2 C7N3 134(6) -10_565 -14_666 n
C6N2 C6N2 D6N4 166(6) -10_565 -14_666 n
C6N2 C6N2 H6N4 166(6) -10_565 -14_666 n
C6N2 C6N2 C6N2 24(6) 214_554 -219_463 n
C6N2 C6N2 D4N3 105(6) 214_554 1_555 n
C6N2 C6N2 D4N4 108(6) 214_554 1_555 n
C6N2 C6N2 D4N4 111(6) 214_554 -10_565 n
C6N2 C6N2 H4N3 105(6) 214_554 1_555 n
C6N2 C6N2 H4N4 108(6) 214_554 1_555 n
C6N2 C6N2 H4N4 111(6) 214_554 -10_565 n
C6N2 C6N2 C7N1 84(6) 214_554 19_656 n
C6N2 C6N2 C7N1 87(6) 214_554 -14_666 n
C6N2 C6N2 C7N1 22(6) 214_554 210_655 n
C6N2 C6N2 D5N3 105(6) 214_554 19_656 n
C6N2 C6N2 D5N3 100(6) 214_554 -14_666 n
C6N2 C6N2 D5N4 97(6) 214_554 19_656 n
C6N2 C6N2 H5N3 105(6) 214_554 19_656 n
C6N2 C6N2 H5N3 100(6) 214_554 -14_666 n
C6N2 C6N2 H5N4 97(6) 214_554 19_656 n
C6N2 C6N2 C7N3 91(6) 214_554 -10_565 n
C6N2 C6N2 C7N3 91(6) 214_554 -14_666 n
C6N2 C6N2 D6N4 104(6) 214_554 -14_666 n
C6N2 C6N2 H6N4 104(6) 214_554 -14_666 n
C6N2 C6N2 D4N3 126(6) -219_463 1_555 n
C6N2 C6N2 D4N4 95(6) -219_463 1_555 n
C6N2 C6N2 D4N4 106(6) -219_463 -10_565 n
C6N2 C6N2 H4N3 126(6) -219_463 1_555 n
C6N2 C6N2 H4N4 95(6) -219_463 1_555 n
C6N2 C6N2 H4N4 106(6) -219_463 -10_565 n
C6N2 C6N2 C7N1 104(6) -219_463 19_656 n
C6N2 C6N2 C7N1 64(6) -219_463 -14_666 n
C6N2 C6N2 C7N1 44(6) -219_463 210_655 n
C6N2 C6N2 D5N3 116(6) -219_463 19_656 n
C6N2 C6N2 D5N3 80(6) -219_463 -14_666 n
C6N2 C6N2 D5N4 120(6) -219_454 19_656 n
C6N2 C6N2 H5N3 116(6) -219_454 19_656 n
C6N2 C6N2 H5N3 80(6) -219_454 -14_666 n
C6N2 C6N2 H5N4 120(6) -219_454 19_656 n
C6N2 C6N2 C7N3 103(6) -219_454 -10_565 n
C6N2 C6N2 C7N3 108(6) -219_454 -14_666 n
C6N2 C6N2 D6N4 128(6) -219_454 -14_666 n
C6N2 C6N2 H6N4 128(6) -219_454 -14_666 n
D4N3 C6N2 D4N4 94(6) 1_555 1_555 n
D4N3 C6N2 D4N4 70(6) 1_555 -10_565 n
D4N3 C6N2 H4N3 0(6) 1_555 1_555 n
D4N3 C6N2 H4N4 94(6) 1_555 1_555 n
D4N3 C6N2 H4N4 70(6) 1_555 -10_565 n
D4N3 C6N2 C7N1 59(6) 1_555 19_656 n
D4N3 C6N2 C7N1 165(6) 1_555 -14_666 n
D4N3 C6N2 C7N1 92(6) 1_555 210_655 n
D4N3 C6N2 D5N3 35(6) 1_555 19_656 n
D4N3 C6N2 D5N3 119(6) 1_555 -14_666 n
D4N3 C6N2 D5N4 37(6) 1_555 19_656 n
D4N3 C6N2 H5N3 35(6) 1_555 19_656 n
D4N3 C6N2 H5N3 119(6) 1_555 -14_666 n
D4N3 C6N2 H5N4 37(6) 1_555 19_656 n
D4N3 C6N2 C7N3 82(6) 1_555 -10_565 n
D4N3 C6N2 C7N3 70(6) 1_555 -14_666 n
D4N3 C6N2 D6N4 23(6) 1_555 -14_666 n
D4N3 C6N2 H6N4 23(6) 1_555 -14_666 n
D4N4 C6N2 D4N4 23(6) 1_555 -10_565 n
D4N4 C6N2 H4N3 94(6) 1_555 1_555 n
D4N4 C6N2 H4N4 0(6) 1_555 1_555 n
D4N4 C6N2 H4N4 23(6) 1_555 -10_565 n
D4N4 C6N2 C7N1 152(6) 1_555 19_656 n
D4N4 C6N2 C7N1 74(6) 1_555 -14_666 n
D4N4 C6N2 C7N1 128(6) 1_555 210_655 n
D4N4 C6N2 D5N3 60(6) 1_555 19_656 n
D4N4 C6N2 D5N3 25(6) 1_555 -14_666 n
D4N4 C6N2 D5N4 130(6) 1_555 19_656 n
D4N4 C6N2 H5N3 60(6) 1_555 19_656 n
D4N4 C6N2 H5N3 25(6) 1_555 -14_666 n
D4N4 C6N2 H5N4 130(6) 1_555 19_656 n
D4N4 C6N2 C7N3 160(6) 1_555 -10_565 n
D4N4 C6N2 C7N3 157(6) 1_555 -14_666 n
D4N4 C6N2 D6N4 115(6) 1_555 -14_666 n
D4N4 C6N2 H6N4 115(6) 1_555 -14_666 n
D4N4 C6N2 H4N3 70(6) -10_565 1_555 n
D4N4 C6N2 H4N4 23(6) -10_565 1_555 n
D4N4 C6N2 H4N4 0(6) -10_565 -10_565 n
D4N4 C6N2 C7N1 129(6) -10_565 19_656 n
D4N4 C6N2 C7N1 98(6) -10_565 -14_666 n
D4N4 C6N2 C7N1 124(6) -10_565 210_655 n
D4N4 C6N2 D5N3 37(6) -10_565 19_656 n
D4N4 C6N2 D5N3 48(6) -10_565 -14_666 n
D4N4 C6N2 D5N4 107(6) -10_565 19_656 n
D4N4 C6N2 H5N3 37(6) -10_565 19_656 n
D4N4 C6N2 H5N3 48(6) -10_565 -14_666 n
D4N4 C6N2 H5N4 107(6) -10_565 19_656 n
D4N4 C6N2 C7N3 148(6) -10_565 -10_565 n
D4N4 C6N2 C7N3 138(6) -10_565 -14_666 n
D4N4 C6N2 D6N4 93(6) -10_565 -14_666 n
D4N4 C6N2 H6N4 93(6) -10_565 -14_666 n
H4N3 C6N2 H4N4 94(6) 1_555 1_555 n
H4N3 C6N2 H4N4 70(6) 1_555 -10_565 n
H4N3 C6N2 C7N1 59(6) 1_555 19_656 n
H4N3 C6N2 C7N1 165(6) 1_555 -14_666 n
H4N3 C6N2 C7N1 92(6) 1_555 210_655 n
H4N3 C6N2 D5N3 35(6) 1_555 19_656 n
H4N3 C6N2 D5N3 119(6) 1_555 -14_666 n
H4N3 C6N2 D5N4 37(6) 1_555 19_656 n
H4N3 C6N2 H5N3 35(6) 1_555 19_656 n
H4N3 C6N2 H5N3 119(6) 1_555 -14_666 n
H4N3 C6N2 H5N4 37(6) 1_555 19_656 n
H4N3 C6N2 C7N3 82(6) 1_555 -10_565 n
H4N3 C6N2 C7N3 70(6) 1_555 -14_666 n
H4N3 C6N2 D6N4 23(6) 1_555 -14_666 n
H4N3 C6N2 H6N4 23(6) 1_555 -14_666 n
H4N4 C6N2 H4N4 23(6) 1_555 -10_565 n
H4N4 C6N2 C7N1 152(6) 1_555 19_656 n
H4N4 C6N2 C7N1 74(6) 1_555 -14_666 n
H4N4 C6N2 C7N1 128(6) 1_555 210_655 n
H4N4 C6N2 D5N3 60(6) 1_555 19_656 n
H4N4 C6N2 D5N3 25(6) 1_555 -14_666 n
H4N4 C6N2 D5N4 130(6) 1_555 19_656 n
H4N4 C6N2 H5N3 60(6) 1_555 19_656 n
H4N4 C6N2 H5N3 25(6) 1_555 -14_666 n
H4N4 C6N2 H5N4 130(6) 1_555 19_656 n
H4N4 C6N2 C7N3 160(6) 1_555 -10_565 n
H4N4 C6N2 C7N3 157(6) 1_555 -14_666 n
H4N4 C6N2 D6N4 115(6) 1_555 -14_666 n
H4N4 C6N2 H6N4 115(6) 1_555 -14_666 n
H4N4 C6N2 C7N1 129(6) -10_565 19_656 n
H4N4 C6N2 C7N1 98(6) -10_565 -14_666 n
H4N4 C6N2 C7N1 124(6) -10_565 210_655 n
H4N4 C6N2 D5N3 37(6) -10_565 19_656 n
H4N4 C6N2 D5N3 48(6) -10_565 -14_666 n
H4N4 C6N2 D5N4 107(6) -10_565 19_656 n
H4N4 C6N2 H5N3 37(6) -10_565 19_656 n
H4N4 C6N2 H5N3 48(6) -10_565 -14_666 n
H4N4 C6N2 H5N4 107(6) -10_565 19_656 n
H4N4 C6N2 C7N3 148(6) -10_565 -10_565 n
H4N4 C6N2 C7N3 138(6) -10_565 -14_666 n
H4N4 C6N2 D6N4 93(6) -10_565 -14_666 n
H4N4 C6N2 H6N4 93(6) -10_565 -14_666 n
C7N1 C6N2 C7N1 132(6) 19_656 -14_666 n
C7N1 C6N2 C7N1 62(6) 19_656 210_655 n
C7N1 C6N2 D5N3 93(6) 19_656 19_656 n
C7N1 C6N2 D5N3 176(6) 19_656 -14_666 n
C7N1 C6N2 D5N4 23(6) 19_656 19_656 n
C7N1 C6N2 H5N3 93(6) 19_656 19_656 n
C7N1 C6N2 H5N3 176(6) 19_656 -14_666 n
C7N1 C6N2 H5N4 23(6) 19_656 19_656 n
C7N1 C6N2 C7N3 28(6) 19_656 -10_565 n
C7N1 C6N2 C7N3 16(6) 19_656 -14_666 n
C7N1 C6N2 D6N4 37(6) 19_656 -14_666 n
C7N1 C6N2 H6N4 37(6) 19_656 -14_666 n
C7N1 C6N2 C7N1 102(6) -14_666 210_655 n
C7N1 C6N2 D5N3 134(6) -14_666 19_656 n
C7N1 C6N2 D5N3 50(6) -14_666 -14_666 n
C7N1 C6N2 D5N4 151(6) -14_666 19_656 n
C7N1 C6N2 H5N3 134(6) -14_666 19_656 n
C7N1 C6N2 H5N3 50(6) -14_666 -14_666 n
C7N1 C6N2 H5N4 151(6) -14_666 19_656 n
C7N1 C6N2 C7N3 106(6) -14_666 -10_565 n
C7N1 C6N2 C7N3 119(6) -14_666 -14_666 n
C7N1 C6N2 D6N4 161(6) -14_666 -14_666 n
C7N1 C6N2 H6N4 161(6) -14_666 -14_666 n
C7N1 C6N2 D5N3 105(6) 210_655 19_656 n
C7N1 C6N2 D5N3 122(6) 210_655 -14_666 n
C7N1 C6N2 D5N4 76(6) 210_655 19_656 n
C7N1 C6N2 H5N3 105(6) 210_655 19_656 n
C7N1 C6N2 H5N3 122(6) 210_655 -14_666 n
C7N1 C6N2 H5N4 76(6) 210_655 19_656 n
C7N1 C6N2 C7N3 71(6) 210_655 -10_565 n
C7N1 C6N2 C7N3 70(6) 210_655 -14_666 n
C7N1 C6N2 D6N4 84(6) 210_655 -14_666 n
C7N1 C6N2 H6N4 84(6) 210_655 -14_666 n
D5N3 C6N2 D5N3 85(6) 19_656 -14_666 n
D5N3 C6N2 D5N4 72(6) 19_656 19_656 n
D5N3 C6N2 H5N3 0(6) 19_656 19_656 n
D5N3 C6N2 H5N3 85(6) 19_656 -14_666 n
D5N3 C6N2 H5N4 72(6) 19_656 19_656 n
D5N3 C6N2 C7N3 117(6) 19_656 -10_565 n
D5N3 C6N2 C7N3 105(6) 19_656 -14_666 n
D5N3 C6N2 D6N4 58(6) 19_656 -14_666 n
D5N3 C6N2 H6N4 58(6) 19_656 -14_666 n
D5N3 C6N2 D5N4 154(6) -14_666 19_656 n
D5N3 C6N2 H5N3 85(6) -14_666 19_656 n
D5N3 C6N2 H5N3 0(6) -14_666 -14_666 n
D5N3 C6N2 H5N4 154(6) -14_666 19_656 n
D5N3 C6N2 C7N3 152(6) -14_666 -10_565 n
D5N3 C6N2 C7N3 163(6) -14_666 -14_666 n
D5N3 C6N2 D6N4 140(6) -14_666 -14_666 n
D5N3 C6N2 H6N4 140(6) -14_666 -14_666 n
D5N4 C6N2 H5N3 72(6) 19_656 19_656 n
D5N4 C6N2 H5N3 154(6) 19_656 -14_666 n
D5N4 C6N2 H5N4 0(6) 19_656 19_656 n
D5N4 C6N2 C7N3 46(6) 19_656 -10_565 n
D5N4 C6N2 C7N3 33(6) 19_656 -14_666 n
D5N4 C6N2 D6N4 14(6) 19_656 -14_666 n
D5N4 C6N2 H6N4 14(6) 19_656 -14_666 n
H5N3 C6N2 H5N3 85(6) 19_656 -14_666 n
H5N3 C6N2 H5N4 72(6) 19_656 19_656 n
H5N3 C6N2 C7N3 117(6) 19_656 -10_565 n
H5N3 C6N2 C7N3 105(6) 19_656 -14_666 n
H5N3 C6N2 D6N4 58(6) 19_656 -14_666 n
H5N3 C6N2 H6N4 58(6) 19_656 -14_666 n
H5N3 C6N2 H5N4 154(6) -14_666 19_656 n
H5N3 C6N2 C7N3 152(6) -14_666 -10_565 n
H5N3 C6N2 C7N3 163(6) -14_666 -14_666 n
H5N3 C6N2 D6N4 140(6) -14_666 -14_666 n
H5N3 C6N2 H6N4 140(6) -14_666 -14_666 n
H5N4 C6N2 C7N3 46(6) 19_656 -10_565 n
H5N4 C6N2 C7N3 33(6) 19_656 -14_666 n
H5N4 C6N2 D6N4 14(6) 19_656 -14_666 n
H5N4 C6N2 H6N4 14(6) 19_656 -14_666 n
C7N3 C6N2 C7N3 13(6) -10_565 -14_666 n
C7N3 C6N2 D6N4 59(6) -10_565 -14_666 n
C7N3 C6N2 H6N4 59(6) -10_565 -14_666 n
C7N3 C6N2 D6N4 47(6) -14_666 -14_666 n
C7N3 C6N2 H6N4 47(6) -14_666 -14_666 n
D6N4 C6N2 H6N4 0(6) -14_666 -14_666 n
C6N2 D4N3 D4N4 49(6) 1_555 -10_565 n
C6N2 D4N3 H4N4 49(6) 1_555 -10_565 n
C6N2 D4N3 C7N1 34(6) 1_555 19_656 n
C6N2 D4N3 D5N3 53(6) 1_555 19_656 n
C6N2 D4N3 D5N4 102(6) 1_555 19_656 n
C6N2 D4N3 H5N3 53(6) 1_555 19_656 n
C6N2 D4N3 H5N4 102(6) 1_555 19_656 n
C6N2 D4N3 C7N3 63(6) 1_555 -14_666 n
C6N2 D4N3 D6N3 98(6) 1_555 -10_565 n
C6N2 D4N3 D6N4 111(6) 1_555 -14_666 n
C6N2 D4N3 H6N3 98(6) 1_555 -10_565 n
C6N2 D4N3 H6N4 111(6) 1_555 -14_666 n
D4N4 D4N3 H4N4 0(6) -10_565 -10_565 n
D4N4 D4N3 C7N1 83(6) -10_565 19_656 n
D4N4 D4N3 D5N3 10(6) -10_565 19_656 n
D4N4 D4N3 D5N4 150(6) -10_565 19_656 n
D4N4 D4N3 H5N3 10(6) -10_565 19_656 n
D4N4 D4N3 H5N4 150(6) -10_565 19_656 n
D4N4 D4N3 C7N3 111(6) -10_565 -14_666 n
D4N4 D4N3 D6N3 142(6) -10_565 -10_565 n
D4N4 D4N3 D6N4 155(6) -10_565 -14_666 n
D4N4 D4N3 H6N3 142(6) -10_565 -10_565 n
D4N4 D4N3 H6N4 155(6) -10_565 -14_666 n
H4N4 D4N3 C7N1 83(6) -10_565 19_656 n
H4N4 D4N3 D5N3 10(6) -10_565 19_656 n
H4N4 D4N3 D5N4 150(6) -10_565 19_656 n
H4N4 D4N3 H5N3 10(6) -10_565 19_656 n
H4N4 D4N3 H5N4 150(6) -10_565 19_656 n
H4N4 D4N3 C7N3 111(6) -10_565 -14_666 n
H4N4 D4N3 D6N3 142(6) -10_565 -10_565 n
H4N4 D4N3 D6N4 155(6) -10_565 -14_666 n
H4N4 D4N3 H6N3 142(6) -10_565 -10_565 n
H4N4 D4N3 H6N4 155(6) -10_565 -14_666 n
C7N1 D4N3 D5N3 87(6) 19_656 19_656 n
C7N1 D4N3 D5N4 68(6) 19_656 19_656 n
C7N1 D4N3 H5N3 87(6) 19_656 19_656 n
C7N1 D4N3 H5N4 68(6) 19_656 19_656 n
C7N1 D4N3 C7N3 30(6) 19_656 -14_666 n
C7N1 D4N3 D6N3 65(6) 19_656 -10_565 n
C7N1 D4N3 D6N4 78(6) 19_656 -14_666 n
C7N1 D4N3 H6N3 65(6) 19_656 -10_565 n
C7N1 D4N3 H6N4 78(6) 19_656 -14_666 n
D5N3 D4N3 D5N4 155(6) 19_656 19_656 n
D5N3 D4N3 H5N3 0(6) 19_656 19_656 n
D5N3 D4N3 H5N4 155(6) 19_656 19_656 n
D5N3 D4N3 C7N3 116(6) 19_656 -14_666 n
D5N3 D4N3 D6N3 150(6) 19_656 -10_565 n
D5N3 D4N3 D6N4 163(6) 19_656 -14_666 n
D5N3 D4N3 H6N3 150(6) 19_656 -10_565 n
D5N3 D4N3 H6N4 163(6) 19_656 -14_666 n
D5N4 D4N3 H5N3 155(6) 19_656 19_656 n
D5N4 D4N3 H5N4 0(6) 19_656 19_656 n
D5N4 D4N3 C7N3 39(6) 19_656 -14_666 n
D5N4 D4N3 D6N3 10(6) 19_656 -10_565 n
D5N4 D4N3 D6N4 12(6) 19_656 -14_666 n
D5N4 D4N3 H6N3 10(6) 19_656 -10_565 n
D5N4 D4N3 H6N4 12(6) 19_656 -14_666 n
H5N3 D4N3 H5N4 155(6) 19_656 19_656 n
H5N3 D4N3 C7N3 116(6) 19_656 -14_666 n
H5N3 D4N3 D6N3 150(6) 19_656 -10_565 n
H5N3 D4N3 D6N4 163(6) 19_656 -14_666 n
H5N3 D4N3 H6N3 150(6) 19_656 -10_565 n
H5N3 D4N3 H6N4 163(6) 19_656 -14_666 n
H5N4 D4N3 C7N3 39(6) 19_656 -14_666 n
H5N4 D4N3 D6N3 10(6) 19_656 -10_565 n
H5N4 D4N3 D6N4 12(6) 19_656 -14_666 n
H5N4 D4N3 H6N3 10(6) 19_656 -10_565 n
H5N4 D4N3 H6N4 12(6) 19_656 -14_666 n
C7N3 D4N3 D6N3 35(6) -14_666 -10_565 n
C7N3 D4N3 D6N4 48(6) -14_666 -14_666 n
C7N3 D4N3 H6N3 35(6) -14_666 -10_565 n
C7N3 D4N3 H6N4 48(6) -14_666 -14_666 n
D6N3 D4N3 D6N4 14(6) -10_565 -14_666 n
D6N3 D4N3 H6N3 0(6) -10_565 -10_565 n
D6N3 D4N3 H6N4 14(6) -10_565 -14_666 n
D6N4 D4N3 H6N3 14(6) -14_666 -10_565 n
D6N4 D4N3 H6N4 0(6) -14_666 -14_666 n
H6N3 D4N3 H6N4 14(6) -10_565 -14_666 n
C6N2 D4N4 C6N2 38(6) 1_555 -10_565 n
C6N2 D4N4 D4N3 99(6) 1_555 -10_565 n
C6N2 D4N4 D4N4 59(6) 1_555 -10_565 n
C6N2 D4N4 H4N3 99(6) 1_555 -10_565 n
C6N2 D4N4 H4N4 59(6) 1_555 -10_565 n
C6N2 D4N4 C7N1 10(6) 1_555 19_656 n
C6N2 D4N4 C7N1 58(6) 1_555 -14_666 n
C6N2 D4N4 D5N3 49(6) 1_555 19_656 n
C6N2 D4N4 D5N3 103(6) 1_555 -14_666 n
C6N2 D4N4 H5N3 49(6) 1_555 19_656 n
C6N2 D4N4 H5N3 103(6) 1_555 -14_666 n
C6N2 D4N4 D4N3 61(6) -10_565 -10_565 n
C6N2 D4N4 D4N4 97(6) -10_565 -10_565 n
C6N2 D4N4 H4N3 61(6) -10_565 -10_565 n
C6N2 D4N4 H4N4 97(6) -10_565 -10_565 n
C6N2 D4N4 C7N1 48(6) -10_565 19_656 n
C6N2 D4N4 C7N1 20(6) -10_565 -14_666 n
C6N2 D4N4 D5N3 87(6) -10_565 19_656 n
C6N2 D4N4 D5N3 64(6) -10_565 -14_666 n
C6N2 D4N4 H5N3 87(6) -10_565 19_656 n
C6N2 D4N4 H5N3 64(6) -10_565 -14_666 n
D4N3 D4N4 D4N4 157(6) -10_565 -10_565 n
D4N3 D4N4 H4N3 0(6) -10_565 -10_565 n
D4N3 D4N4 H4N4 157(6) -10_565 -10_565 n
D4N3 D4N4 C7N1 108(6) -10_565 19_656 n
D4N3 D4N4 C7N1 41(6) -10_565 -14_666 n
D4N3 D4N4 D5N3 148(6) -10_565 19_656 n
D4N3 D4N4 D5N3 11(6) -10_565 -14_666 n
D4N3 D4N4 H5N3 148(6) -10_565 19_656 n
D4N3 D4N4 H5N3 11(6) -10_565 -14_666 n
D4N4 D4N4 H4N3 157(6) -10_565 -10_565 n
D4N4 D4N4 H4N4 0(6) -10_565 -10_565 n
D4N4 D4N4 C7N1 49(6) -10_565 19_656 n
D4N4 D4N4 C7N1 117(6) -10_565 -14_666 n
D4N4 D4N4 D5N3 11(6) -10_565 19_656 n
D4N4 D4N4 D5N3 161(6) -10_565 -14_666 n
D4N4 D4N4 H5N3 11(6) -10_565 19_656 n
D4N4 D4N4 H5N3 161(6) -10_565 -14_666 n
H4N3 D4N4 H4N4 157(6) -10_565 -10_565 n
H4N3 D4N4 C7N1 108(6) -10_565 19_656 n
H4N3 D4N4 C7N1 41(6) -10_565 -14_666 n
H4N3 D4N4 D5N3 148(6) -10_565 19_656 n
H4N3 D4N4 D5N3 11(6) -10_565 -14_666 n
H4N3 D4N4 H5N3 148(6) -10_565 19_656 n
H4N3 D4N4 H5N3 11(6) -10_565 -14_666 n
H4N4 D4N4 C7N1 49(6) -10_565 19_656 n
H4N4 D4N4 C7N1 117(6) -10_565 -14_666 n
H4N4 D4N4 D5N3 11(6) -10_565 19_656 n
H4N4 D4N4 D5N3 161(6) -10_565 -14_666 n
H4N4 D4N4 H5N3 11(6) -10_565 19_656 n
H4N4 D4N4 H5N3 161(6) -10_565 -14_666 n
C7N1 D4N4 C7N1 68(6) 19_656 -14_666 n
C7N1 D4N4 D5N3 39(6) 19_656 19_656 n
C7N1 D4N4 D5N3 112(6) 19_656 -14_666 n
C7N1 D4N4 H5N3 39(6) 19_656 19_656 n
C7N1 D4N4 H5N3 112(6) 19_656 -14_666 n
C7N1 D4N4 D5N3 107(6) -14_666 19_656 n
C7N1 D4N4 D5N3 45(6) -14_666 -14_666 n
C7N1 D4N4 H5N3 107(6) -14_666 19_656 n
C7N1 D4N4 H5N3 45(6) -14_666 -14_666 n
D5N3 D4N4 D5N3 150(6) 19_656 -14_666 n
D5N3 D4N4 H5N3 0(6) 19_656 19_656 n
D5N3 D4N4 H5N3 150(6) 19_656 -14_666 n
D5N3 D4N4 H5N3 150(6) -14_666 19_656 n
D5N3 D4N4 H5N3 0(6) -14_666 -14_666 n
H5N3 D4N4 H5N3 150(6) 19_656 -14_666 n
C6N2 H4N3 D4N4 49(6) 1_555 -10_565 n
C6N2 H4N3 H4N4 49(6) 1_555 -10_565 n
C6N2 H4N3 C7N1 34(6) 1_555 19_656 n
C6N2 H4N3 D5N3 53(6) 1_555 19_656 n
C6N2 H4N3 D5N4 102(6) 1_555 19_656 n
C6N2 H4N3 H5N3 53(6) 1_555 19_656 n
C6N2 H4N3 H5N4 102(6) 1_555 19_656 n
C6N2 H4N3 C7N3 63(6) 1_555 -14_666 n
C6N2 H4N3 D6N3 98(6) 1_555 -10_565 n
C6N2 H4N3 D6N4 111(6) 1_555 -14_666 n
C6N2 H4N3 H6N3 98(6) 1_555 -10_565 n
C6N2 H4N3 H6N4 111(6) 1_555 -14_666 n
D4N4 H4N3 H4N4 0(6) -10_565 -10_565 n
D4N4 H4N3 C7N1 83(6) -10_565 19_656 n
D4N4 H4N3 D5N3 10(6) -10_565 19_656 n
D4N4 H4N3 D5N4 150(6) -10_565 19_656 n
D4N4 H4N3 H5N3 10(6) -10_565 19_656 n
D4N4 H4N3 H5N4 150(6) -10_565 19_656 n
D4N4 H4N3 C7N3 111(6) -10_565 -14_666 n
D4N4 H4N3 D6N3 142(6) -10_565 -10_565 n
D4N4 H4N3 D6N4 155(6) -10_565 -14_666 n
D4N4 H4N3 H6N3 142(6) -10_565 -10_565 n
D4N4 H4N3 H6N4 155(6) -10_565 -14_666 n
H4N4 H4N3 C7N1 83(6) -10_565 19_656 n
H4N4 H4N3 D5N3 10(6) -10_565 19_656 n
H4N4 H4N3 D5N4 150(6) -10_565 19_656 n
H4N4 H4N3 H5N3 10(6) -10_565 19_656 n
H4N4 H4N3 H5N4 150(6) -10_565 19_656 n
H4N4 H4N3 C7N3 111(6) -10_565 -14_666 n
H4N4 H4N3 D6N3 142(6) -10_565 -10_565 n
H4N4 H4N3 D6N4 155(6) -10_565 -14_666 n
H4N4 H4N3 H6N3 142(6) -10_565 -10_565 n
H4N4 H4N3 H6N4 155(6) -10_565 -14_666 n
C7N1 H4N3 D5N3 87(6) 19_656 19_656 n
C7N1 H4N3 D5N4 68(6) 19_656 19_656 n
C7N1 H4N3 H5N3 87(6) 19_656 19_656 n
C7N1 H4N3 H5N4 68(6) 19_656 19_656 n
C7N1 H4N3 C7N3 30(6) 19_656 -14_666 n
C7N1 H4N3 D6N3 65(6) 19_656 -10_565 n
C7N1 H4N3 D6N4 78(6) 19_656 -14_666 n
C7N1 H4N3 H6N3 65(6) 19_656 -10_565 n
C7N1 H4N3 H6N4 78(6) 19_656 -14_666 n
D5N3 H4N3 D5N4 155(6) 19_656 19_656 n
D5N3 H4N3 H5N3 0(6) 19_656 19_656 n
D5N3 H4N3 H5N4 155(6) 19_656 19_656 n
D5N3 H4N3 C7N3 116(6) 19_656 -14_666 n
D5N3 H4N3 D6N3 150(6) 19_656 -10_565 n
D5N3 H4N3 D6N4 163(6) 19_656 -14_666 n
D5N3 H4N3 H6N3 150(6) 19_656 -10_565 n
D5N3 H4N3 H6N4 163(6) 19_656 -14_666 n
D5N4 H4N3 H5N3 155(6) 19_656 19_656 n
D5N4 H4N3 H5N4 0(6) 19_656 19_656 n
D5N4 H4N3 C7N3 39(6) 19_656 -14_666 n
D5N4 H4N3 D6N3 10(6) 19_656 -10_565 n
D5N4 H4N3 D6N4 12(6) 19_656 -14_666 n
D5N4 H4N3 H6N3 10(6) 19_656 -10_565 n
D5N4 H4N3 H6N4 12(6) 19_656 -14_666 n
H5N3 H4N3 H5N4 155(6) 19_656 19_656 n
H5N3 H4N3 C7N3 116(6) 19_656 -14_666 n
H5N3 H4N3 D6N3 150(6) 19_656 -10_565 n
H5N3 H4N3 D6N4 163(6) 19_656 -14_666 n
H5N3 H4N3 H6N3 150(6) 19_656 -10_565 n
H5N3 H4N3 H6N4 163(6) 19_656 -14_666 n
H5N4 H4N3 C7N3 39(6) 19_656 -14_666 n
H5N4 H4N3 D6N3 10(6) 19_656 -10_565 n
H5N4 H4N3 D6N4 12(6) 19_656 -14_666 n
H5N4 H4N3 H6N3 10(6) 19_656 -10_565 n
H5N4 H4N3 H6N4 12(6) 19_656 -14_666 n
C7N3 H4N3 D6N3 35(6) -14_666 -10_565 n
C7N3 H4N3 D6N4 48(6) -14_666 -14_666 n
C7N3 H4N3 H6N3 35(6) -14_666 -10_565 n
C7N3 H4N3 H6N4 48(6) -14_666 -14_666 n
D6N3 H4N3 D6N4 14(6) -10_565 -14_666 n
D6N3 H4N3 H6N3 0(6) -10_565 -10_565 n
D6N3 H4N3 H6N4 14(6) -10_565 -14_666 n
D6N4 H4N3 H6N3 14(6) -14_666 -10_565 n
D6N4 H4N3 H6N4 0(6) -14_666 -14_666 n
H6N3 H4N3 H6N4 14(6) -10_565 -14_666 n
C6N2 H4N4 C6N2 38(6) 1_555 -10_565 n
C6N2 H4N4 D4N3 99(6) 1_555 -10_565 n
C6N2 H4N4 D4N4 59(6) 1_555 -10_565 n
C6N2 H4N4 H4N3 99(6) 1_555 -10_565 n
C6N2 H4N4 H4N4 59(6) 1_555 -10_565 n
C6N2 H4N4 C7N1 10(6) 1_555 19_656 n
C6N2 H4N4 C7N1 58(6) 1_555 -14_666 n
C6N2 H4N4 D5N3 49(6) 1_555 19_656 n
C6N2 H4N4 D5N3 103(6) 1_555 -14_666 n
C6N2 H4N4 H5N3 49(6) 1_555 19_656 n
C6N2 H4N4 H5N3 103(6) 1_555 -14_666 n
C6N2 H4N4 D4N3 61(6) -10_565 -10_565 n
C6N2 H4N4 D4N4 97(6) -10_565 -10_565 n
C6N2 H4N4 H4N3 61(6) -10_565 -10_565 n
C6N2 H4N4 H4N4 97(6) -10_565 -10_565 n
C6N2 H4N4 C7N1 48(6) -10_565 19_656 n
C6N2 H4N4 C7N1 20(6) -10_565 -14_666 n
C6N2 H4N4 D5N3 87(6) -10_565 19_656 n
C6N2 H4N4 D5N3 64(6) -10_565 -14_666 n
C6N2 H4N4 H5N3 87(6) -10_565 19_656 n
C6N2 H4N4 H5N3 64(6) -10_565 -14_666 n
D4N3 H4N4 D4N4 157(6) -10_565 -10_565 n
D4N3 H4N4 H4N3 0(6) -10_565 -10_565 n
D4N3 H4N4 H4N4 157(6) -10_565 -10_565 n
D4N3 H4N4 C7N1 108(6) -10_565 19_656 n
D4N3 H4N4 C7N1 41(6) -10_565 -14_666 n
D4N3 H4N4 D5N3 148(6) -10_565 19_656 n
D4N3 H4N4 D5N3 11(6) -10_565 -14_666 n
D4N3 H4N4 H5N3 148(6) -10_565 19_656 n
D4N3 H4N4 H5N3 11(6) -10_565 -14_666 n
D4N4 H4N4 H4N3 157(6) -10_565 -10_565 n
D4N4 H4N4 H4N4 0(6) -10_565 -10_565 n
D4N4 H4N4 C7N1 49(6) -10_565 19_656 n
D4N4 H4N4 C7N1 117(6) -10_565 -14_666 n
D4N4 H4N4 D5N3 11(6) -10_565 19_656 n
D4N4 H4N4 D5N3 161(6) -10_565 -14_666 n
D4N4 H4N4 H5N3 11(6) -10_565 19_656 n
D4N4 H4N4 H5N3 161(6) -10_565 -14_666 n
H4N3 H4N4 H4N4 157(6) -10_565 -10_565 n
H4N3 H4N4 C7N1 108(6) -10_565 19_656 n
H4N3 H4N4 C7N1 41(6) -10_565 -14_666 n
H4N3 H4N4 D5N3 148(6) -10_565 19_656 n
H4N3 H4N4 D5N3 11(6) -10_565 -14_666 n
H4N3 H4N4 H5N3 148(6) -10_565 19_656 n
H4N3 H4N4 H5N3 11(6) -10_565 -14_666 n
H4N4 H4N4 C7N1 49(6) -10_565 19_656 n
H4N4 H4N4 C7N1 117(6) -10_565 -14_666 n
H4N4 H4N4 D5N3 11(6) -10_565 19_656 n
H4N4 H4N4 D5N3 161(6) -10_565 -14_666 n
H4N4 H4N4 H5N3 11(6) -10_565 19_656 n
H4N4 H4N4 H5N3 161(6) -10_565 -14_666 n
C7N1 H4N4 C7N1 68(6) 19_656 -14_666 n
C7N1 H4N4 D5N3 39(6) 19_656 19_656 n
C7N1 H4N4 D5N3 112(6) 19_656 -14_666 n
C7N1 H4N4 H5N3 39(6) 19_656 19_656 n
C7N1 H4N4 H5N3 112(6) 19_656 -14_666 n
C7N1 H4N4 D5N3 107(6) -14_666 19_656 n
C7N1 H4N4 D5N3 45(6) -14_666 -14_666 n
C7N1 H4N4 H5N3 107(6) -14_666 19_656 n
C7N1 H4N4 H5N3 45(6) -14_666 -14_666 n
D5N3 H4N4 D5N3 150(6) 19_656 -14_666 n
D5N3 H4N4 H5N3 0(6) 19_656 19_656 n
D5N3 H4N4 H5N3 150(6) 19_656 -14_666 n
D5N3 H4N4 H5N3 150(6) -14_666 19_656 n
D5N3 H4N4 H5N3 0(6) -14_666 -14_666 n
H5N3 H4N4 H5N3 150(6) 19_656 -14_666 n
N1a C7N1 C6N2 77(6) 1_555 19_656 n
N1a C7N1 C6N2 64(6) 1_555 -14_666 n
N1a C7N1 C6N2 110(6) 1_555 210_655 n
N1a C7N1 D4N3 131(6) 1_555 19_656 n
N1a C7N1 D4N4 88(6) 1_555 19_656 n
N1a C7N1 D4N4 98(6) 1_555 -14_666 n
N1a C7N1 H4N3 131(6) 1_555 19_656 n
N1a C7N1 H4N4 88(6) 1_555 19_656 n
N1a C7N1 H4N4 98(6) 1_555 -14_666 n
N1a C7N1 C7N1 49(6) 1_555 19_656 n
N1a C7N1 C7N1 52(6) 1_555 -10_565 n
N1a C7N1 C7N1 116(6) 1_555 214_554 n
N1a C7N1 D5N3 117(6) 1_555 1_555 n
N1a C7N1 D5N4 117(6) 1_555 1_555 n
N1a C7N1 H5N3 117(6) 1_555 1_555 n
N1a C7N1 H5N4 117(6) 1_555 1_555 n
N1a C7N1 C7N3 74(6) 1_555 -10_565 n
N1a C7N1 C7N3 63(6) 1_555 -14_666 n
N1a C7N1 C7N3 108(6) 1_555 -219_454 n
N1a C7N1 D6N3 97(6) 1_555 -14_666 n
N1a C7N1 D6N4 124(6) 1_555 -10_565 n
N1a C7N1 H6N3 97(6) 1_555 -14_666 n
N1a C7N1 H6N4 124(6) 1_555 -10_565 n
C6N2 C7N1 C6N2 17(6) 19_656 -14_666 n
C6N2 C7N1 C6N2 73(6) 19_656 210_655 n
C6N2 C7N1 D4N3 87(6) 19_656 19_656 n
C6N2 C7N1 D4N4 18(6) 19_656 19_656 n
C6N2 C7N1 D4N4 31(6) 19_656 -14_666 n
C6N2 C7N1 H4N3 87(6) 19_656 19_656 n
C6N2 C7N1 H4N4 18(6) 19_656 19_656 n
C6N2 C7N1 H4N4 31(6) 19_656 -14_666 n
C6N2 C7N1 C7N1 122(6) 19_656 19_656 n
C6N2 C7N1 C7N1 32(6) 19_656 -10_565 n
C6N2 C7N1 C7N1 96(6) 19_656 214_554 n
C6N2 C7N1 D5N3 53(6) 19_656 1_555 n
C6N2 C7N1 D5N4 145(6) 19_656 1_555 n
C6N2 C7N1 H5N3 53(6) 19_656 1_555 n
C6N2 C7N1 H5N4 145(6) 19_656 1_555 n
C6N2 C7N1 C7N3 152(6) 19_656 -10_565 n
C6N2 C7N1 C7N3 139(6) 19_656 -14_666 n
C6N2 C7N1 C7N3 119(6) 19_656 -219_454 n
C6N2 C7N1 D6N3 156(6) 19_656 -14_666 n
C6N2 C7N1 D6N4 122(6) 19_656 -10_565 n
C6N2 C7N1 H6N3 156(6) 19_656 -14_666 n
C6N2 C7N1 H6N4 122(6) 19_656 -10_565 n
C6N2 C7N1 C6N2 71(6) -14_666 210_655 n
C6N2 C7N1 D4N3 104(6) -14_666 19_656 n
C6N2 C7N1 D4N4 34(6) -14_666 19_656 n
C6N2 C7N1 D4N4 48(6) -14_666 -14_666 n
C6N2 C7N1 H4N3 104(6) -14_666 19_656 n
C6N2 C7N1 H4N4 34(6) -14_666 19_656 n
C6N2 C7N1 H4N4 48(6) -14_666 -14_666 n
C6N2 C7N1 C7N1 105(6) -14_666 19_656 n
C6N2 C7N1 C7N1 15(6) -14_666 -10_565 n
C6N2 C7N1 C7N1 93(6) -14_666 214_554 n
C6N2 C7N1 D5N3 70(6) -14_666 1_555 n
C6N2 C7N1 D5N4 159(6) -14_666 1_555 n
C6N2 C7N1 H5N3 70(6) -14_666 1_555 n
C6N2 C7N1 H5N4 159(6) -14_666 1_555 n
C6N2 C7N1 C7N3 137(6) -14_666 -10_565 n
C6N2 C7N1 C7N3 123(6) -14_666 -14_666 n
C6N2 C7N1 C7N3 112(6) -14_666 -219_454 n
C6N2 C7N1 D6N3 157(6) -14_666 -14_666 n
C6N2 C7N1 D6N4 137(6) -14_666 -10_565 n
C6N2 C7N1 H6N3 157(6) -14_666 -14_666 n
C6N2 C7N1 H6N4 137(6) -14_666 -10_565 n
C6N2 C7N1 D4N3 109(6) 210_655 19_656 n
C6N2 C7N1 D4N4 83(6) 210_655 19_656 n
C6N2 C7N1 D4N4 87(6) 210_655 -14_666 n
C6N2 C7N1 H4N3 109(6) 210_655 19_656 n
C6N2 C7N1 H4N4 83(6) 210_655 19_656 n
C6N2 C7N1 H4N4 87(6) 210_655 -14_666 n
C6N2 C7N1 C7N1 102(6) 210_655 19_656 n
C6N2 C7N1 C7N1 71(6) 210_655 -10_565 n
C6N2 C7N1 C7N1 22(6) 210_655 214_554 n
C6N2 C7N1 D5N3 91(6) 210_655 1_555 n
C6N2 C7N1 D5N4 123(6) 210_655 1_555 n
C6N2 C7N1 H5N3 91(6) 210_655 1_555 n
C6N2 C7N1 H5N4 123(6) 210_655 1_555 n
C6N2 C7N1 C7N3 117(6) 210_655 -10_565 n
C6N2 C7N1 C7N3 111(6) 210_655 -14_666 n
C6N2 C7N1 C7N3 47(6) 210_655 -219_454 n
C6N2 C7N1 D6N3 130(6) 210_655 -14_666 n
C6N2 C7N1 D6N4 126(6) 210_655 -10_565 n
C6N2 C7N1 H6N3 130(6) 210_655 -14_666 n
C6N2 C7N1 H6N4 126(6) 210_655 -10_565 n
D4N3 C7N1 D4N4 69(6) 19_656 19_656 n
D4N3 C7N1 D4N4 56(6) 19_656 -14_666 n
D4N3 C7N1 H4N3 0(6) 19_656 19_656 n
D4N3 C7N1 H4N4 69(6) 19_656 19_656 n
D4N3 C7N1 H4N4 56(6) 19_656 -14_666 n
D4N3 C7N1 C7N1 143(6) 19_656 19_656 n
D4N3 C7N1 C7N1 119(6) 19_656 -10_565 n
D4N3 C7N1 C7N1 111(6) 19_656 214_554 n
D4N3 C7N1 D5N3 35(6) 19_656 1_555 n
D4N3 C7N1 D5N4 59(6) 19_656 1_555 n
D4N3 C7N1 H5N3 35(6) 19_656 1_555 n
D4N3 C7N1 H5N4 59(6) 19_656 1_555 n
D4N3 C7N1 C7N3 111(6) 19_656 -10_565 n
D4N3 C7N1 C7N3 125(6) 19_656 -14_666 n
D4N3 C7N1 C7N3 121(6) 19_656 -219_454 n
D4N3 C7N1 D6N3 79(6) 19_656 -14_666 n
D4N3 C7N1 D6N4 36(6) 19_656 -10_565 n
D4N3 C7N1 H6N3 79(6) 19_656 -14_666 n
D4N3 C7N1 H6N4 36(6) 19_656 -10_565 n
D4N4 C7N1 D4N4 14(6) 19_656 -14_666 n
D4N4 C7N1 H4N3 69(6) 19_656 19_656 n
D4N4 C7N1 H4N4 0(6) 19_656 19_656 n
D4N4 C7N1 H4N4 14(6) 19_656 -14_666 n
D4N4 C7N1 C7N1 136(6) 19_656 19_656 n
D4N4 C7N1 C7N1 49(6) 19_656 -10_565 n
D4N4 C7N1 C7N1 104(6) 19_656 214_554 n
D4N4 C7N1 D5N3 36(6) 19_656 1_555 n
D4N4 C7N1 D5N4 127(6) 19_656 1_555 n
D4N4 C7N1 H5N3 36(6) 19_656 1_555 n
D4N4 C7N1 H5N4 127(6) 19_656 1_555 n
D4N4 C7N1 C7N3 157(6) 19_656 -10_565 n
D4N4 C7N1 C7N3 150(6) 19_656 -14_666 n
D4N4 C7N1 C7N3 130(6) 19_656 -219_454 n
D4N4 C7N1 D6N3 141(6) 19_656 -14_666 n
D4N4 C7N1 D6N4 104(6) 19_656 -10_565 n
D4N4 C7N1 H6N3 141(6) 19_656 -14_666 n
D4N4 C7N1 H6N4 104(6) 19_656 -10_565 n
D4N4 C7N1 H4N3 56(6) -14_666 19_656 n
D4N4 C7N1 H4N4 14(6) -14_666 19_656 n
D4N4 C7N1 H4N4 0(6) -14_666 -14_666 n
D4N4 C7N1 C7N1 148(6) -14_666 19_656 n
D4N4 C7N1 C7N1 63(6) -14_666 -10_565 n
D4N4 C7N1 C7N1 107(6) -14_666 214_554 n
D4N4 C7N1 D5N3 22(6) -14_666 1_555 n
D4N4 C7N1 D5N4 114(6) -14_666 1_555 n
D4N4 C7N1 H5N3 22(6) -14_666 1_555 n
D4N4 C7N1 H5N4 114(6) -14_666 1_555 n
D4N4 C7N1 C7N3 156(6) -14_666 -10_565 n
D4N4 C7N1 C7N3 157(6) -14_666 -14_666 n
D4N4 C7N1 C7N3 133(6) -14_666 -219_454 n
D4N4 C7N1 D6N3 130(6) -14_666 -14_666 n
D4N4 C7N1 D6N4 91(6) -14_666 -10_565 n
D4N4 C7N1 H6N3 130(6) -14_666 -14_666 n
D4N4 C7N1 H6N4 91(6) -14_666 -10_565 n
H4N3 C7N1 H4N4 69(6) 19_656 19_656 n
H4N3 C7N1 H4N4 56(6) 19_656 -14_666 n
H4N3 C7N1 C7N1 143(6) 19_656 19_656 n
H4N3 C7N1 C7N1 119(6) 19_656 -10_565 n
H4N3 C7N1 C7N1 111(6) 19_656 214_554 n
H4N3 C7N1 D5N3 35(6) 19_656 1_555 n
H4N3 C7N1 D5N4 59(6) 19_656 1_555 n
H4N3 C7N1 H5N3 35(6) 19_656 1_555 n
H4N3 C7N1 H5N4 59(6) 19_656 1_555 n
H4N3 C7N1 C7N3 111(6) 19_656 -10_565 n
H4N3 C7N1 C7N3 125(6) 19_656 -14_666 n
H4N3 C7N1 C7N3 121(6) 19_656 -219_454 n
H4N3 C7N1 D6N3 79(6) 19_656 -14_666 n
H4N3 C7N1 D6N4 36(6) 19_656 -10_565 n
H4N3 C7N1 H6N3 79(6) 19_656 -14_666 n
H4N3 C7N1 H6N4 36(6) 19_656 -10_565 n
H4N4 C7N1 H4N4 14(6) 19_656 -14_666 n
H4N4 C7N1 C7N1 136(6) 19_656 19_656 n
H4N4 C7N1 C7N1 49(6) 19_656 -10_565 n
H4N4 C7N1 C7N1 104(6) 19_656 214_554 n
H4N4 C7N1 D5N3 36(6) 19_656 1_555 n
H4N4 C7N1 D5N4 127(6) 19_656 1_555 n
H4N4 C7N1 H5N3 36(6) 19_656 1_555 n
H4N4 C7N1 H5N4 127(6) 19_656 1_555 n
H4N4 C7N1 C7N3 157(6) 19_656 -10_565 n
H4N4 C7N1 C7N3 150(6) 19_656 -14_666 n
H4N4 C7N1 C7N3 130(6) 19_656 -219_454 n
H4N4 C7N1 D6N3 141(6) 19_656 -14_666 n
H4N4 C7N1 D6N4 104(6) 19_656 -10_565 n
H4N4 C7N1 H6N3 141(6) 19_656 -14_666 n
H4N4 C7N1 H6N4 104(6) 19_656 -10_565 n
H4N4 C7N1 C7N1 148(6) -14_666 19_656 n
H4N4 C7N1 C7N1 63(6) -14_666 -10_565 n
H4N4 C7N1 C7N1 107(6) -14_666 214_554 n
H4N4 C7N1 D5N3 22(6) -14_666 1_555 n
H4N4 C7N1 D5N4 114(6) -14_666 1_555 n
H4N4 C7N1 H5N3 22(6) -14_666 1_555 n
H4N4 C7N1 H5N4 114(6) -14_666 1_555 n
H4N4 C7N1 C7N3 156(6) -14_666 -10_565 n
H4N4 C7N1 C7N3 157(6) -14_666 -14_666 n
H4N4 C7N1 C7N3 133(6) -14_666 -219_454 n
H4N4 C7N1 D6N3 130(6) -14_666 -14_666 n
H4N4 C7N1 D6N4 91(6) -14_666 -10_565 n
H4N4 C7N1 H6N3 130(6) -14_666 -14_666 n
H4N4 C7N1 H6N4 91(6) -14_666 -10_565 n
C7N1 C7N1 C7N1 90(6) 19_656 -10_565 n
C7N1 C7N1 C7N1 90(6) 19_656 214_554 n
C7N1 C7N1 D5N3 164(6) 19_656 1_555 n
C7N1 C7N1 D5N4 87(6) 19_656 1_555 n
C7N1 C7N1 H5N3 164(6) 19_656 1_555 n
C7N1 C7N1 H5N4 87(6) 19_656 1_555 n
C7N1 C7N1 C7N3 34(6) 19_656 -10_565 n
C7N1 C7N1 C7N3 19(6) 19_656 -14_666 n
C7N1 C7N1 C7N3 68(6) 19_656 -219_454 n
C7N1 C7N1 D6N3 66(6) 19_656 -14_666 n
C7N1 C7N1 D6N4 108(6) 19_656 -10_565 n
C7N1 C7N1 H6N3 66(6) 19_656 -14_666 n
C7N1 C7N1 H6N4 108(6) 19_656 -10_565 n
C7N1 C7N1 C7N1 90(6) -10_565 214_554 n
C7N1 C7N1 D5N3 85(6) -10_565 1_555 n
C7N1 C7N1 D5N4 165(6) -10_565 1_555 n
C7N1 C7N1 H5N3 85(6) -10_565 1_555 n
C7N1 C7N1 H5N4 165(6) -10_565 1_555 n
C7N1 C7N1 C7N3 123(6) -10_565 -10_565 n
C7N1 C7N1 C7N3 108(6) -10_565 -14_666 n
C7N1 C7N1 C7N3 104(6) -10_565 -219_454 n
C7N1 C7N1 D6N3 149(6) -10_565 -14_666 n
C7N1 C7N1 D6N4 150(6) -10_565 -10_565 n
C7N1 C7N1 H6N3 149(6) -10_565 -14_666 n
C7N1 C7N1 H6N4 150(6) -10_565 -10_565 n
C7N1 C7N1 D5N3 105(6) 214_554 1_555 n
C7N1 C7N1 D5N4 104(6) 214_554 1_555 n
C7N1 C7N1 H5N3 105(6) 214_554 1_555 n
C7N1 C7N1 H5N4 104(6) 214_554 1_555 n
C7N1 C7N1 C7N3 97(6) 214_554 -10_565 n
C7N1 C7N1 C7N3 94(6) 214_554 -14_666 n
C7N1 C7N1 C7N3 26(6) 214_554 -219_454 n
C7N1 C7N1 D6N3 108(6) 214_554 -14_666 n
C7N1 C7N1 D6N4 113(6) 214_554 -10_565 n
C7N1 C7N1 H6N3 108(6) 214_554 -14_666 n
C7N1 C7N1 H6N4 113(6) 214_554 -10_565 n
D5N3 C7N1 D5N4 94(6) 1_555 1_555 n
D5N3 C7N1 H5N3 0(6) 1_555 1_555 n
D5N3 C7N1 H5N4 94(6) 1_555 1_555 n
D5N3 C7N1 C7N3 145(6) 1_555 -10_565 n
D5N3 C7N1 C7N3 156(6) 1_555 -14_666 n
D5N3 C7N1 C7N3 128(6) 1_555 -219_454 n
D5N3 C7N1 D6N3 113(6) 1_555 -14_666 n
D5N3 C7N1 D6N4 71(6) 1_555 -10_565 n
D5N3 C7N1 H6N3 113(6) 1_555 -14_666 n
D5N3 C7N1 H6N4 71(6) 1_555 -10_565 n
D5N4 C7N1 H5N3 94(6) 1_555 1_555 n
D5N4 C7N1 H5N4 0(6) 1_555 1_555 n
D5N4 C7N1 C7N3 54(6) 1_555 -10_565 n
D5N4 C7N1 C7N3 68(6) 1_555 -14_666 n
D5N4 C7N1 C7N3 88(6) 1_555 -219_454 n
D5N4 C7N1 D6N3 22(6) 1_555 -14_666 n
D5N4 C7N1 D6N4 23(6) 1_555 -10_565 n
D5N4 C7N1 H6N3 22(6) 1_555 -14_666 n
D5N4 C7N1 H6N4 23(6) 1_555 -10_565 n
H5N3 C7N1 H5N4 94(6) 1_555 1_555 n
H5N3 C7N1 C7N3 145(6) 1_555 -10_565 n
H5N3 C7N1 C7N3 156(6) 1_555 -14_666 n
H5N3 C7N1 C7N3 128(6) 1_555 -219_454 n
H5N3 C7N1 D6N3 113(6) 1_555 -14_666 n
H5N3 C7N1 D6N4 71(6) 1_555 -10_565 n
H5N3 C7N1 H6N3 113(6) 1_555 -14_666 n
H5N3 C7N1 H6N4 71(6) 1_555 -10_565 n
H5N4 C7N1 C7N3 54(6) 1_555 -10_565 n
H5N4 C7N1 C7N3 68(6) 1_555 -14_666 n
H5N4 C7N1 C7N3 88(6) 1_555 -219_454 n
H5N4 C7N1 D6N3 22(6) 1_555 -14_666 n
H5N4 C7N1 D6N4 23(6) 1_555 -10_565 n
H5N4 C7N1 H6N3 22(6) 1_555 -14_666 n
H5N4 C7N1 H6N4 23(6) 1_555 -10_565 n
C7N3 C7N1 C7N3 15(6) -10_565 -14_666 n
C7N3 C7N1 C7N3 71(6) -10_565 -219_454 n
C7N3 C7N1 D6N3 32(6) -10_565 -14_666 n
C7N3 C7N1 D6N4 75(6) -10_565 -10_565 n
C7N3 C7N1 H6N3 32(6) -10_565 -14_666 n
C7N3 C7N1 H6N4 75(6) -10_565 -10_565 n
C7N3 C7N1 C7N3 69(6) -14_666 -219_454 n
C7N3 C7N1 D6N3 47(6) -14_666 -14_666 n
C7N3 C7N1 D6N4 90(6) -14_666 -10_565 n
C7N3 C7N1 H6N3 47(6) -14_666 -14_666 n
C7N3 C7N1 H6N4 90(6) -14_666 -10_565 n
C7N3 C7N1 D6N3 85(6) -219_454 -14_666 n
C7N3 C7N1 D6N4 105(6) -219_454 -10_565 n
C7N3 C7N1 H6N3 85(6) -219_454 -14_666 n
C7N3 C7N1 H6N4 105(6) -219_454 -10_565 n
D6N3 C7N1 D6N4 43(6) -14_666 -10_565 n
D6N3 C7N1 H6N3 0(6) -14_666 -14_666 n
D6N3 C7N1 H6N4 43(6) -14_666 -10_565 n
D6N4 C7N1 H6N3 43(6) -10_565 -14_666 n
D6N4 C7N1 H6N4 0(6) -10_565 -10_565 n
H6N3 C7N1 H6N4 43(6) -14_666 -10_565 n
C6N2 D5N3 C6N2 26(6) 19_656 -14_666 n
C6N2 D5N3 D4N3 92(6) 19_656 19_656 n
C6N2 D5N3 D4N4 71(6) 19_656 19_656 n
C6N2 D5N3 D4N4 79(6) 19_656 -14_666 n
C6N2 D5N3 H4N3 92(6) 19_656 19_656 n
C6N2 D5N3 H4N4 71(6) 19_656 19_656 n
C6N2 D5N3 H4N4 79(6) 19_656 -14_666 n
C6N2 D5N3 C7N1 34(6) 19_656 1_555 n
C6N2 D5N3 D5N3 61(6) 19_656 -10_565 n
C6N2 D5N3 H5N3 61(6) 19_656 -10_565 n
C6N2 D5N3 D6N4 85(6) 19_656 -10_565 n
C6N2 D5N3 H6N4 85(6) 19_656 -10_565 n
C6N2 D5N3 D4N3 118(6) -14_666 19_656 n
C6N2 D5N3 D4N4 45(6) -14_666 19_656 n
C6N2 D5N3 D4N4 53(6) -14_666 -14_666 n
C6N2 D5N3 H4N3 118(6) -14_666 19_656 n
C6N2 D5N3 H4N4 45(6) -14_666 19_656 n
C6N2 D5N3 H4N4 53(6) -14_666 -14_666 n
C6N2 D5N3 C7N1 61(6) -14_666 1_555 n
C6N2 D5N3 D5N3 35(6) -14_666 -10_565 n
C6N2 D5N3 H5N3 35(6) -14_666 -10_565 n
C6N2 D5N3 D6N4 110(6) -14_666 -10_565 n
C6N2 D5N3 H6N4 110(6) -14_666 -10_565 n
D4N3 D5N3 D4N4 157(6) 19_656 19_656 n
D4N3 D5N3 D4N4 159(6) 19_656 -14_666 n
D4N3 D5N3 H4N3 0(6) 19_656 19_656 n
D4N3 D5N3 H4N4 157(6) 19_656 19_656 n
D4N3 D5N3 H4N4 159(6) 19_656 -14_666 n
D4N3 D5N3 C7N1 59(6) 19_656 1_555 n
D4N3 D5N3 D5N3 151(6) 19_656 -10_565 n
D4N3 D5N3 H5N3 151(6) 19_656 -10_565 n
D4N3 D5N3 D6N4 8(6) 19_656 -10_565 n
D4N3 D5N3 H6N4 8(6) 19_656 -10_565 n
D4N4 D5N3 D4N4 8(6) 19_656 -14_666 n
D4N4 D5N3 H4N3 157(6) 19_656 19_656 n
D4N4 D5N3 H4N4 0(6) 19_656 19_656 n
D4N4 D5N3 H4N4 8(6) 19_656 -14_666 n
D4N4 D5N3 C7N1 105(6) 19_656 1_555 n
D4N4 D5N3 D5N3 11(6) 19_656 -10_565 n
D4N4 D5N3 H5N3 11(6) 19_656 -10_565 n
D4N4 D5N3 D6N4 149(6) 19_656 -10_565 n
D4N4 D5N3 H6N4 149(6) 19_656 -10_565 n
D4N4 D5N3 H4N3 159(6) -14_666 19_656 n
D4N4 D5N3 H4N4 8(6) -14_666 19_656 n
D4N4 D5N3 H4N4 0(6) -14_666 -14_666 n
D4N4 D5N3 C7N1 113(6) -14_666 1_555 n
D4N4 D5N3 D5N3 19(6) -14_666 -10_565 n
D4N4 D5N3 H5N3 19(6) -14_666 -10_565 n
D4N4 D5N3 D6N4 152(6) -14_666 -10_565 n
D4N4 D5N3 H6N4 152(6) -14_666 -10_565 n
H4N3 D5N3 H4N4 157(6) 19_656 19_656 n
H4N3 D5N3 H4N4 159(6) 19_656 -14_666 n
H4N3 D5N3 C7N1 59(6) 19_656 1_555 n
H4N3 D5N3 D5N3 151(6) 19_656 -10_565 n
H4N3 D5N3 H5N3 151(6) 19_656 -10_565 n
H4N3 D5N3 D6N4 8(6) 19_656 -10_565 n
H4N3 D5N3 H6N4 8(6) 19_656 -10_565 n
H4N4 D5N3 H4N4 8(6) 19_656 -14_666 n
H4N4 D5N3 C7N1 105(6) 19_656 1_555 n
H4N4 D5N3 D5N3 11(6) 19_656 -10_565 n
H4N4 D5N3 H5N3 11(6) 19_656 -10_565 n
H4N4 D5N3 D6N4 149(6) 19_656 -10_565 n
H4N4 D5N3 H6N4 149(6) 19_656 -10_565 n
H4N4 D5N3 C7N1 113(6) -14_666 1_555 n
H4N4 D5N3 D5N3 19(6) -14_666 -10_565 n
H4N4 D5N3 H5N3 19(6) -14_666 -10_565 n
H4N4 D5N3 D6N4 152(6) -14_666 -10_565 n
H4N4 D5N3 H6N4 152(6) -14_666 -10_565 n
C7N1 D5N3 D5N3 95(6) 1_555 -10_565 n
C7N1 D5N3 H5N3 95(6) 1_555 -10_565 n
C7N1 D5N3 D6N4 51(6) 1_555 -10_565 n
C7N1 D5N3 H6N4 51(6) 1_555 -10_565 n
D5N3 D5N3 H5N3 0(6) -10_565 -10_565 n
D5N3 D5N3 D6N4 142(6) -10_565 -10_565 n
D5N3 D5N3 H6N4 142(6) -10_565 -10_565 n
H5N3 D5N3 D6N4 142(6) -10_565 -10_565 n
H5N3 D5N3 H6N4 142(6) -10_565 -10_565 n
D6N4 D5N3 H6N4 0(6) -10_565 -10_565 n
C6N2 D5N4 D4N3 41(6) 19_656 19_656 n
C6N2 D5N4 H4N3 41(6) 19_656 19_656 n
C6N2 D5N4 C7N1 13(6) 19_656 1_555 n
C6N2 D5N4 C7N3 54(6) 19_656 -10_565 n
C6N2 D5N4 C7N3 73(6) 19_656 -14_666 n
C6N2 D5N4 D6N3 113(6) 19_656 -10_565 n
C6N2 D5N4 D6N3 123(6) 19_656 -14_666 n
C6N2 D5N4 D6N4 54(6) 19_656 -10_565 n
C6N2 D5N4 H6N3 113(6) 19_656 -10_565 n
C6N2 D5N4 H6N3 123(6) 19_656 -14_666 n
C6N2 D5N4 H6N4 54(6) 19_656 -10_565 n
D4N3 D5N4 H4N3 0(6) 19_656 19_656 n
D4N3 D5N4 C7N1 53(6) 19_656 1_555 n
D4N3 D5N4 C7N3 95(6) 19_656 -10_565 n
D4N3 D5N4 C7N3 113(6) 19_656 -14_666 n
D4N3 D5N4 D6N3 149(6) 19_656 -10_565 n
D4N3 D5N4 D6N3 152(6) 19_656 -14_666 n
D4N3 D5N4 D6N4 16(6) 19_656 -10_565 n
D4N3 D5N4 H6N3 149(6) 19_656 -10_565 n
D4N3 D5N4 H6N3 152(6) 19_656 -14_666 n
D4N3 D5N4 H6N4 16(6) 19_656 -10_565 n
H4N3 D5N4 C7N1 53(6) 19_656 1_555 n
H4N3 D5N4 C7N3 95(6) 19_656 -10_565 n
H4N3 D5N4 C7N3 113(6) 19_656 -14_666 n
H4N3 D5N4 D6N3 149(6) 19_656 -10_565 n
H4N3 D5N4 D6N3 152(6) 19_656 -14_666 n
H4N3 D5N4 D6N4 16(6) 19_656 -10_565 n
H4N3 D5N4 H6N3 149(6) 19_656 -10_565 n
H4N3 D5N4 H6N3 152(6) 19_656 -14_666 n
H4N3 D5N4 H6N4 16(6) 19_656 -10_565 n
C7N1 D5N4 C7N3 43(6) 1_555 -10_565 n
C7N1 D5N4 C7N3 62(6) 1_555 -14_666 n
C7N1 D5N4 D6N3 103(6) 1_555 -10_565 n
C7N1 D5N4 D6N3 114(6) 1_555 -14_666 n
C7N1 D5N4 D6N4 67(6) 1_555 -10_565 n
C7N1 D5N4 H6N3 103(6) 1_555 -10_565 n
C7N1 D5N4 H6N3 114(6) 1_555 -14_666 n
C7N1 D5N4 H6N4 67(6) 1_555 -10_565 n
C7N3 D5N4 C7N3 19(6) -10_565 -14_666 n
C7N3 D5N4 D6N3 60(6) -10_565 -10_565 n
C7N3 D5N4 D6N3 72(6) -10_565 -14_666 n
C7N3 D5N4 D6N4 107(6) -10_565 -10_565 n
C7N3 D5N4 H6N3 60(6) -10_565 -10_565 n
C7N3 D5N4 H6N3 72(6) -10_565 -14_666 n
C7N3 D5N4 H6N4 107(6) -10_565 -10_565 n
C7N3 D5N4 D6N3 41(6) -14_666 -10_565 n
C7N3 D5N4 D6N3 53(6) -14_666 -14_666 n
C7N3 D5N4 D6N4 124(6) -14_666 -10_565 n
C7N3 D5N4 H6N3 41(6) -14_666 -10_565 n
C7N3 D5N4 H6N3 53(6) -14_666 -14_666 n
C7N3 D5N4 H6N4 124(6) -14_666 -10_565 n
D6N3 D5N4 D6N3 13(6) -10_565 -14_666 n
D6N3 D5N4 D6N4 148(6) -10_565 -10_565 n
D6N3 D5N4 H6N3 0(6) -10_565 -10_565 n
D6N3 D5N4 H6N3 13(6) -10_565 -14_666 n
D6N3 D5N4 H6N4 148(6) -10_565 -10_565 n
D6N3 D5N4 D6N4 145(6) -14_666 -10_565 n
D6N3 D5N4 H6N3 13(6) -14_666 -10_565 n
D6N3 D5N4 H6N3 0(6) -14_666 -14_666 n
D6N3 D5N4 H6N4 145(6) -14_666 -10_565 n
D6N4 D5N4 H6N3 148(6) -10_565 -10_565 n
D6N4 D5N4 H6N3 145(6) -10_565 -14_666 n
D6N4 D5N4 H6N4 0(6) -10_565 -10_565 n
H6N3 D5N4 H6N3 13(6) -10_565 -14_666 n
H6N3 D5N4 H6N4 148(6) -10_565 -10_565 n
H6N3 D5N4 H6N4 145(6) -14_666 -10_565 n
C6N2 H5N3 C6N2 26(6) 19_656 -14_666 n
C6N2 H5N3 D4N3 92(6) 19_656 19_656 n
C6N2 H5N3 D4N4 71(6) 19_656 19_656 n
C6N2 H5N3 D4N4 79(6) 19_656 -14_666 n
C6N2 H5N3 H4N3 92(6) 19_656 19_656 n
C6N2 H5N3 H4N4 71(6) 19_656 19_656 n
C6N2 H5N3 H4N4 79(6) 19_656 -14_666 n
C6N2 H5N3 C7N1 34(6) 19_656 1_555 n
C6N2 H5N3 D5N3 61(6) 19_656 -10_565 n
C6N2 H5N3 H5N3 61(6) 19_656 -10_565 n
C6N2 H5N3 D6N4 85(6) 19_656 -10_565 n
C6N2 H5N3 H6N4 85(6) 19_656 -10_565 n
C6N2 H5N3 D4N3 118(6) -14_666 19_656 n
C6N2 H5N3 D4N4 45(6) -14_666 19_656 n
C6N2 H5N3 D4N4 53(6) -14_666 -14_666 n
C6N2 H5N3 H4N3 118(6) -14_666 19_656 n
C6N2 H5N3 H4N4 45(6) -14_666 19_656 n
C6N2 H5N3 H4N4 53(6) -14_666 -14_666 n
C6N2 H5N3 C7N1 61(6) -14_666 1_555 n
C6N2 H5N3 D5N3 35(6) -14_666 -10_565 n
C6N2 H5N3 H5N3 35(6) -14_666 -10_565 n
C6N2 H5N3 D6N4 110(6) -14_666 -10_565 n
C6N2 H5N3 H6N4 110(6) -14_666 -10_565 n
D4N3 H5N3 D4N4 157(6) 19_656 19_656 n
D4N3 H5N3 D4N4 159(6) 19_656 -14_666 n
D4N3 H5N3 H4N3 0(6) 19_656 19_656 n
D4N3 H5N3 H4N4 157(6) 19_656 19_656 n
D4N3 H5N3 H4N4 159(6) 19_656 -14_666 n
D4N3 H5N3 C7N1 59(6) 19_656 1_555 n
D4N3 H5N3 D5N3 151(6) 19_656 -10_565 n
D4N3 H5N3 H5N3 151(6) 19_656 -10_565 n
D4N3 H5N3 D6N4 8(6) 19_656 -10_565 n
D4N3 H5N3 H6N4 8(6) 19_656 -10_565 n
D4N4 H5N3 D4N4 8(6) 19_656 -14_666 n
D4N4 H5N3 H4N3 157(6) 19_656 19_656 n
D4N4 H5N3 H4N4 0(6) 19_656 19_656 n
D4N4 H5N3 H4N4 8(6) 19_656 -14_666 n
D4N4 H5N3 C7N1 105(6) 19_656 1_555 n
D4N4 H5N3 D5N3 11(6) 19_656 -10_565 n
D4N4 H5N3 H5N3 11(6) 19_656 -10_565 n
D4N4 H5N3 D6N4 149(6) 19_656 -10_565 n
D4N4 H5N3 H6N4 149(6) 19_656 -10_565 n
D4N4 H5N3 H4N3 159(6) -14_666 19_656 n
D4N4 H5N3 H4N4 8(6) -14_666 19_656 n
D4N4 H5N3 H4N4 0(6) -14_666 -14_666 n
D4N4 H5N3 C7N1 113(6) -14_666 1_555 n
D4N4 H5N3 D5N3 19(6) -14_666 -10_565 n
D4N4 H5N3 H5N3 19(6) -14_666 -10_565 n
D4N4 H5N3 D6N4 152(6) -14_666 -10_565 n
D4N4 H5N3 H6N4 152(6) -14_666 -10_565 n
H4N3 H5N3 H4N4 157(6) 19_656 19_656 n
H4N3 H5N3 H4N4 159(6) 19_656 -14_666 n
H4N3 H5N3 C7N1 59(6) 19_656 1_555 n
H4N3 H5N3 D5N3 151(6) 19_656 -10_565 n
H4N3 H5N3 H5N3 151(6) 19_656 -10_565 n
H4N3 H5N3 D6N4 8(6) 19_656 -10_565 n
H4N3 H5N3 H6N4 8(6) 19_656 -10_565 n
H4N4 H5N3 H4N4 8(6) 19_656 -14_666 n
H4N4 H5N3 C7N1 105(6) 19_656 1_555 n
H4N4 H5N3 D5N3 11(6) 19_656 -10_565 n
H4N4 H5N3 H5N3 11(6) 19_656 -10_565 n
H4N4 H5N3 D6N4 149(6) 19_656 -10_565 n
H4N4 H5N3 H6N4 149(6) 19_656 -10_565 n
H4N4 H5N3 C7N1 113(6) -14_666 1_555 n
H4N4 H5N3 D5N3 19(6) -14_666 -10_565 n
H4N4 H5N3 H5N3 19(6) -14_666 -10_565 n
H4N4 H5N3 D6N4 152(6) -14_666 -10_565 n
H4N4 H5N3 H6N4 152(6) -14_666 -10_565 n
C7N1 H5N3 D5N3 95(6) 1_555 -10_565 n
C7N1 H5N3 H5N3 95(6) 1_555 -10_565 n
C7N1 H5N3 D6N4 51(6) 1_555 -10_565 n
C7N1 H5N3 H6N4 51(6) 1_555 -10_565 n
D5N3 H5N3 H5N3 0(6) -10_565 -10_565 n
D5N3 H5N3 D6N4 142(6) -10_565 -10_565 n
D5N3 H5N3 H6N4 142(6) -10_565 -10_565 n
H5N3 H5N3 D6N4 142(6) -10_565 -10_565 n
H5N3 H5N3 H6N4 142(6) -10_565 -10_565 n
D6N4 H5N3 H6N4 0(6) -10_565 -10_565 n
C6N2 H5N4 D4N3 41(6) 19_656 19_656 n
C6N2 H5N4 H4N3 41(6) 19_656 19_656 n
C6N2 H5N4 C7N1 13(6) 19_656 1_555 n
C6N2 H5N4 C7N3 54(6) 19_656 -10_565 n
C6N2 H5N4 C7N3 73(6) 19_656 -14_666 n
C6N2 H5N4 D6N3 113(6) 19_656 -10_565 n
C6N2 H5N4 D6N3 123(6) 19_656 -14_666 n
C6N2 H5N4 D6N4 54(6) 19_656 -10_565 n
C6N2 H5N4 H6N3 113(6) 19_656 -10_565 n
C6N2 H5N4 H6N3 123(6) 19_656 -14_666 n
C6N2 H5N4 H6N4 54(6) 19_656 -10_565 n
D4N3 H5N4 H4N3 0(6) 19_656 19_656 n
D4N3 H5N4 C7N1 53(6) 19_656 1_555 n
D4N3 H5N4 C7N3 95(6) 19_656 -10_565 n
D4N3 H5N4 C7N3 113(6) 19_656 -14_666 n
D4N3 H5N4 D6N3 149(6) 19_656 -10_565 n
D4N3 H5N4 D6N3 152(6) 19_656 -14_666 n
D4N3 H5N4 D6N4 16(6) 19_656 -10_565 n
D4N3 H5N4 H6N3 149(6) 19_656 -10_565 n
D4N3 H5N4 H6N3 152(6) 19_656 -14_666 n
D4N3 H5N4 H6N4 16(6) 19_656 -10_565 n
H4N3 H5N4 C7N1 53(6) 19_656 1_555 n
H4N3 H5N4 C7N3 95(6) 19_656 -10_565 n
H4N3 H5N4 C7N3 113(6) 19_656 -14_666 n
H4N3 H5N4 D6N3 149(6) 19_656 -10_565 n
H4N3 H5N4 D6N3 152(6) 19_656 -14_666 n
H4N3 H5N4 D6N4 16(6) 19_656 -10_565 n
H4N3 H5N4 H6N3 149(6) 19_656 -10_565 n
H4N3 H5N4 H6N3 152(6) 19_656 -14_666 n
H4N3 H5N4 H6N4 16(6) 19_656 -10_565 n
C7N1 H5N4 C7N3 43(6) 1_555 -10_565 n
C7N1 H5N4 C7N3 62(6) 1_555 -14_666 n
C7N1 H5N4 D6N3 103(6) 1_555 -10_565 n
C7N1 H5N4 D6N3 114(6) 1_555 -14_666 n
C7N1 H5N4 D6N4 67(6) 1_555 -10_565 n
C7N1 H5N4 H6N3 103(6) 1_555 -10_565 n
C7N1 H5N4 H6N3 114(6) 1_555 -14_666 n
C7N1 H5N4 H6N4 67(6) 1_555 -10_565 n
C7N3 H5N4 C7N3 19(6) -10_565 -14_666 n
C7N3 H5N4 D6N3 60(6) -10_565 -10_565 n
C7N3 H5N4 D6N3 72(6) -10_565 -14_666 n
C7N3 H5N4 D6N4 107(6) -10_565 -10_565 n
C7N3 H5N4 H6N3 60(6) -10_565 -10_565 n
C7N3 H5N4 H6N3 72(6) -10_565 -14_666 n
C7N3 H5N4 H6N4 107(6) -10_565 -10_565 n
C7N3 H5N4 D6N3 41(6) -14_666 -10_565 n
C7N3 H5N4 D6N3 53(6) -14_666 -14_666 n
C7N3 H5N4 D6N4 124(6) -14_666 -10_565 n
C7N3 H5N4 H6N3 41(6) -14_666 -10_565 n
C7N3 H5N4 H6N3 53(6) -14_666 -14_666 n
C7N3 H5N4 H6N4 124(6) -14_666 -10_565 n
D6N3 H5N4 D6N3 13(6) -10_565 -14_666 n
D6N3 H5N4 D6N4 148(6) -10_565 -10_565 n
D6N3 H5N4 H6N3 0(6) -10_565 -10_565 n
D6N3 H5N4 H6N3 13(6) -10_565 -14_666 n
D6N3 H5N4 H6N4 148(6) -10_565 -10_565 n
D6N3 H5N4 D6N4 145(6) -14_666 -10_565 n
D6N3 H5N4 H6N3 13(6) -14_666 -10_565 n
D6N3 H5N4 H6N3 0(6) -14_666 -14_666 n
D6N3 H5N4 H6N4 145(6) -14_666 -10_565 n
D6N4 H5N4 H6N3 148(6) -10_565 -10_565 n
D6N4 H5N4 H6N3 145(6) -10_565 -14_666 n
D6N4 H5N4 H6N4 0(6) -10_565 -10_565 n
H6N3 H5N4 H6N3 13(6) -10_565 -14_666 n
H6N3 H5N4 H6N4 148(6) -10_565 -10_565 n
H6N3 H5N4 H6N4 145(6) -14_666 -10_565 n
N1a C7N3 C6N2 50(6) 1_555 -10_565 n
N1a C7N3 C6N2 62(6) 1_555 -14_666 n
N1a C7N3 D4N3 99(6) 1_555 -14_666 n
N1a C7N3 H4N3 99(6) 1_555 -14_666 n
N1a C7N3 C7N1 74(6) 1_555 -10_565 n
N1a C7N3 C7N1 63(6) 1_555 -14_666 n
N1a C7N3 C7N1 101(6) 1_555 -219_463 n
N1a C7N3 D5N4 136(6) 1_555 -10_565 n
N1a C7N3 D5N4 102(6) 1_555 -14_666 n
N1a C7N3 H5N4 136(6) 1_555 -10_565 n
N1a C7N3 H5N4 102(6) 1_555 -14_666 n
N1a C7N3 C7N3 78(6) 1_555 19_656 n
N1a C7N3 C7N3 107(6) 1_555 210_655 n
N1a C7N3 C7N3 112(6) 1_555 214_554 n
N1a C7N3 D6N3 117(6) 1_555 1_555 n
N1a C7N3 D6N3 134(6) 1_555 19_656 n
N1a C7N3 D6N4 117(6) 1_555 1_555 n
N1a C7N3 D6N4 90(6) 1_555 19_656 n
N1a C7N3 H6N3 117(6) 1_555 1_555 n
N1a C7N3 H6N3 134(6) 1_555 19_656 n
N1a C7N3 H6N4 117(6) 1_555 1_555 n
N1a C7N3 H6N4 90(6) 1_555 19_656 n
C6N2 C7N3 C6N2 105(6) -10_565 -14_666 n
C6N2 C7N3 D4N3 149(6) -10_565 -14_666 n
C6N2 C7N3 H4N3 149(6) -10_565 -14_666 n
C6N2 C7N3 C7N1 116(6) -10_565 -10_565 n
C6N2 C7N3 C7N1 13(6) -10_565 -14_666 n
C6N2 C7N3 C7N1 100(6) -10_565 -219_463 n
C6N2 C7N3 D5N4 160(6) -10_565 -10_565 n
C6N2 C7N3 D5N4 61(6) -10_565 -14_666 n
C6N2 C7N3 H5N4 160(6) -10_565 -10_565 n
C6N2 C7N3 H5N4 61(6) -10_565 -14_666 n
C6N2 C7N3 C7N3 31(6) -10_565 19_656 n
C6N2 C7N3 C7N3 72(6) -10_565 210_655 n
C6N2 C7N3 C7N3 89(6) -10_565 214_554 n
C6N2 C7N3 D6N3 86(6) -10_565 1_555 n
C6N2 C7N3 D6N3 121(6) -10_565 19_656 n
C6N2 C7N3 D6N4 164(6) -10_565 1_555 n
C6N2 C7N3 D6N4 49(6) -10_565 19_656 n
C6N2 C7N3 H6N3 86(6) -10_565 1_555 n
C6N2 C7N3 H6N3 121(6) -10_565 19_656 n
C6N2 C7N3 H6N4 164(6) -10_565 1_555 n
C6N2 C7N3 H6N4 49(6) -10_565 19_656 n
C6N2 C7N3 D4N3 47(6) -14_666 -14_666 n
C6N2 C7N3 H4N3 47(6) -14_666 -14_666 n
C6N2 C7N3 C7N1 13(6) -14_666 -10_565 n
C6N2 C7N3 C7N1 117(6) -14_666 -14_666 n
C6N2 C7N3 C7N1 63(6) -14_666 -219_463 n
C6N2 C7N3 D5N4 93(6) -14_666 -10_565 n
C6N2 C7N3 D5N4 164(6) -14_666 -14_666 n
C6N2 C7N3 H5N4 93(6) -14_666 -10_565 n
C6N2 C7N3 H5N4 164(6) -14_666 -14_666 n
C6N2 C7N3 C7N3 136(6) -14_666 19_656 n
C6N2 C7N3 C7N3 103(6) -14_666 210_655 n
C6N2 C7N3 C7N3 89(6) -14_666 214_554 n
C6N2 C7N3 D6N3 160(6) -14_666 1_555 n
C6N2 C7N3 D6N3 129(6) -14_666 19_656 n
C6N2 C7N3 D6N4 72(6) -14_666 1_555 n
C6N2 C7N3 D6N4 151(6) -14_666 19_656 n
C6N2 C7N3 H6N3 160(6) -14_666 1_555 n
C6N2 C7N3 H6N3 129(6) -14_666 19_656 n
C6N2 C7N3 H6N4 72(6) -14_666 1_555 n
C6N2 C7N3 H6N4 151(6) -14_666 19_656 n
D4N3 C7N3 H4N3 0(6) -14_666 -14_666 n
D4N3 C7N3 C7N1 39(6) -14_666 -10_565 n
D4N3 C7N3 C7N1 162(6) -14_666 -14_666 n
D4N3 C7N3 C7N1 79(6) -14_666 -219_463 n
D4N3 C7N3 D5N4 46(6) -14_666 -10_565 n
D4N3 C7N3 D5N4 144(6) -14_666 -14_666 n
D4N3 C7N3 H5N4 46(6) -14_666 -10_565 n
D4N3 C7N3 H5N4 144(6) -14_666 -14_666 n
D4N3 C7N3 C7N3 169(6) -14_666 19_656 n
D4N3 C7N3 C7N3 120(6) -14_666 210_655 n
D4N3 C7N3 C7N3 100(6) -14_666 214_554 n
D4N3 C7N3 D6N3 118(6) -14_666 1_555 n
D4N3 C7N3 D6N3 83(6) -14_666 19_656 n
D4N3 C7N3 D6N4 24(6) -14_666 1_555 n
D4N3 C7N3 D6N4 152(6) -14_666 19_656 n
D4N3 C7N3 H6N3 118(6) -14_666 1_555 n
D4N3 C7N3 H6N3 83(6) -14_666 19_656 n
D4N3 C7N3 H6N4 24(6) -14_666 1_555 n
D4N3 C7N3 H6N4 152(6) -14_666 19_656 n
H4N3 C7N3 C7N1 39(6) -14_666 -10_565 n
H4N3 C7N3 C7N1 162(6) -14_666 -14_666 n
H4N3 C7N3 C7N1 79(6) -14_666 -219_463 n
H4N3 C7N3 D5N4 46(6) -14_666 -10_565 n
H4N3 C7N3 D5N4 144(6) -14_666 -14_666 n
H4N3 C7N3 H5N4 46(6) -14_666 -10_565 n
H4N3 C7N3 H5N4 144(6) -14_666 -14_666 n
H4N3 C7N3 C7N3 169(6) -14_666 19_656 n
H4N3 C7N3 C7N3 120(6) -14_666 210_655 n
H4N3 C7N3 C7N3 100(6) -14_666 214_554 n
H4N3 C7N3 D6N3 118(6) -14_666 1_555 n
H4N3 C7N3 D6N3 83(6) -14_666 19_656 n
H4N3 C7N3 D6N4 24(6) -14_666 1_555 n
H4N3 C7N3 D6N4 152(6) -14_666 19_656 n
H4N3 C7N3 H6N3 118(6) -14_666 1_555 n
H4N3 C7N3 H6N3 83(6) -14_666 19_656 n
H4N3 C7N3 H6N4 24(6) -14_666 1_555 n
H4N3 C7N3 H6N4 152(6) -14_666 19_656 n
C7N1 C7N3 C7N1 127(6) -10_565 -14_666 n
C7N1 C7N3 C7N1 57(6) -10_565 -219_463 n
C7N1 C7N3 D5N4 83(6) -10_565 -10_565 n
C7N1 C7N3 D5N4 177(6) -10_565 -14_666 n
C7N1 C7N3 H5N4 83(6) -10_565 -10_565 n
C7N1 C7N3 H5N4 177(6) -10_565 -14_666 n
C7N1 C7N3 C7N3 146(6) -10_565 19_656 n
C7N1 C7N3 C7N3 100(6) -10_565 210_655 n
C7N1 C7N3 C7N3 83(6) -10_565 214_554 n
C7N1 C7N3 D6N3 156(6) -10_565 1_555 n
C7N1 C7N3 D6N3 121(6) -10_565 19_656 n
C7N1 C7N3 D6N4 63(6) -10_565 1_555 n
C7N1 C7N3 D6N4 164(6) -10_565 19_656 n
C7N1 C7N3 H6N3 156(6) -10_565 1_555 n
C7N1 C7N3 H6N3 121(6) -10_565 19_656 n
C7N1 C7N3 H6N4 63(6) -10_565 1_555 n
C7N1 C7N3 H6N4 164(6) -10_565 19_656 n
C7N1 C7N3 C7N1 102(6) -14_666 -219_463 n
C7N1 C7N3 D5N4 149(6) -14_666 -10_565 n
C7N1 C7N3 D5N4 49(6) -14_666 -14_666 n
C7N1 C7N3 H5N4 149(6) -14_666 -10_565 n
C7N1 C7N3 H5N4 49(6) -14_666 -14_666 n
C7N1 C7N3 C7N3 19(6) -14_666 19_656 n
C7N1 C7N3 C7N3 67(6) -14_666 210_655 n
C7N1 C7N3 C7N3 86(6) -14_666 214_554 n
C7N1 C7N3 D6N3 75(6) -14_666 1_555 n
C7N1 C7N3 D6N3 110(6) -14_666 19_656 n
C7N1 C7N3 D6N4 166(6) -14_666 1_555 n
C7N1 C7N3 D6N4 38(6) -14_666 19_656 n
C7N1 C7N3 H6N3 75(6) -14_666 1_555 n
C7N1 C7N3 H6N3 110(6) -14_666 19_656 n
C7N1 C7N3 H6N4 166(6) -14_666 1_555 n
C7N1 C7N3 H6N4 38(6) -14_666 19_656 n
C7N1 C7N3 D5N4 97(6) -219_454 -10_565 n
C7N1 C7N3 D5N4 124(6) -219_454 -14_666 n
C7N1 C7N3 H5N4 97(6) -219_454 -10_565 n
C7N1 C7N3 H5N4 124(6) -219_454 -14_666 n
C7N1 C7N3 C7N3 112(6) -219_454 19_656 n
C7N1 C7N3 C7N3 44(6) -219_454 210_655 n
C7N1 C7N3 C7N3 26(6) -219_454 214_554 n
C7N1 C7N3 D6N3 133(6) -219_454 1_555 n
C7N1 C7N3 D6N3 124(6) -219_454 19_656 n
C7N1 C7N3 D6N4 92(6) -219_454 1_555 n
C7N1 C7N3 D6N4 126(6) -219_454 19_656 n
C7N1 C7N3 H6N3 133(6) -219_454 1_555 n
C7N1 C7N3 H6N3 124(6) -219_454 19_656 n
C7N1 C7N3 H6N4 92(6) -219_454 1_555 n
C7N1 C7N3 H6N4 126(6) -219_454 19_656 n
D5N4 C7N3 D5N4 100(6) -10_565 -14_666 n
D5N4 C7N3 H5N4 0(6) -10_565 -10_565 n
D5N4 C7N3 H5N4 100(6) -10_565 -14_666 n
D5N4 C7N3 C7N3 130(6) -10_565 19_656 n
D5N4 C7N3 C7N3 114(6) -10_565 210_655 n
D5N4 C7N3 C7N3 102(6) -10_565 214_554 n
D5N4 C7N3 D6N3 75(6) -10_565 1_555 n
D5N4 C7N3 D6N3 39(6) -10_565 19_656 n
D5N4 C7N3 D6N4 22(6) -10_565 1_555 n
D5N4 C7N3 D6N4 111(6) -10_565 19_656 n
D5N4 C7N3 H6N3 75(6) -10_565 1_555 n
D5N4 C7N3 H6N3 39(6) -10_565 19_656 n
D5N4 C7N3 H6N4 22(6) -10_565 1_555 n
D5N4 C7N3 H6N4 111(6) -10_565 19_656 n
D5N4 C7N3 H5N4 100(6) -14_666 -10_565 n
D5N4 C7N3 H5N4 0(6) -14_666 -14_666 n
D5N4 C7N3 C7N3 30(6) -14_666 19_656 n
D5N4 C7N3 C7N3 80(6) -14_666 210_655 n
D5N4 C7N3 C7N3 98(6) -14_666 214_554 n
D5N4 C7N3 D6N3 26(6) -14_666 1_555 n
D5N4 C7N3 D6N3 62(6) -14_666 19_656 n
D5N4 C7N3 D6N4 120(6) -14_666 1_555 n
D5N4 C7N3 D6N4 13(6) -14_666 19_656 n
D5N4 C7N3 H6N3 26(6) -14_666 1_555 n
D5N4 C7N3 H6N3 62(6) -14_666 19_656 n
D5N4 C7N3 H6N4 120(6) -14_666 1_555 n
D5N4 C7N3 H6N4 13(6) -14_666 19_656 n
H5N4 C7N3 H5N4 100(6) -10_565 -14_666 n
H5N4 C7N3 C7N3 130(6) -10_565 19_656 n
H5N4 C7N3 C7N3 114(6) -10_565 210_655 n
H5N4 C7N3 C7N3 102(6) -10_565 214_554 n
H5N4 C7N3 D6N3 75(6) -10_565 1_555 n
H5N4 C7N3 D6N3 39(6) -10_565 19_656 n
H5N4 C7N3 D6N4 22(6) -10_565 1_555 n
H5N4 C7N3 D6N4 111(6) -10_565 19_656 n
H5N4 C7N3 H6N3 75(6) -10_565 1_555 n
H5N4 C7N3 H6N3 39(6) -10_565 19_656 n
H5N4 C7N3 H6N4 22(6) -10_565 1_555 n
H5N4 C7N3 H6N4 111(6) -10_565 19_656 n
H5N4 C7N3 C7N3 30(6) -14_666 19_656 n
H5N4 C7N3 C7N3 80(6) -14_666 210_655 n
H5N4 C7N3 C7N3 98(6) -14_666 214_554 n
H5N4 C7N3 D6N3 26(6) -14_666 1_555 n
H5N4 C7N3 D6N3 62(6) -14_666 19_656 n
H5N4 C7N3 D6N4 120(6) -14_666 1_555 n
H5N4 C7N3 D6N4 13(6) -14_666 19_656 n
H5N4 C7N3 H6N3 26(6) -14_666 1_555 n
H5N4 C7N3 H6N3 62(6) -14_666 19_656 n
H5N4 C7N3 H6N4 120(6) -14_666 1_555 n
H5N4 C7N3 H6N4 13(6) -14_666 19_656 n
C7N3 C7N3 C7N3 70(6) 19_656 210_655 n
C7N3 C7N3 C7N3 90(6) 19_656 214_554 n
C7N3 C7N3 D6N3 56(6) 19_656 1_555 n
C7N3 C7N3 D6N3 92(6) 19_656 19_656 n
C7N3 C7N3 D6N4 149(6) 19_656 1_555 n
C7N3 C7N3 D6N4 20(6) 19_656 19_656 n
C7N3 C7N3 H6N3 56(6) 19_656 1_555 n
C7N3 C7N3 H6N3 92(6) 19_656 19_656 n
C7N3 C7N3 H6N4 149(6) 19_656 1_555 n
C7N3 C7N3 H6N4 20(6) 19_656 19_656 n
C7N3 C7N3 C7N3 20(6) 210_655 214_554 n
C7N3 C7N3 D6N3 96(6) 210_655 1_555 n
C7N3 C7N3 D6N3 112(6) 210_655 19_656 n
C7N3 C7N3 D6N4 124(6) 210_655 1_555 n
C7N3 C7N3 D6N4 82(6) 210_655 19_656 n
C7N3 C7N3 H6N3 96(6) 210_655 1_555 n
C7N3 C7N3 H6N3 112(6) 210_655 19_656 n
C7N3 C7N3 H6N4 124(6) 210_655 1_555 n
C7N3 C7N3 H6N4 82(6) 210_655 19_656 n
C7N3 C7N3 D6N3 109(6) 214_554 1_555 n
C7N3 C7N3 D6N3 113(6) 214_554 19_656 n
C7N3 C7N3 D6N4 106(6) 214_554 1_555 n
C7N3 C7N3 D6N4 101(6) 214_554 19_656 n
C7N3 C7N3 H6N3 109(6) 214_554 1_555 n
C7N3 C7N3 H6N3 113(6) 214_554 19_656 n
C7N3 C7N3 H6N4 106(6) 214_554 1_555 n
C7N3 C7N3 H6N4 101(6) 214_554 19_656 n
D6N3 C7N3 D6N3 36(6) 1_555 19_656 n
D6N3 C7N3 D6N4 94(6) 1_555 1_555 n
D6N3 C7N3 D6N4 37(6) 1_555 19_656 n
D6N3 C7N3 H6N3 0(6) 1_555 1_555 n
D6N3 C7N3 H6N3 36(6) 1_555 19_656 n
D6N3 C7N3 H6N4 94(6) 1_555 1_555 n
D6N3 C7N3 H6N4 37(6) 1_555 19_656 n
D6N3 C7N3 D6N4 58(6) 19_656 1_555 n
D6N3 C7N3 D6N4 72(6) 19_656 19_656 n
D6N3 C7N3 H6N3 36(6) 19_656 1_555 n
D6N3 C7N3 H6N3 0(6) 19_656 19_656 n
D6N3 C7N3 H6N4 58(6) 19_656 1_555 n
D6N3 C7N3 H6N4 72(6) 19_656 19_656 n
D6N4 C7N3 D6N4 129(6) 1_555 19_656 n
D6N4 C7N3 H6N3 94(6) 1_555 1_555 n
D6N4 C7N3 H6N3 58(6) 1_555 19_656 n
D6N4 C7N3 H6N4 0(6) 1_555 1_555 n
D6N4 C7N3 H6N4 129(6) 1_555 19_656 n
D6N4 C7N3 H6N3 37(6) 19_656 1_555 n
D6N4 C7N3 H6N3 72(6) 19_656 19_656 n
D6N4 C7N3 H6N4 129(6) 19_656 1_555 n
D6N4 C7N3 H6N4 0(6) 19_656 19_656 n
H6N3 C7N3 H6N3 36(6) 1_555 19_656 n
H6N3 C7N3 H6N4 94(6) 1_555 1_555 n
H6N3 C7N3 H6N4 37(6) 1_555 19_656 n
H6N3 C7N3 H6N4 58(6) 19_656 1_555 n
H6N3 C7N3 H6N4 72(6) 19_656 19_656 n
H6N4 C7N3 H6N4 129(6) 1_555 19_656 n
D4N3 D6N3 H4N3 0(6) -10_565 -10_565 n
D4N3 D6N3 C7N1 36(6) -10_565 -14_666 n
D4N3 D6N3 D5N4 139(6) -10_565 -10_565 n
D4N3 D6N3 D5N4 18(6) -10_565 -14_666 n
D4N3 D6N3 H5N4 139(6) -10_565 -10_565 n
D4N3 D6N3 H5N4 18(6) -10_565 -14_666 n
D4N3 D6N3 C7N3 94(6) -10_565 1_555 n
D4N3 D6N3 C7N3 62(6) -10_565 19_656 n
D4N3 D6N3 D6N3 149(6) -10_565 19_656 n
D4N3 D6N3 D6N4 8(6) -10_565 19_656 n
D4N3 D6N3 H6N3 149(6) -10_565 19_656 n
D4N3 D6N3 H6N4 8(6) -10_565 19_656 n
H4N3 D6N3 C7N1 36(6) -10_565 -14_666 n
H4N3 D6N3 D5N4 139(6) -10_565 -10_565 n
H4N3 D6N3 D5N4 18(6) -10_565 -14_666 n
H4N3 D6N3 H5N4 139(6) -10_565 -10_565 n
H4N3 D6N3 H5N4 18(6) -10_565 -14_666 n
H4N3 D6N3 C7N3 94(6) -10_565 1_555 n
H4N3 D6N3 C7N3 62(6) -10_565 19_656 n
H4N3 D6N3 D6N3 149(6) -10_565 19_656 n
H4N3 D6N3 D6N4 8(6) -10_565 19_656 n
H4N3 D6N3 H6N3 149(6) -10_565 19_656 n
H4N3 D6N3 H6N4 8(6) -10_565 19_656 n
C7N1 D6N3 D5N4 103(6) -14_666 -10_565 n
C7N1 D6N3 D5N4 44(6) -14_666 -14_666 n
C7N1 D6N3 H5N4 103(6) -14_666 -10_565 n
C7N1 D6N3 H5N4 44(6) -14_666 -14_666 n
C7N1 D6N3 C7N3 58(6) -14_666 1_555 n
C7N1 D6N3 C7N3 26(6) -14_666 19_656 n
C7N1 D6N3 D6N3 114(6) -14_666 19_656 n
C7N1 D6N3 D6N4 44(6) -14_666 19_656 n
C7N1 D6N3 H6N3 114(6) -14_666 19_656 n
C7N1 D6N3 H6N4 44(6) -14_666 19_656 n
D5N4 D6N3 D5N4 143(6) -10_565 -14_666 n
D5N4 D6N3 H5N4 0(6) -10_565 -10_565 n
D5N4 D6N3 H5N4 143(6) -10_565 -14_666 n
D5N4 D6N3 C7N3 45(6) -10_565 1_555 n
D5N4 D6N3 C7N3 77(6) -10_565 19_656 n
D5N4 D6N3 D6N3 12(6) -10_565 19_656 n
D5N4 D6N3 D6N4 147(6) -10_565 19_656 n
D5N4 D6N3 H6N3 12(6) -10_565 19_656 n
D5N4 D6N3 H6N4 147(6) -10_565 19_656 n
D5N4 D6N3 H5N4 143(6) -14_666 -10_565 n
D5N4 D6N3 H5N4 0(6) -14_666 -14_666 n
D5N4 D6N3 C7N3 100(6) -14_666 1_555 n
D5N4 D6N3 C7N3 69(6) -14_666 19_656 n
D5N4 D6N3 D6N3 155(6) -14_666 19_656 n
D5N4 D6N3 D6N4 15(6) -14_666 19_656 n
D5N4 D6N3 H6N3 155(6) -14_666 19_656 n
D5N4 D6N3 H6N4 15(6) -14_666 19_656 n
H5N4 D6N3 H5N4 143(6) -10_565 -14_666 n
H5N4 D6N3 C7N3 45(6) -10_565 1_555 n
H5N4 D6N3 C7N3 77(6) -10_565 19_656 n
H5N4 D6N3 D6N3 12(6) -10_565 19_656 n
H5N4 D6N3 D6N4 147(6) -10_565 19_656 n
H5N4 D6N3 H6N3 12(6) -10_565 19_656 n
H5N4 D6N3 H6N4 147(6) -10_565 19_656 n
H5N4 D6N3 C7N3 100(6) -14_666 1_555 n
H5N4 D6N3 C7N3 69(6) -14_666 19_656 n
H5N4 D6N3 D6N3 155(6) -14_666 19_656 n
H5N4 D6N3 D6N4 15(6) -14_666 19_656 n
H5N4 D6N3 H6N3 155(6) -14_666 19_656 n
H5N4 D6N3 H6N4 15(6) -14_666 19_656 n
C7N3 D6N3 C7N3 32(6) 1_555 19_656 n
C7N3 D6N3 D6N3 56(6) 1_555 19_656 n
C7N3 D6N3 D6N4 102(6) 1_555 19_656 n
C7N3 D6N3 H6N3 56(6) 1_555 19_656 n
C7N3 D6N3 H6N4 102(6) 1_555 19_656 n
C7N3 D6N3 D6N3 88(6) 19_656 19_656 n
C7N3 D6N3 D6N4 70(6) 19_656 19_656 n
C7N3 D6N3 H6N3 88(6) 19_656 19_656 n
C7N3 D6N3 H6N4 70(6) 19_656 19_656 n
D6N3 D6N3 D6N4 158(6) 19_656 19_656 n
D6N3 D6N3 H6N3 0(6) 19_656 19_656 n
D6N3 D6N3 H6N4 158(6) 19_656 19_656 n
D6N4 D6N3 H6N3 158(6) 19_656 19_656 n
D6N4 D6N3 H6N4 0(6) 19_656 19_656 n
H6N3 D6N3 H6N4 158(6) 19_656 19_656 n
C6N2 D6N4 D4N3 45(6) -14_666 -14_666 n
C6N2 D6N4 H4N3 45(6) -14_666 -14_666 n
C6N2 D6N4 C7N1 22(6) -14_666 -10_565 n
C6N2 D6N4 D5N3 37(6) -14_666 -10_565 n
C6N2 D6N4 D5N4 111(6) -14_666 -10_565 n
C6N2 D6N4 H5N3 37(6) -14_666 -10_565 n
C6N2 D6N4 H5N4 111(6) -14_666 -10_565 n
C6N2 D6N4 C7N3 62(6) -14_666 1_555 n
C6N2 D6N4 C7N3 72(6) -14_666 19_656 n
C6N2 D6N4 D6N3 113(6) -14_666 19_656 n
C6N2 D6N4 H6N3 113(6) -14_666 19_656 n
D4N3 D6N4 H4N3 0(6) -14_666 -14_666 n
D4N3 D6N4 C7N1 66(6) -14_666 -10_565 n
D4N3 D6N4 D5N3 8(6) -14_666 -10_565 n
D4N3 D6N4 D5N4 152(6) -14_666 -10_565 n
D4N3 D6N4 H5N3 8(6) -14_666 -10_565 n
D4N3 D6N4 H5N4 152(6) -14_666 -10_565 n
D4N3 D6N4 C7N3 107(6) -14_666 1_555 n
D4N3 D6N4 C7N3 117(6) -14_666 19_656 n
D4N3 D6N4 D6N3 158(6) -14_666 19_656 n
D4N3 D6N4 H6N3 158(6) -14_666 19_656 n
H4N3 D6N4 C7N1 66(6) -14_666 -10_565 n
H4N3 D6N4 D5N3 8(6) -14_666 -10_565 n
H4N3 D6N4 D5N4 152(6) -14_666 -10_565 n
H4N3 D6N4 H5N3 8(6) -14_666 -10_565 n
H4N3 D6N4 H5N4 152(6) -14_666 -10_565 n
H4N3 D6N4 C7N3 107(6) -14_666 1_555 n
H4N3 D6N4 C7N3 117(6) -14_666 19_656 n
H4N3 D6N4 D6N3 158(6) -14_666 19_656 n
H4N3 D6N4 H6N3 158(6) -14_666 19_656 n
C7N1 D6N4 D5N3 58(6) -10_565 -10_565 n
C7N1 D6N4 D5N4 90(6) -10_565 -10_565 n
C7N1 D6N4 H5N3 58(6) -10_565 -10_565 n
C7N1 D6N4 H5N4 90(6) -10_565 -10_565 n
C7N1 D6N4 C7N3 42(6) -10_565 1_555 n
C7N1 D6N4 C7N3 52(6) -10_565 19_656 n
C7N1 D6N4 D6N3 93(6) -10_565 19_656 n
C7N1 D6N4 H6N3 93(6) -10_565 19_656 n
D5N3 D6N4 D5N4 146(6) -10_565 -10_565 n
D5N3 D6N4 H5N3 0(6) -10_565 -10_565 n
D5N3 D6N4 H5N4 146(6) -10_565 -10_565 n
D5N3 D6N4 C7N3 99(6) -10_565 1_555 n
D5N3 D6N4 C7N3 109(6) -10_565 19_656 n
D5N3 D6N4 D6N3 150(6) -10_565 19_656 n
D5N3 D6N4 H6N3 150(6) -10_565 19_656 n
D5N4 D6N4 H5N3 146(6) -10_565 -10_565 n
D5N4 D6N4 H5N4 0(6) -10_565 -10_565 n
D5N4 D6N4 C7N3 51(6) -10_565 1_555 n
D5N4 D6N4 C7N3 43(6) -10_565 19_656 n
D5N4 D6N4 D6N3 21(6) -10_565 19_656 n
D5N4 D6N4 H6N3 21(6) -10_565 19_656 n
H5N3 D6N4 H5N4 146(6) -10_565 -10_565 n
H5N3 D6N4 C7N3 99(6) -10_565 1_555 n
H5N3 D6N4 C7N3 109(6) -10_565 19_656 n
H5N3 D6N4 D6N3 150(6) -10_565 19_656 n
H5N3 D6N4 H6N3 150(6) -10_565 19_656 n
H5N4 D6N4 C7N3 51(6) -10_565 1_555 n
H5N4 D6N4 C7N3 43(6) -10_565 19_656 n
H5N4 D6N4 D6N3 21(6) -10_565 19_656 n
H5N4 D6N4 H6N3 21(6) -10_565 19_656 n
C7N3 D6N4 C7N3 11(6) 1_555 19_656 n
C7N3 D6N4 D6N3 51(6) 1_555 19_656 n
C7N3 D6N4 H6N3 51(6) 1_555 19_656 n
C7N3 D6N4 D6N3 41(6) 19_656 19_656 n
C7N3 D6N4 H6N3 41(6) 19_656 19_656 n
D6N3 D6N4 H6N3 0(6) 19_656 19_656 n
D4N3 H6N3 H4N3 0(6) -10_565 -10_565 n
D4N3 H6N3 C7N1 36(6) -10_565 -14_666 n
D4N3 H6N3 D5N4 139(6) -10_565 -10_565 n
D4N3 H6N3 D5N4 18(6) -10_565 -14_666 n
D4N3 H6N3 H5N4 139(6) -10_565 -10_565 n
D4N3 H6N3 H5N4 18(6) -10_565 -14_666 n
D4N3 H6N3 C7N3 94(6) -10_565 1_555 n
D4N3 H6N3 C7N3 62(6) -10_565 19_656 n
D4N3 H6N3 D6N3 149(6) -10_565 19_656 n
D4N3 H6N3 D6N4 8(6) -10_565 19_656 n
D4N3 H6N3 H6N3 149(6) -10_565 19_656 n
D4N3 H6N3 H6N4 8(6) -10_565 19_656 n
H4N3 H6N3 C7N1 36(6) -10_565 -14_666 n
H4N3 H6N3 D5N4 139(6) -10_565 -10_565 n
H4N3 H6N3 D5N4 18(6) -10_565 -14_666 n
H4N3 H6N3 H5N4 139(6) -10_565 -10_565 n
H4N3 H6N3 H5N4 18(6) -10_565 -14_666 n
H4N3 H6N3 C7N3 94(6) -10_565 1_555 n
H4N3 H6N3 C7N3 62(6) -10_565 19_656 n
H4N3 H6N3 D6N3 149(6) -10_565 19_656 n
H4N3 H6N3 D6N4 8(6) -10_565 19_656 n
H4N3 H6N3 H6N3 149(6) -10_565 19_656 n
H4N3 H6N3 H6N4 8(6) -10_565 19_656 n
C7N1 H6N3 D5N4 103(6) -14_666 -10_565 n
C7N1 H6N3 D5N4 44(6) -14_666 -14_666 n
C7N1 H6N3 H5N4 103(6) -14_666 -10_565 n
C7N1 H6N3 H5N4 44(6) -14_666 -14_666 n
C7N1 H6N3 C7N3 58(6) -14_666 1_555 n
C7N1 H6N3 C7N3 26(6) -14_666 19_656 n
C7N1 H6N3 D6N3 114(6) -14_666 19_656 n
C7N1 H6N3 D6N4 44(6) -14_666 19_656 n
C7N1 H6N3 H6N3 114(6) -14_666 19_656 n
C7N1 H6N3 H6N4 44(6) -14_666 19_656 n
D5N4 H6N3 D5N4 143(6) -10_565 -14_666 n
D5N4 H6N3 H5N4 0(6) -10_565 -10_565 n
D5N4 H6N3 H5N4 143(6) -10_565 -14_666 n
D5N4 H6N3 C7N3 45(6) -10_565 1_555 n
D5N4 H6N3 C7N3 77(6) -10_565 19_656 n
D5N4 H6N3 D6N3 12(6) -10_565 19_656 n
D5N4 H6N3 D6N4 147(6) -10_565 19_656 n
D5N4 H6N3 H6N3 12(6) -10_565 19_656 n
D5N4 H6N3 H6N4 147(6) -10_565 19_656 n
D5N4 H6N3 H5N4 143(6) -14_666 -10_565 n
D5N4 H6N3 H5N4 0(6) -14_666 -14_666 n
D5N4 H6N3 C7N3 100(6) -14_666 1_555 n
D5N4 H6N3 C7N3 69(6) -14_666 19_656 n
D5N4 H6N3 D6N3 155(6) -14_666 19_656 n
D5N4 H6N3 D6N4 15(6) -14_666 19_656 n
D5N4 H6N3 H6N3 155(6) -14_666 19_656 n
D5N4 H6N3 H6N4 15(6) -14_666 19_656 n
H5N4 H6N3 H5N4 143(6) -10_565 -14_666 n
H5N4 H6N3 C7N3 45(6) -10_565 1_555 n
H5N4 H6N3 C7N3 77(6) -10_565 19_656 n
H5N4 H6N3 D6N3 12(6) -10_565 19_656 n
H5N4 H6N3 D6N4 147(6) -10_565 19_656 n
H5N4 H6N3 H6N3 12(6) -10_565 19_656 n
H5N4 H6N3 H6N4 147(6) -10_565 19_656 n
H5N4 H6N3 C7N3 100(6) -14_666 1_555 n
H5N4 H6N3 C7N3 69(6) -14_666 19_656 n
H5N4 H6N3 D6N3 155(6) -14_666 19_656 n
H5N4 H6N3 D6N4 15(6) -14_666 19_656 n
H5N4 H6N3 H6N3 155(6) -14_666 19_656 n
H5N4 H6N3 H6N4 15(6) -14_666 19_656 n
C7N3 H6N3 C7N3 32(6) 1_555 19_656 n
C7N3 H6N3 D6N3 56(6) 1_555 19_656 n
C7N3 H6N3 D6N4 102(6) 1_555 19_656 n
C7N3 H6N3 H6N3 56(6) 1_555 19_656 n
C7N3 H6N3 H6N4 102(6) 1_555 19_656 n
C7N3 H6N3 D6N3 88(6) 19_656 19_656 n
C7N3 H6N3 D6N4 70(6) 19_656 19_656 n
C7N3 H6N3 H6N3 88(6) 19_656 19_656 n
C7N3 H6N3 H6N4 70(6) 19_656 19_656 n
D6N3 H6N3 D6N4 158(6) 19_656 19_656 n
D6N3 H6N3 H6N3 0(6) 19_656 19_656 n
D6N3 H6N3 H6N4 158(6) 19_656 19_656 n
D6N4 H6N3 H6N3 158(6) 19_656 19_656 n
D6N4 H6N3 H6N4 0(6) 19_656 19_656 n
H6N3 H6N3 H6N4 158(6) 19_656 19_656 n
C6N2 H6N4 D4N3 45(6) -14_666 -14_666 n
C6N2 H6N4 H4N3 45(6) -14_666 -14_666 n
C6N2 H6N4 C7N1 22(6) -14_666 -10_565 n
C6N2 H6N4 D5N3 37(6) -14_666 -10_565 n
C6N2 H6N4 D5N4 111(6) -14_666 -10_565 n
C6N2 H6N4 H5N3 37(6) -14_666 -10_565 n
C6N2 H6N4 H5N4 111(6) -14_666 -10_565 n
C6N2 H6N4 C7N3 62(6) -14_666 1_555 n
C6N2 H6N4 C7N3 72(6) -14_666 19_656 n
C6N2 H6N4 D6N3 113(6) -14_666 19_656 n
C6N2 H6N4 H6N3 113(6) -14_666 19_656 n
D4N3 H6N4 H4N3 0(6) -14_666 -14_666 n
D4N3 H6N4 C7N1 66(6) -14_666 -10_565 n
D4N3 H6N4 D5N3 8(6) -14_666 -10_565 n
D4N3 H6N4 D5N4 152(6) -14_666 -10_565 n
D4N3 H6N4 H5N3 8(6) -14_666 -10_565 n
D4N3 H6N4 H5N4 152(6) -14_666 -10_565 n
D4N3 H6N4 C7N3 107(6) -14_666 1_555 n
D4N3 H6N4 C7N3 117(6) -14_666 19_656 n
D4N3 H6N4 D6N3 158(6) -14_666 19_656 n
D4N3 H6N4 H6N3 158(6) -14_666 19_656 n
H4N3 H6N4 C7N1 66(6) -14_666 -10_565 n
H4N3 H6N4 D5N3 8(6) -14_666 -10_565 n
H4N3 H6N4 D5N4 152(6) -14_666 -10_565 n
H4N3 H6N4 H5N3 8(6) -14_666 -10_565 n
H4N3 H6N4 H5N4 152(6) -14_666 -10_565 n
H4N3 H6N4 C7N3 107(6) -14_666 1_555 n
H4N3 H6N4 C7N3 117(6) -14_666 19_656 n
H4N3 H6N4 D6N3 158(6) -14_666 19_656 n
H4N3 H6N4 H6N3 158(6) -14_666 19_656 n
C7N1 H6N4 D5N3 58(6) -10_565 -10_565 n
C7N1 H6N4 D5N4 90(6) -10_565 -10_565 n
C7N1 H6N4 H5N3 58(6) -10_565 -10_565 n
C7N1 H6N4 H5N4 90(6) -10_565 -10_565 n
C7N1 H6N4 C7N3 42(6) -10_565 1_555 n
C7N1 H6N4 C7N3 52(6) -10_565 19_656 n
C7N1 H6N4 D6N3 93(6) -10_565 19_656 n
C7N1 H6N4 H6N3 93(6) -10_565 19_656 n
D5N3 H6N4 D5N4 146(6) -10_565 -10_565 n
D5N3 H6N4 H5N3 0(6) -10_565 -10_565 n
D5N3 H6N4 H5N4 146(6) -10_565 -10_565 n
D5N3 H6N4 C7N3 99(6) -10_565 1_555 n
D5N3 H6N4 C7N3 109(6) -10_565 19_656 n
D5N3 H6N4 D6N3 150(6) -10_565 19_656 n
D5N3 H6N4 H6N3 150(6) -10_565 19_656 n
D5N4 H6N4 H5N3 146(6) -10_565 -10_565 n
D5N4 H6N4 H5N4 0(6) -10_565 -10_565 n
D5N4 H6N4 C7N3 51(6) -10_565 1_555 n
D5N4 H6N4 C7N3 43(6) -10_565 19_656 n
D5N4 H6N4 D6N3 21(6) -10_565 19_656 n
D5N4 H6N4 H6N3 21(6) -10_565 19_656 n
H5N3 H6N4 H5N4 146(6) -10_565 -10_565 n
H5N3 H6N4 C7N3 99(6) -10_565 1_555 n
H5N3 H6N4 C7N3 109(6) -10_565 19_656 n
H5N3 H6N4 D6N3 150(6) -10_565 19_656 n
H5N3 H6N4 H6N3 150(6) -10_565 19_656 n
H5N4 H6N4 C7N3 51(6) -10_565 1_555 n
H5N4 H6N4 C7N3 43(6) -10_565 19_656 n
H5N4 H6N4 D6N3 21(6) -10_565 19_656 n
H5N4 H6N4 H6N3 21(6) -10_565 19_656 n
C7N3 H6N4 C7N3 11(6) 1_555 19_656 n
C7N3 H6N4 D6N3 51(6) 1_555 19_656 n
C7N3 H6N4 H6N3 51(6) 1_555 19_656 n
C7N3 H6N4 D6N3 41(6) 19_656 19_656 n
C7N3 H6N4 H6N3 41(6) 19_656 19_656 n
D6N3 H6N4 H6N3 0(6) 19_656 19_656 n
C1d N1d C1d 120(6) 1_555 2_555 n
C1d N1d C1d 120(6) 1_555 3_555 n
C1d N1d C1d 33(6) 1_555 13_555 n
C1d N1d C1d 153(6) 1_555 14_555 n
C1d N1d C1d 86(6) 1_555 15_555 n
C1d N1d C2d 116(6) 1_555 1_555 n
C1d N1d C2d 21(6) 1_555 2_555 n
C1d N1d C2d 116(6) 1_555 3_555 n
C1d N1d C2d 143(6) 1_555 13_555 n
C1d N1d C2d 85(6) 1_555 14_555 n
C1d N1d C2d 38(6) 1_555 15_555 n
C1d N1d C3d 110(6) 1_555 1_555 n
C1d N1d C3d 126(6) 1_555 2_555 n
C1d N1d C3d 15(6) 1_555 3_555 n
C1d N1d C3d 78(6) 1_555 13_555 n
C1d N1d C3d 43(6) 1_555 14_555 n
C1d N1d C3d 154(6) 1_555 15_555 n
C1d N1d C1d 120(6) 2_555 3_555 n
C1d N1d C1d 86(6) 2_555 13_555 n
C1d N1d C1d 33(6) 2_555 14_555 n
C1d N1d C1d 153(6) 2_555 15_555 n
C1d N1d C2d 116(6) 2_555 1_555 n
C1d N1d C2d 116(6) 2_555 2_555 n
C1d N1d C2d 21(6) 2_555 3_555 n
C1d N1d C2d 38(6) 2_555 13_555 n
C1d N1d C2d 143(6) 2_555 14_555 n
C1d N1d C2d 85(6) 2_555 15_555 n
C1d N1d C3d 15(6) 2_555 1_555 n
C1d N1d C3d 110(6) 2_555 2_555 n
C1d N1d C3d 126(6) 2_555 3_555 n
C1d N1d C3d 154(6) 2_555 13_555 n
C1d N1d C3d 78(6) 2_555 14_555 n
C1d N1d C3d 43(6) 2_555 15_555 n
C1d N1d C1d 153(6) 3_555 13_555 n
C1d N1d C1d 86(6) 3_555 14_555 n
C1d N1d C1d 33(6) 3_555 15_555 n
C1d N1d C2d 21(6) 3_555 1_555 n
C1d N1d C2d 116(6) 3_555 2_555 n
C1d N1d C2d 116(6) 3_555 3_555 n
C1d N1d C2d 85(6) 3_555 13_555 n
C1d N1d C2d 38(6) 3_555 14_555 n
C1d N1d C2d 143(6) 3_555 15_555 n
C1d N1d C3d 126(6) 3_555 1_555 n
C1d N1d C3d 15(6) 3_555 2_555 n
C1d N1d C3d 110(6) 3_555 3_555 n
C1d N1d C3d 43(6) 3_555 13_555 n
C1d N1d C3d 154(6) 3_555 14_555 n
C1d N1d C3d 78(6) 3_555 15_555 n
C1d N1d C1d 120(6) 13_555 14_555 n
C1d N1d C1d 120(6) 13_555 15_555 n
C1d N1d C2d 143(6) 13_555 1_555 n
C1d N1d C2d 38(6) 13_555 2_555 n
C1d N1d C2d 85(6) 13_555 3_555 n
C1d N1d C2d 116(6) 13_555 13_555 n
C1d N1d C2d 116(6) 13_555 14_555 n
C1d N1d C2d 21(6) 13_555 15_555 n
C1d N1d C3d 78(6) 13_555 1_555 n
C1d N1d C3d 154(6) 13_555 2_555 n
C1d N1d C3d 43(6) 13_555 3_555 n
C1d N1d C3d 110(6) 13_555 13_555 n
C1d N1d C3d 15(6) 13_555 14_555 n
C1d N1d C3d 126(6) 13_555 15_555 n
C1d N1d C1d 120(6) 14_555 15_555 n
C1d N1d C2d 85(6) 14_555 1_555 n
C1d N1d C2d 143(6) 14_555 2_555 n
C1d N1d C2d 38(6) 14_555 3_555 n
C1d N1d C2d 21(6) 14_555 13_555 n
C1d N1d C2d 116(6) 14_555 14_555 n
C1d N1d C2d 116(6) 14_555 15_555 n
C1d N1d C3d 43(6) 14_555 1_555 n
C1d N1d C3d 78(6) 14_555 2_555 n
C1d N1d C3d 154(6) 14_555 3_555 n
C1d N1d C3d 126(6) 14_555 13_555 n
C1d N1d C3d 110(6) 14_555 14_555 n
C1d N1d C3d 15(6) 14_555 15_555 n
C1d N1d C2d 38(6) 15_555 1_555 n
C1d N1d C2d 85(6) 15_555 2_555 n
C1d N1d C2d 143(6) 15_555 3_555 n
C1d N1d C2d 116(6) 15_555 13_555 n
C1d N1d C2d 21(6) 15_555 14_555 n
C1d N1d C2d 116(6) 15_555 15_555 n
C1d N1d C3d 154(6) 15_555 1_555 n
C1d N1d C3d 43(6) 15_555 2_555 n
C1d N1d C3d 78(6) 15_555 3_555 n
C1d N1d C3d 15(6) 15_555 13_555 n
C1d N1d C3d 126(6) 15_555 14_555 n
C1d N1d C3d 110(6) 15_555 15_555 n
C2d N1d C2d 105(6) 1_555 2_555 n
C2d N1d C2d 105(6) 1_555 3_555 n
C2d N1d C2d 77(6) 1_555 13_555 n
C2d N1d C2d 31(6) 1_555 14_555 n
C2d N1d C2d 126(6) 1_555 15_555 n
C2d N1d C3d 116(6) 1_555 1_555 n
C2d N1d C3d 11(6) 1_555 2_555 n
C2d N1d C3d 103(6) 1_555 3_555 n
C2d N1d C3d 40(6) 1_555 13_555 n
C2d N1d C3d 137(6) 1_555 14_555 n
C2d N1d C3d 73(6) 1_555 15_555 n
C2d N1d C2d 105(6) 2_555 3_555 n
C2d N1d C2d 126(6) 2_555 13_555 n
C2d N1d C2d 77(6) 2_555 14_555 n
C2d N1d C2d 31(6) 2_555 15_555 n
C2d N1d C3d 103(6) 2_555 1_555 n
C2d N1d C3d 116(6) 2_555 2_555 n
C2d N1d C3d 11(6) 2_555 3_555 n
C2d N1d C3d 73(6) 2_555 13_555 n
C2d N1d C3d 40(6) 2_555 14_555 n
C2d N1d C3d 137(6) 2_555 15_555 n
C2d N1d C2d 31(6) 3_555 13_555 n
C2d N1d C2d 126(6) 3_555 14_555 n
C2d N1d C2d 77(6) 3_555 15_555 n
C2d N1d C3d 11(6) 3_555 1_555 n
C2d N1d C3d 103(6) 3_555 2_555 n
C2d N1d C3d 116(6) 3_555 3_555 n
C2d N1d C3d 137(6) 3_555 13_555 n
C2d N1d C3d 73(6) 3_555 14_555 n
C2d N1d C3d 40(6) 3_555 15_555 n
C2d N1d C2d 105(6) 13_555 14_555 n
C2d N1d C2d 105(6) 13_555 15_555 n
C2d N1d C3d 40(6) 13_555 1_555 n
C2d N1d C3d 73(6) 13_555 2_555 n
C2d N1d C3d 137(6) 13_555 3_555 n
C2d N1d C3d 116(6) 13_555 13_555 n
C2d N1d C3d 103(6) 13_555 14_555 n
C2d N1d C3d 11(6) 13_555 15_555 n
C2d N1d C2d 105(6) 14_555 15_555 n
C2d N1d C3d 137(6) 14_555 1_555 n
C2d N1d C3d 40(6) 14_555 2_555 n
C2d N1d C3d 73(6) 14_555 3_555 n
C2d N1d C3d 11(6) 14_555 13_555 n
C2d N1d C3d 116(6) 14_555 14_555 n
C2d N1d C3d 103(6) 14_555 15_555 n
C2d N1d C3d 73(6) 15_555 1_555 n
C2d N1d C3d 137(6) 15_555 2_555 n
C2d N1d C3d 40(6) 15_555 3_555 n
C2d N1d C3d 103(6) 15_555 13_555 n
C2d N1d C3d 11(6) 15_555 14_555 n
C2d N1d C3d 116(6) 15_555 15_555 n
C3d N1d C3d 113(6) 1_555 2_555 n
C3d N1d C3d 113(6) 1_555 3_555 n
C3d N1d C3d 148(6) 1_555 13_555 n
C3d N1d C3d 67(6) 1_555 14_555 n
C3d N1d C3d 48(6) 1_555 15_555 n
C3d N1d C3d 113(6) 2_555 3_555 n
C3d N1d C3d 48(6) 2_555 13_555 n
C3d N1d C3d 148(6) 2_555 14_555 n
C3d N1d C3d 67(6) 2_555 15_555 n
C3d N1d C3d 67(6) 3_555 13_555 n
C3d N1d C3d 48(6) 3_555 14_555 n
C3d N1d C3d 148(6) 3_555 15_555 n
C3d N1d C3d 113(6) 13_555 14_555 n
C3d N1d C3d 113(6) 13_555 15_555 n
C3d N1d C3d 113(6) 14_555 15_555 n
O1b2 C1d O2b2 78(6) 6_565 6_565 n
O1b2 C1d H2b2 40(6) 6_565 8_665 n
O1b2 C1d H2b2 42(6) 6_565 23_665 n
O1b2 C1d N1d 112(6) 6_565 1_555 n
O1b2 C1d C1d 92(6) 6_565 13_555 n
O1b2 C1d C2d 32(6) 6_565 2_555 n
O1b2 C1d C2d 64(6) 6_565 15_555 n
O1b2 C1d C3d 47(6) 6_565 3_555 n
O1b2 C1d C3d 95(6) 6_565 13_555 n
O1b2 C1d C3d 78(6) 6_565 14_555 n
O1b2 C1d O4d 79(6) 6_565 3_555 n
O1b2 C1d H1d 102(6) 6_565 1_555 n
O1b2 C1d H1d 106(6) 6_565 13_555 n
O1b2 C1d H2d 15(6) 6_565 1_555 n
O1b2 C1d H2d 49(6) 6_565 13_555 n
O1b2 C1d H3d 124(6) 6_565 1_555 n
O1b2 C1d H4d 104(6) 6_565 2_555 n
O1b2 C1d H4d 102(6) 6_565 15_555 n
O1b2 C1d H5d 25(6) 6_565 2_555 n
O1b2 C1d H5d 16(6) 6_565 15_555 n
O1b2 C1d H6d 59(6) 6_565 2_555 n
O1b2 C1d H7d 49(6) 6_565 3_555 n
O1b2 C1d H7d 36(6) 6_565 14_555 n
O2b2 C1d H2b2 55(6) 6_565 8_665 n
O2b2 C1d H2b2 59(6) 6_565 23_665 n
O2b2 C1d N1d 166(6) 6_565 1_555 n
O2b2 C1d C1d 118(6) 6_565 13_555 n
O2b2 C1d C2d 108(6) 6_565 2_555 n
O2b2 C1d C2d 124(6) 6_565 15_555 n
O2b2 C1d C3d 98(6) 6_565 3_555 n
O2b2 C1d C3d 119(6) 6_565 13_555 n
O2b2 C1d C3d 125(6) 6_565 14_555 n
O2b2 C1d O4d 54(6) 6_565 3_555 n
O2b2 C1d H1d 78(6) 6_565 1_555 n
O2b2 C1d H1d 43(6) 6_565 13_555 n
O2b2 C1d H2d 68(6) 6_565 1_555 n
O2b2 C1d H2d 100(6) 6_565 13_555 n
O2b2 C1d H3d 65(6) 6_565 1_555 n
O2b2 C1d H4d 59(6) 6_565 2_555 n
O2b2 C1d H4d 73(6) 6_565 15_555 n
O2b2 C1d H5d 98(6) 6_565 2_555 n
O2b2 C1d H5d 93(6) 6_565 15_555 n
O2b2 C1d H6d 72(6) 6_565 2_555 n
O2b2 C1d H7d 78(6) 6_565 3_555 n
O2b2 C1d H7d 61(6) 6_565 14_555 n
H2b2 C1d H2b2 5(6) 8_665 23_665 n
H2b2 C1d N1d 139(6) 8_665 1_555 n
H2b2 C1d C1d 78(6) 8_665 13_555 n
H2b2 C1d C2d 70(6) 8_665 2_555 n
H2b2 C1d C2d 69(6) 8_665 15_555 n
H2b2 C1d C3d 86(6) 8_665 3_555 n
H2b2 C1d C3d 135(6) 8_665 13_555 n
H2b2 C1d C3d 75(6) 8_665 14_555 n
H2b2 C1d O4d 91(6) 8_665 3_555 n
H2b2 C1d H1d 66(6) 8_665 1_555 n
H2b2 C1d H1d 67(6) 8_665 13_555 n
H2b2 C1d H2d 43(6) 8_665 1_555 n
H2b2 C1d H2d 45(6) 8_665 13_555 n
H2b2 C1d H3d 120(6) 8_665 1_555 n
H2b2 C1d H4d 63(6) 8_665 2_555 n
H2b2 C1d H4d 64(6) 8_665 15_555 n
H2b2 C1d H5d 47(6) 8_665 2_555 n
H2b2 C1d H5d 47(6) 8_665 15_555 n
H2b2 C1d H6d 86(6) 8_665 2_555 n
H2b2 C1d H7d 26(6) 8_665 3_555 n
H2b2 C1d H7d 7(6) 8_665 14_555 n
H2b2 C1d N1d 136(6) 23_665 1_555 n
H2b2 C1d C1d 73(6) 23_665 13_555 n
H2b2 C1d C2d 70(6) 23_665 2_555 n
H2b2 C1d C2d 65(6) 23_665 15_555 n
H2b2 C1d C3d 88(6) 23_665 3_555 n
H2b2 C1d C3d 137(6) 23_665 13_555 n
H2b2 C1d C3d 70(6) 23_665 14_555 n
H2b2 C1d O4d 96(6) 23_665 3_555 n
H2b2 C1d H1d 63(6) 23_665 1_555 n
H2b2 C1d H1d 67(6) 23_665 13_555 n
H2b2 C1d H2d 47(6) 23_665 1_555 n
H2b2 C1d H2d 41(6) 23_665 13_555 n
H2b2 C1d H3d 124(6) 23_665 1_555 n
H2b2 C1d H4d 61(6) 23_665 2_555 n
H2b2 C1d H4d 61(6) 23_665 15_555 n
H2b2 C1d H5d 46(6) 23_665 2_555 n
H2b2 C1d H5d 47(6) 23_665 15_555 n
H2b2 C1d H6d 90(6) 23_665 2_555 n
H2b2 C1d H7d 21(6) 23_665 3_555 n
H2b2 C1d H7d 6(6) 23_665 14_555 n
N1d C1d C1d 73(6) 1_555 13_555 n
N1d C1d C2d 80(6) 1_555 2_555 n
N1d C1d C2d 71(6) 1_555 15_555 n
N1d C1d C3d 82(6) 1_555 3_555 n
N1d C1d C3d 51(6) 1_555 13_555 n
N1d C1d C3d 69(6) 1_555 14_555 n
N1d C1d O4d 116(6) 1_555 3_555 n
N1d C1d H1d 109(6) 1_555 1_555 n
N1d C1d H1d 137(6) 1_555 13_555 n
N1d C1d H2d 119(6) 1_555 1_555 n
N1d C1d H2d 95(6) 1_555 13_555 n
N1d C1d H3d 100(6) 1_555 1_555 n
N1d C1d H4d 125(6) 1_555 2_555 n
N1d C1d H4d 114(6) 1_555 15_555 n
N1d C1d H5d 95(6) 1_555 2_555 n
N1d C1d H5d 98(6) 1_555 15_555 n
N1d C1d H6d 103(6) 1_555 2_555 n
N1d C1d H7d 117(6) 1_555 3_555 n
N1d C1d H7d 133(6) 1_555 14_555 n
C1d C1d C2d 87(6) 13_555 2_555 n
C1d C1d C2d 33(6) 13_555 15_555 n
C1d C1d C3d 118(6) 13_555 3_555 n
C1d C1d C3d 122(6) 13_555 13_555 n
C1d C1d C3d 18(6) 13_555 14_555 n
C1d C1d O4d 169(6) 13_555 3_555 n
C1d C1d H1d 45(6) 13_555 1_555 n
C1d C1d H1d 86(6) 13_555 13_555 n
C1d C1d H2d 106(6) 13_555 1_555 n
C1d C1d H2d 43(6) 13_555 13_555 n
C1d C1d H3d 142(6) 13_555 1_555 n
C1d C1d H4d 65(6) 13_555 2_555 n
C1d C1d H4d 49(6) 13_555 15_555 n
C1d C1d H5d 69(6) 13_555 2_555 n
C1d C1d H5d 79(6) 13_555 15_555 n
C1d C1d H6d 147(6) 13_555 2_555 n
C1d C1d H7d 53(6) 13_555 3_555 n
C1d C1d H7d 75(6) 13_555 14_555 n
C2d C1d C2d 54(6) 2_555 15_555 n
C2d C1d C3d 32(6) 2_555 3_555 n
C2d C1d C3d 71(6) 2_555 13_555 n
C2d C1d C3d 69(6) 2_555 14_555 n
C2d C1d O4d 89(6) 2_555 3_555 n
C2d C1d H1d 119(6) 2_555 1_555 n
C2d C1d H1d 137(6) 2_555 13_555 n
C2d C1d H2d 41(6) 2_555 1_555 n
C2d C1d H2d 54(6) 2_555 13_555 n
C2d C1d H3d 129(6) 2_555 1_555 n
C2d C1d H4d 129(6) 2_555 2_555 n
C2d C1d H4d 121(6) 2_555 15_555 n
C2d C1d H5d 28(6) 2_555 2_555 n
C2d C1d H5d 23(6) 2_555 15_555 n
C2d C1d H6d 61(6) 2_555 2_555 n
C2d C1d H7d 68(6) 2_555 3_555 n
C2d C1d H7d 65(6) 2_555 14_555 n
C2d C1d C3d 86(6) 15_555 3_555 n
C2d C1d C3d 105(6) 15_555 13_555 n
C2d C1d C3d 15(6) 15_555 14_555 n
C2d C1d O4d 142(6) 15_555 3_555 n
C2d C1d H1d 72(6) 15_555 1_555 n
C2d C1d H1d 110(6) 15_555 13_555 n
C2d C1d H2d 79(6) 15_555 1_555 n
C2d C1d H2d 24(6) 15_555 13_555 n
C2d C1d H3d 170(6) 15_555 1_555 n
C2d C1d H4d 90(6) 15_555 2_555 n
C2d C1d H4d 75(6) 15_555 15_555 n
C2d C1d H5d 39(6) 15_555 2_555 n
C2d C1d H5d 49(6) 15_555 15_555 n
C2d C1d H6d 115(6) 15_555 2_555 n
C2d C1d H7d 46(6) 15_555 3_555 n
C2d C1d H7d 64(6) 15_555 14_555 n
C3d C1d C3d 49(6) 3_555 13_555 n
C3d C1d C3d 100(6) 3_555 14_555 n
C3d C1d O4d 60(6) 3_555 3_555 n
C3d C1d H1d 148(6) 3_555 1_555 n
C3d C1d H1d 140(6) 3_555 13_555 n
C3d C1d H2d 43(6) 3_555 1_555 n
C3d C1d H2d 85(6) 3_555 13_555 n
C3d C1d H3d 97(6) 3_555 1_555 n
C3d C1d H4d 148(6) 3_555 2_555 n
C3d C1d H4d 148(6) 3_555 15_555 n
C3d C1d H5d 57(6) 3_555 2_555 n
C3d C1d H5d 49(6) 3_555 15_555 n
C3d C1d H6d 32(6) 3_555 2_555 n
C3d C1d H7d 94(6) 3_555 3_555 n
C3d C1d H7d 83(6) 3_555 14_555 n
C3d C1d C3d 112(6) 13_555 14_555 n
C3d C1d O4d 65(6) 13_555 3_555 n
C3d C1d H1d 158(6) 13_555 1_555 n
C3d C1d H1d 144(6) 13_555 13_555 n
C3d C1d H2d 91(6) 13_555 1_555 n
C3d C1d H2d 121(6) 13_555 13_555 n
C3d C1d H3d 70(6) 13_555 1_555 n
C3d C1d H4d 160(6) 13_555 2_555 n
C3d C1d H4d 161(6) 13_555 15_555 n
C3d C1d H5d 99(6) 13_555 2_555 n
C3d C1d H5d 94(6) 13_555 15_555 n
C3d C1d H6d 55(6) 13_555 2_555 n
C3d C1d H7d 139(6) 13_555 3_555 n
C3d C1d H7d 132(6) 13_555 14_555 n
C3d C1d O4d 156(6) 14_555 3_555 n
C3d C1d H1d 60(6) 14_555 1_555 n
C3d C1d H1d 101(6) 14_555 13_555 n
C3d C1d H2d 92(6) 14_555 1_555 n
C3d C1d H2d 32(6) 14_555 13_555 n
C3d C1d H3d 158(6) 14_555 1_555 n
C3d C1d H4d 80(6) 14_555 2_555 n
C3d C1d H4d 65(6) 14_555 15_555 n
C3d C1d H5d 53(6) 14_555 2_555 n
C3d C1d H5d 64(6) 14_555 15_555 n
C3d C1d H6d 130(6) 14_555 2_555 n
C3d C1d H7d 50(6) 14_555 3_555 n
C3d C1d H7d 70(6) 14_555 14_555 n
O4d C1d H1d 131(6) 3_555 1_555 n
O4d C1d H1d 91(6) 3_555 13_555 n
O4d C1d H2d 65(6) 3_555 1_555 n
O4d C1d H2d 127(6) 3_555 13_555 n
O4d C1d H3d 45(6) 3_555 1_555 n
O4d C1d H4d 111(6) 3_555 2_555 n
O4d C1d H4d 126(6) 3_555 15_555 n
O4d C1d H5d 103(6) 3_555 2_555 n
O4d C1d H5d 93(6) 3_555 15_555 n
O4d C1d H6d 28(6) 3_555 2_555 n
O4d C1d H7d 116(6) 3_555 3_555 n
O4d C1d H7d 94(6) 3_555 14_555 n
H1d C1d H1d 41(6) 1_555 13_555 n
H1d C1d H2d 109(6) 1_555 1_555 n
H1d C1d H2d 65(6) 1_555 13_555 n
H1d C1d H3d 109(6) 1_555 1_555 n
H1d C1d H4d 20(6) 1_555 2_555 n
H1d C1d H4d 5(6) 1_555 15_555 n
H1d C1d H5d 92(6) 1_555 2_555 n
H1d C1d H5d 100(6) 1_555 15_555 n
H1d C1d H6d 147(6) 1_555 2_555 n
H1d C1d H7d 54(6) 1_555 3_555 n
H1d C1d H7d 68(6) 1_555 14_555 n
H1d C1d H2d 102(6) 13_555 1_555 n
H1d C1d H2d 95(6) 13_555 13_555 n
H1d C1d H3d 74(6) 13_555 1_555 n
H1d C1d H4d 21(6) 13_555 2_555 n
H1d C1d H4d 36(6) 13_555 15_555 n
H1d C1d H5d 112(6) 13_555 2_555 n
H1d C1d H5d 115(6) 13_555 15_555 n
H1d C1d H6d 114(6) 13_555 2_555 n
H1d C1d H7d 74(6) 13_555 3_555 n
H1d C1d H7d 73(6) 13_555 14_555 n
H2d C1d H2d 63(6) 1_555 13_555 n
H2d C1d H3d 110(6) 1_555 1_555 n
H2d C1d H4d 105(6) 1_555 2_555 n
H2d C1d H4d 107(6) 1_555 15_555 n
H2d C1d H5d 40(6) 1_555 2_555 n
H2d C1d H5d 30(6) 1_555 15_555 n
H2d C1d H6d 47(6) 1_555 2_555 n
H2d C1d H7d 59(6) 1_555 3_555 n
H2d C1d H7d 42(6) 1_555 14_555 n
H2d C1d H3d 165(6) 13_555 1_555 n
H2d C1d H4d 78(6) 13_555 2_555 n
H2d C1d H4d 67(6) 13_555 15_555 n
H2d C1d H5d 28(6) 13_555 2_555 n
H2d C1d H5d 38(6) 13_555 15_555 n
H2d C1d H6d 107(6) 13_555 2_555 n
H2d C1d H7d 23(6) 13_555 3_555 n
H2d C1d H7d 39(6) 13_555 14_555 n
H3d C1d H4d 93(6) 1_555 2_555 n
H3d C1d H4d 106(6) 1_555 15_555 n
H3d C1d H5d 149(6) 1_555 2_555 n
H3d C1d H5d 138(6) 1_555 15_555 n
H3d C1d H6d 70(6) 1_555 2_555 n
H3d C1d H7d 143(6) 1_555 3_555 n
H3d C1d H7d 126(6) 1_555 14_555 n
H4d C1d H4d 16(6) 2_555 15_555 n
H4d C1d H5d 101(6) 2_555 2_555 n
H4d C1d H5d 106(6) 2_555 15_555 n
H4d C1d H6d 131(6) 2_555 2_555 n
H4d C1d H7d 61(6) 2_555 3_555 n
H4d C1d H7d 67(6) 2_555 14_555 n
H4d C1d H5d 93(6) 15_555 2_555 n
H4d C1d H5d 100(6) 15_555 15_555 n
H4d C1d H6d 143(6) 15_555 2_555 n
H4d C1d H7d 54(6) 15_555 3_555 n
H4d C1d H7d 66(6) 15_555 14_555 n
H5d C1d H5d 10(6) 2_555 15_555 n
H5d C1d H6d 79(6) 2_555 2_555 n
H5d C1d H7d 40(6) 2_555 3_555 n
H5d C1d H7d 41(6) 2_555 14_555 n
H5d C1d H6d 69(6) 15_555 2_555 n
H5d C1d H7d 46(6) 15_555 3_555 n
H5d C1d H7d 42(6) 15_555 14_555 n
H6d C1d H7d 106(6) 2_555 3_555 n
H6d C1d H7d 86(6) 2_555 14_555 n
H7d C1d H7d 22(6) 3_555 14_555 n
C1b2 C2d O1b2 42(6) 5_655 5_655 n
C1b2 C2d O1b2 60(6) 5_655 16_556 n
C1b2 C2d H2b2 25(6) 5_655 7_656 n
C1b2 C2d H2b2 30(6) 5_655 22_656 n
C1b2 C2d N1d 173(6) 5_655 1_555 n
C1b2 C2d C1d 94(6) 5_655 3_555 n
C1b2 C2d C1d 103(6) 5_655 15_555 n
C1b2 C2d C2d 134(6) 5_655 13_555 n
C1b2 C2d C2d 103(6) 5_655 14_555 n
C1b2 C2d C3d 94(6) 5_655 2_555 n
C1b2 C2d C3d 106(6) 5_655 13_555 n
C1b2 C2d C3d 131(6) 5_655 15_555 n
C1b2 C2d O4d 70(6) 5_655 2_555 n
C1b2 C2d H1d 80(6) 5_655 3_555 n
C1b2 C2d H1d 70(6) 5_655 15_555 n
C1b2 C2d H2d 25(6) 5_655 3_555 n
C1b2 C2d H2d 72(6) 5_655 15_555 n
C1b2 C2d H3d 93(6) 5_655 3_555 n
C1b2 C2d H4d 75(6) 5_655 1_555 n
C1b2 C2d H4d 79(6) 5_655 14_555 n
C1b2 C2d H5d 65(6) 5_655 1_555 n
C1b2 C2d H5d 58(6) 5_655 14_555 n
C1b2 C2d H6d 72(6) 5_655 1_555 n
C1b2 C2d H6d 98(6) 5_655 13_555 n
O1b2 C2d O1b2 36(6) 5_655 16_556 n
O1b2 C2d H2b2 47(6) 5_655 7_656 n
O1b2 C2d H2b2 49(6) 5_655 22_656 n
O1b2 C2d N1d 144(6) 5_655 1_555 n
O1b2 C2d C1d 136(6) 5_655 3_555 n
O1b2 C2d C1d 116(6) 5_655 15_555 n
O1b2 C2d C2d 114(6) 5_655 13_555 n
O1b2 C2d C2d 93(6) 5_655 14_555 n
O1b2 C2d C3d 124(6) 5_655 2_555 n
O1b2 C2d C3d 103(6) 5_655 13_555 n
O1b2 C2d C3d 118(6) 5_655 15_555 n
O1b2 C2d O4d 92(6) 5_655 2_555 n
O1b2 C2d H1d 109(6) 5_655 3_555 n
O1b2 C2d H1d 111(6) 5_655 15_555 n
O1b2 C2d H2d 27(6) 5_655 3_555 n
O1b2 C2d H2d 62(6) 5_655 15_555 n
O1b2 C2d H3d 128(6) 5_655 3_555 n
O1b2 C2d H4d 112(6) 5_655 1_555 n
O1b2 C2d H4d 111(6) 5_655 14_555 n
O1b2 C2d H5d 34(6) 5_655 1_555 n
O1b2 C2d H5d 21(6) 5_655 14_555 n
O1b2 C2d H6d 77(6) 5_655 1_555 n
O1b2 C2d H6d 94(6) 5_655 13_555 n
O1b2 C2d H2b2 46(6) 16_556 7_656 n
O1b2 C2d H2b2 44(6) 16_556 22_656 n
O1b2 C2d N1d 122(6) 16_556 1_555 n
O1b2 C2d C1d 130(6) 16_556 3_555 n
O1b2 C2d C1d 83(6) 16_556 15_555 n
O1b2 C2d C2d 130(6) 16_556 13_555 n
O1b2 C2d C2d 57(6) 16_556 14_555 n
O1b2 C2d C3d 153(6) 16_556 2_555 n
O1b2 C2d C3d 67(6) 16_556 13_555 n
O1b2 C2d C3d 138(6) 16_556 15_555 n
O1b2 C2d O4d 126(6) 16_556 2_555 n
O1b2 C2d H1d 88(6) 16_556 3_555 n
O1b2 C2d H1d 107(6) 16_556 15_555 n
O1b2 C2d H2d 60(6) 16_556 3_555 n
O1b2 C2d H2d 28(6) 16_556 15_555 n
O1b2 C2d H3d 151(6) 16_556 3_555 n
O1b2 C2d H4d 100(6) 16_556 1_555 n
O1b2 C2d H4d 93(6) 16_556 14_555 n
O1b2 C2d H5d 10(6) 16_556 1_555 n
O1b2 C2d H5d 20(6) 16_556 14_555 n
O1b2 C2d H6d 113(6) 16_556 1_555 n
O1b2 C2d H6d 126(6) 16_556 13_555 n
H2b2 C2d H2b2 5(6) 7_656 22_656 n
H2b2 C2d N1d 151(6) 7_656 1_555 n
H2b2 C2d C1d 92(6) 7_656 3_555 n
H2b2 C2d C1d 81(6) 7_656 15_555 n
H2b2 C2d C2d 157(6) 7_656 13_555 n
H2b2 C2d C2d 78(6) 7_656 14_555 n
H2b2 C2d C3d 109(6) 7_656 2_555 n
H2b2 C2d C3d 81(6) 7_656 13_555 n
H2b2 C2d C3d 155(6) 7_656 15_555 n
H2b2 C2d O4d 92(6) 7_656 2_555 n
H2b2 C2d H1d 63(6) 7_656 3_555 n
H2b2 C2d H1d 66(6) 7_656 15_555 n
H2b2 C2d H2d 45(6) 7_656 3_555 n
H2b2 C2d H2d 50(6) 7_656 15_555 n
H2b2 C2d H3d 104(6) 7_656 3_555 n
H2b2 C2d H4d 65(6) 7_656 1_555 n
H2b2 C2d H4d 64(6) 7_656 14_555 n
H2b2 C2d H5d 54(6) 7_656 1_555 n
H2b2 C2d H5d 54(6) 7_656 14_555 n
H2b2 C2d H6d 96(6) 7_656 1_555 n
H2b2 C2d H6d 123(6) 7_656 13_555 n
H2b2 C2d N1d 146(6) 22_656 1_555 n
H2b2 C2d C1d 92(6) 22_656 3_555 n
H2b2 C2d C1d 76(6) 22_656 15_555 n
H2b2 C2d C2d 162(6) 22_656 13_555 n
H2b2 C2d C2d 73(6) 22_656 14_555 n
H2b2 C2d C3d 112(6) 22_656 2_555 n
H2b2 C2d C3d 76(6) 22_656 13_555 n
H2b2 C2d C3d 161(6) 22_656 15_555 n
H2b2 C2d O4d 97(6) 22_656 2_555 n
H2b2 C2d H1d 61(6) 22_656 3_555 n
H2b2 C2d H1d 66(6) 22_656 15_555 n
H2b2 C2d H2d 49(6) 22_656 3_555 n
H2b2 C2d H2d 45(6) 22_656 15_555 n
H2b2 C2d H3d 108(6) 22_656 3_555 n
H2b2 C2d H4d 64(6) 22_656 1_555 n
H2b2 C2d H4d 62(6) 22_656 14_555 n
H2b2 C2d H5d 52(6) 22_656 1_555 n
H2b2 C2d H5d 53(6) 22_656 14_555 n
H2b2 C2d H6d 101(6) 22_656 1_555 n
H2b2 C2d H6d 128(6) 22_656 13_555 n
N1d C2d C1d 80(6) 1_555 3_555 n
N1d C2d C1d 71(6) 1_555 15_555 n
N1d C2d C2d 51(6) 1_555 13_555 n
N1d C2d C2d 74(6) 1_555 14_555 n
N1d C2d C3d 85(6) 1_555 2_555 n
N1d C2d C3d 70(6) 1_555 13_555 n
N1d C2d C3d 53(6) 1_555 15_555 n
N1d C2d O4d 111(6) 1_555 2_555 n
N1d C2d H1d 93(6) 1_555 3_555 n
N1d C2d H1d 103(6) 1_555 15_555 n
N1d C2d H2d 162(6) 1_555 3_555 n
N1d C2d H2d 106(6) 1_555 15_555 n
N1d C2d H3d 84(6) 1_555 3_555 n
N1d C2d H4d 98(6) 1_555 1_555 n
N1d C2d H4d 94(6) 1_555 14_555 n
N1d C2d H5d 118(6) 1_555 1_555 n
N1d C2d H5d 126(6) 1_555 14_555 n
N1d C2d H6d 112(6) 1_555 1_555 n
N1d C2d H6d 86(6) 1_555 13_555 n
C1d C2d C1d 60(6) 3_555 15_555 n
C1d C2d C2d 100(6) 3_555 13_555 n
C1d C2d C2d 93(6) 3_555 14_555 n
C1d C2d C3d 44(6) 3_555 2_555 n
C1d C2d C3d 82(6) 3_555 13_555 n
C1d C2d C3d 92(6) 3_555 15_555 n
C1d C2d O4d 71(6) 3_555 2_555 n
C1d C2d H1d 42(6) 3_555 3_555 n
C1d C2d H1d 26(6) 3_555 15_555 n
C1d C2d H2d 114(6) 3_555 3_555 n
C1d C2d H2d 107(6) 3_555 15_555 n
C1d C2d H3d 35(6) 3_555 3_555 n
C1d C2d H4d 29(6) 3_555 1_555 n
C1d C2d H4d 37(6) 3_555 14_555 n
C1d C2d H5d 139(6) 3_555 1_555 n
C1d C2d H5d 145(6) 3_555 14_555 n
C1d C2d H6d 95(6) 3_555 1_555 n
C1d C2d H6d 98(6) 3_555 13_555 n
C1d C2d C2d 122(6) 15_555 13_555 n
C1d C2d C2d 33(6) 15_555 14_555 n
C1d C2d C3d 104(6) 15_555 2_555 n
C1d C2d C3d 22(6) 15_555 13_555 n
C1d C2d C3d 122(6) 15_555 15_555 n
C1d C2d O4d 130(6) 15_555 2_555 n
C1d C2d H1d 31(6) 15_555 3_555 n
C1d C2d H1d 59(6) 15_555 15_555 n
C1d C2d H2d 125(6) 15_555 3_555 n
C1d C2d H2d 55(6) 15_555 15_555 n
C1d C2d H3d 95(6) 15_555 3_555 n
C1d C2d H4d 47(6) 15_555 1_555 n
C1d C2d H4d 36(6) 15_555 14_555 n
C1d C2d H5d 89(6) 15_555 1_555 n
C1d C2d H5d 103(6) 15_555 14_555 n
C1d C2d H6d 155(6) 15_555 1_555 n
C1d C2d H6d 150(6) 15_555 13_555 n
C2d C2d C2d 120(6) 13_555 14_555 n
C2d C2d C3d 69(6) 13_555 2_555 n
C2d C2d C3d 119(6) 13_555 13_555 n
C2d C2d C3d 9(6) 13_555 15_555 n
C2d C2d O4d 74(6) 13_555 2_555 n
C2d C2d H1d 136(6) 13_555 3_555 n
C2d C2d H1d 123(6) 13_555 15_555 n
C2d C2d H2d 113(6) 13_555 3_555 n
C2d C2d H2d 141(6) 13_555 15_555 n
C2d C2d H3d 76(6) 13_555 3_555 n
C2d C2d H4d 129(6) 13_555 1_555 n
C2d C2d H4d 134(6) 13_555 14_555 n
C2d C2d H5d 120(6) 13_555 1_555 n
C2d C2d H5d 115(6) 13_555 14_555 n
C2d C2d H6d 64(6) 13_555 1_555 n
C2d C2d H6d 36(6) 13_555 13_555 n
C2d C2d C3d 136(6) 14_555 2_555 n
C2d C2d C3d 11(6) 14_555 13_555 n
C2d C2d C3d 126(6) 14_555 15_555 n
C2d C2d O4d 161(6) 14_555 2_555 n
C2d C2d H1d 58(6) 14_555 3_555 n
C2d C2d H1d 89(6) 14_555 15_555 n
C2d C2d H2d 115(6) 14_555 3_555 n
C2d C2d H2d 33(6) 14_555 15_555 n
C2d C2d H3d 127(6) 14_555 3_555 n
C2d C2d H4d 76(6) 14_555 1_555 n
C2d C2d H4d 64(6) 14_555 14_555 n
C2d C2d H5d 61(6) 14_555 1_555 n
C2d C2d H5d 75(6) 14_555 14_555 n
C2d C2d H6d 170(6) 14_555 1_555 n
C2d C2d H6d 155(6) 14_555 13_555 n
C3d C2d C3d 124(6) 2_555 13_555 n
C3d C2d C3d 60(6) 2_555 15_555 n
C3d C2d O4d 33(6) 2_555 2_555 n
C3d C2d H1d 85(6) 2_555 3_555 n
C3d C2d H1d 58(6) 2_555 15_555 n
C3d C2d H2d 97(6) 2_555 3_555 n
C3d C2d H2d 149(6) 2_555 15_555 n
C3d C2d H3d 9(6) 2_555 3_555 n
C3d C2d H4d 69(6) 2_555 1_555 n
C3d C2d H4d 79(6) 2_555 14_555 n
C3d C2d H5d 157(6) 2_555 1_555 n
C3d C2d H5d 145(6) 2_555 14_555 n
C3d C2d H6d 54(6) 2_555 1_555 n
C3d C2d H6d 55(6) 2_555 13_555 n
C3d C2d C3d 123(6) 13_555 15_555 n
C3d C2d O4d 152(6) 13_555 2_555 n
C3d C2d H1d 50(6) 13_555 3_555 n
C3d C2d H1d 80(6) 13_555 15_555 n
C3d C2d H2d 122(6) 13_555 3_555 n
C3d C2d H2d 41(6) 13_555 15_555 n
C3d C2d H3d 116(6) 13_555 3_555 n
C3d C2d H4d 67(6) 13_555 1_555 n
C3d C2d H4d 56(6) 13_555 14_555 n
C3d C2d H5d 72(6) 13_555 1_555 n
C3d C2d H5d 86(6) 13_555 14_555 n
C3d C2d H6d 176(6) 13_555 1_555 n
C3d C2d H6d 156(6) 13_555 13_555 n
C3d C2d O4d 67(6) 15_555 2_555 n
C3d C2d H1d 131(6) 15_555 3_555 n
C3d C2d H1d 115(6) 15_555 15_555 n
C3d C2d H2d 112(6) 15_555 3_555 n
C3d C2d H2d 149(6) 15_555 15_555 n
C3d C2d H3d 67(6) 15_555 3_555 n
C3d C2d H4d 122(6) 15_555 1_555 n
C3d C2d H4d 128(6) 15_555 14_555 n
C3d C2d H5d 128(6) 15_555 1_555 n
C3d C2d H5d 121(6) 15_555 14_555 n
C3d C2d H6d 59(6) 15_555 1_555 n
C3d C2d H6d 33(6) 15_555 13_555 n
O4d C2d H1d 103(6) 2_555 3_555 n
O4d C2d H1d 72(6) 2_555 15_555 n
O4d C2d H2d 66(6) 2_555 3_555 n
O4d C2d H2d 142(6) 2_555 15_555 n
O4d C2d H3d 39(6) 2_555 3_555 n
O4d C2d H4d 85(6) 2_555 1_555 n
O4d C2d H4d 97(6) 2_555 14_555 n
O4d C2d H5d 125(6) 2_555 1_555 n
O4d C2d H5d 112(6) 2_555 14_555 n
O4d C2d H6d 25(6) 2_555 1_555 n
O4d C2d H6d 42(6) 2_555 13_555 n
H1d C2d H1d 30(6) 3_555 15_555 n
H1d C2d H2d 105(6) 3_555 3_555 n
H1d C2d H2d 65(6) 3_555 15_555 n
H1d C2d H3d 76(6) 3_555 3_555 n
H1d C2d H4d 18(6) 3_555 1_555 n
H1d C2d H4d 6(6) 3_555 14_555 n
H1d C2d H5d 97(6) 3_555 1_555 n
H1d C2d H5d 107(6) 3_555 14_555 n
H1d C2d H6d 126(6) 3_555 1_555 n
H1d C2d H6d 140(6) 3_555 13_555 n
H1d C2d H2d 93(6) 15_555 3_555 n
H1d C2d H2d 90(6) 15_555 15_555 n
H1d C2d H3d 50(6) 15_555 3_555 n
H1d C2d H4d 13(6) 15_555 1_555 n
H1d C2d H4d 24(6) 15_555 14_555 n
H1d C2d H5d 116(6) 15_555 1_555 n
H1d C2d H5d 120(6) 15_555 14_555 n
H1d C2d H6d 96(6) 15_555 1_555 n
H1d C2d H6d 111(6) 15_555 13_555 n
H2d C2d H2d 82(6) 3_555 15_555 n
H2d C2d H3d 100(6) 3_555 3_555 n
H2d C2d H4d 99(6) 3_555 1_555 n
H2d C2d H4d 103(6) 3_555 14_555 n
H2d C2d H5d 60(6) 3_555 1_555 n
H2d C2d H5d 48(6) 3_555 14_555 n
H2d C2d H6d 57(6) 3_555 1_555 n
H2d C2d H6d 81(6) 3_555 13_555 n
H2d C2d H3d 140(6) 15_555 3_555 n
H2d C2d H4d 80(6) 15_555 1_555 n
H2d C2d H4d 71(6) 15_555 14_555 n
H2d C2d H5d 35(6) 15_555 1_555 n
H2d C2d H5d 48(6) 15_555 14_555 n
H2d C2d H6d 139(6) 15_555 1_555 n
H2d C2d H6d 153(6) 15_555 13_555 n
H3d C2d H4d 60(6) 3_555 1_555 n
H3d C2d H4d 70(6) 3_555 14_555 n
H3d C2d H5d 157(6) 3_555 1_555 n
H3d C2d H5d 148(6) 3_555 14_555 n
H3d C2d H6d 62(6) 3_555 1_555 n
H3d C2d H6d 64(6) 3_555 13_555 n
H4d C2d H4d 12(6) 1_555 14_555 n
H4d C2d H5d 110(6) 1_555 1_555 n
H4d C2d H5d 116(6) 1_555 14_555 n
H4d C2d H6d 109(6) 1_555 1_555 n
H4d C2d H6d 123(6) 1_555 13_555 n
H4d C2d H5d 102(6) 14_555 1_555 n
H4d C2d H5d 111(6) 14_555 14_555 n
H4d C2d H6d 121(6) 14_555 1_555 n
H4d C2d H6d 134(6) 14_555 13_555 n
H5d C2d H5d 14(6) 1_555 14_555 n
H5d C2d H6d 109(6) 1_555 1_555 n
H5d C2d H6d 118(6) 1_555 13_555 n
H5d C2d H6d 95(6) 14_555 1_555 n
H5d C2d H6d 106(6) 14_555 13_555 n
H6d C2d H6d 27(6) 1_555 13_555 n
O1b2 C3d H2b2 43(6) 4_556 12_566 n
O1b2 C3d N1d 127(6) 4_556 1_555 n
O1b2 C3d C1d 123(6) 4_556 2_555 n
O1b2 C3d C1d 125(6) 4_556 13_555 n
O1b2 C3d C1d 97(6) 4_556 14_555 n
O1b2 C3d C2d 47(6) 4_556 3_555 n
O1b2 C3d C2d 75(6) 4_556 13_555 n
O1b2 C3d C2d 110(6) 4_556 15_555 n
O1b2 C3d C3d 115(6) 4_556 14_555 n
O1b2 C3d C3d 85(6) 4_556 15_555 n
O1b2 C3d O4d 93(6) 4_556 1_555 n
O1b2 C3d O4d 107(6) 4_556 14_555 n
O1b2 C3d H1d 100(6) 4_556 2_555 n
O1b2 C3d H1d 106(6) 4_556 14_555 n
O1b2 C3d H2d 17(6) 4_556 2_555 n
O1b2 C3d H2d 53(6) 4_556 14_555 n
O1b2 C3d H3d 137(6) 4_556 2_555 n
O1b2 C3d H4d 104(6) 4_556 3_555 n
O1b2 C3d H4d 101(6) 4_556 13_555 n
O1b2 C3d H5d 29(6) 4_556 3_555 n
O1b2 C3d H5d 19(6) 4_556 13_555 n
O1b2 C3d H6d 72(6) 4_556 3_555 n
O1b2 C3d H6d 93(6) 4_556 15_555 n
O1b2 C3d H7d 59(6) 4_556 1_555 n
H2b2 C3d N1d 138(6) 12_566 1_555 n
H2b2 C3d C1d 81(6) 12_566 2_555 n
H2b2 C3d C1d 167(6) 12_566 13_555 n
H2b2 C3d C1d 73(6) 12_566 14_555 n
H2b2 C3d C2d 62(6) 12_566 3_555 n
H2b2 C3d C2d 68(6) 12_566 13_555 n
H2b2 C3d C2d 153(6) 12_566 15_555 n
H2b2 C3d C3d 157(6) 12_566 14_555 n
H2b2 C3d C3d 72(6) 12_566 15_555 n
H2b2 C3d O4d 95(6) 12_566 1_555 n
H2b2 C3d O4d 127(6) 12_566 14_555 n
H2b2 C3d H1d 60(6) 12_566 2_555 n
H2b2 C3d H1d 64(6) 12_566 14_555 n
H2b2 C3d H2d 39(6) 12_566 2_555 n
H2b2 C3d H2d 45(6) 12_566 14_555 n
H2b2 C3d H3d 113(6) 12_566 2_555 n
H2b2 C3d H4d 61(6) 12_566 3_555 n
H2b2 C3d H4d 60(6) 12_566 13_555 n
H2b2 C3d H5d 48(6) 12_566 3_555 n
H2b2 C3d H5d 49(6) 12_566 13_555 n
H2b2 C3d H6d 95(6) 12_566 3_555 n
H2b2 C3d H6d 125(6) 12_566 15_555 n
H2b2 C3d H7d 28(6) 12_566 1_555 n
N1d C3d C1d 83(6) 1_555 2_555 n
N1d C3d C1d 51(6) 1_555 13_555 n
N1d C3d C1d 69(6) 1_555 14_555 n
N1d C3d C2d 84(6) 1_555 3_555 n
N1d C3d C2d 70(6) 1_555 13_555 n
N1d C3d C2d 53(6) 1_555 15_555 n
N1d C3d C3d 56(6) 1_555 14_555 n
N1d C3d C3d 66(6) 1_555 15_555 n
N1d C3d O4d 126(6) 1_555 1_555 n
N1d C3d O4d 95(6) 1_555 14_555 n
N1d C3d H1d 93(6) 1_555 2_555 n
N1d C3d H1d 110(6) 1_555 14_555 n
N1d C3d H2d 143(6) 1_555 2_555 n
N1d C3d H2d 94(6) 1_555 14_555 n
N1d C3d H3d 95(6) 1_555 2_555 n
N1d C3d H4d 102(6) 1_555 3_555 n
N1d C3d H4d 95(6) 1_555 13_555 n
N1d C3d H5d 102(6) 1_555 3_555 n
N1d C3d H5d 109(6) 1_555 13_555 n
N1d C3d H6d 122(6) 1_555 3_555 n
N1d C3d H6d 92(6) 1_555 15_555 n
N1d C3d H7d 110(6) 1_555 1_555 n
C1d C3d C1d 111(6) 2_555 13_555 n
C1d C3d C1d 44(6) 2_555 14_555 n
C1d C3d C2d 104(6) 2_555 3_555 n
C1d C3d C2d 73(6) 2_555 13_555 n
C1d C3d C2d 125(6) 2_555 15_555 n
C1d C3d C3d 121(6) 2_555 14_555 n
C1d C3d C3d 62(6) 2_555 15_555 n
C1d C3d O4d 105(6) 2_555 1_555 n
C1d C3d O4d 118(6) 2_555 14_555 n
C1d C3d H1d 24(6) 2_555 2_555 n
C1d C3d H1d 27(6) 2_555 14_555 n
C1d C3d H2d 120(6) 2_555 2_555 n
C1d C3d H2d 81(6) 2_555 14_555 n
C1d C3d H3d 65(6) 2_555 2_555 n
C1d C3d H4d 21(6) 2_555 3_555 n
C1d C3d H4d 22(6) 2_555 13_555 n
C1d C3d H5d 109(6) 2_555 3_555 n
C1d C3d H5d 118(6) 2_555 13_555 n
C1d C3d H6d 137(6) 2_555 3_555 n
C1d C3d H6d 139(6) 2_555 15_555 n
C1d C3d H7d 66(6) 2_555 1_555 n
C1d C3d C1d 119(6) 13_555 14_555 n
C1d C3d C2d 116(6) 13_555 3_555 n
C1d C3d C2d 118(6) 13_555 13_555 n
C1d C3d C2d 16(6) 13_555 15_555 n
C1d C3d C3d 10(6) 13_555 14_555 n
C1d C3d C3d 117(6) 13_555 15_555 n
C1d C3d O4d 78(6) 13_555 1_555 n
C1d C3d O4d 45(6) 13_555 14_555 n
C1d C3d H1d 133(6) 13_555 2_555 n
C1d C3d H1d 126(6) 13_555 14_555 n
C1d C3d H2d 128(6) 13_555 2_555 n
C1d C3d H2d 138(6) 13_555 14_555 n
C1d C3d H3d 71(6) 13_555 2_555 n
C1d C3d H4d 131(6) 13_555 3_555 n
C1d C3d H4d 132(6) 13_555 13_555 n
C1d C3d H5d 126(6) 13_555 3_555 n
C1d C3d H5d 124(6) 13_555 13_555 n
C1d C3d H6d 73(6) 13_555 3_555 n
C1d C3d H6d 43(6) 13_555 15_555 n
C1d C3d H7d 161(6) 13_555 1_555 n
C1d C3d C2d 61(6) 14_555 3_555 n
C1d C3d C2d 29(6) 14_555 13_555 n
C1d C3d C2d 122(6) 14_555 15_555 n
C1d C3d C3d 125(6) 14_555 14_555 n
C1d C3d C3d 18(6) 14_555 15_555 n
C1d C3d O4d 147(6) 14_555 1_555 n
C1d C3d O4d 156(6) 14_555 14_555 n
C1d C3d H1d 32(6) 14_555 2_555 n
C1d C3d H1d 61(6) 14_555 14_555 n
C1d C3d H2d 107(6) 14_555 2_555 n
C1d C3d H2d 45(6) 14_555 14_555 n
C1d C3d H3d 108(6) 14_555 2_555 n
C1d C3d H4d 47(6) 14_555 3_555 n
C1d C3d H4d 36(6) 14_555 13_555 n
C1d C3d H5d 72(6) 14_555 3_555 n
C1d C3d H5d 83(6) 14_555 13_555 n
C1d C3d H6d 168(6) 14_555 3_555 n
C1d C3d H6d 160(6) 14_555 15_555 n
C1d C3d H7d 45(6) 14_555 1_555 n
C2d C3d C2d 33(6) 3_555 13_555 n
C2d C3d C2d 102(6) 3_555 15_555 n
C2d C3d C3d 111(6) 3_555 14_555 n
C2d C3d C3d 44(6) 3_555 15_555 n
C2d C3d O4d 140(6) 3_555 1_555 n
C2d C3d O4d 137(6) 3_555 14_555 n
C2d C3d H1d 83(6) 3_555 2_555 n
C2d C3d H1d 109(6) 3_555 14_555 n
C2d C3d H2d 64(6) 3_555 2_555 n
C2d C3d H2d 26(6) 3_555 14_555 n
C2d C3d H3d 169(6) 3_555 2_555 n
C2d C3d H4d 96(6) 3_555 3_555 n
C2d C3d H4d 87(6) 3_555 13_555 n
C2d C3d H5d 18(6) 3_555 3_555 n
C2d C3d H5d 28(6) 3_555 13_555 n
C2d C3d H6d 113(6) 3_555 3_555 n
C2d C3d H6d 117(6) 3_555 15_555 n
C2d C3d H7d 50(6) 3_555 1_555 n
C2d C3d C2d 112(6) 13_555 15_555 n
C2d C3d C3d 119(6) 13_555 14_555 n
C2d C3d C3d 11(6) 13_555 15_555 n
C2d C3d O4d 164(6) 13_555 1_555 n
C2d C3d O4d 161(6) 13_555 14_555 n
C2d C3d H1d 57(6) 13_555 2_555 n
C2d C3d H1d 86(6) 13_555 14_555 n
C2d C3d H2d 89(6) 13_555 2_555 n
C2d C3d H2d 25(6) 13_555 14_555 n
C2d C3d H3d 137(6) 13_555 2_555 n
C2d C3d H4d 71(6) 13_555 3_555 n
C2d C3d H4d 61(6) 13_555 13_555 n
C2d C3d H5d 47(6) 13_555 3_555 n
C2d C3d H5d 58(6) 13_555 13_555 n
C2d C3d H6d 145(6) 13_555 3_555 n
C2d C3d H6d 143(6) 13_555 15_555 n
C2d C3d H7d 43(6) 13_555 1_555 n
C2d C3d C3d 9(6) 15_555 14_555 n
C2d C3d C3d 114(6) 15_555 15_555 n
C2d C3d O4d 83(6) 15_555 1_555 n
C2d C3d O4d 49(6) 15_555 14_555 n
C2d C3d H1d 144(6) 15_555 2_555 n
C2d C3d H1d 143(6) 15_555 14_555 n
C2d C3d H2d 115(6) 15_555 2_555 n
C2d C3d H2d 127(6) 15_555 14_555 n
C2d C3d H3d 86(6) 15_555 2_555 n
C2d C3d H4d 146(6) 15_555 3_555 n
C2d C3d H4d 145(6) 15_555 13_555 n
C2d C3d H5d 110(6) 15_555 3_555 n
C2d C3d H5d 107(6) 15_555 13_555 n
C2d C3d H6d 69(6) 15_555 3_555 n
C2d C3d H6d 39(6) 15_555 15_555 n
C2d C3d H7d 152(6) 15_555 1_555 n
C3d C3d C3d 120(6) 14_555 15_555 n
C3d C3d O4d 76(6) 14_555 1_555 n
C3d C3d O4d 42(6) 14_555 14_555 n
C3d C3d H1d 142(6) 14_555 2_555 n
C3d C3d H1d 135(6) 14_555 14_555 n
C3d C3d H2d 118(6) 14_555 2_555 n
C3d C3d H2d 136(6) 14_555 14_555 n
C3d C3d H3d 78(6) 14_555 2_555 n
C3d C3d H4d 141(6) 14_555 3_555 n
C3d C3d H4d 142(6) 14_555 13_555 n
C3d C3d H5d 119(6) 14_555 3_555 n
C3d C3d H5d 115(6) 14_555 13_555 n
C3d C3d H6d 66(6) 14_555 3_555 n
C3d C3d H6d 35(6) 14_555 15_555 n
C3d C3d H7d 161(6) 14_555 1_555 n
C3d C3d O4d 163(6) 15_555 1_555 n
C3d C3d O4d 161(6) 15_555 14_555 n
C3d C3d H1d 48(6) 15_555 2_555 n
C3d C3d H1d 78(6) 15_555 14_555 n
C3d C3d H2d 98(6) 15_555 2_555 n
C3d C3d H2d 33(6) 15_555 14_555 n
C3d C3d H3d 125(6) 15_555 2_555 n
C3d C3d H4d 63(6) 15_555 3_555 n
C3d C3d H4d 52(6) 15_555 13_555 n
C3d C3d H5d 58(6) 15_555 3_555 n
C3d C3d H5d 69(6) 15_555 13_555 n
C3d C3d H6d 157(6) 15_555 3_555 n
C3d C3d H6d 150(6) 15_555 15_555 n
C3d C3d H7d 44(6) 15_555 1_555 n
O4d C3d O4d 34(6) 1_555 14_555 n
O4d C3d H1d 116(6) 1_555 2_555 n
O4d C3d H1d 86(6) 1_555 14_555 n
O4d C3d H2d 78(6) 1_555 2_555 n
O4d C3d H2d 139(6) 1_555 14_555 n
O4d C3d H3d 48(6) 1_555 2_555 n
O4d C3d H4d 101(6) 1_555 3_555 n
O4d C3d H4d 112(6) 1_555 13_555 n
O4d C3d H5d 123(6) 1_555 3_555 n
O4d C3d H5d 112(6) 1_555 13_555 n
O4d C3d H6d 32(6) 1_555 3_555 n
O4d C3d H6d 48(6) 1_555 15_555 n
O4d C3d H7d 121(6) 1_555 1_555 n
O4d C3d H1d 139(6) 14_555 2_555 n
O4d C3d H1d 111(6) 14_555 14_555 n
O4d C3d H2d 97(6) 14_555 2_555 n
O4d C3d H2d 159(6) 14_555 14_555 n
O4d C3d H3d 54(6) 14_555 2_555 n
O4d C3d H4d 125(6) 14_555 3_555 n
O4d C3d H4d 135(6) 14_555 13_555 n
O4d C3d H5d 131(6) 14_555 3_555 n
O4d C3d H5d 120(6) 14_555 13_555 n
O4d C3d H6d 35(6) 14_555 3_555 n
O4d C3d H6d 21(6) 14_555 15_555 n
O4d C3d H7d 154(6) 14_555 1_555 n
H1d C3d H1d 30(6) 2_555 14_555 n
H1d C3d H2d 100(6) 2_555 2_555 n
H1d C3d H2d 59(6) 2_555 14_555 n
H1d C3d H3d 85(6) 2_555 2_555 n
H1d C3d H4d 15(6) 2_555 3_555 n
H1d C3d H4d 4(6) 2_555 13_555 n
H1d C3d H5d 86(6) 2_555 3_555 n
H1d C3d H5d 94(6) 2_555 13_555 n
H1d C3d H6d 141(6) 2_555 3_555 n
H1d C3d H6d 160(6) 2_555 15_555 n
H1d C3d H7d 42(6) 2_555 1_555 n
H1d C3d H2d 97(6) 14_555 2_555 n
H1d C3d H2d 83(6) 14_555 14_555 n
H1d C3d H3d 60(6) 14_555 2_555 n
H1d C3d H4d 15(6) 14_555 3_555 n
H1d C3d H4d 26(6) 14_555 13_555 n
H1d C3d H5d 106(6) 14_555 3_555 n
H1d C3d H5d 110(6) 14_555 13_555 n
H1d C3d H6d 115(6) 14_555 3_555 n
H1d C3d H6d 131(6) 14_555 15_555 n
H1d C3d H7d 60(6) 14_555 1_555 n
H2d C3d H2d 65(6) 2_555 14_555 n
H2d C3d H3d 120(6) 2_555 2_555 n
H2d C3d H4d 99(6) 2_555 3_555 n
H2d C3d H4d 100(6) 2_555 13_555 n
H2d C3d H5d 45(6) 2_555 3_555 n
H2d C3d H5d 36(6) 2_555 13_555 n
H2d C3d H6d 62(6) 2_555 3_555 n
H2d C3d H6d 88(6) 2_555 15_555 n
H2d C3d H7d 63(6) 2_555 1_555 n
H2d C3d H3d 143(6) 14_555 2_555 n
H2d C3d H4d 71(6) 14_555 3_555 n
H2d C3d H4d 62(6) 14_555 13_555 n
H2d C3d H5d 29(6) 14_555 3_555 n
H2d C3d H5d 39(6) 14_555 13_555 n
H2d C3d H6d 125(6) 14_555 3_555 n
H2d C3d H6d 140(6) 14_555 15_555 n
H2d C3d H7d 25(6) 14_555 1_555 n
H3d C3d H4d 72(6) 2_555 3_555 n
H3d C3d H4d 82(6) 2_555 13_555 n
H3d C3d H5d 161(6) 2_555 3_555 n
H3d C3d H5d 156(6) 2_555 13_555 n
H3d C3d H6d 77(6) 2_555 3_555 n
H3d C3d H6d 75(6) 2_555 15_555 n
H3d C3d H7d 120(6) 2_555 1_555 n
H4d C3d H4d 11(6) 3_555 13_555 n
H4d C3d H5d 96(6) 3_555 3_555 n
H4d C3d H5d 103(6) 3_555 13_555 n
H4d C3d H6d 128(6) 3_555 3_555 n
H4d C3d H6d 146(6) 3_555 15_555 n
H4d C3d H7d 50(6) 3_555 1_555 n
H4d C3d H5d 89(6) 13_555 3_555 n
H4d C3d H5d 97(6) 13_555 13_555 n
H4d C3d H6d 138(6) 13_555 3_555 n
H4d C3d H6d 156(6) 13_555 15_555 n
H4d C3d H7d 44(6) 13_555 1_555 n
H5d C3d H5d 11(6) 3_555 13_555 n
H5d C3d H6d 99(6) 3_555 3_555 n
H5d C3d H6d 112(6) 3_555 15_555 n
H5d C3d H7d 46(6) 3_555 1_555 n
H5d C3d H6d 88(6) 13_555 3_555 n
H5d C3d H6d 103(6) 13_555 15_555 n
H5d C3d H7d 53(6) 13_555 1_555 n
H6d C3d H6d 31(6) 3_555 15_555 n
H6d C3d H7d 123(6) 3_555 1_555 n
H6d C3d H7d 151(6) 15_555 1_555 n
O2b2 O4d Hme12 36(6) 4_556 21_566 n
O2b2 O4d Hme22 34(6) 4_556 -20_556 n
O2b2 O4d Dme12 36(6) 4_556 21_566 n
O2b2 O4d Dme22 34(6) 4_556 -20_556 n
O2b2 O4d C1d 77(6) 4_556 2_555 n
O2b2 O4d C2d 86(6) 4_556 3_555 n
O2b2 O4d C3d 87(6) 4_556 1_555 n
O2b2 O4d C3d 147(6) 4_556 14_555 n
O2b2 O4d O4d 164(6) 4_556 14_555 n
O2b2 O4d H1d 51(6) 4_556 14_555 n
O2b2 O4d H2d 74(6) 4_556 2_555 n
O2b2 O4d H3d 82(6) 4_556 2_555 n
O2b2 O4d H3d 129(6) 4_556 13_555 n
O2b2 O4d H6d 113(6) 4_556 3_555 n
O2b2 O4d H6d 161(6) 4_556 15_555 n
O2b2 O4d H7d 59(6) 4_556 15_555 n
Hme12 O4d Hme22 5(6) 21_566 -20_556 n
Hme12 O4d Dme12 0(6) 21_566 21_566 n
Hme12 O4d Dme22 5(6) 21_566 -20_556 n
Hme12 O4d C1d 113(6) 21_566 2_555 n
Hme12 O4d C2d 121(6) 21_566 3_555 n
Hme12 O4d C3d 123(6) 21_566 1_555 n
Hme12 O4d C3d 172(6) 21_566 14_555 n
Hme12 O4d O4d 133(6) 21_566 14_555 n
Hme12 O4d H1d 85(6) 21_566 14_555 n
Hme12 O4d H2d 101(6) 21_566 2_555 n
Hme12 O4d H3d 101(6) 21_566 2_555 n
Hme12 O4d H3d 130(6) 21_566 13_555 n
Hme12 O4d H6d 132(6) 21_566 3_555 n
Hme12 O4d H6d 153(6) 21_566 15_555 n
Hme12 O4d H7d 94(6) 21_566 15_555 n
Hme22 O4d Dme12 5(6) -20_556 21_566 n
Hme22 O4d Dme22 0(6) -20_556 -20_556 n
Hme22 O4d C1d 110(6) -20_556 2_555 n
Hme22 O4d C2d 120(6) -20_556 3_555 n
Hme22 O4d C3d 121(6) -20_556 1_555 n
Hme22 O4d C3d 169(6) -20_556 14_555 n
Hme22 O4d O4d 134(6) -20_556 14_555 n
Hme22 O4d H1d 82(6) -20_556 14_555 n
Hme22 O4d H2d 102(6) -20_556 2_555 n
Hme22 O4d H3d 96(6) -20_556 2_555 n
Hme22 O4d H3d 126(6) -20_556 13_555 n
Hme22 O4d H6d 135(6) -20_556 3_555 n
Hme22 O4d H6d 157(6) -20_556 15_555 n
Hme22 O4d H7d 93(6) -20_556 15_555 n
Dme12 O4d Dme22 5(6) 21_566 -20_556 n
Dme12 O4d C1d 113(6) 21_566 2_555 n
Dme12 O4d C2d 121(6) 21_566 3_555 n
Dme12 O4d C3d 123(6) 21_566 1_555 n
Dme12 O4d C3d 172(6) 21_566 14_555 n
Dme12 O4d O4d 133(6) 21_566 14_555 n
Dme12 O4d H1d 85(6) 21_566 14_555 n
Dme12 O4d H2d 101(6) 21_566 2_555 n
Dme12 O4d H3d 101(6) 21_566 2_555 n
Dme12 O4d H3d 130(6) 21_566 13_555 n
Dme12 O4d H6d 132(6) 21_566 3_555 n
Dme12 O4d H6d 153(6) 21_566 15_555 n
Dme12 O4d H7d 94(6) 21_566 15_555 n
Dme22 O4d C1d 110(6) -20_556 2_555 n
Dme22 O4d C2d 120(6) -20_556 3_555 n
Dme22 O4d C3d 121(6) -20_556 1_555 n
Dme22 O4d C3d 169(6) -20_556 14_555 n
Dme22 O4d O4d 134(6) -20_556 14_555 n
Dme22 O4d H1d 82(6) -20_556 14_555 n
Dme22 O4d H2d 102(6) -20_556 2_555 n
Dme22 O4d H3d 96(6) -20_556 2_555 n
Dme22 O4d H3d 126(6) -20_556 13_555 n
Dme22 O4d H6d 135(6) -20_556 3_555 n
Dme22 O4d H6d 157(6) -20_556 15_555 n
Dme22 O4d H7d 93(6) -20_556 15_555 n
C1d O4d C2d 21(6) 2_555 3_555 n
C1d O4d C3d 15(6) 2_555 1_555 n
C1d O4d C3d 70(6) 2_555 14_555 n
C1d O4d O4d 111(6) 2_555 14_555 n
C1d O4d H1d 29(6) 2_555 14_555 n
C1d O4d H2d 48(6) 2_555 2_555 n
C1d O4d H3d 52(6) 2_555 2_555 n
C1d O4d H3d 82(6) 2_555 13_555 n
C1d O4d H6d 66(6) 2_555 3_555 n
C1d O4d H6d 92(6) 2_555 15_555 n
C1d O4d H7d 30(6) 2_555 15_555 n
C2d O4d C3d 7(6) 3_555 1_555 n
C2d O4d C3d 64(6) 3_555 14_555 n
C2d O4d O4d 106(6) 3_555 14_555 n
C2d O4d H1d 47(6) 3_555 14_555 n
C2d O4d H2d 32(6) 3_555 2_555 n
C2d O4d H3d 72(6) 3_555 2_555 n
C2d O4d H3d 90(6) 3_555 13_555 n
C2d O4d H6d 45(6) 3_555 3_555 n
C2d O4d H6d 78(6) 3_555 15_555 n
C2d O4d H7d 28(6) 3_555 15_555 n
C3d O4d C3d 62(6) 1_555 14_555 n
C3d O4d O4d 104(6) 1_555 14_555 n
C3d O4d H1d 43(6) 1_555 14_555 n
C3d O4d H2d 39(6) 1_555 2_555 n
C3d O4d H3d 65(6) 1_555 2_555 n
C3d O4d H3d 84(6) 1_555 13_555 n
C3d O4d H6d 50(6) 1_555 3_555 n
C3d O4d H6d 79(6) 1_555 15_555 n
C3d O4d H7d 31(6) 1_555 15_555 n
C3d O4d O4d 42(6) 14_555 14_555 n
C3d O4d H1d 96(6) 14_555 14_555 n
C3d O4d H2d 86(6) 14_555 2_555 n
C3d O4d H3d 75(6) 14_555 2_555 n
C3d O4d H3d 42(6) 14_555 13_555 n
C3d O4d H6d 56(6) 14_555 3_555 n
C3d O4d H6d 29(6) 14_555 15_555 n
C3d O4d H7d 92(6) 14_555 15_555 n
O4d O4d H1d 132(6) 14_555 14_555 n
O4d O4d H2d 121(6) 14_555 2_555 n
O4d O4d H3d 92(6) 14_555 2_555 n
O4d O4d H3d 43(6) 14_555 13_555 n
O4d O4d H6d 82(6) 14_555 3_555 n
O4d O4d H6d 35(6) 14_555 15_555 n
O4d O4d H7d 134(6) 14_555 15_555 n
H1d O4d H2d 60(6) 14_555 2_555 n
H1d O4d H3d 47(6) 14_555 2_555 n
H1d O4d H3d 92(6) 14_555 13_555 n
H1d O4d H6d 91(6) 14_555 3_555 n
H1d O4d H6d 121(6) 14_555 15_555 n
H1d O4d H7d 34(6) 14_555 15_555 n
H2d O4d H3d 100(6) 2_555 2_555 n
H2d O4d H3d 120(6) 2_555 13_555 n
H2d O4d H6d 40(6) 2_555 3_555 n
H2d O4d H6d 87(6) 2_555 15_555 n
H2d O4d H7d 25(6) 2_555 15_555 n
H3d O4d H3d 49(6) 2_555 13_555 n
H3d O4d H6d 111(6) 2_555 3_555 n
H3d O4d H6d 103(6) 2_555 15_555 n
H3d O4d H7d 77(6) 2_555 15_555 n
H3d O4d H6d 98(6) 13_555 3_555 n
H3d O4d H6d 62(6) 13_555 15_555 n
H3d O4d H7d 112(6) 13_555 15_555 n
H6d O4d H6d 48(6) 3_555 15_555 n
H6d O4d H7d 61(6) 3_555 15_555 n
H6d O4d H7d 104(6) 15_555 15_555 n
O2b2 H1d H2b2 67(6) 17_655 23_665 n
O2b2 H1d C1d 143(6) 17_655 1_555 n
O2b2 H1d C1d 113(6) 17_655 13_555 n
O2b2 H1d C2d 126(6) 17_655 2_555 n
O2b2 H1d C2d 105(6) 17_655 15_555 n
O2b2 H1d C3d 136(6) 17_655 3_555 n
O2b2 H1d C3d 101(6) 17_655 14_555 n
O2b2 H1d O4d 60(6) 17_655 14_555 n
O2b2 H1d H1d 133(6) 17_655 13_555 n
O2b2 H1d H2d 75(6) 17_655 13_555 n
O2b2 H1d H3d 84(6) 17_655 13_555 n
O2b2 H1d H4d 139(6) 17_655 2_555 n
O2b2 H1d H4d 141(6) 17_655 15_555 n
O2b2 H1d H7d 85(6) 17_655 3_555 n
O2b2 H1d H7d 100(6) 17_655 14_555 n
H2b2 H1d C1d 78(6) 23_665 1_555 n
H2b2 H1d C1d 85(6) 23_665 13_555 n
H2b2 H1d C2d 65(6) 23_665 2_555 n
H2b2 H1d C2d 68(6) 23_665 15_555 n
H2b2 H1d C3d 71(6) 23_665 3_555 n
H2b2 H1d C3d 77(6) 23_665 14_555 n
H2b2 H1d O4d 88(6) 23_665 14_555 n
H2b2 H1d H1d 79(6) 23_665 13_555 n
H2b2 H1d H2d 45(6) 23_665 13_555 n
H2b2 H1d H3d 126(6) 23_665 13_555 n
H2b2 H1d H4d 76(6) 23_665 2_555 n
H2b2 H1d H4d 73(6) 23_665 15_555 n
H2b2 H1d H7d 29(6) 23_665 3_555 n
H2b2 H1d H7d 33(6) 23_665 14_555 n
C1d H1d C1d 49(6) 1_555 13_555 n
C1d H1d C2d 19(6) 1_555 2_555 n
C1d H1d C2d 49(6) 1_555 15_555 n
C1d H1d C3d 8(6) 1_555 3_555 n
C1d H1d C3d 58(6) 1_555 14_555 n
C1d H1d O4d 109(6) 1_555 14_555 n
C1d H1d H1d 45(6) 1_555 13_555 n
C1d H1d H2d 72(6) 1_555 13_555 n
C1d H1d H3d 109(6) 1_555 13_555 n
C1d H1d H4d 29(6) 1_555 2_555 n
C1d H1d H4d 15(6) 1_555 15_555 n
C1d H1d H7d 59(6) 1_555 3_555 n
C1d H1d H7d 45(6) 1_555 14_555 n
C1d H1d C2d 39(6) 13_555 2_555 n
C1d H1d C2d 17(6) 13_555 15_555 n
C1d H1d C3d 47(6) 13_555 3_555 n
C1d H1d C3d 13(6) 13_555 14_555 n
C1d H1d O4d 60(6) 13_555 14_555 n
C1d H1d H1d 94(6) 13_555 13_555 n
C1d H1d H2d 47(6) 13_555 13_555 n
C1d H1d H3d 66(6) 13_555 13_555 n
C1d H1d H4d 78(6) 13_555 2_555 n
C1d H1d H4d 64(6) 13_555 15_555 n
C1d H1d H7d 56(6) 13_555 3_555 n
C1d H1d H7d 63(6) 13_555 14_555 n
C2d H1d C2d 33(6) 2_555 15_555 n
C2d H1d C3d 11(6) 2_555 3_555 n
C2d H1d C3d 45(6) 2_555 14_555 n
C2d H1d O4d 94(6) 2_555 14_555 n
C2d H1d H1d 58(6) 2_555 13_555 n
C2d H1d H2d 54(6) 2_555 13_555 n
C2d H1d H3d 105(6) 2_555 13_555 n
C2d H1d H4d 42(6) 2_555 2_555 n
C2d H1d H4d 28(6) 2_555 15_555 n
C2d H1d H7d 42(6) 2_555 3_555 n
C2d H1d H7d 33(6) 2_555 14_555 n
C2d H1d C3d 44(6) 15_555 3_555 n
C2d H1d C3d 13(6) 15_555 14_555 n
C2d H1d O4d 61(6) 15_555 14_555 n
C2d H1d H1d 91(6) 15_555 13_555 n
C2d H1d H2d 32(6) 15_555 13_555 n
C2d H1d H3d 78(6) 15_555 13_555 n
C2d H1d H4d 75(6) 15_555 2_555 n
C2d H1d H4d 61(6) 15_555 15_555 n
C2d H1d H7d 40(6) 15_555 3_555 n
C2d H1d H7d 48(6) 15_555 14_555 n
C3d H1d C3d 54(6) 3_555 14_555 n
C3d H1d O4d 105(6) 3_555 14_555 n
C3d H1d H1d 48(6) 3_555 13_555 n
C3d H1d H2d 65(6) 3_555 13_555 n
C3d H1d H3d 110(6) 3_555 13_555 n
C3d H1d H4d 32(6) 3_555 2_555 n
C3d H1d H4d 17(6) 3_555 15_555 n
C3d H1d H7d 51(6) 3_555 3_555 n
C3d H1d H7d 38(6) 3_555 14_555 n
C3d H1d O4d 51(6) 14_555 14_555 n
C3d H1d H1d 102(6) 14_555 13_555 n
C3d H1d H2d 36(6) 14_555 13_555 n
C3d H1d H3d 65(6) 14_555 13_555 n
C3d H1d H4d 86(6) 14_555 2_555 n
C3d H1d H4d 71(6) 14_555 15_555 n
C3d H1d H7d 50(6) 14_555 3_555 n
C3d H1d H7d 61(6) 14_555 14_555 n
O4d H1d H1d 152(6) 14_555 13_555 n
O4d H1d H2d 52(6) 14_555 13_555 n
O4d H1d H3d 38(6) 14_555 13_555 n
O4d H1d H4d 136(6) 14_555 2_555 n
O4d H1d H4d 122(6) 14_555 15_555 n
O4d H1d H7d 77(6) 14_555 3_555 n
O4d H1d H7d 97(6) 14_555 14_555 n
H1d H1d H2d 104(6) 13_555 13_555 n
H1d H1d H3d 143(6) 13_555 13_555 n
H1d H1d H4d 16(6) 13_555 2_555 n
H1d H1d H4d 31(6) 13_555 15_555 n
H1d H1d H7d 80(6) 13_555 3_555 n
H1d H1d H7d 59(6) 13_555 14_555 n
H2d H1d H3d 85(6) 13_555 13_555 n
H2d H1d H4d 91(6) 13_555 2_555 n
H2d H1d H4d 79(6) 13_555 15_555 n
H2d H1d H7d 25(6) 13_555 3_555 n
H2d H1d H7d 45(6) 13_555 14_555 n
H3d H1d H4d 134(6) 13_555 2_555 n
H3d H1d H4d 123(6) 13_555 15_555 n
H3d H1d H7d 109(6) 13_555 3_555 n
H3d H1d H7d 125(6) 13_555 14_555 n
H4d H1d H4d 15(6) 2_555 15_555 n
H4d H1d H7d 69(6) 2_555 3_555 n
H4d H1d H7d 49(6) 2_555 14_555 n
H4d H1d H7d 60(6) 15_555 3_555 n
H4d H1d H7d 42(6) 15_555 14_555 n
H7d H1d H7d 21(6) 3_555 14_555 n
C1b2 H2d O1b2 76(6) 6_565 6_565 n
C1b2 H2d O1b2 85(6) 6_565 17_655 n
C1b2 H2d H2b2 39(6) 6_565 8_665 n
C1b2 H2d H2b2 44(6) 6_565 23_665 n
C1b2 H2d C1d 117(6) 6_565 1_555 n
C1b2 H2d C1d 111(6) 6_565 13_555 n
C1b2 H2d C2d 139(6) 6_565 2_555 n
C1b2 H2d C2d 119(6) 6_565 15_555 n
C1b2 H2d C3d 133(6) 6_565 3_555 n
C1b2 H2d C3d 115(6) 6_565 14_555 n
C1b2 H2d O4d 98(6) 6_565 3_555 n
C1b2 H2d H1d 86(6) 6_565 13_555 n
C1b2 H2d H2d 94(6) 6_565 13_555 n
C1b2 H2d H4d 91(6) 6_565 2_555 n
C1b2 H2d H4d 91(6) 6_565 15_555 n
C1b2 H2d H5d 103(6) 6_565 2_555 n
C1b2 H2d H5d 106(6) 6_565 15_555 n
C1b2 H2d H6d 118(6) 6_565 2_555 n
C1b2 H2d H7d 83(6) 6_565 3_555 n
C1b2 H2d H7d 78(6) 6_565 14_555 n
O1b2 H2d O1b2 40(6) 6_565 17_655 n
O1b2 H2d H2b2 74(6) 6_565 8_665 n
O1b2 H2d H2b2 73(6) 6_565 23_665 n
O1b2 H2d C1d 144(6) 6_565 1_555 n
O1b2 H2d C1d 113(6) 6_565 13_555 n
O1b2 H2d C2d 124(6) 6_565 2_555 n
O1b2 H2d C2d 98(6) 6_565 15_555 n
O1b2 H2d C3d 142(6) 6_565 3_555 n
O1b2 H2d C3d 101(6) 6_565 14_555 n
O1b2 H2d O4d 147(6) 6_565 3_555 n
O1b2 H2d H1d 141(6) 6_565 13_555 n
O1b2 H2d H2d 71(6) 6_565 13_555 n
O1b2 H2d H4d 134(6) 6_565 2_555 n
O1b2 H2d H4d 126(6) 6_565 15_555 n
O1b2 H2d H5d 49(6) 6_565 2_555 n
O1b2 H2d H5d 43(6) 6_565 15_555 n
O1b2 H2d H6d 131(6) 6_565 2_555 n
O1b2 H2d H7d 95(6) 6_565 3_555 n
O1b2 H2d H7d 108(6) 6_565 14_555 n
O1b2 H2d H2b2 58(6) 17_655 8_665 n
O1b2 H2d H2b2 54(6) 17_655 23_665 n
O1b2 H2d C1d 105(6) 17_655 1_555 n
O1b2 H2d C1d 74(6) 17_655 13_555 n
O1b2 H2d C2d 91(6) 17_655 2_555 n
O1b2 H2d C2d 60(6) 17_655 15_555 n
O1b2 H2d C3d 110(6) 17_655 3_555 n
O1b2 H2d C3d 62(6) 17_655 14_555 n
O1b2 H2d O4d 172(6) 17_655 3_555 n
O1b2 H2d H1d 105(6) 17_655 13_555 n
O1b2 H2d H2d 31(6) 17_655 13_555 n
O1b2 H2d H4d 96(6) 17_655 2_555 n
O1b2 H2d H4d 87(6) 17_655 15_555 n
O1b2 H2d H5d 18(6) 17_655 2_555 n
O1b2 H2d H5d 23(6) 17_655 15_555 n
O1b2 H2d H6d 155(6) 17_655 2_555 n
O1b2 H2d H7d 57(6) 17_655 3_555 n
O1b2 H2d H7d 71(6) 17_655 14_555 n
H2b2 H2d H2b2 6(6) 8_665 23_665 n
H2b2 H2d C1d 95(6) 8_665 1_555 n
H2b2 H2d C1d 76(6) 8_665 13_555 n
H2b2 H2d C2d 107(6) 8_665 2_555 n
H2b2 H2d C2d 81(6) 8_665 15_555 n
H2b2 H2d C3d 112(6) 8_665 3_555 n
H2b2 H2d C3d 78(6) 8_665 14_555 n
H2b2 H2d O4d 121(6) 8_665 3_555 n
H2b2 H2d H1d 71(6) 8_665 13_555 n
H2b2 H2d H2d 56(6) 8_665 13_555 n
H2b2 H2d H4d 69(6) 8_665 2_555 n
H2b2 H2d H4d 65(6) 8_665 15_555 n
H2b2 H2d H5d 74(6) 8_665 2_555 n
H2b2 H2d H5d 81(6) 8_665 15_555 n
H2b2 H2d H6d 147(6) 8_665 2_555 n
H2b2 H2d H7d 46(6) 8_665 3_555 n
H2b2 H2d H7d 46(6) 8_665 14_555 n
H2b2 H2d C1d 93(6) 23_665 1_555 n
H2b2 H2d C1d 72(6) 23_665 13_555 n
H2b2 H2d C2d 102(6) 23_665 2_555 n
H2b2 H2d C2d 76(6) 23_665 15_555 n
H2b2 H2d C3d 109(6) 23_665 3_555 n
H2b2 H2d C3d 72(6) 23_665 14_555 n
H2b2 H2d O4d 125(6) 23_665 3_555 n
H2b2 H2d H1d 70(6) 23_665 13_555 n
H2b2 H2d H2d 50(6) 23_665 13_555 n
H2b2 H2d H4d 67(6) 23_665 2_555 n
H2b2 H2d H4d 63(6) 23_665 15_555 n
H2b2 H2d H5d 68(6) 23_665 2_555 n
H2b2 H2d H5d 76(6) 23_665 15_555 n
H2b2 H2d H6d 151(6) 23_665 2_555 n
H2b2 H2d H7d 42(6) 23_665 3_555 n
H2b2 H2d H7d 44(6) 23_665 14_555 n
C1d H2d C1d 31(6) 1_555 13_555 n
C1d H2d C2d 26(6) 1_555 2_555 n
C1d H2d C2d 46(6) 1_555 15_555 n
C1d H2d C3d 17(6) 1_555 3_555 n
C1d H2d C3d 43(6) 1_555 14_555 n
C1d H2d O4d 68(6) 1_555 3_555 n
C1d H2d H1d 31(6) 1_555 13_555 n
C1d H2d H2d 74(6) 1_555 13_555 n
C1d H2d H4d 28(6) 1_555 2_555 n
C1d H2d H4d 31(6) 1_555 15_555 n
C1d H2d H5d 95(6) 1_555 2_555 n
C1d H2d H5d 102(6) 1_555 15_555 n
C1d H2d H6d 76(6) 1_555 2_555 n
C1d H2d H7d 56(6) 1_555 3_555 n
C1d H2d H7d 50(6) 1_555 14_555 n
C1d H2d C2d 30(6) 13_555 2_555 n
C1d H2d C2d 19(6) 13_555 15_555 n
C1d H2d C3d 41(6) 13_555 3_555 n
C1d H2d C3d 14(6) 13_555 14_555 n
C1d H2d O4d 99(6) 13_555 3_555 n
C1d H2d H1d 43(6) 13_555 13_555 n
C1d H2d H2d 43(6) 13_555 13_555 n
C1d H2d H4d 32(6) 13_555 2_555 n
C1d H2d H4d 26(6) 13_555 15_555 n
C1d H2d H5d 66(6) 13_555 2_555 n
C1d H2d H5d 75(6) 13_555 15_555 n
C1d H2d H6d 105(6) 13_555 2_555 n
C1d H2d H7d 30(6) 13_555 3_555 n
C1d H2d H7d 33(6) 13_555 14_555 n
C2d H2d C2d 33(6) 2_555 15_555 n
C2d H2d C3d 19(6) 2_555 3_555 n
C2d H2d C3d 33(6) 2_555 14_555 n
C2d H2d O4d 82(6) 2_555 3_555 n
C2d H2d H1d 55(6) 2_555 13_555 n
C2d H2d H2d 65(6) 2_555 13_555 n
C2d H2d H4d 49(6) 2_555 2_555 n
C2d H2d H4d 47(6) 2_555 15_555 n
C2d H2d H5d 76(6) 2_555 2_555 n
C2d H2d H5d 81(6) 2_555 15_555 n
C2d H2d H6d 79(6) 2_555 2_555 n
C2d H2d H7d 61(6) 2_555 3_555 n
C2d H2d H7d 62(6) 2_555 14_555 n
C2d H2d C3d 50(6) 15_555 3_555 n
C2d H2d C3d 5(6) 15_555 14_555 n
C2d H2d O4d 112(6) 15_555 3_555 n
C2d H2d H1d 61(6) 15_555 13_555 n
C2d H2d H2d 33(6) 15_555 13_555 n
C2d H2d H4d 51(6) 15_555 2_555 n
C2d H2d H4d 44(6) 15_555 15_555 n
C2d H2d H5d 49(6) 15_555 2_555 n
C2d H2d H5d 57(6) 15_555 15_555 n
C2d H2d H6d 111(6) 15_555 2_555 n
C2d H2d H7d 36(6) 15_555 3_555 n
C2d H2d H7d 45(6) 15_555 14_555 n
C3d H2d C3d 49(6) 3_555 14_555 n
C3d H2d O4d 63(6) 3_555 3_555 n
C3d H2d H1d 47(6) 3_555 13_555 n
C3d H2d H2d 82(6) 3_555 13_555 n
C3d H2d H4d 45(6) 3_555 2_555 n
C3d H2d H4d 47(6) 3_555 15_555 n
C3d H2d H5d 95(6) 3_555 2_555 n
C3d H2d H5d 100(6) 3_555 15_555 n
C3d H2d H6d 64(6) 3_555 2_555 n
C3d H2d H7d 70(6) 3_555 3_555 n
C3d H2d H7d 66(6) 3_555 14_555 n
C3d H2d O4d 110(6) 14_555 3_555 n
C3d H2d H1d 56(6) 14_555 13_555 n
C3d H2d H2d 33(6) 14_555 13_555 n
C3d H2d H4d 45(6) 14_555 2_555 n
C3d H2d H4d 39(6) 14_555 15_555 n
C3d H2d H5d 52(6) 14_555 2_555 n
C3d H2d H5d 61(6) 14_555 15_555 n
C3d H2d H6d 112(6) 14_555 2_555 n
C3d H2d H7d 32(6) 14_555 3_555 n
C3d H2d H7d 40(6) 14_555 14_555 n
O4d H2d H1d 68(6) 3_555 13_555 n
O4d H2d H2d 142(6) 3_555 13_555 n
O4d H2d H4d 77(6) 3_555 2_555 n
O4d H2d H4d 86(6) 3_555 15_555 n
O4d H2d H5d 157(6) 3_555 2_555 n
O4d H2d H5d 156(6) 3_555 15_555 n
O4d H2d H6d 26(6) 3_555 2_555 n
O4d H2d H7d 116(6) 3_555 3_555 n
O4d H2d H7d 102(6) 3_555 14_555 n
H1d H2d H2d 76(6) 13_555 13_555 n
H1d H2d H4d 11(6) 13_555 2_555 n
H1d H2d H4d 19(6) 13_555 15_555 n
H1d H2d H5d 104(6) 13_555 2_555 n
H1d H2d H5d 115(6) 13_555 15_555 n
H1d H2d H6d 88(6) 13_555 2_555 n
H1d H2d H7d 48(6) 13_555 3_555 n
H1d H2d H7d 34(6) 13_555 14_555 n
H2d H2d H4d 66(6) 13_555 2_555 n
H2d H2d H4d 58(6) 13_555 15_555 n
H2d H2d H5d 29(6) 13_555 2_555 n
H2d H2d H5d 40(6) 13_555 15_555 n
H2d H2d H6d 144(6) 13_555 2_555 n
H2d H2d H7d 29(6) 13_555 3_555 n
H2d H2d H7d 45(6) 13_555 14_555 n
H4d H2d H4d 8(6) 2_555 15_555 n
H4d H2d H5d 94(6) 2_555 2_555 n
H4d H2d H5d 104(6) 2_555 15_555 n
H4d H2d H6d 95(6) 2_555 2_555 n
H4d H2d H7d 39(6) 2_555 3_555 n
H4d H2d H7d 26(6) 2_555 14_555 n
H4d H2d H5d 86(6) 15_555 2_555 n
H4d H2d H5d 96(6) 15_555 15_555 n
H4d H2d H6d 102(6) 15_555 2_555 n
H4d H2d H7d 31(6) 15_555 3_555 n
H4d H2d H7d 20(6) 15_555 14_555 n
H5d H2d H5d 11(6) 2_555 15_555 n
H5d H2d H6d 138(6) 2_555 2_555 n
H5d H2d H7d 59(6) 2_555 3_555 n
H5d H2d H7d 74(6) 2_555 14_555 n
H5d H2d H6d 132(6) 15_555 2_555 n
H5d H2d H7d 69(6) 15_555 3_555 n
H5d H2d H7d 85(6) 15_555 14_555 n
H6d H2d H7d 132(6) 2_555 3_555 n
H6d H2d H7d 121(6) 2_555 14_555 n
H7d H2d H7d 15(6) 3_555 14_555 n
O2b2 H3d C1d 77(6) 6_565 1_555 n
O2b2 H3d C2d 79(6) 6_565 2_555 n
O2b2 H3d C3d 80(6) 6_565 3_555 n
O2b2 H3d O4d 61(6) 6_565 3_555 n
O2b2 H3d O4d 105(6) 6_565 13_555 n
O2b2 H3d H1d 52(6) 6_565 13_555 n
O2b2 H3d H3d 146(6) 6_565 15_555 n
O2b2 H3d H4d 61(6) 6_565 2_555 n
O2b2 H3d H4d 65(6) 6_565 15_555 n
O2b2 H3d H6d 74(6) 6_565 2_555 n
C1d H3d C2d 16(6) 1_555 2_555 n
C1d H3d C3d 18(6) 1_555 3_555 n
C1d H3d O4d 82(6) 1_555 3_555 n
C1d H3d O4d 101(6) 1_555 13_555 n
C1d H3d H1d 40(6) 1_555 13_555 n
C1d H3d H3d 114(6) 1_555 15_555 n
C1d H3d H4d 32(6) 1_555 2_555 n
C1d H3d H4d 31(6) 1_555 15_555 n
C1d H3d H6d 60(6) 1_555 2_555 n
C2d H3d C3d 2(6) 2_555 3_555 n
C2d H3d O4d 69(6) 2_555 3_555 n
C2d H3d O4d 86(6) 2_555 13_555 n
C2d H3d H1d 53(6) 2_555 13_555 n
C2d H3d H3d 104(6) 2_555 15_555 n
C2d H3d H4d 46(6) 2_555 2_555 n
C2d H3d H4d 46(6) 2_555 15_555 n
C2d H3d H6d 45(6) 2_555 2_555 n
C3d H3d O4d 67(6) 3_555 3_555 n
C3d H3d O4d 84(6) 3_555 13_555 n
C3d H3d H1d 55(6) 3_555 13_555 n
C3d H3d H3d 102(6) 3_555 15_555 n
C3d H3d H4d 48(6) 3_555 2_555 n
C3d H3d H4d 48(6) 3_555 15_555 n
C3d H3d H6d 43(6) 3_555 2_555 n
O4d H3d O4d 45(6) 3_555 13_555 n
O4d H3d H1d 95(6) 3_555 13_555 n
O4d H3d H3d 88(6) 3_555 15_555 n
O4d H3d H4d 97(6) 3_555 2_555 n
O4d H3d H4d 100(6) 3_555 15_555 n
O4d H3d H6d 27(6) 3_555 2_555 n
O4d H3d H1d 133(6) 13_555 13_555 n
O4d H3d H3d 43(6) 13_555 15_555 n
O4d H3d H4d 130(6) 13_555 2_555 n
O4d H3d H4d 131(6) 13_555 15_555 n
O4d H3d H6d 48(6) 13_555 2_555 n
H1d H3d H3d 153(6) 13_555 15_555 n
H1d H3d H4d 10(6) 13_555 2_555 n
H1d H3d H4d 14(6) 13_555 15_555 n
H1d H3d H6d 86(6) 13_555 2_555 n
H3d H3d H4d 143(6) 15_555 2_555 n
H3d H3d H4d 140(6) 15_555 15_555 n
H3d H3d H6d 85(6) 15_555 2_555 n
H4d H3d H4d 4(6) 2_555 15_555 n
H4d H3d H6d 83(6) 2_555 2_555 n
H4d H3d H6d 85(6) 15_555 2_555 n
O2b2 H4d H2b2 64(6) 5_655 7_656 n
O2b2 H4d H2b2 68(6) 5_655 22_656 n
O2b2 H4d C1d 98(6) 5_655 3_555 n
O2b2 H4d C1d 149(6) 5_655 15_555 n
O2b2 H4d C2d 97(6) 5_655 1_555 n
O2b2 H4d C2d 127(6) 5_655 14_555 n
O2b2 H4d C3d 90(6) 5_655 2_555 n
O2b2 H4d C3d 139(6) 5_655 13_555 n
O2b2 H4d H1d 127(6) 5_655 3_555 n
O2b2 H4d H1d 33(6) 5_655 15_555 n
O2b2 H4d H2d 69(6) 5_655 3_555 n
O2b2 H4d H2d 110(6) 5_655 15_555 n
O2b2 H4d H3d 70(6) 5_655 3_555 n
O2b2 H4d H3d 159(6) 5_655 15_555 n
O2b2 H4d H4d 138(6) 5_655 14_555 n
O2b2 H4d H7d 94(6) 5_655 2_555 n
O2b2 H4d H7d 75(6) 5_655 13_555 n
H2b2 H4d H2b2 6(6) 7_656 22_656 n
H2b2 H4d C1d 92(6) 7_656 3_555 n
H2b2 H4d C1d 90(6) 7_656 15_555 n
H2b2 H4d C2d 73(6) 7_656 1_555 n
H2b2 H4d C2d 73(6) 7_656 14_555 n
H2b2 H4d C3d 81(6) 7_656 2_555 n
H2b2 H4d C3d 80(6) 7_656 13_555 n
H2b2 H4d H1d 91(6) 7_656 3_555 n
H2b2 H4d H1d 96(6) 7_656 15_555 n
H2b2 H4d H2d 46(6) 7_656 3_555 n
H2b2 H4d H2d 48(6) 7_656 15_555 n
H2b2 H4d H3d 118(6) 7_656 3_555 n
H2b2 H4d H3d 110(6) 7_656 15_555 n
H2b2 H4d H4d 88(6) 7_656 14_555 n
H2b2 H4d H7d 33(6) 7_656 2_555 n
H2b2 H4d H7d 28(6) 7_656 13_555 n
H2b2 H4d C1d 94(6) 22_656 3_555 n
H2b2 H4d C1d 86(6) 22_656 15_555 n
H2b2 H4d C2d 74(6) 22_656 1_555 n
H2b2 H4d C2d 70(6) 22_656 14_555 n
H2b2 H4d C3d 84(6) 22_656 2_555 n
H2b2 H4d C3d 77(6) 22_656 13_555 n
H2b2 H4d H1d 85(6) 22_656 3_555 n
H2b2 H4d H1d 101(6) 22_656 15_555 n
H2b2 H4d H2d 50(6) 22_656 3_555 n
H2b2 H4d H2d 44(6) 22_656 15_555 n
H2b2 H4d H3d 123(6) 22_656 3_555 n
H2b2 H4d H3d 105(6) 22_656 15_555 n
H2b2 H4d H4d 82(6) 22_656 14_555 n
H2b2 H4d H7d 30(6) 22_656 2_555 n
H2b2 H4d H7d 30(6) 22_656 13_555 n
C1d H4d C1d 66(6) 3_555 15_555 n
C1d H4d C2d 21(6) 3_555 1_555 n
C1d H4d C2d 54(6) 3_555 14_555 n
C1d H4d C3d 11(6) 3_555 2_555 n
C1d H4d C3d 64(6) 3_555 13_555 n
C1d H4d H1d 131(6) 3_555 3_555 n
C1d H4d H1d 96(6) 3_555 15_555 n
C1d H4d H2d 47(6) 3_555 3_555 n
C1d H4d H2d 76(6) 3_555 15_555 n
C1d H4d H3d 56(6) 3_555 3_555 n
C1d H4d H3d 103(6) 3_555 15_555 n
C1d H4d H4d 115(6) 3_555 14_555 n
C1d H4d H7d 77(6) 3_555 2_555 n
C1d H4d H7d 64(6) 3_555 13_555 n
C1d H4d C2d 58(6) 15_555 1_555 n
C1d H4d C2d 22(6) 15_555 14_555 n
C1d H4d C3d 69(6) 15_555 2_555 n
C1d H4d C3d 10(6) 15_555 13_555 n
C1d H4d H1d 66(6) 15_555 3_555 n
C1d H4d H1d 160(6) 15_555 15_555 n
C1d H4d H2d 81(6) 15_555 3_555 n
C1d H4d H2d 42(6) 15_555 15_555 n
C1d H4d H3d 114(6) 15_555 3_555 n
C1d H4d H3d 43(6) 15_555 15_555 n
C1d H4d H4d 49(6) 15_555 14_555 n
C1d H4d H7d 57(6) 15_555 2_555 n
C1d H4d H7d 74(6) 15_555 13_555 n
C2d H4d C2d 40(6) 1_555 14_555 n
C2d H4d C3d 15(6) 1_555 2_555 n
C2d H4d C3d 52(6) 1_555 13_555 n
C2d H4d H1d 120(6) 1_555 3_555 n
C2d H4d H1d 107(6) 1_555 15_555 n
C2d H4d H2d 32(6) 1_555 3_555 n
C2d H4d H2d 56(6) 1_555 15_555 n
C2d H4d H3d 75(6) 1_555 3_555 n
C2d H4d H3d 100(6) 1_555 15_555 n
C2d H4d H4d 104(6) 1_555 14_555 n
C2d H4d H7d 55(6) 1_555 2_555 n
C2d H4d H7d 44(6) 1_555 13_555 n
C2d H4d C3d 53(6) 14_555 2_555 n
C2d H4d C3d 14(6) 14_555 13_555 n
C2d H4d H1d 81(6) 14_555 3_555 n
C2d H4d H1d 146(6) 14_555 15_555 n
C2d H4d H2d 59(6) 14_555 3_555 n
C2d H4d H2d 29(6) 14_555 15_555 n
C2d H4d H3d 109(6) 14_555 3_555 n
C2d H4d H3d 64(6) 14_555 15_555 n
C2d H4d H4d 64(6) 14_555 14_555 n
C2d H4d H7d 41(6) 14_555 2_555 n
C2d H4d H7d 53(6) 14_555 13_555 n
C3d H4d C3d 65(6) 2_555 13_555 n
C3d H4d H1d 134(6) 2_555 3_555 n
C3d H4d H1d 94(6) 2_555 15_555 n
C3d H4d H2d 36(6) 2_555 3_555 n
C3d H4d H2d 71(6) 2_555 15_555 n
C3d H4d H3d 60(6) 2_555 3_555 n
C3d H4d H3d 109(6) 2_555 15_555 n
C3d H4d H4d 117(6) 2_555 14_555 n
C3d H4d H7d 69(6) 2_555 2_555 n
C3d H4d H7d 54(6) 2_555 13_555 n
C3d H4d H1d 69(6) 13_555 3_555 n
C3d H4d H1d 159(6) 13_555 15_555 n
C3d H4d H2d 72(6) 13_555 3_555 n
C3d H4d H2d 33(6) 13_555 15_555 n
C3d H4d H3d 116(6) 13_555 3_555 n
C3d H4d H3d 50(6) 13_555 15_555 n
C3d H4d H4d 52(6) 13_555 14_555 n
C3d H4d H7d 48(6) 13_555 2_555 n
C3d H4d H7d 64(6) 13_555 13_555 n
H1d H4d H1d 132(6) 3_555 15_555 n
H1d H4d H2d 126(6) 3_555 3_555 n
H1d H4d H2d 71(6) 3_555 15_555 n
H1d H4d H3d 151(6) 3_555 3_555 n
H1d H4d H3d 33(6) 3_555 15_555 n
H1d H4d H4d 16(6) 3_555 14_555 n
H1d H4d H7d 80(6) 3_555 2_555 n
H1d H4d H7d 105(6) 3_555 13_555 n
H1d H4d H2d 90(6) 15_555 3_555 n
H1d H4d H2d 142(6) 15_555 15_555 n
H1d H4d H3d 47(6) 15_555 3_555 n
H1d H4d H3d 147(6) 15_555 15_555 n
H1d H4d H4d 149(6) 15_555 14_555 n
H1d H4d H7d 126(6) 15_555 2_555 n
H1d H4d H7d 103(6) 15_555 13_555 n
H2d H4d H2d 56(6) 3_555 15_555 n
H2d H4d H3d 81(6) 3_555 3_555 n
H2d H4d H3d 122(6) 3_555 15_555 n
H2d H4d H4d 114(6) 3_555 14_555 n
H2d H4d H7d 46(6) 3_555 2_555 n
H2d H4d H7d 22(6) 3_555 13_555 n
H2d H4d H3d 130(6) 15_555 3_555 n
H2d H4d H3d 70(6) 15_555 15_555 n
H2d H4d H4d 58(6) 15_555 14_555 n
H2d H4d H7d 16(6) 15_555 2_555 n
H2d H4d H7d 39(6) 15_555 13_555 n
H3d H4d H3d 127(6) 3_555 15_555 n
H3d H4d H4d 151(6) 3_555 14_555 n
H3d H4d H7d 126(6) 3_555 2_555 n
H3d H4d H7d 103(6) 3_555 13_555 n
H3d H4d H4d 24(6) 15_555 14_555 n
H3d H4d H7d 85(6) 15_555 2_555 n
H3d H4d H7d 109(6) 15_555 13_555 n
H4d H4d H7d 69(6) 14_555 2_555 n
H4d H4d H7d 95(6) 14_555 13_555 n
H7d H4d H7d 26(6) 2_555 13_555 n
C1b2 H5d C1b2 59(6) 5_655 16_556 n
C1b2 H5d O1b2 41(6) 5_655 5_655 n
C1b2 H5d O1b2 85(6) 5_655 16_556 n
C1b2 H5d H2b2 26(6) 5_655 7_656 n
C1b2 H5d H2b2 32(6) 5_655 22_656 n
C1b2 H5d C1d 74(6) 5_655 3_555 n
C1b2 H5d C1d 91(6) 5_655 15_555 n
C1b2 H5d C2d 79(6) 5_655 1_555 n
C1b2 H5d C2d 103(6) 5_655 14_555 n
C1b2 H5d C3d 74(6) 5_655 2_555 n
C1b2 H5d C3d 104(6) 5_655 13_555 n
C1b2 H5d H2d 42(6) 5_655 3_555 n
C1b2 H5d H2d 95(6) 5_655 15_555 n
C1b2 H5d H5d 56(6) 5_655 14_555 n
C1b2 H5d H6d 121(6) 5_655 14_555 n
C1b2 H5d H7d 60(6) 5_655 2_555 n
C1b2 H5d H7d 47(6) 5_655 13_555 n
C1b2 H5d O1b2 91(6) 16_556 5_655 n
C1b2 H5d O1b2 45(6) 16_556 16_556 n
C1b2 H5d H2b2 36(6) 16_556 7_656 n
C1b2 H5d H2b2 30(6) 16_556 22_656 n
C1b2 H5d C1d 94(6) 16_556 3_555 n
C1b2 H5d C1d 80(6) 16_556 15_555 n
C1b2 H5d C2d 106(6) 16_556 1_555 n
C1b2 H5d C2d 89(6) 16_556 14_555 n
C1b2 H5d C3d 105(6) 16_556 2_555 n
C1b2 H5d C3d 83(6) 16_556 13_555 n
C1b2 H5d H2d 95(6) 16_556 3_555 n
C1b2 H5d H2d 46(6) 16_556 15_555 n
C1b2 H5d H5d 115(6) 16_556 14_555 n
C1b2 H5d H6d 72(6) 16_556 14_555 n
C1b2 H5d H7d 53(6) 16_556 2_555 n
C1b2 H5d H7d 66(6) 16_556 13_555 n
O1b2 H5d O1b2 92(6) 5_655 16_556 n
O1b2 H5d H2b2 65(6) 5_655 7_656 n
O1b2 H5d H2b2 71(6) 5_655 22_656 n
O1b2 H5d C1d 95(6) 5_655 3_555 n
O1b2 H5d C1d 124(6) 5_655 15_555 n
O1b2 H5d C2d 92(6) 5_655 1_555 n
O1b2 H5d C2d 132(6) 5_655 14_555 n
O1b2 H5d C3d 87(6) 5_655 2_555 n
O1b2 H5d C3d 137(6) 5_655 13_555 n
O1b2 H5d H2d 49(6) 5_655 3_555 n
O1b2 H5d H2d 135(6) 5_655 15_555 n
O1b2 H5d H5d 35(6) 5_655 14_555 n
O1b2 H5d H6d 161(6) 5_655 14_555 n
O1b2 H5d H7d 99(6) 5_655 2_555 n
O1b2 H5d H7d 81(6) 5_655 13_555 n
O1b2 H5d H2b2 74(6) 16_556 7_656 n
O1b2 H5d H2b2 69(6) 16_556 22_656 n
O1b2 H5d C1d 138(6) 16_556 3_555 n
O1b2 H5d C1d 116(6) 16_556 15_555 n
O1b2 H5d C2d 151(6) 16_556 1_555 n
O1b2 H5d C2d 119(6) 16_556 14_555 n
O1b2 H5d C3d 150(6) 16_556 2_555 n
O1b2 H5d C3d 112(6) 16_556 13_555 n
O1b2 H5d H2d 127(6) 16_556 3_555 n
O1b2 H5d H2d 69(6) 16_556 15_555 n
O1b2 H5d H5d 127(6) 16_556 14_555 n
O1b2 H5d H6d 79(6) 16_556 14_555 n
O1b2 H5d H7d 97(6) 16_556 2_555 n
O1b2 H5d H7d 110(6) 16_556 13_555 n
H2b2 H5d H2b2 7(6) 7_656 22_656 n
H2b2 H5d C1d 72(6) 7_656 3_555 n
H2b2 H5d C1d 77(6) 7_656 15_555 n
H2b2 H5d C2d 82(6) 7_656 1_555 n
H2b2 H5d C2d 88(6) 7_656 14_555 n
H2b2 H5d C3d 78(6) 7_656 2_555 n
H2b2 H5d C3d 87(6) 7_656 13_555 n
H2b2 H5d H2d 59(6) 7_656 3_555 n
H2b2 H5d H2d 70(6) 7_656 15_555 n
H2b2 H5d H5d 80(6) 7_656 14_555 n
H2b2 H5d H6d 96(6) 7_656 14_555 n
H2b2 H5d H7d 43(6) 7_656 2_555 n
H2b2 H5d H7d 40(6) 7_656 13_555 n
H2b2 H5d C1d 74(6) 22_656 3_555 n
H2b2 H5d C1d 75(6) 22_656 15_555 n
H2b2 H5d C2d 85(6) 22_656 1_555 n
H2b2 H5d C2d 87(6) 22_656 14_555 n
H2b2 H5d C3d 82(6) 22_656 2_555 n
H2b2 H5d C3d 84(6) 22_656 13_555 n
H2b2 H5d H2d 65(6) 22_656 3_555 n
H2b2 H5d H2d 64(6) 22_656 15_555 n
H2b2 H5d H5d 87(6) 22_656 14_555 n
H2b2 H5d H6d 90(6) 22_656 14_555 n
H2b2 H5d H7d 41(6) 22_656 2_555 n
H2b2 H5d H7d 43(6) 22_656 13_555 n
C1d H5d C1d 32(6) 3_555 15_555 n
C1d H5d C2d 13(6) 3_555 1_555 n
C1d H5d C2d 38(6) 3_555 14_555 n
C1d H5d C3d 13(6) 3_555 2_555 n
C1d H5d C3d 44(6) 3_555 13_555 n
C1d H5d H2d 46(6) 3_555 3_555 n
C1d H5d H2d 77(6) 3_555 15_555 n
C1d H5d H5d 69(6) 3_555 14_555 n
C1d H5d H6d 82(6) 3_555 14_555 n
C1d H5d H7d 41(6) 3_555 2_555 n
C1d H5d H7d 31(6) 3_555 13_555 n
C1d H5d C2d 41(6) 15_555 1_555 n
C1d H5d C2d 12(6) 15_555 14_555 n
C1d H5d C3d 44(6) 15_555 2_555 n
C1d H5d C3d 13(6) 15_555 13_555 n
C1d H5d H2d 76(6) 15_555 3_555 n
C1d H5d H2d 48(6) 15_555 15_555 n
C1d H5d H5d 101(6) 15_555 14_555 n
C1d H5d H6d 49(6) 15_555 14_555 n
C1d H5d H7d 34(6) 15_555 2_555 n
C1d H5d H7d 44(6) 15_555 13_555 n
C2d H5d C2d 43(6) 1_555 14_555 n
C2d H5d C3d 5(6) 1_555 2_555 n
C2d H5d C3d 50(6) 1_555 13_555 n
C2d H5d H2d 44(6) 1_555 3_555 n
C2d H5d H2d 88(6) 1_555 15_555 n
C2d H5d H5d 61(6) 1_555 14_555 n
C2d H5d H6d 88(6) 1_555 14_555 n
C2d H5d H7d 54(6) 1_555 2_555 n
C2d H5d H7d 42(6) 1_555 13_555 n
C2d H5d C3d 47(6) 14_555 2_555 n
C2d H5d C3d 8(6) 14_555 13_555 n
C2d H5d H2d 83(6) 14_555 3_555 n
C2d H5d H2d 51(6) 14_555 15_555 n
C2d H5d H5d 105(6) 14_555 14_555 n
C2d H5d H6d 45(6) 14_555 14_555 n
C2d H5d H7d 46(6) 14_555 2_555 n
C2d H5d H7d 55(6) 14_555 13_555 n
C3d H5d C3d 54(6) 2_555 13_555 n
C3d H5d H2d 39(6) 2_555 3_555 n
C3d H5d H2d 90(6) 2_555 15_555 n
C3d H5d H5d 58(6) 2_555 14_555 n
C3d H5d H6d 92(6) 2_555 14_555 n
C3d H5d H7d 53(6) 2_555 2_555 n
C3d H5d H7d 40(6) 2_555 13_555 n
C3d H5d H2d 89(6) 13_555 3_555 n
C3d H5d H2d 43(6) 13_555 15_555 n
C3d H5d H5d 111(6) 13_555 14_555 n
C3d H5d H6d 38(6) 13_555 14_555 n
C3d H5d H7d 44(6) 13_555 2_555 n
C3d H5d H7d 57(6) 13_555 13_555 n
H2d H5d H2d 111(6) 3_555 15_555 n
H2d H5d H5d 29(6) 3_555 14_555 n
H2d H5d H6d 125(6) 3_555 14_555 n
H2d H5d H7d 64(6) 3_555 2_555 n
H2d H5d H7d 42(6) 3_555 13_555 n
H2d H5d H5d 140(6) 15_555 14_555 n
H2d H5d H6d 27(6) 15_555 14_555 n
H2d H5d H7d 47(6) 15_555 2_555 n
H2d H5d H7d 69(6) 15_555 13_555 n
H5d H5d H6d 150(6) 14_555 14_555 n
H5d H5d H7d 93(6) 14_555 2_555 n
H5d H5d H7d 71(6) 14_555 13_555 n
H6d H5d H7d 66(6) 14_555 2_555 n
H6d H5d H7d 87(6) 14_555 13_555 n
H7d H5d H7d 22(6) 2_555 13_555 n
O1b2 H6d C1d 77(6) 5_655 3_555 n
O1b2 H6d C2d 59(6) 5_655 1_555 n
O1b2 H6d C2d 114(6) 5_655 13_555 n
O1b2 H6d C3d 71(6) 5_655 2_555 n
O1b2 H6d C3d 121(6) 5_655 15_555 n
O1b2 H6d O4d 129(6) 5_655 2_555 n
O1b2 H6d O4d 166(6) 5_655 15_555 n
O1b2 H6d H2d 22(6) 5_655 3_555 n
O1b2 H6d H3d 122(6) 5_655 3_555 n
O1b2 H6d H5d 20(6) 5_655 14_555 n
O1b2 H6d H6d 133(6) 5_655 13_555 n
O1b2 H6d H7d 47(6) 5_655 13_555 n
C1d H6d C2d 24(6) 3_555 1_555 n
C1d H6d C2d 84(6) 3_555 13_555 n
C1d H6d C3d 12(6) 3_555 2_555 n
C1d H6d C3d 83(6) 3_555 15_555 n
C1d H6d O4d 86(6) 3_555 2_555 n
C1d H6d O4d 112(6) 3_555 15_555 n
C1d H6d H2d 58(6) 3_555 3_555 n
C1d H6d H3d 49(6) 3_555 3_555 n
C1d H6d H5d 61(6) 3_555 14_555 n
C1d H6d H6d 117(6) 3_555 13_555 n
C1d H6d H7d 35(6) 3_555 13_555 n
C2d H6d C2d 80(6) 1_555 13_555 n
C2d H6d C3d 14(6) 1_555 2_555 n
C2d H6d C3d 82(6) 1_555 15_555 n
C2d H6d O4d 110(6) 1_555 2_555 n
C2d H6d O4d 127(6) 1_555 15_555 n
C2d H6d H2d 44(6) 1_555 3_555 n
C2d H6d H3d 73(6) 1_555 3_555 n
C2d H6d H5d 40(6) 1_555 14_555 n
C2d H6d H6d 116(6) 1_555 13_555 n
C2d H6d H7d 31(6) 1_555 13_555 n
C2d H6d C3d 78(6) 13_555 2_555 n
C2d H6d C3d 9(6) 13_555 15_555 n
C2d H6d O4d 112(6) 13_555 2_555 n
C2d H6d O4d 59(6) 13_555 15_555 n
C2d H6d H2d 116(6) 13_555 3_555 n
C2d H6d H3d 85(6) 13_555 3_555 n
C2d H6d H5d 98(6) 13_555 14_555 n
C2d H6d H6d 36(6) 13_555 13_555 n
C2d H6d H7d 111(6) 13_555 13_555 n
C3d H6d C3d 78(6) 2_555 15_555 n
C3d H6d O4d 98(6) 2_555 2_555 n
C3d H6d O4d 116(6) 2_555 15_555 n
C3d H6d H2d 54(6) 2_555 3_555 n
C3d H6d H3d 60(6) 2_555 3_555 n
C3d H6d H5d 53(6) 2_555 14_555 n
C3d H6d H6d 114(6) 2_555 13_555 n
C3d H6d H7d 35(6) 2_555 13_555 n
C3d H6d O4d 103(6) 15_555 2_555 n
C3d H6d O4d 53(6) 15_555 15_555 n
C3d H6d H2d 122(6) 15_555 3_555 n
C3d H6d H3d 77(6) 15_555 3_555 n
C3d H6d H5d 104(6) 15_555 14_555 n
C3d H6d H6d 35(6) 15_555 13_555 n
C3d H6d H7d 113(6) 15_555 13_555 n
O4d H6d O4d 63(6) 2_555 15_555 n
O4d H6d H2d 114(6) 2_555 3_555 n
O4d H6d H3d 43(6) 2_555 3_555 n
O4d H6d H5d 134(6) 2_555 14_555 n
O4d H6d H6d 98(6) 2_555 13_555 n
O4d H6d H7d 96(6) 2_555 13_555 n
O4d H6d H2d 170(6) 15_555 3_555 n
O4d H6d H3d 70(6) 15_555 3_555 n
O4d H6d H5d 157(6) 15_555 14_555 n
O4d H6d H6d 35(6) 15_555 13_555 n
O4d H6d H7d 145(6) 15_555 13_555 n
H2d H6d H3d 101(6) 3_555 3_555 n
H2d H6d H5d 21(6) 3_555 14_555 n
H2d H6d H6d 147(6) 3_555 13_555 n
H2d H6d H7d 25(6) 3_555 13_555 n
H3d H6d H5d 110(6) 3_555 14_555 n
H3d H6d H6d 95(6) 3_555 13_555 n
H3d H6d H7d 76(6) 3_555 13_555 n
H5d H6d H6d 126(6) 14_555 13_555 n
H5d H6d H7d 39(6) 14_555 13_555 n
H6d H6d H7d 148(6) 13_555 13_555 n
C1b2 H7d C1b2 71(6) 4_556 18_565 n
C1b2 H7d O1b2 51(6) 4_556 4_556 n
C1b2 H7d O1b2 80(6) 4_556 18_565 n
C1b2 H7d O2b2 104(6) 4_556 18_565 n
C1b2 H7d H2b2 24(6) 4_556 12_566 n
C1b2 H7d H2b2 34(6) 4_556 21_566 n
C1b2 H7d C1d 100(6) 4_556 2_555 n
C1b2 H7d C1d 152(6) 4_556 14_555 n
C1b2 H7d C2d 95(6) 4_556 3_555 n
C1b2 H7d C2d 142(6) 4_556 13_555 n
C1b2 H7d C3d 91(6) 4_556 1_555 n
C1b2 H7d C3d 160(6) 4_556 15_555 n
C1b2 H7d O4d 151(6) 4_556 15_555 n
C1b2 H7d H1d 119(6) 4_556 2_555 n
C1b2 H7d H1d 89(6) 4_556 14_555 n
C1b2 H7d H2d 51(6) 4_556 2_555 n
C1b2 H7d H2d 115(6) 4_556 14_555 n
C1b2 H7d H4d 101(6) 4_556 3_555 n
C1b2 H7d H4d 113(6) 4_556 13_555 n
C1b2 H7d H5d 83(6) 4_556 3_555 n
C1b2 H7d H5d 73(6) 4_556 13_555 n
C1b2 H7d H6d 147(6) 4_556 13_555 n
C1b2 H7d H7d 48(6) 4_556 15_555 n
C1b2 H7d O1b2 83(6) 18_565 4_556 n
C1b2 H7d O1b2 60(6) 18_565 18_565 n
C1b2 H7d O2b2 54(6) 18_565 18_565 n
C1b2 H7d H2b2 47(6) 18_565 12_566 n
C1b2 H7d H2b2 37(6) 18_565 21_566 n
C1b2 H7d C1d 169(6) 18_565 2_555 n
C1b2 H7d C1d 136(6) 18_565 14_555 n
C1b2 H7d C2d 153(6) 18_565 3_555 n
C1b2 H7d C2d 128(6) 18_565 13_555 n
C1b2 H7d C3d 159(6) 18_565 1_555 n
C1b2 H7d C3d 123(6) 18_565 15_555 n
C1b2 H7d O4d 80(6) 18_565 15_555 n
C1b2 H7d H1d 111(6) 18_565 2_555 n
C1b2 H7d H1d 129(6) 18_565 14_555 n
C1b2 H7d H2d 112(6) 18_565 2_555 n
C1b2 H7d H2d 66(6) 18_565 14_555 n
C1b2 H7d H4d 132(6) 18_565 3_555 n
C1b2 H7d H4d 125(6) 18_565 13_555 n
C1b2 H7d H5d 86(6) 18_565 3_555 n
C1b2 H7d H5d 94(6) 18_565 13_555 n
C1b2 H7d H6d 83(6) 18_565 13_555 n
C1b2 H7d H7d 118(6) 18_565 15_555 n
O1b2 H7d O1b2 43(6) 4_556 18_565 n
O1b2 H7d O2b2 138(6) 4_556 18_565 n
O1b2 H7d H2b2 61(6) 4_556 12_566 n
O1b2 H7d H2b2 65(6) 4_556 21_566 n
O1b2 H7d C1d 96(6) 4_556 2_555 n
O1b2 H7d C1d 128(6) 4_556 14_555 n
O1b2 H7d C2d 70(6) 4_556 3_555 n
O1b2 H7d C2d 94(6) 4_556 13_555 n
O1b2 H7d C3d 77(6) 4_556 1_555 n
O1b2 H7d C3d 112(6) 4_556 15_555 n
O1b2 H7d O4d 130(6) 4_556 15_555 n
O1b2 H7d H1d 160(6) 4_556 2_555 n
O1b2 H7d H1d 119(6) 4_556 14_555 n
O1b2 H7d H2d 34(6) 4_556 2_555 n
O1b2 H7d H2d 77(6) 4_556 14_555 n
O1b2 H7d H4d 129(6) 4_556 3_555 n
O1b2 H7d H4d 144(6) 4_556 13_555 n
O1b2 H7d H5d 33(6) 4_556 3_555 n
O1b2 H7d H5d 22(6) 4_556 13_555 n
O1b2 H7d H6d 108(6) 4_556 13_555 n
O1b2 H7d H7d 60(6) 4_556 15_555 n
O1b2 H7d O2b2 107(6) 18_565 18_565 n
O1b2 H7d H2b2 72(6) 18_565 12_566 n
O1b2 H7d H2b2 69(6) 18_565 21_566 n
O1b2 H7d C1d 126(6) 18_565 2_555 n
O1b2 H7d C1d 119(6) 18_565 14_555 n
O1b2 H7d C2d 96(6) 18_565 3_555 n
O1b2 H7d C2d 84(6) 18_565 13_555 n
O1b2 H7d C3d 107(6) 18_565 1_555 n
O1b2 H7d C3d 94(6) 18_565 15_555 n
O1b2 H7d O4d 88(6) 18_565 15_555 n
O1b2 H7d H1d 157(6) 18_565 2_555 n
O1b2 H7d H1d 162(6) 18_565 14_555 n
O1b2 H7d H2d 76(6) 18_565 2_555 n
O1b2 H7d H2d 37(6) 18_565 14_555 n
O1b2 H7d H4d 168(6) 18_565 3_555 n
O1b2 H7d H4d 167(6) 18_565 13_555 n
O1b2 H7d H5d 27(6) 18_565 3_555 n
O1b2 H7d H5d 38(6) 18_565 13_555 n
O1b2 H7d H6d 70(6) 18_565 13_555 n
O1b2 H7d H7d 103(6) 18_565 15_555 n
O2b2 H7d H2b2 84(6) 18_565 12_566 n
O2b2 H7d H2b2 77(6) 18_565 21_566 n
O2b2 H7d C1d 125(6) 18_565 2_555 n
O2b2 H7d C1d 90(6) 18_565 14_555 n
O2b2 H7d C2d 153(6) 18_565 3_555 n
O2b2 H7d C2d 114(6) 18_565 13_555 n
O2b2 H7d C3d 144(6) 18_565 1_555 n
O2b2 H7d C3d 96(6) 18_565 15_555 n
O2b2 H7d O4d 54(6) 18_565 15_555 n
O2b2 H7d H1d 57(6) 18_565 2_555 n
O2b2 H7d H1d 89(6) 18_565 14_555 n
O2b2 H7d H2d 155(6) 18_565 2_555 n
O2b2 H7d H2d 88(6) 18_565 14_555 n
O2b2 H7d H4d 85(6) 18_565 3_555 n
O2b2 H7d H4d 73(6) 18_565 13_555 n
O2b2 H7d H5d 132(6) 18_565 3_555 n
O2b2 H7d H5d 145(6) 18_565 13_555 n
O2b2 H7d H6d 74(6) 18_565 13_555 n
O2b2 H7d H7d 133(6) 18_565 15_555 n
H2b2 H7d H2b2 10(6) 12_566 21_566 n
H2b2 H7d C1d 123(6) 12_566 2_555 n
H2b2 H7d C1d 169(6) 12_566 14_555 n
H2b2 H7d C2d 118(6) 12_566 3_555 n
H2b2 H7d C2d 154(6) 12_566 13_555 n
H2b2 H7d C3d 115(6) 12_566 1_555 n
H2b2 H7d C3d 166(6) 12_566 15_555 n
H2b2 H7d O4d 127(6) 12_566 15_555 n
H2b2 H7d H1d 118(6) 12_566 2_555 n
H2b2 H7d H1d 102(6) 12_566 14_555 n
H2b2 H7d H2d 73(6) 12_566 2_555 n
H2b2 H7d H2d 101(6) 12_566 14_555 n
H2b2 H7d H4d 113(6) 12_566 3_555 n
H2b2 H7d H4d 120(6) 12_566 13_555 n
H2b2 H7d H5d 87(6) 12_566 3_555 n
H2b2 H7d H5d 82(6) 12_566 13_555 n
H2b2 H7d H6d 128(6) 12_566 13_555 n
H2b2 H7d H7d 72(6) 12_566 15_555 n
H2b2 H7d C1d 133(6) 21_566 2_555 n
H2b2 H7d C1d 167(6) 21_566 14_555 n
H2b2 H7d C2d 127(6) 21_566 3_555 n
H2b2 H7d C2d 153(6) 21_566 13_555 n
H2b2 H7d C3d 125(6) 21_566 1_555 n
H2b2 H7d C3d 158(6) 21_566 15_555 n
H2b2 H7d O4d 117(6) 21_566 15_555 n
H2b2 H7d H1d 118(6) 21_566 2_555 n
H2b2 H7d H1d 108(6) 21_566 14_555 n
H2b2 H7d H2d 81(6) 21_566 2_555 n
H2b2 H7d H2d 94(6) 21_566 14_555 n
H2b2 H7d H4d 118(6) 21_566 3_555 n
H2b2 H7d H4d 122(6) 21_566 13_555 n
H2b2 H7d H5d 87(6) 21_566 3_555 n
H2b2 H7d H5d 85(6) 21_566 13_555 n
H2b2 H7d H6d 119(6) 21_566 13_555 n
H2b2 H7d H7d 81(6) 21_566 15_555 n
C1d H7d C1d 53(6) 2_555 14_555 n
C1d H7d C2d 30(6) 2_555 3_555 n
C1d H7d C2d 63(6) 2_555 13_555 n
C1d H7d C3d 20(6) 2_555 1_555 n
C1d H7d C3d 68(6) 2_555 15_555 n
C1d H7d O4d 108(6) 2_555 15_555 n
C1d H7d H1d 67(6) 2_555 2_555 n
C1d H7d H1d 43(6) 2_555 14_555 n
C1d H7d H2d 64(6) 2_555 2_555 n
C1d H7d H2d 124(6) 2_555 14_555 n
C1d H7d H4d 42(6) 2_555 3_555 n
C1d H7d H4d 52(6) 2_555 13_555 n
C1d H7d H5d 99(6) 2_555 3_555 n
C1d H7d H5d 89(6) 2_555 13_555 n
C1d H7d H6d 107(6) 2_555 13_555 n
C1d H7d H7d 53(6) 2_555 15_555 n
C1d H7d C2d 65(6) 14_555 3_555 n
C1d H7d C2d 37(6) 14_555 13_555 n
C1d H7d C3d 65(6) 14_555 1_555 n
C1d H7d C3d 25(6) 14_555 15_555 n
C1d H7d O4d 56(6) 14_555 15_555 n
C1d H7d H1d 51(6) 14_555 2_555 n
C1d H7d H1d 68(6) 14_555 14_555 n
C1d H7d H2d 110(6) 14_555 2_555 n
C1d H7d H2d 89(6) 14_555 14_555 n
C1d H7d H4d 57(6) 14_555 3_555 n
C1d H7d H4d 49(6) 14_555 13_555 n
C1d H7d H5d 104(6) 14_555 3_555 n
C1d H7d H5d 108(6) 14_555 13_555 n
C1d H7d H6d 59(6) 14_555 13_555 n
C1d H7d H7d 105(6) 14_555 15_555 n
C2d H7d C2d 52(6) 3_555 13_555 n
C2d H7d C3d 13(6) 3_555 1_555 n
C2d H7d C3d 67(6) 3_555 15_555 n
C2d H7d O4d 113(6) 3_555 15_555 n
C2d H7d H1d 96(6) 3_555 2_555 n
C2d H7d H1d 72(6) 3_555 14_555 n
C2d H7d H2d 46(6) 3_555 2_555 n
C2d H7d H2d 102(6) 3_555 14_555 n
C2d H7d H4d 72(6) 3_555 3_555 n
C2d H7d H4d 82(6) 3_555 13_555 n
C2d H7d H5d 69(6) 3_555 3_555 n
C2d H7d H5d 59(6) 3_555 13_555 n
C2d H7d H6d 100(6) 3_555 13_555 n
C2d H7d H7d 52(6) 3_555 15_555 n
C2d H7d C3d 61(6) 13_555 1_555 n
C2d H7d C3d 19(6) 13_555 15_555 n
C2d H7d O4d 61(6) 13_555 15_555 n
C2d H7d H1d 88(6) 13_555 2_555 n
C2d H7d H1d 97(6) 13_555 14_555 n
C2d H7d H2d 91(6) 13_555 2_555 n
C2d H7d H2d 63(6) 13_555 14_555 n
C2d H7d H4d 89(6) 13_555 3_555 n
C2d H7d H4d 85(6) 13_555 13_555 n
C2d H7d H5d 67(6) 13_555 3_555 n
C2d H7d H5d 72(6) 13_555 13_555 n
C2d H7d H6d 48(6) 13_555 13_555 n
C2d H7d H7d 104(6) 13_555 15_555 n
C3d H7d C3d 72(6) 1_555 15_555 n
C3d H7d O4d 118(6) 1_555 15_555 n
C3d H7d H1d 87(6) 1_555 2_555 n
C3d H7d H1d 59(6) 1_555 14_555 n
C3d H7d H2d 47(6) 1_555 2_555 n
C3d H7d H2d 115(6) 1_555 14_555 n
C3d H7d H4d 61(6) 1_555 3_555 n
C3d H7d H4d 71(6) 1_555 13_555 n
C3d H7d H5d 81(6) 1_555 3_555 n
C3d H7d H5d 70(6) 1_555 13_555 n
C3d H7d H6d 109(6) 1_555 13_555 n
C3d H7d H7d 44(6) 1_555 15_555 n
C3d H7d O4d 46(6) 15_555 15_555 n
C3d H7d H1d 73(6) 15_555 2_555 n
C3d H7d H1d 92(6) 15_555 14_555 n
C3d H7d H2d 109(6) 15_555 2_555 n
C3d H7d H2d 65(6) 15_555 14_555 n
C3d H7d H4d 82(6) 15_555 3_555 n
C3d H7d H4d 73(6) 15_555 13_555 n
C3d H7d H5d 83(6) 15_555 3_555 n
C3d H7d H5d 90(6) 15_555 13_555 n
C3d H7d H6d 39(6) 15_555 13_555 n
C3d H7d H7d 117(6) 15_555 15_555 n
O4d H7d H1d 69(6) 15_555 2_555 n
O4d H7d H1d 108(6) 15_555 14_555 n
O4d H7d H2d 150(6) 15_555 2_555 n
O4d H7d H2d 52(6) 15_555 14_555 n
O4d H7d H4d 96(6) 15_555 3_555 n
O4d H7d H4d 81(6) 15_555 13_555 n
O4d H7d H5d 98(6) 15_555 3_555 n
O4d H7d H5d 113(6) 15_555 13_555 n
O4d H7d H6d 23(6) 15_555 13_555 n
O4d H7d H7d 161(6) 15_555 15_555 n
H1d H7d H1d 40(6) 2_555 14_555 n
H1d H7d H2d 126(6) 2_555 2_555 n
H1d H7d H2d 121(6) 2_555 14_555 n
H1d H7d H4d 31(6) 2_555 3_555 n
H1d H7d H4d 16(6) 2_555 13_555 n
H1d H7d H5d 155(6) 2_555 3_555 n
H1d H7d H5d 155(6) 2_555 13_555 n
H1d H7d H6d 88(6) 2_555 13_555 n
H1d H7d H7d 100(6) 2_555 15_555 n
H1d H7d H2d 87(6) 14_555 2_555 n
H1d H7d H2d 156(6) 14_555 14_555 n
H1d H7d H4d 12(6) 14_555 3_555 n
H1d H7d H4d 26(6) 14_555 13_555 n
H1d H7d H5d 139(6) 14_555 3_555 n
H1d H7d H5d 125(6) 14_555 13_555 n
H1d H7d H6d 123(6) 14_555 13_555 n
H1d H7d H7d 59(6) 14_555 15_555 n
H2d H7d H2d 106(6) 2_555 14_555 n
H2d H7d H4d 95(6) 2_555 3_555 n
H2d H7d H4d 110(6) 2_555 13_555 n
H2d H7d H5d 57(6) 2_555 3_555 n
H2d H7d H5d 42(6) 2_555 13_555 n
H2d H7d H6d 128(6) 2_555 13_555 n
H2d H7d H7d 29(6) 2_555 15_555 n
H2d H7d H4d 144(6) 14_555 3_555 n
H2d H7d H4d 131(6) 14_555 13_555 n
H2d H7d H5d 48(6) 14_555 3_555 n
H2d H7d H5d 64(6) 14_555 13_555 n
H2d H7d H6d 34(6) 14_555 13_555 n
H2d H7d H7d 135(6) 14_555 15_555 n
H4d H7d H4d 16(6) 3_555 13_555 n
H4d H7d H5d 141(6) 3_555 3_555 n
H4d H7d H5d 130(6) 3_555 13_555 n
H4d H7d H6d 111(6) 3_555 13_555 n
H4d H7d H7d 69(6) 3_555 15_555 n
H4d H7d H5d 148(6) 13_555 3_555 n
H4d H7d H5d 141(6) 13_555 13_555 n
H4d H7d H6d 98(6) 13_555 13_555 n
H4d H7d H7d 85(6) 13_555 15_555 n
H5d H7d H5d 15(6) 3_555 13_555 n
H5d H7d H6d 75(6) 3_555 13_555 n
H5d H7d H7d 87(6) 3_555 15_555 n
H5d H7d H6d 90(6) 13_555 13_555 n
H5d H7d H7d 71(6) 13_555 15_555 n
H6d H7d H7d 151(6) 13_555 15_555 n

loop_
_geom_bond_atom_site_label_1
_geom_bond_atom_site_label_2
_geom_bond_distance
_geom_bond_site_symmetry_2
_geom_bond_publ_flag
Fe1 Fe2 2.56(15) 1_555 n
Fe1 O2a 1.99(15) 3_555 n
Fe1 O2a 1.99(15) 24_566 n
Fe1 O2a 1.99(15) -9_655 n
Fe1 O2a 1.99(15) -13_666 n
Fe1 C62 2.29(15) 14_555 n
Fe1 C62 2.29(15) 17_655 n
Fe1 C62 2.29(15) -2_666 n
Fe1 C62 2.29(15) -5_566 n
Fe1 Hme12 2.12(15) 14_555 n
Fe1 Hme12 2.12(15) 17_655 n
Fe1 Hme12 2.12(15) -2_666 n
Fe1 Hme12 2.12(15) -5_566 n
Fe1 Hme22 2.11(15) 14_555 n
Fe1 Hme22 2.11(15) 17_655 n
Fe1 Hme22 2.11(15) -2_666 n
Fe1 Hme22 2.11(15) -5_566 n
Fe1 Hme32 2.29(15) 14_555 n
Fe1 Hme32 2.29(15) 17_655 n
Fe1 Hme32 2.29(15) -2_666 n
Fe1 Hme32 2.29(15) -5_566 n
Fe1 Dme12 2.12(15) 14_555 n
Fe1 Dme12 2.12(15) 17_655 n
Fe1 Dme12 2.12(15) -2_666 n
Fe1 Dme12 2.12(15) -5_566 n
Fe1 Dme22 2.11(15) 14_555 n
Fe1 Dme22 2.11(15) 17_655 n
Fe1 Dme22 2.11(15) -2_666 n
Fe1 Dme22 2.11(15) -5_566 n
Fe1 Dme32 2.29(15) 14_555 n
Fe1 Dme32 2.29(15) 17_655 n
Fe1 Dme32 2.29(15) -2_666 n
Fe1 Dme32 2.29(15) -5_566 n
Fe2 Fe1 2.56(15) 1_555 n
Fe2 O1a 2.01(15) 3_555 n
Fe2 O1a 2.01(15) 24_566 n
Fe2 O1a 2.01(15) -9_655 n
Fe2 O1a 2.01(15) -13_666 n
Fe2 N1a 2.27(15) 109_556 n
C1a C2a 1.45(15) 1_555 n
C1a O1a 1.30(15) 1_555 n
C1a O2a 1.30(15) 1_555 n
C2a C1a 1.45(15) 1_555 n
C2a C3 1.35(15) 1_555 n
C2a C3 1.37(15) 15_555 n
C2a C4a 1.35(15) 1_555 n
C3 C2a 1.35(15) 1_555 n
C3 C2a 1.37(15) 15_555 n
C3 C3 0.02(15) 15_555 n
C3 H1 1.09(15) 1_555 n
C3 H1 1.09(15) 15_555 n
C4a C2a 1.35(15) 1_555 n
C4a C5 1.35(15) 1_555 n
C4a C5 1.36(15) 15_555 n
C4a H2a 1.09(15) 1_555 n
C5 C4a 1.35(15) 1_555 n
C5 C4a 1.36(15) 15_555 n
C5 C5 0.02(15) 15_555 n
C5 C6 1.45(15) 1_555 n
C5 C6 1.45(15) 15_555 n
C5 Hme1 2.10(15) 1_555 n
C5 Hme1 2.09(15) 15_555 n
C5 Hme3 2.09(15) 1_555 n
C5 Hme3 2.09(15) 15_555 n
C5 Dme1 2.10(15) 1_555 n
C5 Dme1 2.09(15) 15_555 n
C5 Dme3 2.09(15) 1_555 n
C5 Dme3 2.09(15) 15_555 n
C6 C5 1.45(15) 1_555 n
C6 C5 1.45(15) 15_555 n
C6 C6 0.02(15) 15_555 n
C6 Hme1 1.10(15) 1_555 n
C6 Hme1 1.08(15) 15_555 n
C6 Hme2 1.10(15) 1_555 n
C6 Hme2 1.11(15) 15_555 n
C6 Hme3 1.09(15) 1_555 n
C6 Hme3 1.09(15) 15_555 n
C6 Dme1 1.10(15) 1_555 n
C6 Dme1 1.08(15) 15_555 n
C6 Dme2 1.10(15) 1_555 n
C6 Dme2 1.11(15) 15_555 n
C6 Dme3 1.09(15) 1_555 n
C6 Dme3 1.09(15) 15_555 n
O1a Fe2 2.01(15) 2_555 n
O1a C1a 1.30(15) 1_555 n
O2a Fe1 1.99(15) 2_555 n
O2a C1a 1.30(15) 1_555 n
O2a C62 2.13(15) 15_555 n
O2a C62 2.21(15) 18_565 n
O2a O2b2 1.96(15) -10_565 n
O2a Hme12 1.73(15) 15_555 n
O2a Hme22 1.60(15) 18_565 n
O2a Hme32 1.76(15) 15_555 n
O2a Hme32 2.02(15) 18_565 n
O2a Dme12 1.73(15) 15_555 n
O2a Dme22 1.60(15) 18_565 n
O2a Dme32 1.76(15) 15_555 n
O2a Dme32 2.02(15) 18_565 n
H1 C3 1.09(15) 1_555 n
H1 C3 1.09(15) 15_555 n
H1 H1 0.02(15) 15_555 n
H1 H1d 1.83(15) -5_566 n
H1 H1d 1.82(15) -17_566 n
H1 H4d 1.93(15) 9_566 n
H1 H4d 1.93(15) 24_566 n
H2a C4a 1.09(15) 1_555 n
Hme1 C5 2.10(15) 1_555 n
Hme1 C5 2.09(15) 15_555 n
Hme1 C6 1.10(15) 1_555 n
Hme1 C6 1.08(15) 15_555 n
Hme1 Hme1 1.82(15) 15_555 n
Hme1 Hme2 1.79(15) 1_555 n
Hme1 Hme2 0.10(15) 15_555 n
Hme1 Hme3 1.78(15) 1_555 n
Hme1 Hme3 1.70(15) 15_555 n
Hme1 Dme1 1.82(15) 15_555 n
Hme1 Dme2 1.79(15) 1_555 n
Hme1 Dme2 0.10(15) 15_555 n
Hme1 Dme3 1.78(15) 1_555 n
Hme1 Dme3 1.70(15) 15_555 n
Hme2 C6 1.10(15) 1_555 n
Hme2 C6 1.11(15) 15_555 n
Hme2 Hme1 1.79(15) 1_555 n
Hme2 Hme1 0.10(15) 15_555 n
Hme2 Hme2 1.75(15) 15_555 n
Hme2 Hme3 1.76(15) 1_555 n
Hme2 Hme3 1.84(15) 15_555 n
Hme2 Dme1 1.79(15) 1_555 n
Hme2 Dme1 0.10(15) 15_555 n
Hme2 Dme2 1.75(15) 15_555 n
Hme2 Dme3 1.76(15) 1_555 n
Hme2 Dme3 1.84(15) 15_555 n
Hme3 C5 2.09(15) 1_555 n
Hme3 C5 2.09(15) 15_555 n
Hme3 C6 1.09(15) 1_555 n
Hme3 C6 1.09(15) 15_555 n
Hme3 Hme1 1.78(15) 1_555 n
Hme3 Hme1 1.70(15) 15_555 n
Hme3 Hme2 1.76(15) 1_555 n
Hme3 Hme2 1.84(15) 15_555 n
Hme3 Hme3 0.17(15) 15_555 n
Hme3 Dme1 1.78(15) 1_555 n
Hme3 Dme1 1.70(15) 15_555 n
Hme3 Dme2 1.76(15) 1_555 n
Hme3 Dme2 1.84(15) 15_555 n
Hme3 Dme3 0.17(15) 15_555 n
Dme1 C5 2.10(15) 1_555 n
Dme1 C5 2.09(15) 15_555 n
Dme1 C6 1.10(15) 1_555 n
Dme1 C6 1.08(15) 15_555 n
Dme1 Hme1 1.82(15) 15_555 n
Dme1 Hme2 1.79(15) 1_555 n
Dme1 Hme2 0.10(15) 15_555 n
Dme1 Hme3 1.78(15) 1_555 n
Dme1 Hme3 1.70(15) 15_555 n
Dme1 Dme1 1.82(15) 15_555 n
Dme1 Dme2 1.79(15) 1_555 n
Dme1 Dme2 0.10(15) 15_555 n
Dme1 Dme3 1.78(15) 1_555 n
Dme1 Dme3 1.70(15) 15_555 n
Dme2 C6 1.10(15) 1_555 n
Dme2 C6 1.11(15) 15_555 n
Dme2 Hme1 1.79(15) 1_555 n
Dme2 Hme1 0.10(15) 15_555 n
Dme2 Hme2 1.75(15) 15_555 n
Dme2 Hme3 1.76(15) 1_555 n
Dme2 Hme3 1.84(15) 15_555 n
Dme2 Dme1 1.79(15) 1_555 n
Dme2 Dme1 0.10(15) 15_555 n
Dme2 Dme2 1.75(15) 15_555 n
Dme2 Dme3 1.76(15) 1_555 n
Dme2 Dme3 1.84(15) 15_555 n
Dme3 C5 2.09(15) 1_555 n
Dme3 C5 2.09(15) 15_555 n
Dme3 C6 1.09(15) 1_555 n
Dme3 C6 1.09(15) 15_555 n
Dme3 Hme1 1.78(15) 1_555 n
Dme3 Hme1 1.70(15) 15_555 n
Dme3 Hme2 1.76(15) 1_555 n
Dme3 Hme2 1.84(15) 15_555 n
Dme3 Hme3 0.17(15) 15_555 n
Dme3 Dme1 1.78(15) 1_555 n
Dme3 Dme1 1.70(15) 15_555 n
Dme3 Dme2 1.76(15) 1_555 n
Dme3 Dme2 1.84(15) 15_555 n
Dme3 Dme3 0.17(15) 15_555 n
C1a2 C1a2 1.73(15) 15_555 n
C1a2 C1a2 1.47(15) -10_565 n
C1a2 C2a2 1.52(15) 1_555 n
C1a2 C2a2 2.09(15) 15_555 n
C1a2 C2a2 1.57(15) -10_565 n
C1a2 C2a2 2.19(15) -20_556 n
C1a2 C32 2.05(15) 15_555 n
C1a2 C32 1.99(15) 18_565 n
C1a2 C4a2 2.02(15) 21_566 n
C1a2 C4a2 1.57(15) -10_565 n
C1a2 C4a2 1.19(15) -20_556 n
C1a2 C52 1.91(15) 21_566 n
C1a2 C52 1.95(15) -20_556 n
C1a2 O1a2 1.20(15) 1_555 n
C1a2 O1a2 2.06(15) -10_565 n
C1a2 O2a2 1.30(15) 1_555 n
C1a2 O2a2 1.77(15) 15_555 n
C1a2 O2a2 2.19(15) -10_565 n
C1a2 H12 1.61(15) 15_555 n
C1a2 H12 1.53(15) 18_565 n
C1a2 H2a2 1.33(15) -10_565 n
C1a2 H2a2 1.06(15) -20_556 n
C1b2 C1b2 1.56(15) 21_566 n
C1b2 C1b2 2.03(15) -10_565 n
C1b2 C2b2 1.52(15) 1_555 n
C1b2 C2b2 2.05(15) 21_566 n
C1b2 C2b2 1.75(15) -10_565 n
C1b2 C32 2.18(15) 21_566 n
C1b2 C4a2 2.13(15) 15_555 n
C1b2 C4b2 1.07(15) 18_565 n
C1b2 C4b2 1.22(15) -10_565 n
C1b2 C52 1.61(15) 15_555 n
C1b2 C52 1.54(15) 18_565 n
C1b2 C62 2.02(15) 15_555 n
C1b2 C62 1.96(15) 18_565 n
C1b2 O1b2 1.20(15) 1_555 n
C1b2 O1b2 1.70(15) 21_566 n
C1b2 O2b2 1.30(15) 1_555 n
C1b2 H12 1.85(15) 21_566 n
C1b2 H12 1.95(15) -20_556 n
C1b2 H2b2 0.89(15) 18_565 n
C1b2 H2b2 0.75(15) -10_565 n
C1b2 Hme12 1.72(15) 18_565 n
C1b2 Hme22 1.78(15) 15_555 n
C1b2 Dme12 1.72(15) 18_565 n
C1b2 Dme22 1.78(15) 15_555 n
C1b2 C1d 1.91(15) -11_556 n
C1b2 C1d 2.23(15) -23_556 n
C1b2 C2d 2.11(15) 16_556 n
C1b2 C2d 1.80(15) -8_556 n
C1b2 C3d 1.84(15) 4_556 n
C1b2 O4d 1.88(15) 4_556 n
C1b2 H1d 2.09(15) -11_556 n
C1b2 H1d 1.80(15) -23_556 n
C1b2 H2d 1.15(15) -11_556 n
C1b2 H2d 1.88(15) -23_556 n
C1b2 H4d 1.95(15) 16_556 n
C1b2 H4d 1.85(15) -8_556 n
C1b2 H5d 1.52(15) 16_556 n
C1b2 H5d 1.66(15) -8_556 n
C1b2 H6d 1.79(15) -8_556 n
C1b2 H7d 1.45(15) 4_556 n
C1b2 H7d 1.23(15) -20_556 n
C2a2 C1a2 1.52(15) 1_555 n
C2a2 C1a2 2.09(15) 15_555 n
C2a2 C1a2 2.19(15) 18_565 n
C2a2 C1a2 1.57(15) -10_565 n
C2a2 C2a2 1.81(15) 4_556 n
C2a2 C2a2 1.81(15) 12_566 n
C2a2 C2a2 1.20(15) 15_555 n
C2a2 C2a2 1.28(15) 18_565 n
C2a2 C2a2 1.35(15) 21_566 n
C2a2 C2a2 0.10(15) -10_565 n
C2a2 C2a2 1.28(15) -20_556 n
C2a2 C2b2 1.44(15) 4_556 n
C2a2 C2b2 1.46(15) 12_566 n
C2a2 C2b2 1.94(15) 15_555 n
C2a2 C2b2 1.88(15) 18_565 n
C2a2 C2b2 2.06(15) 21_566 n
C2a2 C2b2 2.11(15) -20_556 n
C2a2 C32 1.40(15) 1_555 n
C2a2 C32 1.29(15) 4_556 n
C2a2 C32 1.36(15) 12_566 n
C2a2 C32 0.66(15) 15_555 n
C2a2 C32 0.65(15) 18_565 n
C2a2 C32 1.84(15) 21_566 n
C2a2 C32 1.46(15) -10_565 n
C2a2 C32 1.84(15) -20_556 n
C2a2 C4a2 1.40(15) 1_555 n
C2a2 C4a2 2.23(15) 12_566 n
C2a2 C4a2 1.07(15) 21_566 n
C2a2 C4a2 1.29(15) -10_565 n
C2a2 C4a2 0.97(15) -20_556 n
C2a2 C4b2 2.02(15) 4_556 n
C2a2 C4b2 1.95(15) 12_566 n
C2a2 C4b2 1.88(15) 21_566 n
C2a2 C4b2 1.94(15) -20_556 n
C2a2 C52 1.41(15) 21_566 n
C2a2 C52 1.42(15) -20_556 n
C2a2 H12 2.09(15) 4_556 n
C2a2 H12 1.14(15) 15_555 n
C2a2 H12 1.13(15) 18_565 n
C2a2 H2a2 2.04(15) 21_566 n
C2a2 H2a2 2.07(15) -10_565 n
C2a2 H2a2 1.96(15) -20_556 n
C2b2 C1b2 1.52(15) 1_555 n
C2b2 C1b2 2.05(15) 21_566 n
C2b2 C1b2 1.75(15) -10_565 n
C2b2 C2a2 1.44(15) 4_556 n
C2b2 C2a2 1.46(15) 12_566 n
C2b2 C2a2 1.94(15) 15_555 n
C2b2 C2a2 2.11(15) 18_565 n
C2b2 C2a2 2.06(15) 21_566 n
C2b2 C2a2 1.88(15) -20_556 n
C2b2 C2b2 2.11(15) 4_556 n
C2b2 C2b2 2.15(15) 12_566 n
C2b2 C2b2 1.76(15) 15_555 n
C2b2 C2b2 1.52(15) 18_565 n
C2b2 C2b2 1.23(15) 21_566 n
C2b2 C2b2 0.38(15) -10_565 n
C2b2 C2b2 1.52(15) -20_556 n
C2b2 C32 1.40(15) 1_555 n
C2b2 C32 1.52(15) 4_556 n
C2b2 C32 1.71(15) 12_566 n
C2b2 C32 2.05(15) 15_555 n
C2b2 C32 2.03(15) 18_565 n
C2b2 C32 0.83(15) 21_566 n
C2b2 C32 1.61(15) -10_565 n
C2b2 C32 0.86(15) -20_556 n
C2b2 C4a2 2.00(15) 4_556 n
C2b2 C4a2 1.73(15) 12_566 n
C2b2 C4a2 1.50(15) 15_555 n
C2b2 C4a2 1.71(15) 18_565 n
C2b2 C4b2 1.40(15) 1_555 n
C2b2 C4b2 1.25(15) 15_555 n
C2b2 C4b2 0.88(15) 18_565 n
C2b2 C4b2 1.03(15) -10_565 n
C2b2 C52 2.16(15) 12_566 n
C2b2 C52 1.07(15) 15_555 n
C2b2 C52 1.04(15) 18_565 n
C2b2 C52 2.10(15) -10_565 n
C2b2 H12 1.24(15) 21_566 n
C2b2 H12 1.26(15) -20_556 n
C2b2 H2b2 1.89(15) 18_565 n
C2b2 H2b2 1.84(15) -10_565 n
C32 C1a2 2.05(15) 15_555 n
C32 C1a2 1.99(15) -20_556 n
C32 C1b2 2.18(15) 21_566 n
C32 C2a2 1.40(15) 1_555 n
C32 C2a2 1.29(15) 4_556 n
C32 C2a2 1.36(15) 12_566 n
C32 C2a2 0.66(15) 15_555 n
C32 C2a2 1.84(15) 18_565 n
C32 C2a2 1.84(15) 21_566 n
C32 C2a2 1.46(15) -10_565 n
C32 C2a2 0.65(15) -20_556 n
C32 C2b2 1.40(15) 1_555 n
C32 C2b2 1.52(15) 4_556 n
C32 C2b2 1.71(15) 12_566 n
C32 C2b2 2.05(15) 15_555 n
C32 C2b2 0.86(15) 18_565 n
C32 C2b2 0.83(15) 21_566 n
C32 C2b2 1.61(15) -10_565 n
C32 C2b2 2.03(15) -20_556 n
C32 C32 0.16(15) 4_556 n
C32 C32 1.64(15) 12_566 n
C32 C32 1.27(15) 15_555 n
C32 C32 1.16(15) 18_565 n
C32 C32 1.04(15) 21_566 n
C32 C32 1.64(15) -10_565 n
C32 C32 1.16(15) -20_556 n
C32 C4a2 1.10(15) 12_566 n
C32 C4a2 1.35(15) 15_555 n
C32 C4a2 2.19(15) 18_565 n
C32 C4a2 1.22(15) -10_565 n
C32 C4a2 1.51(15) -20_556 n
C32 C4b2 1.51(15) 12_566 n
C32 C4b2 1.48(15) 18_565 n
C32 C4b2 1.60(15) 21_566 n
C32 C4b2 1.39(15) -10_565 n
C32 C52 1.19(15) 12_566 n
C32 C52 2.10(15) 15_555 n
C32 C52 2.05(15) 18_565 n
C32 C52 2.20(15) 21_566 n
C32 C52 1.18(15) -10_565 n
C32 H12 1.09(15) 1_555 n
C32 H12 1.10(15) 4_556 n
C32 H12 1.97(15) 21_566 n
C32 H12 2.04(15) -20_556 n
C4a2 C1a2 1.19(15) 18_565 n
C4a2 C1a2 2.02(15) 21_566 n
C4a2 C1a2 1.57(15) -10_565 n
C4a2 C1b2 2.13(15) 15_555 n
C4a2 C2a2 1.40(15) 1_555 n
C4a2 C2a2 2.23(15) 12_566 n
C4a2 C2a2 0.97(15) 18_565 n
C4a2 C2a2 1.07(15) 21_566 n
C4a2 C2a2 1.29(15) -10_565 n
C4a2 C2b2 2.00(15) 4_556 n
C4a2 C2b2 1.73(15) 12_566 n
C4a2 C2b2 1.50(15) 15_555 n
C4a2 C2b2 1.71(15) -20_556 n
C4a2 C32 1.10(15) 12_566 n
C4a2 C32 1.35(15) 15_555 n
C4a2 C32 1.51(15) 18_565 n
C4a2 C32 1.22(15) -10_565 n
C4a2 C32 2.19(15) -20_556 n
C4a2 C4a2 1.82(15) 4_556 n
C4a2 C4a2 0.60(15) 21_566 n
C4a2 C4b2 1.44(15) 4_556 n
C4a2 C4b2 1.49(15) -20_556 n
C4a2 C52 1.40(15) 1_555 n
C4a2 C52 1.32(15) 4_556 n
C4a2 C52 1.92(15) 21_566 n
C4a2 C52 1.83(15) -20_556 n
C4a2 O1a2 1.77(15) 18_565 n
C4a2 H12 1.07(15) 12_566 n
C4a2 H12 1.64(15) 15_555 n
C4a2 H12 1.78(15) 18_565 n
C4a2 H12 1.21(15) -10_565 n
C4a2 H2a2 1.09(15) 1_555 n
C4a2 H2a2 1.19(15) 21_566 n
C4b2 C1b2 1.22(15) -10_565 n
C4b2 C1b2 1.07(15) -20_556 n
C4b2 C2a2 2.02(15) 4_556 n
C4b2 C2a2 1.95(15) 12_566 n
C4b2 C2a2 1.94(15) 18_565 n
C4b2 C2a2 1.88(15) 21_566 n
C4b2 C2b2 1.40(15) 1_555 n
C4b2 C2b2 1.25(15) 15_555 n
C4b2 C2b2 1.03(15) -10_565 n
C4b2 C2b2 0.88(15) -20_556 n
C4b2 C32 1.51(15) 12_566 n
C4b2 C32 1.60(15) 21_566 n
C4b2 C32 1.39(15) -10_565 n
C4b2 C32 1.48(15) -20_556 n
C4b2 C4a2 1.44(15) 4_556 n
C4b2 C4a2 1.49(15) 18_565 n
C4b2 C4b2 2.09(15) 4_556 n
C4b2 C4b2 0.23(15) 15_555 n
C4b2 C52 1.40(15) 1_555 n
C4b2 C52 1.49(15) 4_556 n
C4b2 C52 1.60(15) 15_555 n
C4b2 C52 1.69(15) 18_565 n
C4b2 O1b2 1.94(15) -10_565 n
C4b2 O1b2 1.88(15) -20_556 n
C4b2 O2b2 2.13(15) -10_565 n
C4b2 O2b2 1.99(15) -20_556 n
C4b2 H12 1.69(15) 12_566 n
C4b2 H12 1.87(15) 21_566 n
C4b2 H12 1.57(15) -10_565 n
C4b2 H12 1.75(15) -20_556 n
C4b2 H2b2 1.09(15) 1_555 n
C4b2 H2b2 1.08(15) 15_555 n
C4b2 H2d 2.06(15) -17_566 n
C4b2 H7d 1.89(15) 12_566 n
C4b2 H7d 1.92(15) 21_566 n
C52 C1a2 1.95(15) 18_565 n
C52 C1a2 1.91(15) 21_566 n
C52 C1b2 1.61(15) 15_555 n
C52 C1b2 1.54(15) -20_556 n
C52 C2a2 1.42(15) 18_565 n
C52 C2a2 1.41(15) 21_566 n
C52 C2b2 2.16(15) 12_566 n
C52 C2b2 1.07(15) 15_555 n
C52 C2b2 2.10(15) -10_565 n
C52 C2b2 1.04(15) -20_556 n
C52 C32 1.19(15) 12_566 n
C52 C32 2.10(15) 15_555 n
C52 C32 2.20(15) 21_566 n
C52 C32 1.18(15) -10_565 n
C52 C32 2.05(15) -20_556 n
C52 C4a2 1.40(15) 1_555 n
C52 C4a2 1.32(15) 4_556 n
C52 C4a2 1.83(15) 18_565 n
C52 C4a2 1.92(15) 21_566 n
C52 C4b2 1.40(15) 1_555 n
C52 C4b2 1.49(15) 4_556 n
C52 C4b2 1.60(15) 15_555 n
C52 C4b2 1.69(15) -20_556 n
C52 C52 0.12(15) 4_556 n
C52 C62 1.52(15) 1_555 n
C52 C62 1.53(15) 4_556 n
C52 O1a2 1.95(15) 18_565 n
C52 O1a2 1.89(15) 21_566 n
C52 O2b2 1.94(15) 15_555 n
C52 O2b2 1.85(15) -20_556 n
C52 H12 0.43(15) 12_566 n
C52 H12 0.41(15) -10_565 n
C52 H2a2 2.07(15) 4_556 n
C52 H2b2 2.07(15) 15_555 n
C62 Fe1 2.29(15) 8_665 n
C62 O2a 2.13(15) 15_555 n
C62 O2a 2.21(15) -20_556 n
C62 C1b2 2.02(15) 15_555 n
C62 C1b2 1.96(15) -20_556 n
C62 C52 1.52(15) 1_555 n
C62 C52 1.53(15) 4_556 n
C62 C62 0.10(15) 4_556 n
C62 O1a2 1.81(15) 18_565 n
C62 O1a2 1.76(15) 21_566 n
C62 O2b2 1.51(15) 15_555 n
C62 O2b2 1.41(15) -20_556 n
C62 H12 1.68(15) 12_566 n
C62 H12 1.68(15) -10_565 n
C62 Hme12 1.09(15) 1_555 n
C62 Hme12 1.17(15) 4_556 n
C62 Hme22 1.09(15) 1_555 n
C62 Hme22 1.00(15) 4_556 n
C62 Hme32 1.09(15) 1_555 n
C62 Hme32 1.11(15) 4_556 n
C62 Dme12 1.09(15) 1_555 n
C62 Dme12 1.17(15) 4_556 n
C62 Dme22 1.09(15) 1_555 n
C62 Dme22 1.00(15) 4_556 n
C62 Dme32 1.09(15) 1_555 n
C62 Dme32 1.11(15) 4_556 n
C62 O4d 2.20(15) 18_565 n
C62 O4d 2.13(15) 21_566 n
O1a2 C1a2 1.20(15) 1_555 n
O1a2 C1a2 2.06(15) -10_565 n
O1a2 C4a2 1.77(15) -20_556 n
O1a2 C52 1.89(15) 21_566 n
O1a2 C52 1.95(15) -20_556 n
O1a2 C62 1.76(15) 21_566 n
O1a2 C62 1.81(15) -20_556 n
O1a2 O1a2 1.90(15) -10_565 n
O1a2 O2b2 1.84(15) 4_556 n
O1a2 H12 1.77(15) 15_555 n
O1a2 H12 1.67(15) 18_565 n
O1a2 H2a2 1.67(15) -10_565 n
O1a2 H2a2 1.31(15) -20_556 n
O1a2 Hme22 2.04(15) -20_556 n
O1a2 Hme32 1.30(15) 21_566 n
O1a2 Hme32 1.52(15) -20_556 n
O1a2 Dme22 2.04(15) -20_556 n
O1a2 Dme32 1.30(15) 21_566 n
O1a2 Dme32 1.52(15) -20_556 n
O1b2 C1b2 1.20(15) 1_555 n
O1b2 C1b2 1.70(15) 21_566 n
O1b2 C4b2 1.88(15) 18_565 n
O1b2 C4b2 1.94(15) -10_565 n
O1b2 O1b2 0.93(15) 21_566 n
O1b2 H2b2 1.24(15) 18_565 n
O1b2 H2b2 1.18(15) -10_565 n
O1b2 C1d 1.75(15) -11_556 n
O1b2 C1d 1.96(15) -23_556 n
O1b2 C2d 1.59(15) 16_556 n
O1b2 C2d 1.34(15) -8_556 n
O1b2 C3d 1.52(15) 4_556 n
O1b2 C3d 1.85(15) -20_556 n
O1b2 O4d 2.01(15) 4_556 n
O1b2 H2d 0.74(15) -11_556 n
O1b2 H2d 1.37(15) -23_556 n
O1b2 H4d 2.03(15) -8_556 n
O1b2 H5d 0.54(15) 16_556 n
O1b2 H5d 0.74(15) -8_556 n
O1b2 H6d 1.53(15) -8_556 n
O1b2 H7d 1.33(15) 4_556 n
O1b2 H7d 1.18(15) -20_556 n
O2a2 C1a2 1.30(15) 1_555 n
O2a2 C1a2 1.77(15) 15_555 n
O2a2 C1a2 2.19(15) -10_565 n
O2a2 O2a2 0.84(15) 15_555 n
O2a2 O2a2 2.10(15) -10_565 n
O2a2 H2a2 1.93(15) -10_565 n
O2a2 H2a2 1.85(15) -20_556 n
O2b2 O2a 1.96(15) -10_565 n
O2b2 C1b2 1.30(15) 1_555 n
O2b2 C4b2 1.99(15) 18_565 n
O2b2 C4b2 2.13(15) -10_565 n
O2b2 C52 1.94(15) 15_555 n
O2b2 C52 1.85(15) 18_565 n
O2b2 C62 1.51(15) 15_555 n
O2b2 C62 1.41(15) 18_565 n
O2b2 O1a2 1.84(15) 4_556 n
O2b2 H12 2.02(15) 21_566 n
O2b2 H2b2 1.70(15) 18_565 n
O2b2 H2b2 1.58(15) -10_565 n
O2b2 Hme12 0.86(15) 18_565 n
O2b2 Hme22 0.81(15) 15_555 n
O2b2 Hme32 1.97(15) 18_565 n
O2b2 Dme12 0.86(15) 18_565 n
O2b2 Dme22 0.81(15) 15_555 n
O2b2 Dme32 1.97(15) 18_565 n
O2b2 C1d 1.77(15) -11_556 n
O2b2 C2d 1.99(15) -8_556 n
O2b2 C3d 1.85(15) 4_556 n
O2b2 O4d 1.46(15) 4_556 n
O2b2 H1d 1.88(15) -11_556 n
O2b2 H1d 1.31(15) -23_556 n
O2b2 H2d 1.69(15) -11_556 n
O2b2 H3d 1.65(15) -11_556 n
O2b2 H4d 1.72(15) 16_556 n
O2b2 H4d 1.53(15) -8_556 n
O2b2 H6d 1.82(15) -8_556 n
O2b2 H7d 1.84(15) 4_556 n
O2b2 H7d 1.55(15) -20_556 n
H12 C1a2 1.61(15) 15_555 n
H12 C1a2 1.53(15) -20_556 n
H12 C1b2 1.95(15) 18_565 n
H12 C1b2 1.85(15) 21_566 n
H12 C2a2 2.09(15) 4_556 n
H12 C2a2 1.14(15) 15_555 n
H12 C2a2 1.13(15) -20_556 n
H12 C2b2 1.26(15) 18_565 n
H12 C2b2 1.24(15) 21_566 n
H12 C32 1.09(15) 1_555 n
H12 C32 1.10(15) 4_556 n
H12 C32 2.04(15) 18_565 n
H12 C32 1.97(15) 21_566 n
H12 C4a2 1.07(15) 12_566 n
H12 C4a2 1.64(15) 15_555 n
H12 C4a2 1.21(15) -10_565 n
H12 C4a2 1.78(15) -20_556 n
H12 C4b2 1.69(15) 12_566 n
H12 C4b2 1.75(15) 18_565 n
H12 C4b2 1.87(15) 21_566 n
H12 C4b2 1.57(15) -10_565 n
H12 C52 0.43(15) 12_566 n
H12 C52 0.41(15) -10_565 n
H12 C62 1.68(15) 12_566 n
H12 C62 1.68(15) -10_565 n
H12 O1a2 1.77(15) 15_555 n
H12 O1a2 1.67(15) -20_556 n
H12 O2b2 2.02(15) 21_566 n
H12 H12 0.18(15) 4_556 n
H12 H2a2 1.82(15) 12_566 n
H2a2 C1a2 1.06(15) 18_565 n
H2a2 C1a2 1.33(15) -10_565 n
H2a2 C2a2 1.96(15) 18_565 n
H2a2 C2a2 2.04(15) 21_566 n
H2a2 C2a2 2.07(15) -10_565 n
H2a2 C4a2 1.09(15) 1_555 n
H2a2 C4a2 1.19(15) 21_566 n
H2a2 C52 2.07(15) 4_556 n
H2a2 O1a2 1.31(15) 18_565 n
H2a2 O1a2 1.67(15) -10_565 n
H2a2 O2a2 1.85(15) 18_565 n
H2a2 O2a2 1.93(15) -10_565 n
H2a2 H12 1.82(15) 12_566 n
H2a2 H2a2 0.36(15) 21_566 n
H2b2 C1b2 0.75(15) -10_565 n
H2b2 C1b2 0.89(15) -20_556 n
H2b2 C2b2 1.84(15) -10_565 n
H2b2 C2b2 1.89(15) -20_556 n
H2b2 C4b2 1.09(15) 1_555 n
H2b2 C4b2 1.08(15) 15_555 n
H2b2 C52 2.07(15) 15_555 n
H2b2 O1b2 1.18(15) -10_565 n
H2b2 O1b2 1.24(15) -20_556 n
H2b2 O2b2 1.58(15) -10_565 n
H2b2 O2b2 1.70(15) -20_556 n
H2b2 H2b2 0.15(15) 15_555 n
H2b2 C1d 1.65(15) -5_566 n
H2b2 C1d 1.69(15) -17_566 n
H2b2 C2d 1.55(15) 9_566 n
H2b2 C2d 1.59(15) 24_566 n
H2b2 C3d 1.66(15) 12_566 n
H2b2 C3d 1.72(15) 21_566 n
H2b2 H1d 1.56(15) -5_566 n
H2b2 H1d 1.53(15) -17_566 n
H2b2 H2d 1.14(15) -5_566 n
H2b2 H2d 1.23(15) -17_566 n
H2b2 H4d 1.47(15) 9_566 n
H2b2 H4d 1.49(15) 24_566 n
H2b2 H5d 1.27(15) 9_566 n
H2b2 H5d 1.26(15) 24_566 n
H2b2 H7d 0.86(15) 12_566 n
H2b2 H7d 0.83(15) 21_566 n
Hme12 Fe1 2.12(15) 8_665 n
Hme12 O2a 1.73(15) 15_555 n
Hme12 C1b2 1.72(15) -20_556 n
Hme12 C62 1.09(15) 1_555 n
Hme12 C62 1.17(15) 4_556 n
Hme12 O2b2 0.86(15) -20_556 n
Hme12 Hme12 1.75(15) 4_556 n
Hme12 Hme22 1.78(15) 1_555 n
Hme12 Hme22 0.19(15) 4_556 n
Hme12 Hme32 1.77(15) 1_555 n
Hme12 Hme32 1.93(15) 4_556 n
Hme12 Dme12 1.75(15) 4_556 n
Hme12 Dme22 1.78(15) 1_555 n
Hme12 Dme22 0.19(15) 4_556 n
Hme12 Dme32 1.77(15) 1_555 n
Hme12 Dme32 1.93(15) 4_556 n
Hme12 C1d 2.07(15) -17_566 n
Hme12 C3d 2.05(15) 21_566 n
Hme12 O4d 1.10(15) 21_566 n
Hme12 O4d 1.94(15) -5_566 n
Hme12 H1d 1.85(15) -5_566 n
Hme12 H2d 1.90(15) -17_566 n
Hme12 H3d 1.61(15) -17_566 n
Hme12 H6d 1.61(15) 24_566 n
Hme22 Fe1 2.11(15) 8_665 n
Hme22 O2a 1.60(15) -20_556 n
Hme22 C1b2 1.78(15) 15_555 n
Hme22 C62 1.09(15) 1_555 n
Hme22 C62 1.00(15) 4_556 n
Hme22 O1a2 2.04(15) 18_565 n
Hme22 O2b2 0.81(15) 15_555 n
Hme22 Hme12 1.78(15) 1_555 n
Hme22 Hme12 0.19(15) 4_556 n
Hme22 Hme22 1.78(15) 4_556 n
Hme22 Hme32 1.78(15) 1_555 n
Hme22 Hme32 1.61(15) 4_556 n
Hme22 Dme12 1.78(15) 1_555 n
Hme22 Dme12 0.19(15) 4_556 n
Hme22 Dme22 1.78(15) 4_556 n
Hme22 Dme32 1.78(15) 1_555 n
Hme22 Dme32 1.61(15) 4_556 n
Hme22 O4d 1.27(15) 18_565 n
Hme22 H1d 1.88(15) -7_565 n
Hme22 H3d 1.69(15) -19_565 n
Hme22 H6d 1.79(15) -22_565 n
Hme32 Fe1 2.29(15) 8_665 n
Hme32 O2a 1.76(15) 15_555 n
Hme32 O2a 2.02(15) -20_556 n
Hme32 C62 1.09(15) 1_555 n
Hme32 C62 1.11(15) 4_556 n
Hme32 O1a2 1.52(15) 18_565 n
Hme32 O1a2 1.30(15) 21_566 n
Hme32 O2b2 1.97(15) -20_556 n
Hme32 Hme12 1.77(15) 1_555 n
Hme32 Hme12 1.93(15) 4_556 n
Hme32 Hme22 1.78(15) 1_555 n
Hme32 Hme22 1.61(15) 4_556 n
Hme32 Hme32 0.32(15) 4_556 n
Hme32 Dme12 1.77(15) 1_555 n
Hme32 Dme12 1.93(15) 4_556 n
Hme32 Dme22 1.78(15) 1_555 n
Hme32 Dme22 1.61(15) 4_556 n
Hme32 Dme32 0.32(15) 4_556 n
Dme12 Fe1 2.12(15) 8_665 n
Dme12 O2a 1.73(15) 15_555 n
Dme12 C1b2 1.72(15) -20_556 n
Dme12 C62 1.09(15) 1_555 n
Dme12 C62 1.17(15) 4_556 n
Dme12 O2b2 0.86(15) -20_556 n
Dme12 Hme12 1.75(15) 4_556 n
Dme12 Hme22 1.78(15) 1_555 n
Dme12 Hme22 0.19(15) 4_556 n
Dme12 Hme32 1.77(15) 1_555 n
Dme12 Hme32 1.93(15) 4_556 n
Dme12 Dme12 1.75(15) 4_556 n
Dme12 Dme22 1.78(15) 1_555 n
Dme12 Dme22 0.19(15) 4_556 n
Dme12 Dme32 1.77(15) 1_555 n
Dme12 Dme32 1.93(15) 4_556 n
Dme12 C1d 2.07(15) -17_566 n
Dme12 C3d 2.05(15) 21_566 n
Dme12 O4d 1.10(15) 21_566 n
Dme12 O4d 1.94(15) -5_566 n
Dme12 H1d 1.85(15) -5_566 n
Dme12 H2d 1.90(15) -17_566 n
Dme12 H3d 1.61(15) -17_566 n
Dme12 H6d 1.61(15) 24_566 n
Dme22 Fe1 2.11(15) 8_665 n
Dme22 O2a 1.60(15) -20_556 n
Dme22 C1b2 1.78(15) 15_555 n
Dme22 C62 1.09(15) 1_555 n
Dme22 C62 1.00(15) 4_556 n
Dme22 O1a2 2.04(15) 18_565 n
Dme22 O2b2 0.81(15) 15_555 n
Dme22 Hme12 1.78(15) 1_555 n
Dme22 Hme12 0.19(15) 4_556 n
Dme22 Hme22 1.78(15) 4_556 n
Dme22 Hme32 1.78(15) 1_555 n
Dme22 Hme32 1.61(15) 4_556 n
Dme22 Dme12 1.78(15) 1_555 n
Dme22 Dme12 0.19(15) 4_556 n
Dme22 Dme22 1.78(15) 4_556 n
Dme22 Dme32 1.78(15) 1_555 n
Dme22 Dme32 1.61(15) 4_556 n
Dme22 O4d 1.27(15) 18_565 n
Dme22 H1d 1.88(15) -7_565 n
Dme22 H3d 1.69(15) -19_565 n
Dme22 H6d 1.79(15) -22_565 n
Dme32 Fe1 2.29(15) 8_665 n
Dme32 O2a 1.76(15) 15_555 n
Dme32 O2a 2.02(15) -20_556 n
Dme32 C62 1.09(15) 1_555 n
Dme32 C62 1.11(15) 4_556 n
Dme32 O1a2 1.52(15) 18_565 n
Dme32 O1a2 1.30(15) 21_566 n
Dme32 O2b2 1.97(15) -20_556 n
Dme32 Hme12 1.77(15) 1_555 n
Dme32 Hme12 1.93(15) 4_556 n
Dme32 Hme22 1.78(15) 1_555 n
Dme32 Hme22 1.61(15) 4_556 n
Dme32 Hme32 0.32(15) 4_556 n
Dme32 Dme12 1.77(15) 1_555 n
Dme32 Dme12 1.93(15) 4_556 n
Dme32 Dme22 1.78(15) 1_555 n
Dme32 Dme22 1.61(15) 4_556 n
Dme32 Dme32 0.32(15) 4_556 n
N1a Fe2 2.27(15) 207_655 n
N1a C6N2 1.40(15) 1_555 n
N1a C6N2 1.40(15) 19_656 n
N1a C6N2 1.40(15) -10_565 n
N1a C6N2 1.40(15) -14_666 n
N1a C7N1 1.40(15) 1_555 n
N1a C7N1 1.40(15) 19_656 n
N1a C7N1 1.40(15) -10_565 n
N1a C7N1 1.40(15) -14_666 n
N1a C7N3 1.40(15) 1_555 n
N1a C7N3 1.40(15) 19_656 n
N1a C7N3 1.40(15) -10_565 n
N1a C7N3 1.40(15) -14_666 n
C6N2 N1a 1.40(15) 1_555 n
C6N2 C6N2 0.68(15) -10_565 n
C6N2 C6N2 1.54(15) 214_554 n
C6N2 C6N2 1.69(15) 219_463 n
C6N2 D4N3 1.09(15) 1_555 n
C6N2 D4N3 1.72(15) -10_565 n
C6N2 D4N4 1.09(15) 1_555 n
C6N2 D4N4 0.94(15) -10_565 n
C6N2 D4N4 2.08(15) 219_463 n
C6N2 H4N3 1.09(15) 1_555 n
C6N2 H4N3 1.72(15) -10_565 n
C6N2 H4N4 1.09(15) 1_555 n
C6N2 H4N4 0.94(15) -10_565 n
C6N2 H4N4 2.08(15) 219_463 n
C6N2 C7N1 2.22(15) 1_555 n
C6N2 C7N1 0.61(15) 19_656 n
C6N2 C7N1 1.24(15) -14_666 n
C6N2 C7N1 1.60(15) 210_655 n
C6N2 C7N1 1.93(15) -201_564 n
C6N2 D5N3 0.87(15) 19_656 n
C6N2 D5N3 1.34(15) -14_666 n
C6N2 D5N3 1.96(15) 210_655 n
C6N2 D5N4 1.63(15) 19_656 n
C6N2 H5N3 0.87(15) 19_656 n
C6N2 H5N3 1.34(15) -14_666 n
C6N2 H5N3 1.96(15) 210_655 n
C6N2 H5N4 1.63(15) 19_656 n
C6N2 C7N3 2.22(15) 1_555 n
C6N2 C7N3 1.86(15) 19_656 n
C6N2 C7N3 1.78(15) -10_565 n
C6N2 C7N3 1.32(15) -14_666 n
C6N2 C7N3 2.05(15) -201_564 n
C6N2 D6N3 2.02(15) -10_565 n
C6N2 D6N4 2.09(15) 19_656 n
C6N2 D6N4 1.42(15) -14_666 n
C6N2 H6N3 2.02(15) -10_565 n
C6N2 H6N4 2.09(15) 19_656 n
C6N2 H6N4 1.42(15) -14_666 n
D4N3 C6N2 1.09(15) 1_555 n
D4N3 C6N2 1.72(15) -10_565 n
D4N3 D4N4 1.59(15) 1_555 n
D4N3 D4N4 1.18(15) -10_565 n
D4N3 H4N4 1.59(15) 1_555 n
D4N3 H4N4 1.18(15) -10_565 n
D4N3 C7N1 0.93(15) 19_656 n
D4N3 C7N1 1.96(15) 210_655 n
D4N3 D5N3 0.62(15) 19_656 n
D4N3 D5N4 1.00(15) 19_656 n
D4N3 H5N3 0.62(15) 19_656 n
D4N3 H5N4 1.00(15) 19_656 n
D4N3 C7N3 1.96(15) -10_565 n
D4N3 C7N3 1.39(15) -14_666 n
D4N3 D6N3 1.56(15) -10_565 n
D4N3 D6N4 0.60(15) -14_666 n
D4N3 H6N3 1.56(15) -10_565 n
D4N3 H6N4 0.60(15) -14_666 n
D4N4 C6N2 1.09(15) 1_555 n
D4N4 C6N2 0.94(15) -10_565 n
D4N4 C6N2 2.08(15) 219_463 n
D4N4 D4N3 1.59(15) 1_555 n
D4N4 D4N3 1.18(15) -10_565 n
D4N4 D4N4 0.44(15) -10_565 n
D4N4 H4N3 1.59(15) 1_555 n
D4N4 H4N3 1.18(15) -10_565 n
D4N4 H4N4 0.44(15) -10_565 n
D4N4 C7N1 1.66(15) 19_656 n
D4N4 C7N1 1.41(15) -14_666 n
D4N4 D5N3 1.00(15) 19_656 n
D4N4 D5N3 0.57(15) -14_666 n
D4N4 H5N3 1.00(15) 19_656 n
D4N4 H5N3 0.57(15) -14_666 n
D4N4 D6N4 1.74(15) 19_656 n
D4N4 H6N4 1.74(15) 19_656 n
H4N3 C6N2 1.09(15) 1_555 n
H4N3 C6N2 1.72(15) -10_565 n
H4N3 D4N4 1.59(15) 1_555 n
H4N3 D4N4 1.18(15) -10_565 n
H4N3 H4N4 1.59(15) 1_555 n
H4N3 H4N4 1.18(15) -10_565 n
H4N3 C7N1 0.93(15) 19_656 n
H4N3 C7N1 1.96(15) 210_655 n
H4N3 D5N3 0.62(15) 19_656 n
H4N3 D5N4 1.00(15) 19_656 n
H4N3 H5N3 0.62(15) 19_656 n
H4N3 H5N4 1.00(15) 19_656 n
H4N3 C7N3 1.96(15) -10_565 n
H4N3 C7N3 1.39(15) -14_666 n
H4N3 D6N3 1.56(15) -10_565 n
H4N3 D6N4 0.60(15) -14_666 n
H4N3 H6N3 1.56(15) -10_565 n
H4N3 H6N4 0.60(15) -14_666 n
H4N4 C6N2 1.09(15) 1_555 n
H4N4 C6N2 0.94(15) -10_565 n
H4N4 C6N2 2.08(15) -219_463 n
H4N4 D4N3 1.59(15) 1_555 n
H4N4 D4N3 1.18(15) -10_565 n
H4N4 D4N4 0.44(15) -10_565 n
H4N4 H4N3 1.59(15) 1_555 n
H4N4 H4N3 1.18(15) -10_565 n
H4N4 H4N4 0.44(15) -10_565 n
H4N4 C7N1 1.66(15) 19_656 n
H4N4 C7N1 1.41(15) -14_666 n
H4N4 D5N3 1.00(15) 19_656 n
H4N4 D5N3 0.57(15) -14_666 n
H4N4 H5N3 1.00(15) 19_656 n
H4N4 H5N3 0.57(15) -14_666 n
H4N4 D6N4 1.74(15) 19_656 n
H4N4 H6N4 1.74(15) 19_656 n
C7N1 N1a 1.40(15) 1_555 n
C7N1 C6N2 2.22(15) 1_555 n
C7N1 C6N2 0.61(15) 19_656 n
C7N1 C6N2 1.24(15) -14_666 n
C7N1 C6N2 1.60(15) 210_655 n
C7N1 C6N2 1.93(15) -201_564 n
C7N1 D4N3 0.93(15) 19_656 n
C7N1 D4N3 1.96(15) 210_655 n
C7N1 D4N4 1.66(15) 19_656 n
C7N1 D4N4 1.41(15) -14_666 n
C7N1 H4N3 0.93(15) 19_656 n
C7N1 H4N3 1.96(15) 210_655 n
C7N1 H4N4 1.66(15) 19_656 n
C7N1 H4N4 1.41(15) -14_666 n
C7N1 C7N1 1.83(15) 19_656 n
C7N1 C7N1 1.72(15) -10_565 n
C7N1 C7N1 1.42(15) 214_554 n
C7N1 C7N1 2.23(15) -219_463 n
C7N1 D5N3 1.09(15) 1_555 n
C7N1 D5N3 1.95(15) -10_565 n
C7N1 D5N3 2.01(15) 214_554 n
C7N1 D5N4 1.09(15) 1_555 n
C7N1 D5N4 2.09(15) 19_656 n
C7N1 D5N4 1.99(15) 214_554 n
C7N1 H5N3 1.09(15) 1_555 n
C7N1 H5N3 1.95(15) -10_565 n
C7N1 H5N3 2.01(15) 214_554 n
C7N1 H5N4 1.09(15) 1_555 n
C7N1 H5N4 2.09(15) 19_656 n
C7N1 H5N4 1.99(15) 214_554 n
C7N1 C7N3 2.22(15) 1_555 n
C7N1 C7N3 0.75(15) -10_565 n
C7N1 C7N3 1.27(15) -14_666 n
C7N1 C7N3 1.97(15) -201_564 n
C7N1 C7N3 1.68(15) -219_463 n
C7N1 D6N3 1.80(15) -10_565 n
C7N1 D6N3 1.44(15) -14_666 n
C7N1 D6N4 1.00(15) -10_565 n
C7N1 D6N4 2.04(15) -219_463 n
C7N1 H6N3 1.80(15) -10_565 n
C7N1 H6N3 1.44(15) -14_666 n
C7N1 H6N4 1.00(15) -10_565 n
C7N1 H6N4 2.04(15) -219_463 n
D5N3 C6N2 0.87(15) 19_656 n
D5N3 C6N2 1.34(15) -14_666 n
D5N3 C6N2 1.96(15) 210_655 n
D5N3 D4N3 0.62(15) 19_656 n
D5N3 D4N4 1.00(15) 19_656 n
D5N3 D4N4 0.57(15) -14_666 n
D5N3 H4N3 0.62(15) 19_656 n
D5N3 H4N4 1.00(15) 19_656 n
D5N3 H4N4 0.57(15) -14_666 n
D5N3 C7N1 1.09(15) 1_555 n
D5N3 C7N1 1.95(15) -10_565 n
D5N3 C7N1 2.01(15) 214_554 n
D5N3 D5N3 1.52(15) -10_565 n
D5N3 D5N4 1.59(15) 1_555 n
D5N3 H5N3 1.52(15) -10_565 n
D5N3 H5N4 1.59(15) 1_555 n
D5N3 C7N3 1.76(15) -10_565 n
D5N3 D6N4 1.21(15) -10_565 n
D5N3 H6N4 1.21(15) -10_565 n
D5N4 C6N2 1.63(15) 19_656 n
D5N4 D4N3 1.00(15) 19_656 n
D5N4 H4N3 1.00(15) 19_656 n
D5N4 C7N1 1.09(15) 1_555 n
D5N4 C7N1 2.09(15) 19_656 n
D5N4 C7N1 1.99(15) 214_554 n
D5N4 D5N3 1.59(15) 1_555 n
D5N4 D5N4 1.73(15) 19_656 n
D5N4 D5N4 1.96(15) 214_554 n
D5N4 H5N3 1.59(15) 1_555 n
D5N4 H5N4 1.73(15) 19_656 n
D5N4 H5N4 1.96(15) 214_554 n
D5N4 C7N3 0.89(15) -10_565 n
D5N4 C7N3 1.34(15) -14_666 n
D5N4 C7N3 1.98(15) -219_463 n
D5N4 D6N3 1.21(15) -10_565 n
D5N4 D6N3 0.60(15) -14_666 n
D5N4 D6N4 0.43(15) -10_565 n
D5N4 H6N3 1.21(15) -10_565 n
D5N4 H6N3 0.60(15) -14_666 n
D5N4 H6N4 0.43(15) -10_565 n
H5N3 C6N2 0.87(15) 19_656 n
H5N3 C6N2 1.34(15) -14_666 n
H5N3 C6N2 1.96(15) 210_655 n
H5N3 D4N3 0.62(15) 19_656 n
H5N3 D4N4 1.00(15) 19_656 n
H5N3 D4N4 0.57(15) -14_666 n
H5N3 H4N3 0.62(15) 19_656 n
H5N3 H4N4 1.00(15) 19_656 n
H5N3 H4N4 0.57(15) -14_666 n
H5N3 C7N1 1.09(15) 1_555 n
H5N3 C7N1 1.95(15) -10_565 n
H5N3 C7N1 2.01(15) 214_554 n
H5N3 D5N3 1.52(15) -10_565 n
H5N3 D5N4 1.59(15) 1_555 n
H5N3 H5N3 1.52(15) -10_565 n
H5N3 H5N4 1.59(15) 1_555 n
H5N3 C7N3 1.76(15) -10_565 n
H5N3 D6N4 1.21(15) -10_565 n
H5N3 H6N4 1.21(15) -10_565 n
H5N4 C6N2 1.63(15) 19_656 n
H5N4 D4N3 1.00(15) 19_656 n
H5N4 H4N3 1.00(15) 19_656 n
H5N4 C7N1 1.09(15) 1_555 n
H5N4 C7N1 2.09(15) 19_656 n
H5N4 C7N1 1.99(15) 214_554 n
H5N4 D5N3 1.59(15) 1_555 n
H5N4 D5N4 1.73(15) 19_656 n
H5N4 D5N4 1.96(15) 214_554 n
H5N4 H5N3 1.59(15) 1_555 n
H5N4 H5N4 1.73(15) 19_656 n
H5N4 H5N4 1.96(15) 214_554 n
H5N4 C7N3 0.89(15) -10_565 n
H5N4 C7N3 1.34(15) -14_666 n
H5N4 C7N3 1.98(15) -219_463 n
H5N4 D6N3 1.21(15) -10_565 n
H5N4 D6N3 0.60(15) -14_666 n
H5N4 D6N4 0.43(15) -10_565 n
H5N4 H6N3 1.21(15) -10_565 n
H5N4 H6N3 0.60(15) -14_666 n
H5N4 H6N4 0.43(15) -10_565 n
C7N3 N1a 1.40(15) 1_555 n
C7N3 C6N2 2.22(15) 1_555 n
C7N3 C6N2 1.86(15) 19_656 n
C7N3 C6N2 1.78(15) -10_565 n
C7N3 C6N2 1.32(15) -14_666 n
C7N3 C6N2 2.05(15) -201_564 n
C7N3 D4N3 1.96(15) -10_565 n
C7N3 D4N3 1.39(15) -14_666 n
C7N3 H4N3 1.96(15) -10_565 n
C7N3 H4N3 1.39(15) -14_666 n
C7N3 C7N1 2.22(15) 1_555 n
C7N3 C7N1 0.75(15) -10_565 n
C7N3 C7N1 1.27(15) -14_666 n
C7N3 C7N1 1.97(15) -201_564 n
C7N3 C7N1 1.68(15) -219_463 n
C7N3 D5N3 1.76(15) -10_565 n
C7N3 D5N4 0.89(15) -10_565 n
C7N3 D5N4 1.34(15) -14_666 n
C7N3 D5N4 1.98(15) -219_463 n
C7N3 H5N3 1.76(15) -10_565 n
C7N3 H5N4 0.89(15) -10_565 n
C7N3 H5N4 1.34(15) -14_666 n
C7N3 H5N4 1.98(15) -219_463 n
C7N3 C7N3 0.58(15) 19_656 n
C7N3 C7N3 1.70(15) 210_655 n
C7N3 C7N3 1.60(15) 214_554 n
C7N3 D6N3 1.09(15) 1_555 n
C7N3 D6N3 0.91(15) 19_656 n
C7N3 D6N4 1.09(15) 1_555 n
C7N3 D6N4 1.62(15) 19_656 n
C7N3 H6N3 1.09(15) 1_555 n
C7N3 H6N3 0.91(15) 19_656 n
C7N3 H6N4 1.09(15) 1_555 n
C7N3 H6N4 1.62(15) 19_656 n
D6N3 C6N2 2.02(15) -10_565 n
D6N3 D4N3 1.56(15) -10_565 n
D6N3 H4N3 1.56(15) -10_565 n
D6N3 C7N1 1.80(15) -10_565 n
D6N3 C7N1 1.44(15) -14_666 n
D6N3 D5N4 1.21(15) -10_565 n
D6N3 D5N4 0.60(15) -14_666 n
D6N3 H5N4 1.21(15) -10_565 n
D6N3 H5N4 0.60(15) -14_666 n
D6N3 C7N3 1.09(15) 1_555 n
D6N3 C7N3 0.91(15) 19_656 n
D6N3 D6N3 0.64(15) 19_656 n
D6N3 D6N4 1.59(15) 1_555 n
D6N3 D6N4 0.98(15) 19_656 n
D6N3 H6N3 0.64(15) 19_656 n
D6N3 H6N4 1.59(15) 1_555 n
D6N3 H6N4 0.98(15) 19_656 n
D6N4 C6N2 2.09(15) 19_656 n
D6N4 C6N2 1.42(15) -14_666 n
D6N4 D4N3 0.60(15) -14_666 n
D6N4 D4N4 1.74(15) 19_656 n
D6N4 H4N3 0.60(15) -14_666 n
D6N4 H4N4 1.74(15) 19_656 n
D6N4 C7N1 1.00(15) -10_565 n
D6N4 C7N1 2.04(15) -219_463 n
D6N4 D5N3 1.21(15) -10_565 n
D6N4 D5N4 0.43(15) -10_565 n
D6N4 H5N3 1.21(15) -10_565 n
D6N4 H5N4 0.43(15) -10_565 n
D6N4 C7N3 1.09(15) 1_555 n
D6N4 C7N3 1.62(15) 19_656 n
D6N4 D6N3 1.59(15) 1_555 n
D6N4 D6N3 0.98(15) 19_656 n
D6N4 H6N3 1.59(15) 1_555 n
D6N4 H6N3 0.98(15) 19_656 n
H6N3 C6N2 2.02(15) -10_565 n
H6N3 D4N3 1.56(15) -10_565 n
H6N3 H4N3 1.56(15) -10_565 n
H6N3 C7N1 1.80(15) -10_565 n
H6N3 C7N1 1.44(15) -14_666 n
H6N3 D5N4 1.21(15) -10_565 n
H6N3 D5N4 0.60(15) -14_666 n
H6N3 H5N4 1.21(15) -10_565 n
H6N3 H5N4 0.60(15) -14_666 n
H6N3 C7N3 1.09(15) 1_555 n
H6N3 C7N3 0.91(15) 19_656 n
H6N3 D6N3 0.64(15) 19_656 n
H6N3 D6N4 1.59(15) 1_555 n
H6N3 D6N4 0.98(15) 19_656 n
H6N3 H6N3 0.64(15) 19_656 n
H6N3 H6N4 1.59(15) 1_555 n
H6N3 H6N4 0.98(15) 19_656 n
H6N4 C6N2 2.09(15) 19_656 n
H6N4 C6N2 1.42(15) -14_666 n
H6N4 D4N3 0.60(15) -14_666 n
H6N4 D4N4 1.74(15) 19_656 n
H6N4 H4N3 0.60(15) -14_666 n
H6N4 H4N4 1.74(15) 19_656 n
H6N4 C7N1 1.00(15) -10_565 n
H6N4 C7N1 2.04(15) -219_463 n
H6N4 D5N3 1.21(15) -10_565 n
H6N4 D5N4 0.43(15) -10_565 n
H6N4 H5N3 1.21(15) -10_565 n
H6N4 H5N4 0.43(15) -10_565 n
H6N4 C7N3 1.09(15) 1_555 n
H6N4 C7N3 1.62(15) 19_656 n
H6N4 D6N3 1.59(15) 1_555 n
H6N4 D6N3 0.98(15) 19_656 n
H6N4 H6N3 1.59(15) 1_555 n
H6N4 H6N3 0.98(15) 19_656 n
N1d C1d 1.45(15) 1_555 n
N1d C1d 1.45(15) 2_555 n
N1d C1d 1.45(15) 3_555 n
N1d C1d 1.45(15) 13_555 n
N1d C1d 1.45(15) 14_555 n
N1d C1d 1.45(15) 15_555 n
N1d C2d 1.45(15) 1_555 n
N1d C2d 1.45(15) 2_555 n
N1d C2d 1.45(15) 3_555 n
N1d C2d 1.45(15) 13_555 n
N1d C2d 1.45(15) 14_555 n
N1d C2d 1.45(15) 15_555 n
N1d C3d 1.45(15) 1_555 n
N1d C3d 1.45(15) 2_555 n
N1d C3d 1.45(15) 3_555 n
N1d C3d 1.45(15) 13_555 n
N1d C3d 1.45(15) 14_555 n
N1d C3d 1.45(15) 15_555 n
N1d H3d 1.97(15) 1_555 n
N1d H3d 1.97(15) 2_555 n
N1d H3d 1.97(15) 3_555 n
N1d H3d 1.97(15) 13_555 n
N1d H3d 1.97(15) 14_555 n
N1d H3d 1.97(15) 15_555 n
N1d H4d 1.94(15) 1_555 n
N1d H4d 1.94(15) 2_555 n
N1d H4d 1.94(15) 3_555 n
N1d H4d 1.94(15) 13_555 n
N1d H4d 1.94(15) 14_555 n
N1d H4d 1.94(15) 15_555 n
C1d C1b2 1.91(15) 6_565 n
C1d C1b2 2.23(15) 17_655 n
C1d O1b2 1.75(15) 6_565 n
C1d O1b2 1.96(15) 17_655 n
C1d O2b2 1.77(15) 6_565 n
C1d H2b2 1.65(15) 8_665 n
C1d H2b2 1.69(15) 23_665 n
C1d Hme12 2.07(15) 23_665 n
C1d Dme12 2.07(15) 23_665 n
C1d N1d 1.45(15) 1_555 n
C1d C1d 0.83(15) 13_555 n
C1d C1d 1.99(15) 15_555 n
C1d C2d 0.52(15) 2_555 n
C1d C2d 1.97(15) 14_555 n
C1d C2d 0.96(15) 15_555 n
C1d C3d 0.37(15) 3_555 n
C1d C3d 1.83(15) 13_555 n
C1d C3d 1.06(15) 14_555 n
C1d O4d 1.37(15) 3_555 n
C1d O4d 1.97(15) 13_555 n
C1d O4d 2.19(15) 14_555 n
C1d H1d 1.09(15) 1_555 n
C1d H1d 0.77(15) 13_555 n
C1d H2d 1.09(15) 1_555 n
C1d H2d 1.54(15) 13_555 n
C1d H3d 1.10(15) 1_555 n
C1d H3d 1.83(15) 13_555 n
C1d H3d 1.83(15) 15_555 n
C1d H4d 0.69(15) 2_555 n
C1d H4d 0.83(15) 15_555 n
C1d H5d 1.52(15) 2_555 n
C1d H5d 1.44(15) 15_555 n
C1d H6d 1.25(15) 2_555 n
C1d H6d 1.80(15) 14_555 n
C1d H6d 2.00(15) 15_555 n
C1d H7d 1.01(15) 3_555 n
C1d H7d 0.83(15) 14_555 n
C2d C1b2 1.80(15) 5_655 n
C2d C1b2 2.11(15) 16_556 n
C2d O1b2 1.34(15) 5_655 n
C2d O1b2 1.59(15) 16_556 n
C2d O2b2 1.99(15) 5_655 n
C2d H2b2 1.55(15) 7_656 n
C2d H2b2 1.59(15) 22_656 n
C2d N1d 1.45(15) 1_555 n
C2d C1d 0.52(15) 3_555 n
C2d C1d 1.97(15) 14_555 n
C2d C1d 0.96(15) 15_555 n
C2d C2d 1.81(15) 13_555 n
C2d C2d 0.78(15) 14_555 n
C2d C3d 0.28(15) 2_555 n
C2d C3d 1.00(15) 13_555 n
C2d C3d 1.73(15) 15_555 n
C2d O4d 1.45(15) 2_555 n
C2d O4d 2.20(15) 13_555 n
C2d O4d 1.99(15) 15_555 n
C2d H1d 1.42(15) 3_555 n
C2d H1d 1.20(15) 15_555 n
C2d H2d 0.78(15) 3_555 n
C2d H2d 1.30(15) 15_555 n
C2d H3d 1.48(15) 3_555 n
C2d H3d 2.04(15) 14_555 n
C2d H3d 2.04(15) 15_555 n
C2d H4d 1.10(15) 1_555 n
C2d H4d 1.18(15) 14_555 n
C2d H5d 1.09(15) 1_555 n
C2d H5d 0.99(15) 14_555 n
C2d H6d 1.09(15) 1_555 n
C2d H6d 1.65(15) 13_555 n
C2d H6d 1.86(15) 14_555 n
C2d H7d 0.95(15) 2_555 n
C2d H7d 0.77(15) 13_555 n
C3d C1b2 1.84(15) 4_556 n
C3d O1b2 1.52(15) 4_556 n
C3d O1b2 1.85(15) 18_565 n
C3d O2b2 1.85(15) 4_556 n
C3d H2b2 1.66(15) 12_566 n
C3d H2b2 1.72(15) 21_566 n
C3d Hme12 2.05(15) 21_566 n
C3d Dme12 2.05(15) 21_566 n
C3d N1d 1.45(15) 1_555 n
C3d C1d 0.37(15) 2_555 n
C3d C1d 1.83(15) 13_555 n
C3d C1d 1.06(15) 14_555 n
C3d C2d 0.28(15) 3_555 n
C3d C2d 1.00(15) 13_555 n
C3d C2d 1.73(15) 15_555 n
C3d C3d 1.61(15) 14_555 n
C3d C3d 1.18(15) 15_555 n
C3d O4d 1.22(15) 1_555 n
C3d O4d 1.77(15) 14_555 n
C3d H1d 1.42(15) 2_555 n
C3d H1d 1.08(15) 14_555 n
C3d H2d 0.86(15) 2_555 n
C3d H2d 1.55(15) 14_555 n
C3d H3d 1.20(15) 2_555 n
C3d H3d 1.79(15) 13_555 n
C3d H4d 1.03(15) 3_555 n
C3d H4d 1.16(15) 13_555 n
C3d H5d 1.36(15) 3_555 n
C3d H5d 1.23(15) 13_555 n
C3d H6d 0.95(15) 3_555 n
C3d H6d 2.09(15) 13_555 n
C3d H6d 1.50(15) 15_555 n
C3d H7d 1.10(15) 1_555 n
C3d H7d 0.87(15) 15_555 n
O4d C1b2 1.88(15) 4_556 n
O4d C62 2.13(15) 21_566 n
O4d C62 2.20(15) -20_556 n
O4d O1b2 2.01(15) 4_556 n
O4d O2b2 1.46(15) 4_556 n
O4d Hme12 1.94(15) 8_665 n
O4d Hme12 1.10(15) 21_566 n
O4d Hme22 1.27(15) -20_556 n
O4d Dme12 1.94(15) 8_665 n
O4d Dme12 1.10(15) 21_566 n
O4d Dme22 1.27(15) -20_556 n
O4d C1d 1.37(15) 2_555 n
O4d C1d 1.97(15) 13_555 n
O4d C1d 2.19(15) 14_555 n
O4d C2d 1.45(15) 3_555 n
O4d C2d 2.20(15) 13_555 n
O4d C2d 1.99(15) 15_555 n
O4d C3d 1.22(15) 1_555 n
O4d C3d 1.77(15) 14_555 n
O4d O4d 1.01(15) 14_555 n
O4d H1d 1.58(15) 14_555 n
O4d H2d 1.34(15) 2_555 n
O4d H2d 2.06(15) 13_555 n
O4d H3d 0.99(15) 2_555 n
O4d H3d 1.44(15) 13_555 n
O4d H4d 1.74(15) 3_555 n
O4d H4d 1.97(15) 13_555 n
O4d H5d 2.04(15) 13_555 n
O4d H6d 0.65(15) 3_555 n
O4d H6d 1.13(15) 15_555 n
O4d H7d 2.03(15) 1_555 n
O4d H7d 1.65(15) 15_555 n
H1d H1 1.83(15) 8_665 n
H1d H1 1.82(15) 23_665 n
H1d C1b2 2.09(15) 6_565 n
H1d C1b2 1.80(15) 17_655 n
H1d O2b2 1.88(15) 6_565 n
H1d O2b2 1.31(15) 17_655 n
H1d H2b2 1.56(15) 8_665 n
H1d H2b2 1.53(15) 23_665 n
H1d Hme12 1.85(15) 8_665 n
H1d Hme22 1.88(15) -9_655 n
H1d Dme12 1.85(15) 8_665 n
H1d Dme22 1.88(15) -9_655 n
H1d C1d 1.09(15) 1_555 n
H1d C1d 0.77(15) 13_555 n
H1d C2d 1.42(15) 2_555 n
H1d C2d 1.20(15) 15_555 n
H1d C3d 1.42(15) 3_555 n
H1d C3d 1.08(15) 14_555 n
H1d O4d 1.58(15) 14_555 n
H1d H1d 0.72(15) 13_555 n
H1d H2d 1.78(15) 1_555 n
H1d H2d 1.47(15) 13_555 n
H1d H3d 1.78(15) 1_555 n
H1d H3d 1.15(15) 13_555 n
H1d H4d 0.50(15) 2_555 n
H1d H4d 0.28(15) 15_555 n
H1d H5d 1.90(15) 2_555 n
H1d H5d 1.95(15) 15_555 n
H1d H6d 1.71(15) 15_555 n
H1d H7d 0.96(15) 3_555 n
H1d H7d 1.09(15) 14_555 n
H2d C1b2 1.15(15) 6_565 n
H2d C1b2 1.88(15) 17_655 n
H2d C4b2 2.06(15) 23_665 n
H2d O1b2 0.74(15) 6_565 n
H2d O1b2 1.37(15) 17_655 n
H2d O2b2 1.69(15) 6_565 n
H2d H2b2 1.14(15) 8_665 n
H2d H2b2 1.23(15) 23_665 n
H2d Hme12 1.90(15) 23_665 n
H2d Dme12 1.90(15) 23_665 n
H2d C1d 1.09(15) 1_555 n
H2d C1d 1.54(15) 13_555 n
H2d C2d 0.78(15) 2_555 n
H2d C2d 1.30(15) 15_555 n
H2d C3d 0.86(15) 3_555 n
H2d C3d 1.55(15) 14_555 n
H2d O4d 1.34(15) 3_555 n
H2d O4d 2.06(15) 13_555 n
H2d H1d 1.78(15) 1_555 n
H2d H1d 1.47(15) 13_555 n
H2d H2d 1.42(15) 13_555 n
H2d H3d 1.79(15) 1_555 n
H2d H4d 1.44(15) 2_555 n
H2d H4d 1.56(15) 15_555 n
H2d H5d 0.97(15) 2_555 n
H2d H5d 0.74(15) 15_555 n
H2d H6d 0.94(15) 2_555 n
H2d H6d 1.71(15) 14_555 n
H2d H7d 1.04(15) 3_555 n
H2d H7d 0.72(15) 14_555 n
H3d O2b2 1.65(15) 6_565 n
H3d Hme12 1.61(15) 23_665 n
H3d Hme22 1.69(15) -19_565 n
H3d Dme12 1.61(15) 23_665 n
H3d Dme22 1.69(15) -19_565 n
H3d N1d 1.97(15) 1_555 n
H3d C1d 1.10(15) 1_555 n
H3d C1d 1.83(15) 13_555 n
H3d C1d 1.83(15) 15_555 n
H3d C2d 1.48(15) 2_555 n
H3d C2d 2.04(15) 14_555 n
H3d C2d 2.04(15) 15_555 n
H3d C3d 1.20(15) 3_555 n
H3d C3d 1.79(15) 13_555 n
H3d O4d 0.99(15) 3_555 n
H3d O4d 1.44(15) 13_555 n
H3d H1d 1.78(15) 1_555 n
H3d H1d 1.15(15) 13_555 n
H3d H2d 1.79(15) 1_555 n
H3d H3d 1.09(15) 15_555 n
H3d H4d 1.32(15) 2_555 n
H3d H4d 1.54(15) 15_555 n
H3d H6d 1.36(15) 2_555 n
H3d H6d 1.66(15) 14_555 n
H3d H7d 1.72(15) 14_555 n
H4d H1 1.93(15) 7_656 n
H4d H1 1.93(15) 22_656 n
H4d C1b2 1.85(15) 5_655 n
H4d C1b2 1.95(15) 16_556 n
H4d O1b2 2.03(15) 5_655 n
H4d O2b2 1.53(15) 5_655 n
H4d O2b2 1.72(15) 16_556 n
H4d H2b2 1.47(15) 7_656 n
H4d H2b2 1.49(15) 22_656 n
H4d N1d 1.94(15) 1_555 n
H4d C1d 0.69(15) 3_555 n
H4d C1d 0.83(15) 15_555 n
H4d C2d 1.10(15) 1_555 n
H4d C2d 1.18(15) 14_555 n
H4d C3d 1.03(15) 2_555 n
H4d C3d 1.16(15) 13_555 n
H4d O4d 1.74(15) 2_555 n
H4d O4d 1.97(15) 13_555 n
H4d H1d 0.50(15) 3_555 n
H4d H1d 0.28(15) 15_555 n
H4d H2d 1.44(15) 3_555 n
H4d H2d 1.56(15) 15_555 n
H4d H3d 1.32(15) 3_555 n
H4d H3d 1.54(15) 15_555 n
H4d H4d 0.25(15) 14_555 n
H4d H5d 1.79(15) 1_555 n
H4d H5d 1.77(15) 14_555 n
H4d H6d 1.78(15) 1_555 n
H4d H7d 0.91(15) 2_555 n
H4d H7d 0.85(15) 13_555 n
H5d C1b2 1.66(15) 5_655 n
H5d C1b2 1.52(15) 16_556 n
H5d O1b2 0.74(15) 5_655 n
H5d O1b2 0.54(15) 16_556 n
H5d H2b2 1.27(15) 7_656 n
H5d H2b2 1.26(15) 22_656 n
H5d C1d 1.52(15) 3_555 n
H5d C1d 1.44(15) 15_555 n
H5d C2d 1.09(15) 1_555 n
H5d C2d 0.99(15) 14_555 n
H5d C3d 1.36(15) 2_555 n
H5d C3d 1.23(15) 13_555 n
H5d O4d 2.04(15) 13_555 n
H5d H1d 1.90(15) 3_555 n
H5d H1d 1.95(15) 15_555 n
H5d H2d 0.97(15) 3_555 n
H5d H2d 0.74(15) 15_555 n
H5d H4d 1.79(15) 1_555 n
H5d H4d 1.77(15) 14_555 n
H5d H5d 0.28(15) 14_555 n
H5d H6d 1.78(15) 1_555 n
H5d H6d 1.54(15) 14_555 n
H5d H7d 0.99(15) 2_555 n
H5d H7d 1.04(15) 13_555 n
H6d C1b2 1.79(15) 5_655 n
H6d O1b2 1.53(15) 5_655 n
H6d O2b2 1.82(15) 5_655 n
H6d Hme12 1.61(15) 22_656 n
H6d Hme22 1.79(15) -24_655 n
H6d Dme12 1.61(15) 22_656 n
H6d Dme22 1.79(15) -24_655 n
H6d C1d 1.25(15) 3_555 n
H6d C1d 1.80(15) 14_555 n
H6d C1d 2.00(15) 15_555 n
H6d C2d 1.09(15) 1_555 n
H6d C2d 1.65(15) 13_555 n
H6d C2d 1.86(15) 14_555 n
H6d C3d 0.95(15) 2_555 n
H6d C3d 2.09(15) 13_555 n
H6d C3d 1.50(15) 15_555 n
H6d O4d 0.65(15) 2_555 n
H6d O4d 1.13(15) 15_555 n
H6d H1d 1.71(15) 15_555 n
H6d H2d 0.94(15) 3_555 n
H6d H2d 1.71(15) 14_555 n
H6d H3d 1.36(15) 3_555 n
H6d H3d 1.66(15) 14_555 n
H6d H4d 1.78(15) 1_555 n
H6d H5d 1.78(15) 1_555 n
H6d H5d 1.54(15) 14_555 n
H6d H6d 0.84(15) 13_555 n
H6d H7d 1.80(15) 2_555 n
H6d H7d 1.45(15) 13_555 n
H7d C1b2 1.45(15) 4_556 n
H7d C1b2 1.23(15) 18_565 n
H7d C4b2 1.89(15) 12_566 n
H7d C4b2 1.92(15) 21_566 n
H7d O1b2 1.33(15) 4_556 n
H7d O1b2 1.18(15) 18_565 n
H7d O2b2 1.84(15) 4_556 n
H7d O2b2 1.55(15) 18_565 n
H7d H2b2 0.86(15) 12_566 n
H7d H2b2 0.83(15) 21_566 n
H7d C1d 1.01(15) 2_555 n
H7d C1d 0.83(15) 14_555 n
H7d C2d 0.95(15) 3_555 n
H7d C2d 0.77(15) 13_555 n
H7d C3d 1.10(15) 1_555 n
H7d C3d 0.87(15) 15_555 n
H7d O4d 2.03(15) 1_555 n
H7d O4d 1.65(15) 15_555 n
H7d H1d 0.96(15) 2_555 n
H7d H1d 1.09(15) 14_555 n
H7d H2d 1.04(15) 2_555 n
H7d H2d 0.72(15) 14_555 n
H7d H3d 1.72(15) 14_555 n
H7d H4d 0.91(15) 3_555 n
H7d H4d 0.85(15) 13_555 n
H7d H5d 0.99(15) 3_555 n
H7d H5d 1.04(15) 13_555 n
H7d H6d 1.80(15) 3_555 n
H7d H6d 1.45(15) 13_555 n
H7d H7d 0.39(15) 15_555 n
